data_7131109
loop_
_publ_author_name
'Li, Shang-Qian'
'Dai, Lin-Fang'
'Tian, Yi-Qi'
'Yi, Yi-Xiao'
'Yan, Jun'
'Liu, Chao'

_publ_section_title
;
 Polymolybdate-guided assembly of a thiacalix[4]arene-protected Ag
 nanocluster for electrocatalytic CO<sub>2</sub> reduction.
;
_journal_issue 5
_journal_name_full 'Chemical communications (Cambridge, England)'
_journal_page_first 575
_journal_page_last 578
_journal_paper_doi 10.1039/d2cc05692e
_journal_volume 59
_journal_year 2023
_chemical_formula_moiety 'C298 H396 Ag49 Mo16 N2 O78 S42'
_chemical_formula_sum 'C298 H396 Ag49 Mo16 N2 O78 S42'
_chemical_formula_weight 13421.33
_space_group_crystal_system triclinic
_space_group_IT_number 2
_space_group_name_Hall '-P 1'
_space_group_name_H-M_alt 'P -1'
_atom_sites_solution_hydrogens mixed
_audit_creation_date 2022-06-09
_audit_creation_method
;
Olex2 1.5
(compiled 2021.12.09 svn.r5202d8cf for OlexSys, GUI svn.r6439)
;
_audit_update_record
;
2022-06-09 deposited with the CCDC.	2022-12-08 downloaded from the CCDC.
;
_cell_angle_alpha 82.533(5)
_cell_angle_beta 83.882(6)
_cell_angle_gamma 76.420(5)
_cell_formula_units_Z 2
_cell_length_a 26.048(3)
_cell_length_b 27.800(3)
_cell_length_c 35.912(4)
_cell_measurement_reflns_used 9180
_cell_measurement_temperature 150.00
_cell_measurement_theta_max 54.51
_cell_measurement_theta_min 2.72
_cell_volume 24986(5)
_computing_cell_refinement 'SAINT V8.38A (Bruker, 2018)'
_computing_data_reduction 'SAINT V8.38A (Bruker, 2018)'
_computing_molecular_graphics 'Olex2 1.5 (Dolomanov et al., 2009)'
_computing_publication_material 'Olex2 1.5 (Dolomanov et al., 2009)'
_computing_structure_refinement 'SHELXL 2013/2 (Sheldrick, 2015)'
_diffrn_ambient_temperature 150.00
_diffrn_detector 'Bruker APEX2 area detector'
_diffrn_detector_area_resol_mean 7.9
_diffrn_detector_type 'CCD area detector'
_diffrn_measured_fraction_theta_full 0.992
_diffrn_measured_fraction_theta_max 0.967
_diffrn_measurement_device 'three-circle diffractometer'
_diffrn_measurement_device_type 'Bruker SMART APEX2 area detector'
_diffrn_measurement_method '\w and \f scans'
_diffrn_radiation_monochromator 'mirror optics'
_diffrn_radiation_probe x-ray
_diffrn_radiation_type GaK\a
_diffrn_radiation_wavelength 1.34139
_diffrn_reflns_av_R_equivalents 0.1212
_diffrn_reflns_av_unetI/netI 0.1664
_diffrn_reflns_Laue_measured_fraction_full 0.992
_diffrn_reflns_Laue_measured_fraction_max 0.967
_diffrn_reflns_limit_h_max 31
_diffrn_reflns_limit_h_min -31
_diffrn_reflns_limit_k_max 33
_diffrn_reflns_limit_k_min -34
_diffrn_reflns_limit_l_max 44
_diffrn_reflns_limit_l_min -44
_diffrn_reflns_number 377416
_diffrn_reflns_point_group_measured_fraction_full 0.992
_diffrn_reflns_point_group_measured_fraction_max 0.967
_diffrn_reflns_theta_full 53.594
_diffrn_reflns_theta_max 55.643
_diffrn_reflns_theta_min 2.538
_diffrn_source 'microfocus sealed X-ray tube'
_diffrn_source_current 2.86
_diffrn_source_power 0.19977099999999998
_diffrn_source_type 'Incoatec I\ms'
_diffrn_source_voltage 69.85
_diffrn_standards_number 0
_exptl_absorpt_coefficient_mu 13.734
_exptl_absorpt_correction_T_max 0.0999
_exptl_absorpt_correction_T_min 0.0183
_exptl_absorpt_correction_type multi-scan
_exptl_absorpt_process_details
;
SADABS-2016/2 (Bruker,2016/2) was used for absorption correction.
wR2(int) was 0.1746 before and 0.1101 after correction.
The Ratio of minimum to maximum transmission is 0.1832.
The \l/2 correction factor is Not present.
;
_exptl_crystal_colour 'clear yellowish yellow'
_exptl_crystal_colour_lustre clear
_exptl_crystal_colour_modifier yellowish
_exptl_crystal_colour_primary yellow
_exptl_crystal_density_diffrn 1.784
_exptl_crystal_description block
_exptl_crystal_F_000 12938
_exptl_crystal_size_max 0.5
_exptl_crystal_size_mid 0.4
_exptl_crystal_size_min 0.3
_refine_diff_density_max 3.082
_refine_diff_density_min -1.284
_refine_diff_density_rms 0.262
_refine_ls_extinction_method none
_refine_ls_goodness_of_fit_ref 0.963
_refine_ls_hydrogen_treatment constr
_refine_ls_matrix_type fullcycle
_refine_ls_number_parameters 4467
_refine_ls_number_reflns 94341
_refine_ls_number_restraints 1240
_refine_ls_restrained_S_all 0.967
_refine_ls_R_factor_all 0.1812
_refine_ls_R_factor_gt 0.1339
_refine_ls_shift/su_max 0.000
_refine_ls_shift/su_mean 0.000
_refine_ls_structure_factor_coef Fsqd
_refine_ls_weighting_details
;
 w=1/[\s^2^(Fo^2^)+(0.2000P)^2^]
 where P=(Fo^2^+2Fc^2^)/3
;
_refine_ls_weighting_scheme calc
_refine_ls_wR_factor_gt 0.3417
_refine_ls_wR_factor_ref 0.3799
_reflns_Friedel_coverage 0.000
_reflns_number_gt 43883
_reflns_number_total 94341
_reflns_threshold_expression 'I > 2\s(I)'
_cod_data_source_file d2cc05692e2.cif
_cod_data_source_block Ag49Mo16
_cod_depositor_comments 'Adding full bibliography for 7131109.cif.'
_cod_database_code 7131109
_shelxl_version_number 2013-2
_shelx_space_group_comment
;
The symmetry employed for this shelxl refinement is uniquely defined
by the following loop, which should always be used as a source of
symmetry information in preference to the above space-group names.
They are only intended as comments.
;
_shelx_estimated_absorpt_t_max 0.104
_shelx_estimated_absorpt_t_min 0.055
_olex2_refinement_description
;
1. Fixed Uiso
 At 1.2 times of:
  All C(H) groups
 At 1.5 times of:
  All C(H,H,H) groups
2. Restrained distances
 S2-C182
 1.75 with sigma of 0.01
 C181-C182
 1.55 with sigma of 0.01
 C107-C122
 1.45 with sigma of 0.01
 H95B-H103
 2 with sigma of 0.01
 C38-C173
 1.45 with sigma of 0.01
 C0BF-C41
 1.45 with sigma of 0.01
 C07J-C128
 1.45 with sigma of 0.01
 C42-C127
 1.45 with sigma of 0.01
 C135-C134
 1.35 with sigma of 0.01
 C62-C75
 1.45 with sigma of 0.01
 C53-C83
 1.45 with sigma of 0.01
 C176-C175
 1.45 with sigma of 0.01
 C48-C35
 2.4 with sigma of 0.01
 C83-C188
 2.4 with sigma of 0.01
 C182-C183
 1.4 with sigma of 0.01
 C174-C51
 1.45 with sigma of 0.01
 C29-C27
 1.45 with sigma of 0.01
 C0BU-C0BV
 1.45 with sigma of 0.01
 C52-C86
 1.45 with sigma of 0.01
 C108-C109
 1.35 with sigma of 0.01
 H25C-H28
 2 with sigma of 0.01
 H62A-H170
 2 with sigma of 0.01
 C0A7-C61
 1.45 with sigma of 0.01
 C8-C10
 1.45 with sigma of 0.01
 C21-C166
 2.4 with sigma of 0.01
 C150-C154
 2.4 with sigma of 0.01
 C92-C67
 1.55 with sigma of 0.01
 C0A7-C84
 1.45 with sigma of 0.01
 C122-C129
 1.45 with sigma of 0.01
 C8-C11
 1.45 with sigma of 0.01
 C0A3-C07J
 1.45 with sigma of 0.01
 C56-C177
 1.45 with sigma of 0.01
 C67-C114
 1.45 with sigma of 0.01
 C06I-C06Z
 1.45 with sigma of 0.01
 H25A-H77B
 2.3 with sigma of 0.01
 C0BK-C08A
 1.45 with sigma of 0.01
 C97-C108
 1.35 with sigma of 0.01
 H19C-H16G
 2 with sigma of 0.01
 H37C-H65B
 2 with sigma of 0.01
 H48A-H133
 2 with sigma of 0.01
 H57C-H145
 2 with sigma of 0.01
 H170-H62A
 2 with sigma of 0.01
 C163-C164
 1.45 with sigma of 0.01
 H28-H25C
 2.3 with sigma of 0.01
 H16E-H25B
 2 with sigma of 0.01
 H32B-H15F
 2 with sigma of 0.01
 H12L-H134
 2 with sigma of 0.01
 H17J-H64
 2 with sigma of 0.01
 C100-C123
 2.4 with sigma of 0.01
 C120-C100
 1.55 with sigma of 0.01
 C120-C123
 1.55 with sigma of 0.01
 C120-C95
 1.55 with sigma of 0.01
 C69-C95
 2.4 with sigma of 0.01
 C22-C43
 1.45 with sigma of 0.01
 C43-C102
 1.45 with sigma of 0.01
 C75-C138
 1.45 with sigma of 0.01
 C57-C62
 2.6 with sigma of 0.01
 C57-C75
 1.55 with sigma of 0.01
 C23-C48
 1.55 with sigma of 0.01
 C63-C106
 2.4 with sigma of 0.01
 C63-C175
 1.45 with sigma of 0.01
 C86-C115
 2.4 with sigma of 0.01
 C182-S2
 1.5 with sigma of 0.01
 C183-C181
 2.4 with sigma of 0.01
 C18-C16
 1.45 with sigma of 0.01
 C16-C17
 2.4 with sigma of 0.01
 C164-C77
 2.4 with sigma of 0.01
 C67-C91
 1.55 with sigma of 0.01
 C124-C68
 2.4 with sigma of 0.01
 C70-C110
 1.45 with sigma of 0.01
 C115-C52
 1.55 with sigma of 0.01
 C48-C137
 2.4 with sigma of 0.01
 C27-C98
 2.4 with sigma of 0.01
 C115-C116
 2.4 with sigma of 0.01
 C149-C151
 2.4 with sigma of 0.01
 C149-C153
 2.4 with sigma of 0.01
 C2-C21 \\sim C2-C187
 with sigma of 0.02
 C2-C20 \\sim C2-C19
 with sigma of 0.02
 C2-C166 \\sim C2-C169
 with sigma of 0.02
 C30-C150 \\sim C30-C149
 with sigma of 0.02
 C30-C152 \\sim C30-C151
 with sigma of 0.02
 C30-C154 \\sim C30-C153
 with sigma of 0.02
3. Uiso/Uaniso restraints and constraints
C131 \\sim C177 \\sim C159 \\sim C56: within 2A with sigma of 0.01 and sigma
for terminal atoms of 0.02 within 2A
C170 \\sim C80 \\sim C145 \\sim C184 \\sim C185 \\sim C186: within 2A with
sigma of 0.01 and sigma for terminal atoms of 0.02 within 2A
C131 \\sim C107 \\sim C122 \\sim C129: within 2A with sigma of 0.01 and sigma
for terminal atoms of 0.02 within 2A
C2 \\sim C166 \\sim C20 \\sim C21: within 2A with sigma of 0.01 and sigma for
terminal atoms of 0.02 within 2A
C83 \\sim C53 \\sim C188: within 2A with sigma of 0.01 and sigma for terminal
atoms of 0.02 within 2A
C38 \\sim C85 \\sim C172 \\sim C173: within 2A with sigma of 0.01 and sigma for
terminal atoms of 0.02 within 2A
C169 \\sim C20 \\sim C19 \\sim C21 \\sim C187 \\sim C166 \\sim C2: within 2A
with sigma of 0.01 and sigma for terminal atoms of 0.02 within 2A
C167 \\sim C130 \\sim C179: within 2A with sigma of 0.001 and sigma for
terminal atoms of 0.002 within 2A
C27 \\sim C29 \\sim C31 \\sim C98: within 2A with sigma of 0.01 and sigma for
terminal atoms of 0.02 within 2A
C23 \\sim C35 \\sim C48 \\sim C137: within 2A with sigma of 0.01 and sigma for
terminal atoms of 0.02 within 2A
C126 \\sim C125 \\sim C168 \\sim C26 \\sim C165: within 2A with sigma of 0.01
and sigma for terminal atoms of 0.02 within 2A
C30 \\sim C150 \\sim C152 \\sim C154 \\sim C149 \\sim C151 \\sim C153: within
2A with sigma of 0.01 and sigma for terminal atoms of 0.02 within 2A
C67 \\sim C92: within 2A with sigma of 0.01 and sigma for terminal atoms of
0.02 within 2A
C189 \\sim C69 \\sim C95 \\sim C100 \\sim C103 \\sim C108 \\sim C109 \\sim C120
\\sim C123: within 2A with sigma of 0.01 and sigma for terminal atoms of 0.02
within 2A
C52 \\sim C115: within 2A with sigma of 0.01 and sigma for terminal atoms of
0.02 within 2A
C44 \\sim C60 \\sim C78: within 2A with sigma of 0.01 and sigma for terminal
atoms of 0.02 within 2A
C2 \\sim C19: within 2A with sigma of 0.01 and sigma for terminal atoms of 0.02
within 2A
C181 \\sim C182: within 2A with sigma of 0.01 and sigma for terminal atoms of
0.02 within 2A
C22 \\sim C43: within 2A with sigma of 0.01 and sigma for terminal atoms of
0.02 within 2A
C75 \\sim C57: within 2A with sigma of 0.01 and sigma for terminal atoms of
0.02 within 2A
C95 \\sim C123: within 2A with sigma of 0.01 and sigma for terminal atoms of
0.02 within 2A
C181 \\sim C182 \\sim C183: within 2A with sigma of 0.01 and sigma for terminal
atoms of 0.02 within 2A
C42 \\sim C76: within 2A with sigma of 0.01 and sigma for terminal atoms of
0.02 within 2A
C16 \\sim C18: within 2A with sigma of 0.01 and sigma for terminal atoms of
0.02 within 2A
C163 \\sim C164 \\sim C77: within 2A with sigma of 0.01 and sigma for terminal
atoms of 0.02 within 2A
C45 \\sim C51: within 2A with sigma of 0.01 and sigma for terminal atoms of
0.02 within 2A
C67 \\sim C91 \\sim C114 \\sim C119: within 2A with sigma of 0.01 and sigma for
terminal atoms of 0.02 within 2A
C52 \\sim C79 \\sim C86 \\sim C99 \\sim C115 \\sim C116: within 2A with sigma
of 0.01 and sigma for terminal atoms of 0.02 within 2A
C71 \\sim C73 \\sim C82 \\sim C87 \\sim C101 \\sim C105 \\sim C111: within 2A
with sigma of 0.01 and sigma for terminal atoms of 0.02 within 2A
C67 \\sim C91 \\sim C92 \\sim C112 \\sim C113 \\sim C114 \\sim C119: within 2A
with sigma of 0.01 and sigma for terminal atoms of 0.02 within 2A
C40 \\sim C70 \\sim C110 \\sim C117 \\sim C140 \\sim C141 \\sim C142: within 2A
with sigma of 0.01 and sigma for terminal atoms of 0.02 within 2A
C52 \\sim C86 \\sim C99 \\sim C115 \\sim C116: within 2A with sigma of 0.01 and
sigma for terminal atoms of 0.02 within 2A
C139 \\sim C140 \\sim C141 \\sim C142 \\sim C143 \\sim C144: within 2A with
sigma of 0.01 and sigma for terminal atoms of 0.02 within 2A
C90 \\sim C93 \\sim C121 \\sim C146 \\sim C147 \\sim C148: within 2A with sigma
of 0.01 and sigma for terminal atoms of 0.02 within 2A
S2 \\sim C181 \\sim C182 \\sim C183: within 2A with sigma of 0.01 and sigma for
terminal atoms of 0.02 within 2A
C36 \\sim C49 \\sim C50 \\sim C55 \\sim C79 \\sim C99: within 2A with sigma of
0.01 and sigma for terminal atoms of 0.02 within 2A
C72 \\sim C81 \\sim C104 \\sim C155 \\sim C156 \\sim C160: within 2A with sigma
of 0.01 and sigma for terminal atoms of 0.02 within 2A
C45 \\sim C46 \\sim C64 \\sim C89 \\sim C158 \\sim C51: within 2A with sigma of
0.01 and sigma for terminal atoms of 0.02 within 2A
C161 \\sim C162 \\sim C28 \\sim C163 \\sim C164 \\sim C25 \\sim C77: within 2A
with sigma of 0.01 and sigma for terminal atoms of 0.02 within 2A
Uanis(O39) \\sim Ueq, Uanis(C68) \\sim Ueq, Uanis(C124) \\sim Ueq, Uanis(C47)
\\sim Ueq, Uanis(C58) \\sim Ueq, Uanis(C37) \\sim Ueq, Uanis(C65) \\sim Ueq,
Uanis(C74) \\sim Ueq, Uanis(C176) \\sim Ueq, Uanis(C127) \\sim Ueq, Uanis(C185)
\\sim Ueq, Uanis(C80) \\sim Ueq, Uanis(C75) \\sim Ueq, Uanis(C56) \\sim Ueq,
Uanis(C189) \\sim Ueq, Uanis(C190) \\sim Ueq, Uanis(C16) \\sim Ueq, Uanis(C17)
\\sim Ueq, Uanis(C18) \\sim Ueq, Uanis(C85) \\sim Ueq, Uanis(C172) \\sim Ueq,
Uanis(C59) \\sim Ueq, Uanis(C106) \\sim Ueq, Uanis(C188) \\sim Ueq, Uanis(C83)
\\sim Ueq, Uanis(C174) \\sim Ueq, Uanis(C102) \\sim Ueq, Uanis(C128) \\sim Ueq,
Uanis(C129) \\sim Ueq, Uanis(C107) \\sim Ueq, Uanis(C89) \\sim Ueq, Uanis(C137)
\\sim Ueq, Uanis(C138) \\sim Ueq, Uanis(C157) \\sim Ueq, Uanis(C94) \\sim Ueq,
Uanis(C32) \\sim Ueq, Uanis(C54) \\sim Ueq, Uanis(C11) \\sim Ueq, Uanis(C9)
\\sim Ueq, Uanis(C10) \\sim Ueq, Uanis(C173) \\sim Ueq, Uanis(C132) \\sim Ueq,
Uanis(C133) \\sim Ueq, Uanis(C84) \\sim Ueq, Uanis(C97) \\sim Ueq, Uanis(C179)
\\sim Ueq, Uanis(C167) \\sim Ueq, Uanis(C29) \\sim Ueq, Uanis(C33) \\sim Ueq,
Uanis(C43) \\sim Ueq, Uanis(C60) \\sim Ueq, Uanis(C78) \\sim Ueq, Uanis(C136)
\\sim Ueq, Uanis(C149) \\sim Ueq, Uanis(C150) \\sim Ueq, Uanis(C151) \\sim Ueq,
Uanis(C152) \\sim Ueq, Uanis(C153) \\sim Ueq, Uanis(C154) \\sim Ueq, Uanis(C63)
\\sim Ueq, Uanis(C171) \\sim Ueq, Uanis(C186) \\sim Ueq, Uanis(C170) \\sim Ueq,
Uanis(C42) \\sim Ueq, Uanis(C96) \\sim Ueq, Uanis(C62) \\sim Ueq, Uanis(C175)
\\sim Ueq, Uanis(C135) \\sim Ueq, Uanis(C178) \\sim Ueq, Uanis(C134) \\sim Ueq,
Uanis(C180) \\sim Ueq: with sigma of 0.01 and sigma for terminal atoms of 0.02
4. Others
 Sof(Ag1C)=1-FVAR(1)
 Sof(Ag1D)=FVAR(1)
 Sof(C187)=Sof(H18J)=Sof(H18K)=Sof(H18L)=Sof(C169)=Sof(H16P)=Sof(H16Q)=
 Sof(H16R)=Sof(C19)=Sof(H19D)=Sof(H19E)=Sof(H19F)=1-FVAR(2)
 Sof(C166)=Sof(H16M)=Sof(H16N)=Sof(H16O)=Sof(C20)=Sof(H20A)=Sof(H20B)=
 Sof(H20C)=Sof(C21)=Sof(H21A)=Sof(H21B)=Sof(H21C)=FVAR(2)
 Sof(C149)=Sof(H14A)=Sof(H14B)=Sof(H14C)=Sof(C151)=Sof(H15P)=Sof(H15Q)=
 Sof(H15R)=Sof(C153)=Sof(H15S)=Sof(H15T)=Sof(H15U)=1-FVAR(3)
 Sof(C150)=Sof(H15G)=Sof(H15H)=Sof(H15I)=Sof(C152)=Sof(H15J)=Sof(H15K)=
 Sof(H15L)=Sof(C154)=Sof(H15M)=Sof(H15N)=Sof(H15O)=FVAR(3)
 Sof(Ag1J)=1-FVAR(4)
 Sof(Ag1I)=FVAR(4)
 Sof(Ag1L)=1-FVAR(5)
 Sof(Ag1K)=FVAR(5)
 Sof(Ag55)=1-FVAR(6)
 Sof(Ag17)=FVAR(6)
 Sof(Mo5A)=1-FVAR(7)
 Sof(Mo5)=FVAR(7)
5.a Riding coordinates:
 C0A0(H0AA,H0AB,H0AC), C0A3(H0AD,H0AE,H0AF), C0A9(H0AG,H0AH,H0AI), C0AD(H0AK,
 H0AL,H0AM), C168(H16A,H16B,H16C), C0AM(H0AN,H0AO,H0AP), C0AQ(H0AQ,H0AR,H0AS),
 C0AY(H0AT,H0AU,H0AV), C0AZ(H0AX,H0AY,H), C0B9(H0BA,H0BB,H0BC), C0BK(H0BE,H0BG,
 H0BH), C0BR(H0BJ,H0BK,H0BL), C0BU(H0BM,H0BN,H0BO), C0C2(H0CA,H0CB,H0CC),
 C164(H16D,H16E,H16F), C05G(H05A,H05B,H05C), C25(H25A,H25B,H25C), C06X(H06A,
 H06B,H06C), C77(H77A,H77B,H77C), C07L(H07B,H07C,H07E), C94(H94A,H94B,H94C),
 C08J(H08A,H08B,H08C), C32(H32A,H32B,H32C), C26(H26A,H26B,H26C), C09K(H09B,H09C,
 H09D), C09O(H09E,H09F,H09G), C09P(H09H,H09I,H09J), C190(H19A,H19B,H19C),
 C16(H16G,H16H,H16I), C17(H17A,H17B,H17C), C85(H85A,H85B,H85C), C172(H17D,H17E,
 H17F,C173), C172(C22), C172(H22A,H22B,H22C), C24(H24A,H24B,H24C), C27(H27A,
 H27B,H27C), C125(H12A,H12B,H12C), C31(H31A,H31B,H31C), C33(H33A,H33B,H33C),
 C34(H34A,H34B,H34C), C35(H35A,H35B,H35C), C37(H37A,H37B,H37C), C107(H10A,H10B,
 H10C), C39(H39A,H39B,H39C), C40(H40A,H40B,H40C), C41(H41A,H41B,H41C), C44(H44A,
 H44B,H44C), C45(H45A,H45B,H45C), C47(H47A,H47B,H47C), C48(H48A,H48B,H48C),
 C10(H10D,H10E,H10F), C174(H17J,H17K,H17L), C57(H57A,H57B,H57C), C59(H59A,H59B,
 H59C), C60(H60A,H60B,H60C), C61(H61A,H61B,H61C), C63(H63A,H63B,H63C), C65(H65A,
 H65B,H65C), C68(H68A,H68B,H68C), C070(H07H,H07I,H07J), C74(H74A,H74B,H74C),
 C176(H17M,H17N,H17O), C76(H76A,H76B,H76C), C159(H15A,H15B,H15C), C82(H82A,H82B,
 H82C), C131(H13A,H13B,H13C), C84(H84A,H84B,H84C), C177(H17P,H17Q,H17R),
 C86(H86A,H86B,H86C), C88(H88A,H88B,H88C), C89(H89A,H89B,H89C), C91(H91A,H91B,
 H91C), C62(H62A,H62B,H62C), C95(H95A,H95B,H95C), C96(H96A,H96B,H96C), C98(H98A,
 H98B,H98C), C100(H10G,H10H,H10I), C101(H10J,H10K,H10L), C102(H10M,H10N,H10O),
 C105(H10P,H10Q,H10R), C106(H10S,H10T,H10U), C181(H18A,H18B,H18C), C110(H11A,
 H11B,H11C), C114(H11D,H11E,H11F), C115(H11G,H11H,H11I), C116(H11J,H11K,H11L),
 C117(H11M,H11N,H11O), C119(H11P,H11Q,H11R), C123(H12D,H12E,H12F), C124(H12G,
 H12H,H12I), C188(H18D,H18E,H18F), C83(H83A,H83B,H83C), C127(H12J,H12K,H12L),
 C128(H12M,H12N,H12O), C129(H12P,H12Q,H12R), C11(H11S,H11T,H11U), C9(H9A,H9B,
 H9C), C179(H17S,H17T,H17U), C167(H16J,H16K,H16L), C136(H13D,H13E,H13F),
 C137(H13G,H13H,H13I), C138(H13J,H13K,H13L), C183(H18G,H18H,H18I), C157(H15D,
 H15E,H15F), C166(H16M,H16N,H16O), C20(H20A,H20B,H20C), C21(H21A,H21B,H21C),
 C150(H15G,H15H,H15I), C152(H15J,H15K,H15L), C154(H15M,H15N,H15O), C187(H18J,
 H18K,H18L), C169(H16P,H16Q,H16R), C19(H19D,H19E,H19F), C149(H14A,H14B,H14C),
 C151(H15P,H15Q,H15R), C153(H15S,H15T,H15U)
5.b Ternary CH refined with riding coordinates:
 C0A7(H0A7), C0BC(H0BD), C0BF(H0BF), C0BI(H0BI), C0BS(H0BS), C0BV(H0BV),
 C130(H130), C53(H53), C07A(H07A), C07F(H07F), C08O(H08O), C122(H122),
 C09R(H09R), C43(H43), C063(H063), C068(H068), C78(H78), C182(H182)
5.c Aromatic/amide H refined with riding coordinates:
 C0AC(H0AJ), C0AW(H0AW), C178(H178), C161(H161), C28(H28), C04G(H04G),
 C04L(H04L), C04S(H04S), C05F(H05F), C05H(H05H), C05P(H05P), C05W(H05W),
 C06K(H06K), C06N(H06N), C06T(H06T), C07D(H07D), C07G(H07G), C07T(H07T),
 C07V(H07V), C07X(H07X), C145(H145), C08R(H08R), C08V(H08V), C09A(H09A),
 C170(H170), C09L(H09L), C134(H134), C46(H46), C50(H50), C1(H1), C6(H6),
 C64(H64), C13(H13), C72(H72), C73(H73), C79(H79), C171(H171), C103(H103),
 C109(H109), C111(H111), C112(H112), C113(H113), C133(H133), C140(H140),
 C142(H142), C146(H146), C147(H147), C160(H160)
5.d Idealised Me refined as rotating group:
 C172(H17G,H17H,H17I)
;
_smtbx_masks_void_probe_radius 1.2
_smtbx_masks_void_truncation_radius 1.2
_olex2_submission_special_instructions 'No special instructions were received'

loop_
_space_group_symop_operation_xyz
'x, y, z'
'-x, -y, -z'

loop_
_atom_site_label
_atom_site_type_symbol
_atom_site_fract_x
_atom_site_fract_y
_atom_site_fract_z
_atom_site_U_iso_or_equiv
_atom_site_adp_type
_atom_site_occupancy
_atom_site_site_symmetry_order
_atom_site_calc_flag
_atom_site_refinement_flags_posn
_atom_site_refinement_flags_adp
_atom_site_refinement_flags_occupancy
_atom_site_disorder_assembly
_atom_site_disorder_group
Ag1 Ag 0.57145(7) 0.28025(5) 0.27052(4) 0.112 Uani 1 1 d . . . . .
Ag2 Ag 0.36800(6) 0.41174(4) 0.21864(4) 0.104 Uani 1 1 d . . . . .
Ag3 Ag 0.17549(6) 0.29039(5) 0.22316(4) 0.101 Uani 1 1 d . . . . .
Ag4 Ag 0.32443(6) 0.46226(5) 0.12933(4) 0.107 Uani 1 1 d . . . . .
Ag5 Ag 0.25306(7) 0.12007(5) 0.13002(4) 0.108 Uani 1 1 d . . . . .
Ag6 Ag 0.37891(6) 0.26733(6) 0.09208(4) 0.110 Uani 1 1 d . . . . .
Ag7 Ag 0.56126(7) 0.30346(6) 0.14436(4) 0.113 Uani 1 1 d . . . . .
Ag8 Ag 0.44853(7) 0.38545(5) 0.41269(5) 0.117 Uani 1 1 d . . . . .
Ag9 Ag 0.27329(6) 0.47649(5) 0.25275(4) 0.109 Uani 1 1 d . . . . .
Ag10 Ag 0.21656(7) 0.18923(5) 0.34095(4) 0.111 Uani 1 1 d . . . . .
Ag11 Ag 0.31686(6) 0.18760(5) 0.08726(4) 0.108 Uani 1 1 d . . . . .
Ag12 Ag 0.49378(7) 0.08992(6) 0.24121(5) 0.122 Uani 1 1 d . . . . .
Ag13 Ag 0.51357(6) 0.19997(4) 0.32993(4) 0.100 Uani 1 1 d . . . . .
Ag14 Ag 0.22819(6) 0.54332(5) 0.17980(5) 0.117 Uani 1 1 d . . . . .
Ag15 Ag 0.66884(7) 0.25494(6) 0.20178(7) 0.137 Uani 1 1 d . . . . .
Ag16 Ag 0.30941(7) -0.03790(5) 0.26481(6) 0.133 Uani 1 1 d . . . . .
Ag18 Ag 0.47025(7) 0.43116(5) 0.33303(5) 0.118 Uani 1 1 d . . . . .
Ag19 Ag 0.19346(8) 0.40352(5) 0.30885(5) 0.126 Uani 1 1 d . . . . .
Ag20 Ag 0.51695(8) 0.15417(6) 0.15621(6) 0.140 Uani 1 1 d . . . . .
Ag21 Ag 0.27928(8) 0.38724(7) 0.36274(5) 0.131 Uani 1 1 d . . . . .
Ag22 Ag 0.25455(8) 0.11866(7) 0.40870(6) 0.137 Uani 1 1 d . . . . .
Ag23 Ag 0.18814(8) 0.27630(7) 0.40056(5) 0.132 Uani 1 1 d . . . . .
Ag24 Ag 0.25185(9) 0.33189(8) 0.48652(5) 0.147 Uani 1 1 d . . . . .
Ag25 Ag 0.18336(9) 0.38449(7) 0.41947(6) 0.140 Uani 1 1 d . . . . .
Ag26 Ag 0.43806(6) 0.23089(5) 0.39443(4) 0.105 Uani 1 1 d . . . . .
Ag27 Ag 0.27558(8) -0.00485(6) 0.39447(5) 0.128 Uani 1 1 d . . . . .
Ag28 Ag 0.45346(6) 0.25773(5) 0.15187(4) 0.103 Uani 1 1 d . . . . .
Ag29 Ag 0.49385(6) 0.33042(5) 0.21369(4) 0.101 Uani 1 1 d . . . . .
Ag30 Ag 0.63503(6) 0.17423(6) 0.13664(5) 0.116 Uani 1 1 d . . . . .
Ag31 Ag 0.19362(6) 0.18211(5) 0.23897(4) 0.099 Uani 1 1 d . . . . .
Ag32 Ag 0.37284(7) 0.04148(5) 0.33121(5) 0.124 Uani 1 1 d . . . . .
Ag33 Ag 0.33133(6) 0.35193(5) 0.14460(4) 0.104 Uani 1 1 d . . . . .
Ag34 Ag 0.41525(7) -0.00781(5) 0.25604(5) 0.119 Uani 1 1 d . . . . .
Ag35 Ag 0.27169(7) 0.09158(6) 0.20778(4) 0.116 Uani 1 1 d . . . . .
Ag36 Ag 0.36459(7) 0.13265(5) 0.37840(5) 0.120 Uani 1 1 d . . . . .
Ag37 Ag 0.57672(6) 0.34445(4) 0.32540(4) 0.107 Uani 1 1 d . . . . .
Ag38 Ag 0.21242(6) 0.28029(5) 0.09434(4) 0.106 Uani 1 1 d . . . . .
Ag39 Ag 0.22116(7) 0.35231(6) 0.14104(5) 0.119 Uani 1 1 d . . . . .
Ag40 Ag 0.17383(7) 0.20153(6) 0.47652(4) 0.117 Uani 1 1 d . . . . .
Ag41 Ag 0.44517(8) 0.11864(5) 0.31470(5) 0.123 Uani 1 1 d . . . . .
Ag42 Ag 0.39208(8) 0.08244(5) 0.20385(4) 0.120 Uani 1 1 d . . . . .
Ag43 Ag 0.42155(7) 0.10887(6) 0.12153(4) 0.124 Uani 1 1 d . . . . .
Ag44 Ag 0.36432(8) 0.32757(6) 0.41900(5) 0.128 Uani 1 1 d . . . . .
Ag45 Ag 0.46766(6) 0.42815(5) 0.24747(4) 0.108 Uani 1 1 d . . . . .
Ag46 Ag 0.34180(8) 0.47201(7) 0.32788(6) 0.135 Uani 1 1 d . . . . .
Mo1 Mo 0.30336(6) 0.30634(4) 0.24171(4) 0.087 Uani 1 1 d . . . . .
Mo2 Mo 0.42664(6) 0.23675(4) 0.25379(4) 0.086 Uani 1 1 d . . . . .
Mo3 Mo 0.41334(6) 0.33221(5) 0.30665(4) 0.088 Uani 1 1 d . . . . .
Mo7 Mo 0.60435(6) 0.15380(5) 0.23838(5) 0.099 Uani 1 1 d . . . . .
Mo8 Mo 0.22010(7) 0.06022(5) 0.31072(4) 0.102 Uani 1 1 d . . . . .
Mo9 Mo 0.31167(7) 0.21011(5) 0.46083(4) 0.098 Uani 1 1 d . . . . .
Mo10 Mo 0.23277(11) 0.58413(8) 0.07413(7) 0.151 Uani 1 1 d . . . . .
Mo11 Mo 0.11190(8) 0.32467(7) 0.50878(5) 0.119 Uani 1 1 d . . . . .
Mo12 Mo 0.36734(8) -0.11461(5) 0.34808(6) 0.121 Uani 1 1 d . . . . .
Mo13 Mo 0.44729(10) -0.14392(6) 0.26418(7) 0.139 Uani 1 1 d . . . . .
Mo14 Mo 0.71479(10) 0.27332(8) 0.10253(7) 0.143 Uani 1 1 d . . . . .
Mo15 Mo 0.16581(7) 0.43907(5) 0.21033(5) 0.110 Uani 1 1 d . . . . .
Mo16 Mo 0.32214(6) 0.21976(4) 0.18112(4) 0.084 Uani 1 1 d . . . . .
Mo17 Mo 0.45057(7) 0.39174(6) 0.12661(5) 0.103 Uani 1 1 d . . . . .
S17 S 0.6760(2) 0.07594(17) 0.27086(13) 0.104 Uani 1 1 d . . . . .
S01V S 0.6407(2) 0.39874(15) 0.33355(14) 0.102 Uani 1 1 d . . . . .
S01W S 0.5778(2) 0.25513(14) 0.33833(13) 0.097 Uani 1 1 d . . . . .
S01X S 0.58843(19) 0.31942(15) 0.20715(13) 0.096 Uani 1 1 d . . . . .
S01Y S 0.4793(2) 0.44750(15) 0.44759(13) 0.102 Uani 1 1 d . . . . .
S01Z S 0.6969(2) 0.0898(2) 0.11628(15) 0.118 Uani 1 1 d . . . . .
S2 S 0.2767(3) 0.38051(18) 0.43063(15) 0.118 Uani 1 1 d D U . . .
S02A S 0.2523(2) 0.46511(16) 0.31936(14) 0.103 Uani 1 1 d . . . . .
S02B S 0.1154(2) 0.05545(16) 0.30963(15) 0.110 Uani 1 1 d . . . . .
S02C S 0.4602(2) 0.03478(17) 0.29364(17) 0.113 Uani 1 1 d . . . . .
S02D S 0.3421(2) 0.01722(15) 0.21338(14) 0.104 Uani 1 1 d . . . . .
S02E S 0.1912(2) 0.28652(19) 0.02551(14) 0.112 Uani 1 1 d . . . . .
S02G S 0.2528(2) -0.08854(17) 0.23410(16) 0.115 Uani 1 1 d . . . . .
S02H S 0.4093(2) 0.2779(2) 0.02455(15) 0.119 Uani 1 1 d . . . . .
S02I S 0.1627(2) 0.23995(16) 0.28577(13) 0.098 Uani 1 1 d . . . . .
S19 S 0.2929(3) 0.3440(2) 0.54873(16) 0.122 Uani 1 1 d . . . . .
S02K S 0.3184(2) 0.49451(16) 0.19251(13) 0.101 Uani 1 1 d . . . . .
S02L S 0.1715(2) 0.62017(16) 0.21138(16) 0.119 Uani 1 1 d . . . . .
S22 S 0.3728(2) 0.1527(2) 0.51464(15) 0.115 Uani 1 1 d . . . . .
S02N S 0.4504(2) 0.0703(2) 0.05913(16) 0.125 Uani 1 1 d . . . . .
S02O S 0.3322(3) 0.05109(18) 0.39848(17) 0.127 Uani 1 1 d . . . . .
S02P S 0.2098(3) -0.0450(2) 0.43646(16) 0.127 Uani 1 1 d . . . . .
S02Q S 0.1518(2) 0.35799(19) 0.36302(14) 0.108 Uani 1 1 d . . . . .
S02R S 0.3315(3) -0.20045(18) 0.3624(2) 0.141 Uani 1 1 d . . . . .
S18 S 0.7493(2) 0.2474(2) 0.2429(2) 0.135 Uani 1 1 d . . . . .
S20 S 0.0891(2) 0.3182(2) 0.58382(15) 0.119 Uani 1 1 d . . . . .
S02U S 0.1780(2) 0.1866(2) 0.41028(14) 0.111 Uani 1 1 d . . . . .
S02V S 0.0630(2) 0.4696(2) 0.23744(18) 0.124 Uani 1 1 d . . . . .
S02W S 0.3451(2) 0.55866(19) 0.34157(17) 0.122 Uani 1 1 d . . . . .
S16 S 0.8198(3) 0.2322(3) 0.0950(2) 0.154 Uani 1 1 d . . . . .
S02Y S 0.0882(3) 0.4787(2) 0.0830(2) 0.149 Uani 1 1 d . . . . .
S020 S 0.4605(2) 0.29584(17) 0.42601(13) 0.111 Uani 1 1 d . . . . .
S021 S 0.4589(2) 0.14881(15) 0.37247(15) 0.103 Uani 1 1 d . . . . .
S022 S 0.15689(19) 0.29961(16) 0.15330(13) 0.098 Uani 1 1 d . . . . .
S023 S 0.5033(2) 0.50342(15) 0.22668(14) 0.107 Uani 1 1 d . . . . .
S024 S 0.5439(2) 0.22531(17) 0.12416(14) 0.109 Uani 1 1 d . . . . .
S025 S 0.2304(2) 0.08218(18) 0.07317(14) 0.115 Uani 1 1 d . . . . .
S026 S 0.2696(2) 0.40948(16) 0.10471(13) 0.103 Uani 1 1 d . . . . .
S027 S 0.1874(2) 0.14334(16) 0.18222(13) 0.103 Uani 1 1 d . . . . .
S028 S 0.1650(2) 0.1334(2) 0.53369(15) 0.116 Uani 1 1 d . . . . .
S029 S 0.4841(2) 0.08196(19) 0.17191(15) 0.110 Uani 1 1 d . . . . .
O3 O 0.2674(9) 0.6258(9) 0.0693(6) 0.184 Uani 1 1 d . . . . .
O03A O 0.1435(5) 0.5213(4) 0.2000(3) 0.101 Uani 1 1 d . . . . .
O03B O 0.2987(5) 0.2720(4) 0.0604(3) 0.104 Uani 1 1 d . . . . .
O03C O 0.7412(7) 0.2419(6) 0.1582(6) 0.151 Uani 1 1 d . . . . .
O03D O 0.5732(5) 0.1080(4) 0.2296(4) 0.118 Uani 1 1 d . . . . .
O03E O 0.2878(4) 0.2508(3) 0.2866(3) 0.082 Uani 1 1 d . . . . .
O21 O 0.1410(6) 0.2482(6) 0.5310(4) 0.126 Uani 1 1 d . . . . .
O03G O 0.3618(5) 0.3760(5) 0.3242(4) 0.110 Uani 1 1 d . . . . .
O03H O 0.2576(5) 0.2498(5) 0.4421(4) 0.120 Uani 1 1 d . . . . .
O03J O 0.4590(5) 0.2627(4) 0.2878(3) 0.091 Uani 1 1 d . . . . .
O03L O 0.4100(6) 0.4614(4) 0.3810(4) 0.118 Uani 1 1 d . . . . .
O03M O 0.3370(6) 0.0980(5) 0.0983(4) 0.122 Uani 1 1 d . . . . .
O03N O 0.4231(6) 0.3412(5) 0.1207(4) 0.119 Uani 1 1 d . . . . .
O03O O 0.4399(5) 0.2763(4) 0.2122(4) 0.111 Uani 1 1 d . . . . .
O03P O 0.7168(7) 0.1935(5) 0.1045(5) 0.135 Uani 1 1 d . . . . .
O03Q O 0.1967(5) 0.1072(4) 0.3403(4) 0.107 Uani 1 1 d . . . . .
O03R O 0.3843(4) 0.2777(4) 0.3450(3) 0.088 Uani 1 1 d . . . . .
O03S O 0.4176(7) -0.1486(5) 0.3117(6) 0.154 Uani 1 1 d . . . . .
O03T O 0.4283(5) 0.3659(3) 0.2600(3) 0.095 Uani 1 1 d . . . . .
O03V O 0.2875(5) 0.0406(4) 0.3146(4) 0.111 Uani 1 1 d . . . . .
O03W O 0.2706(4) 0.2809(3) 0.2075(3) 0.080 Uani 1 1 d . . . . .
O03X O 0.3382(6) 0.3431(4) 0.2093(4) 0.116 Uani 1 1 d . . . . .
O03Y O 0.5816(5) 0.2072(4) 0.2089(4) 0.114 Uani 1 1 d . . . . .
O03Z O 0.3258(5) 0.1557(4) 0.4390(3) 0.107 Uani 1 1 d . . . . .
O04A O 0.1202(5) 0.4534(4) 0.1632(4) 0.114 Uani 1 1 d . . . . .
O04B O 0.3590(4) 0.2339(4) 0.2305(3) 0.088 Uani 1 1 d . . . . .
O04C O 0.0911(7) 0.3911(6) 0.5113(4) 0.143 Uani 1 1 d . . . . .
O04D O 0.2586(6) 0.1772(6) 0.5002(4) 0.127 Uani 1 1 d . . . . .
O04E O 0.5746(6) 0.1664(5) 0.2835(5) 0.132 Uani 1 1 d . . . . .
O04F O 0.3037(6) 0.2532(5) 0.5074(4) 0.120 Uani 1 1 d . . . . .
O04I O 0.4099(5) 0.1791(5) 0.0766(3) 0.107 Uani 1 1 d . . . . .
O04J O 0.2888(5) 0.1839(4) 0.2303(3) 0.090 Uani 1 1 d . . . . .
O04O O 0.1796(5) 0.4489(5) 0.2548(4) 0.115 Uani 1 1 d . . . . .
O04Q O 0.3790(5) 0.1260(3) 0.2581(3) 0.099 Uani 1 1 d . . . . .
O04R O 0.2195(6) -0.0056(4) 0.2845(5) 0.133 Uani 1 1 d . . . . .
O04U O 0.3670(5) 0.1636(3) 0.1743(3) 0.097 Uani 1 1 d . . . . .
O04V O 0.2018(6) 0.0108(5) 0.3585(4) 0.122 Uani 1 1 d . . . . .
O04W O 0.3156(6) 0.2117(4) 0.3618(3) 0.104 Uani 1 1 d . . . . .
O04Y O 0.3738(6) -0.0531(4) 0.3331(5) 0.122 Uani 1 1 d . . . . .
O04Z O 0.1630(6) 0.5526(5) 0.0846(5) 0.146 Uani 1 1 d . . . . .
O05A O 0.3171(6) -0.1134(4) 0.3056(5) 0.129 Uani 1 1 d . . . . .
O05D O 0.4663(5) 0.3337(4) 0.3327(3) 0.101 Uani 1 1 d . . . . .
O05E O 0.2958(5) 0.1507(4) 0.3096(3) 0.105 Uani 1 1 d . . . . .
O05J O 0.5417(5) 0.4192(4) 0.2891(3) 0.102 Uani 1 1 d . . . . .
O05L O 0.4659(7) -0.0866(5) 0.2541(5) 0.146 Uani 1 1 d . . . . .
O05R O 0.1480(6) 0.3159(5) 0.4656(4) 0.125 Uani 1 1 d . . . . .
O05V O 0.2746(7) 0.5315(5) 0.0947(4) 0.142 Uani 1 1 d . . . . .
O05Z O 0.3987(9) -0.1331(6) 0.3894(6) 0.177 Uani 1 1 d . . . . .
O06C O 0.2548(5) 0.3486(4) 0.2607(4) 0.112 Uani 1 1 d . . . . .
O06D O 0.2225(5) 0.4367(6) 0.1823(4) 0.130 Uani 1 1 d . . . . .
O06J O 0.2768(5) 0.3118(4) 0.3400(4) 0.108 Uani 1 1 d . . . . .
O07E O 0.5024(8) -0.1901(6) 0.2570(6) 0.176 Uani 1 1 d . . . . .
O07H O 0.1566(6) 0.3783(4) 0.2177(5) 0.133 Uani 1 1 d . . . . .
O08C O 0.4041(9) -0.1499(8) 0.2365(7) 0.202 Uani 1 1 d . . . . .
O09V O 0.1166(11) 0.4429(11) 0.4456(8) 0.230 Uani 1 1 d . . . . .
O030 O 0.6664(5) 0.1266(4) 0.1934(3) 0.094 Uani 1 1 d . . . . .
O031 O 0.6678(5) 0.1822(4) 0.2472(4) 0.111 Uani 1 1 d . . . . .
O032 O 0.3006(7) -0.0972(4) 0.3778(4) 0.131 Uani 1 1 d . . . . .
O033 O 0.6505(7) 0.2823(5) 0.1204(4) 0.138 Uani 1 1 d . . . . .
O035 O 0.4483(6) 0.3998(4) 0.1750(3) 0.105 Uani 1 1 d . . . . .
O036 O 0.5164(6) 0.3763(5) 0.1087(4) 0.123 Uani 1 1 d . . . . .
O037 O 0.3569(5) 0.2638(4) 0.1531(3) 0.106 Uani 1 1 d . . . . .
O038 O 0.1820(5) 0.3306(4) 0.5338(3) 0.106 Uani 1 1 d . . . . .
O039 O 0.5362(5) 0.3938(4) 0.3791(3) 0.107 Uani 1 1 d . . . . .
O39 O 0.7147(9) 0.2714(9) 0.0561(7) 0.196 Uani 1 1 d . U . . .
O040 O 0.4688(5) 0.1794(4) 0.2446(3) 0.097 Uani 1 1 d . . . . .
O041 O 0.4159(6) 0.4880(4) 0.2873(4) 0.127 Uani 1 1 d . . . . .
O042 O 0.0532(7) 0.3118(8) 0.5042(5) 0.161 Uani 1 1 d . . . . .
O043 O 0.4129(6) 0.4476(4) 0.1028(4) 0.119 Uani 1 1 d . . . . .
O044 O 0.3617(4) 0.2974(3) 0.2763(3) 0.082 Uani 1 1 d . . . . .
O045 O 0.2278(5) 0.1922(5) 0.0792(4) 0.117 Uani 1 1 d . . . . .
O046 O 0.3816(5) 0.2008(4) 0.2981(3) 0.092 Uani 1 1 d . . . . .
O047 O 0.2009(6) 0.6070(5) 0.1262(5) 0.129 Uani 1 1 d . . . . .
O048 O 0.3659(6) 0.2360(5) 0.4450(4) 0.119 Uani 1 1 d . . . . .
O055 O 0.2707(5) 0.2175(4) 0.1540(3) 0.100 Uani 1 1 d . . . . .
O056 O 0.2116(6) 0.0928(4) 0.2656(3) 0.115 Uani 1 1 d . . . . .
O067 O 0.7354(8) 0.3237(6) 0.1096(7) 0.181 Uani 1 1 d . . . . .
O079 O 0.2331(12) 0.5767(10) 0.0271(7) 0.238 Uani 1 1 d . . . . .
N04N N 0.6268(9) 0.3077(10) 0.4251(5) 0.150 Uani 1 1 d . . . . .
N09Z N 0.0919(9) 0.1997(8) 0.0976(5) 0.138 Uani 1 1 d . . . . .
C0A0 C 0.0579(11) 0.3520(9) 0.1719(9) 0.160 Uani 1 1 d . . . . .
H0AA H 0.0260 0.3751 0.1629 0.240 Uiso 1 1 d R U . . .
H0AB H 0.0691 0.3645 0.1932 0.240 Uiso 1 1 d R U . . .
H0AC H 0.0502 0.3192 0.1798 0.240 Uiso 1 1 d R U . . .
C0A3 C 0.2684(17) 0.0414(12) 0.6551(7) 0.236 Uani 1 1 d D . . . .
H0AD H 0.2762 0.0189 0.6782 0.353 Uiso 1 1 d R U . . .
H0AE H 0.2310 0.0458 0.6507 0.353 Uiso 1 1 d R U . . .
H0AF H 0.2756 0.0737 0.6578 0.353 Uiso 1 1 d R U . . .
C8 C 0.7588(17) -0.0830(11) 0.1997(8) 0.196 Uani 1 1 d D . . . .
C0A7 C 0.0761(9) 0.3678(8) 0.3630(6) 0.137 Uani 1 1 d D . . . .
H0A7 H 0.0718 0.3432 0.3462 0.165 Uiso 1 1 calc R U . . .
C0A9 C 0.0624(11) 0.2822(12) 0.2719(10) 0.180 Uani 1 1 d . . . . .
H0AG H 0.0739 0.3136 0.2699 0.270 Uiso 1 1 d R U . . .
H0AH H 0.0255 0.2872 0.2824 0.270 Uiso 1 1 d R U . . .
H0AI H 0.0655 0.2709 0.2469 0.270 Uiso 1 1 d R U . . .
C0AC C -0.0171(10) 0.5017(11) 0.1908(8) 0.154 Uani 1 1 d . . . . .
H0AJ H -0.0388 0.5100 0.2131 0.185 Uiso 1 1 calc R U . . .
C0AD C 0.5083(12) 0.2407(14) 0.4883(8) 0.178 Uani 1 1 d . . . . .
H0AK H 0.5382 0.2566 0.4879 0.268 Uiso 1 1 d R U . . .
H0AL H 0.5177 0.2140 0.4718 0.268 Uiso 1 1 d R U . . .
H0AM H 0.4998 0.2268 0.5141 0.268 Uiso 1 1 d R U . . .
C168 C 0.6578(12) 0.6016(10) 0.2341(8) 0.166 Uani 1 1 d . U . . .
H16A H 0.6229 0.6046 0.2249 0.249 Uiso 1 1 d R U . . .
H16B H 0.6789 0.6197 0.2156 0.249 Uiso 1 1 d R U . . .
H16C H 0.6534 0.6157 0.2582 0.249 Uiso 1 1 d R U . . .
C0AM C 0.0553(11) -0.0446(12) 0.1785(8) 0.156 Uani 1 1 d . . . . .
H0AN H 0.0557 -0.0096 0.1706 0.234 Uiso 1 1 d R U . . .
H0AO H 0.0277 -0.0537 0.1662 0.234 Uiso 1 1 d R U . . .
H0AP H 0.0898 -0.0657 0.1714 0.234 Uiso 1 1 d R U . . .
C0AO C -0.0395(10) 0.5066(10) 0.1578(10) 0.160 Uani 1 1 d . . . . .
C0AQ C -0.0276(11) 0.6709(7) 0.2936(8) 0.153 Uani 1 1 d . . . . .
H0AQ H -0.0067 0.6886 0.2747 0.229 Uiso 1 1 d R U . . .
H0AR H -0.0459 0.6933 0.3122 0.229 Uiso 1 1 d R U . . .
H0AS H -0.0537 0.6595 0.2813 0.229 Uiso 1 1 d R U . . .
C0AT C 0.1277(9) 0.0078(6) 0.2795(6) 0.115 Uani 1 1 d . . . . .
C180 C 0.0724(10) 0.5263(9) 0.2423(7) 0.128 Uani 1 1 d . U . . .
C0AW C -0.0093(10) 0.5001(12) 0.1244(8) 0.155 Uani 1 1 d . . . . .
H0AW H -0.0251 0.5054 0.1012 0.186 Uiso 1 1 calc R U . . .
C0AY C 0.3297(9) 0.5830(7) 0.2158(8) 0.135 Uani 1 1 d . . . . .
H0AT H 0.2997 0.5994 0.2010 0.203 Uiso 1 1 d R U . . .
H0AU H 0.3529 0.6060 0.2164 0.203 Uiso 1 1 d R U . . .
H0AV H 0.3166 0.5731 0.2416 0.203 Uiso 1 1 d R U . . .
C0AZ C 0.4472(12) 0.3146(8) 0.4994(5) 0.140 Uani 1 1 d . . . . .
H0AX H 0.4471 0.3023 0.5262 0.210 Uiso 1 1 d R U . . .
H0AY H 0.4112 0.3322 0.4935 0.210 Uiso 1 1 d R U . . .
H H 0.4711 0.3375 0.4935 0.210 Uiso 1 1 d R U . . .
C0B6 C 0.1195(9) 0.5931(8) 0.2346(7) 0.127 Uani 1 1 d . . . . .
C0B7 C 0.0488(9) 0.4846(8) 0.1258(6) 0.123 Uani 1 1 d . . . . .
C0B9 C 0.2414(11) 0.4167(9) 0.0301(6) 0.139 Uani 1 1 d . . . . .
H0BA H 0.2108 0.4049 0.0430 0.209 Uiso 1 1 d R U . . .
H0BB H 0.2499 0.4038 0.0055 0.209 Uiso 1 1 d R U . . .
H0BC H 0.2329 0.4531 0.0265 0.209 Uiso 1 1 d R U . . .
C0BC C 0.0944(14) 0.2437(9) 0.2961(7) 0.169 Uani 1 1 d . . . . .
H0BD H 0.0871 0.2568 0.3213 0.203 Uiso 1 1 calc R U . . .
C0BE C 0.2120(14) 0.3300(17) 0.6902(10) 0.192 Uani 1 1 d . . . . .
C0BF C 0.1455(9) 0.0995(9) 0.1920(8) 0.138 Uani 1 1 d D . . . .
H0BF H 0.1592 0.0803 0.2158 0.165 Uiso 1 1 calc R U . . .
C0BI C 0.3561(10) -0.0182(10) 0.1713(8) 0.158 Uani 1 1 d . . . . .
H0BI H 0.3669 0.0101 0.1547 0.190 Uiso 1 1 calc R U . . .
C0BK C 0.0381(15) -0.1024(10) 0.2336(11) 0.214 Uani 1 1 d D . . . .
H0BE H 0.0435 -0.1137 0.2602 0.321 Uiso 1 1 d R U . . .
H0BG H 0.0643 -0.1237 0.2177 0.321 Uiso 1 1 d R U . . .
H0BH H 0.0024 -0.1041 0.2285 0.321 Uiso 1 1 d R U . . .
C0BR C 0.5665(18) 0.2657(13) 0.0494(8) 0.201 Uani 1 1 d . . . . .
H0BJ H 0.5469 0.2989 0.0552 0.301 Uiso 1 1 d R U . . .
H0BK H 0.5651 0.2628 0.0226 0.301 Uiso 1 1 d R U . . .
H0BL H 0.6035 0.2608 0.0551 0.301 Uiso 1 1 d R U . . .
C0BS C 0.3601(9) 0.5370(7) 0.1977(6) 0.114 Uani 1 1 d . . . . .
H0BS H 0.3865 0.5186 0.2157 0.137 Uiso 1 1 calc R U . . .
C0BU C 0.2110(11) 0.5673(7) 0.3086(7) 0.156 Uani 1 1 d D . . . .
H0BM H 0.2010 0.5650 0.2835 0.234 Uiso 1 1 d R U . . .
H0BN H 0.2483 0.5694 0.3069 0.234 Uiso 1 1 d R U . . .
H0BO H 0.1887 0.5972 0.3186 0.234 Uiso 1 1 d R U . . .
C0BV C 0.2000(10) 0.5263(8) 0.3347(8) 0.151 Uani 1 1 d D . . . .
H0BV H 0.2109 0.5318 0.3593 0.181 Uiso 1 1 calc R U . . .
C130 C 0.1180(12) 0.1646(12) 0.4054(9) 0.162 Uani 1 1 d . U . . .
H130 H 0.1153 0.1607 0.3784 0.195 Uiso 1 1 calc R U . . .
C178 C 0.0901(9) 0.6184(8) 0.2621(6) 0.116 Uani 1 1 d . U . . .
H178 H 0.0962 0.6490 0.2677 0.140 Uiso 1 1 calc R U . . .
C0C2 C 0.3909(10) 0.5484(13) 0.1627(9) 0.164 Uani 1 1 d . . . . .
H0CA H 0.3715 0.5795 0.1496 0.245 Uiso 1 1 d R U . . .
H0CB H 0.3961 0.5216 0.1465 0.245 Uiso 1 1 d R U . . .
H0CC H 0.4254 0.5526 0.1684 0.245 Uiso 1 1 d R U . . .
C135 C 0.0493(9) 0.5967(7) 0.2823(6) 0.120 Uani 1 1 d D U . . .
C161 C 0.3495(9) 0.3083(8) -0.0347(6) 0.122 Uani 1 1 d . U . . .
H161 H 0.3821 0.3137 -0.0471 0.147 Uiso 1 1 calc R U . . .
C162 C 0.3031(10) 0.3182(9) -0.0563(6) 0.132 Uani 1 1 d . U . . .
C28 C 0.2575(9) 0.3080(8) -0.0339(5) 0.121 Uani 1 1 d . U . . .
H28 H 0.2271 0.3116 -0.0473 0.145 Uiso 1 1 calc DR U . . .
C03I C 0.7186(8) 0.1603(6) 0.2607(5) 0.099 Uani 1 1 d . . . . .
C4 C 0.6901(6) 0.0806(6) 0.1936(5) 0.088 Uani 1 1 d . . . . .
C3 C 0.6968(7) 0.0513(6) 0.2295(5) 0.095 Uani 1 1 d . . . . .
C163 C 0.3069(12) 0.3367(9) -0.0971(7) 0.155 Uani 1 1 d D U . . .
C04G C 0.6376(9) 0.4610(7) 0.3852(7) 0.124 Uani 1 1 d . . . . .
H04G H 0.6686 0.4663 0.3703 0.149 Uiso 1 1 calc R U . . .
C04H C 0.3478(7) 0.2910(7) 0.0041(5) 0.095 Uani 1 1 d . . . . .
C5 C 0.7068(8) 0.0549(6) 0.1626(4) 0.102 Uani 1 1 d . . . . .
C04L C 0.6599(9) 0.4746(7) 0.2835(5) 0.108 Uani 1 1 d . . . . .
H04L H 0.6916 0.4694 0.2957 0.130 Uiso 1 1 calc R U . . .
C04M C 0.6221(9) 0.4872(7) 0.4161(7) 0.118 Uani 1 1 d . . . . .
C04P C 0.6130(10) 0.4290(6) 0.3746(6) 0.119 Uani 1 1 d . . . . .
C04S C 0.2451(10) 0.0785(6) 0.5758(5) 0.114 Uani 1 1 d . . . . .
H04S H 0.2181 0.0629 0.5880 0.137 Uiso 1 1 calc R U . . .
C164 C 0.2742(12) 0.3863(9) -0.0991(8) 0.197 Uani 1 1 d D U . . .
H16D H 0.2712 0.3981 -0.0743 0.295 Uiso 1 1 d R U . . .
H16E H 0.2387 0.3907 -0.1077 0.295 Uiso 1 1 d DR U . . .
H16F H 0.2949 0.4054 -0.1171 0.295 Uiso 1 1 d R U . . .
C14 C 0.7585(8) 0.1079(7) 0.1030(6) 0.118 Uani 1 1 d . . . . .
C05C C 0.5406(8) 0.4515(6) 0.4227(5) 0.102 Uani 1 1 d . . . . .
C05F C 0.4361(10) 0.5455(7) 0.4447(6) 0.123 Uani 1 1 d . . . . .
H05F H 0.4521 0.5435 0.4676 0.148 Uiso 1 1 calc R U . . .
C05G C 0.6859(11) 0.2461(11) 0.3383(8) 0.157 Uani 1 1 d . . . . .
H05A H 0.6973 0.2440 0.3638 0.236 Uiso 1 1 d R U . . .
H05B H 0.6713 0.2810 0.3294 0.236 Uiso 1 1 d R U . . .
H05C H 0.7164 0.2326 0.3213 0.236 Uiso 1 1 d R U . . .
C05H C 0.3034(11) 0.0357(7) 0.0233(6) 0.142 Uani 1 1 d . . . . .
H05H H 0.2728 0.0269 0.0165 0.170 Uiso 1 1 calc R U . . .
C126 C 0.6482(11) 0.5133(9) 0.2511(7) 0.140 Uani 1 1 d . U . . .
C05M C 0.5669(7) 0.4879(5) 0.2488(5) 0.093 Uani 1 1 d . . . . .
C05O C 0.6232(9) 0.4468(7) 0.2949(5) 0.109 Uani 1 1 d . . . . .
C05P C 0.3937(12) 0.0335(9) 0.0149(8) 0.162 Uani 1 1 d . . . . .
H05P H 0.4273 0.0259 0.0012 0.194 Uiso 1 1 calc R U . . .
C05Q C 0.3001(8) 0.2834(6) 0.0247(6) 0.107 Uani 1 1 d . . . . .
C05S C 0.7557(8) 0.1835(7) 0.2620(6) 0.119 Uani 1 1 d . . . . .
C05T C 0.3385(8) 0.0739(6) 0.0694(5) 0.101 Uani 1 1 d . . . . .
C05W C 0.5708(11) 0.4810(7) 0.4351(6) 0.127 Uani 1 1 d . . . . .
H05W H 0.5575 0.4978 0.4568 0.153 Uiso 1 1 calc R U . . .
C05Y C 0.2945(10) 0.0635(7) 0.5877(7) 0.133 Uani 1 1 d . . . . .
C25 C 0.2504(11) 0.3205(11) -0.1239(5) 0.203 Uani 1 1 d . . . . .
H25A H 0.2651 0.2872 -0.1316 0.304 Uiso 1 1 d DR U . . .
H25B H 0.2407 0.3440 -0.1462 0.304 Uiso 1 1 d DR U . . .
H25C H 0.2187 0.3199 -0.1066 0.304 Uiso 1 1 d DR U . . .
C15 C 0.8151(9) 0.1692(12) 0.0948(9) 0.156 Uani 1 1 d . . . . .
C06F C 0.1692(11) 0.1661(9) -0.0193(6) 0.139 Uani 1 1 d . . . . .
C06G C 0.2076(8) 0.1361(8) 0.0412(6) 0.116 Uani 1 1 d . . . . .
C06I C 0.1885(8) 0.3328(7) 0.5689(5) 0.126 Uani 1 1 d D . . . .
C06K C 0.6002(10) 0.5195(7) 0.2365(6) 0.119 Uani 1 1 d . . . . .
H06K H 0.5897 0.5461 0.2175 0.143 Uiso 1 1 calc R U . . .
C06L C 0.2703(12) 0.1385(7) 0.5280(6) 0.129 Uani 1 1 d . . . . .
C06M C 0.2504(9) 0.2937(7) 0.0048(5) 0.111 Uani 1 1 d . . . . .
C06N C 0.1875(9) 0.1283(9) 0.0084(7) 0.136 Uani 1 1 d . . . . .
H06N H 0.1863 0.0953 0.0049 0.163 Uiso 1 1 calc R U . . .
C53 C 0.5029(12) 0.1044(9) 0.4051(7) 0.149 Uani 1 1 d D U . . .
H53 H 0.4967 0.0703 0.4046 0.179 Uiso 1 1 calc R U . . .
C06P C 0.4090(10) 0.5915(8) 0.4288(6) 0.126 Uani 1 1 d . . . . .
C06Q C 0.4401(8) 0.5023(9) 0.4278(6) 0.123 Uani 1 1 d . . . . .
C165 C 0.6892(12) 0.5440(10) 0.2377(7) 0.147 Uani 1 1 d . U . . .
C06T C 0.1742(11) 0.2138(10) -0.0132(6) 0.148 Uani 1 1 d . . . . .
H06T H 0.1668 0.2398 -0.0332 0.178 Uiso 1 1 calc R U . . .
C06V C 0.1512(10) -0.0213(9) 0.4095(7) 0.135 Uani 1 1 d . . . . .
C06X C 0.6625(10) 0.3732(8) 0.2191(7) 0.132 Uani 1 1 d . . . . .
H06A H 0.6894 0.3597 0.1996 0.198 Uiso 1 1 d R U . . .
H06B H 0.6659 0.3502 0.2422 0.198 Uiso 1 1 d R U . . .
H06C H 0.6676 0.4055 0.2240 0.198 Uiso 1 1 d R U . . .
C06Y C 0.4235(8) 0.5329(6) 0.2819(5) 0.102 Uani 1 1 d . . . . .
C06Z C 0.1480(8) 0.3277(8) 0.5994(5) 0.113 Uani 1 1 d D . . . .
C77 C 0.3565(9) 0.3294(11) -0.1141(9) 0.200 Uani 1 1 d D U . . .
H77A H 0.3734 0.3531 -0.1306 0.299 Uiso 1 1 d R U . . .
H77B H 0.3447 0.3079 -0.1293 0.299 Uiso 1 1 d DR U . . .
H77C H 0.3820 0.3089 -0.0970 0.299 Uiso 1 1 d R U . . .
C07A C 0.6046(8) 0.3803(6) 0.2048(6) 0.110 Uani 1 1 d . . . . .
H07A H 0.5783 0.4008 0.2222 0.132 Uiso 1 1 calc R U . . .
C07D C 0.4668(10) 0.5966(7) 0.2486(7) 0.128 Uani 1 1 d . . . . .
H07D H 0.4916 0.6067 0.2296 0.153 Uiso 1 1 calc R U . . .
C07F C 0.4645(12) 0.2741(9) 0.4758(6) 0.144 Uani 1 1 d . . . . .
H07F H 0.4358 0.2551 0.4814 0.173 Uiso 1 1 calc R U . . .
C07G C 0.3331(13) 0.0878(9) 0.5656(8) 0.148 Uani 1 1 d . . . . .
H07G H 0.3688 0.0776 0.5720 0.178 Uiso 1 1 calc R U . . .
C07I C 0.2092(9) 0.1846(7) 0.0488(6) 0.118 Uani 1 1 d . . . . .
C07J C 0.2999(13) 0.0224(10) 0.6220(7) 0.179 Uani 1 1 d D . . . .
C07L C 0.6535(14) 0.1815(11) 0.3755(10) 0.193 Uani 1 1 d . . . . .
H07B H 0.6815 0.1526 0.3695 0.289 Uiso 1 1 d R U . . .
H07C H 0.6202 0.1710 0.3829 0.289 Uiso 1 1 d R U . . .
H07E H 0.6633 0.1964 0.3962 0.289 Uiso 1 1 d R U . . .
C07O C 0.4014(11) 0.2357(9) 0.5940(7) 0.133 Uani 1 1 d . . . . .
C07P C 0.2401(11) 0.3369(8) 0.5797(6) 0.129 Uani 1 1 d . . . . .
C07R C 0.1341(9) 0.1734(8) 0.5704(7) 0.124 Uani 1 1 d . . . . .
C07T C 0.1466(9) -0.0664(7) 0.2312(5) 0.110 Uani 1 1 d . . . . .
H07T H 0.1545 -0.0930 0.2158 0.132 Uiso 1 1 calc R U . . .
C07U C 0.1546(11) 0.0038(7) 0.3737(6) 0.126 Uani 1 1 d . . . . .
C07V C 0.3805(9) 0.5941(8) 0.3993(7) 0.129 Uani 1 1 d . . . . .
H07V H 0.3597 0.6251 0.3895 0.155 Uiso 1 1 calc R U . . .
C07X C 0.1571(10) 0.3268(12) 0.6348(6) 0.157 Uani 1 1 d . . . . .
H07X H 0.1295 0.3215 0.6534 0.188 Uiso 1 1 calc R U . . .
C07Z C 0.1802(7) -0.0184(6) 0.2721(5) 0.093 Uani 1 1 d . . . . .
C94 C 0.2764(16) 0.3132(15) 0.6952(11) 0.207 Uani 1 1 d . U . . .
H94A H 0.2798 0.3175 0.7214 0.310 Uiso 1 1 d R U . . .
H94B H 0.2949 0.3354 0.6784 0.310 Uiso 1 1 d R U . . .
H94C H 0.2921 0.2786 0.6907 0.310 Uiso 1 1 d R U . . .
C08A C 0.0440(10) -0.0520(7) 0.2230(7) 0.123 Uani 1 1 d D . . . .
C38 C 0.4456(12) 0.2174(8) 0.6276(9) 0.176 Uani 1 1 d D U . . .
C08H C 0.3390(9) 0.2460(8) 0.5315(5) 0.116 Uani 1 1 d . . . . .
C145 C 0.0317(11) 0.5601(9) 0.0484(6) 0.142 Uani 1 1 d . U . . .
H145 H 0.0076 0.5397 0.0468 0.171 Uiso 1 1 calc DR U . . .
C08J C 0.3104(10) -0.0150(6) 0.1507(7) 0.130 Uani 1 1 d . . . . .
H08A H 0.2784 -0.0083 0.1679 0.195 Uiso 1 1 d R U . . .
H08B H 0.3143 -0.0475 0.1416 0.195 Uiso 1 1 d R U . . .
H08C H 0.3075 0.0109 0.1293 0.195 Uiso 1 1 d R U . . .
C08O C 0.2908(10) 0.3982(7) 0.0554(4) 0.123 Uani 1 1 d . . . . .
H08O H 0.3070 0.3621 0.0537 0.148 Uiso 1 1 calc R U . . .
C08R C 0.3728(10) 0.2774(8) 0.5848(6) 0.134 Uani 1 1 d . . . . .
H08R H 0.3746 0.3047 0.5977 0.161 Uiso 1 1 calc R U . . .
C184 C 0.0778(11) 0.5389(9) 0.0660(7) 0.137 Uani 1 1 d . U . . .
C186 C 0.1022(11) 0.6193(9) 0.0559(7) 0.139 Uani 1 1 d . U . . .
C08V C 0.8578(11) 0.1316(10) 0.0919(7) 0.141 Uani 1 1 d . . . . .
H08V H 0.8916 0.1392 0.0917 0.169 Uiso 1 1 calc R U . . .
C08W C 0.1142(8) 0.5480(6) 0.2240(5) 0.099 Uani 1 1 d . . . . .
C122 C 0.5146(12) -0.0109(11) 0.3148(9) 0.175 Uani 1 1 d D U . . .
H122 H 0.5169 0.0112 0.3341 0.210 Uiso 1 1 calc R U . . .
C32 C 0.1736(15) 0.3794(11) 0.7030(10) 0.210 Uani 1 1 d . U . . .
H32A H 0.1927 0.3965 0.7172 0.315 Uiso 1 1 d R U . . .
H32B H 0.1462 0.3671 0.7199 0.315 Uiso 1 1 d DR U . . .
H32C H 0.1570 0.4027 0.6825 0.315 Uiso 1 1 d R U . . .
C09A C 0.0840(10) -0.0014(7) 0.2624(6) 0.125 Uani 1 1 d . . . . .
H09A H 0.0489 0.0172 0.2672 0.150 Uiso 1 1 calc R U . . .
C170 C 0.0527(11) 0.6422(10) 0.0405(6) 0.140 Uani 1 1 d . U . . .
H170 H 0.0422 0.6773 0.0354 0.168 Uiso 1 1 calc DR U . . .
C26 C 0.7356(12) 0.5322(10) 0.2601(7) 0.151 Uani 1 1 d . U . . .
H26A H 0.7251 0.5441 0.2849 0.227 Uiso 1 1 d R U . . .
H26B H 0.7630 0.5485 0.2471 0.227 Uiso 1 1 d R U . . .
H26C H 0.7496 0.4961 0.2633 0.227 Uiso 1 1 d R U . . .
C12 C 0.8569(13) 0.0823(12) 0.0892(10) 0.173 Uani 1 1 d . . . . .
C09K C 0.0766(11) 0.3409(11) 0.1068(7) 0.173 Uani 1 1 d . . . . .
H09B H 0.0562 0.3150 0.1116 0.260 Uiso 1 1 d R U . . .
H09C H 0.1067 0.3309 0.0885 0.260 Uiso 1 1 d R U . . .
H09D H 0.0539 0.3722 0.0967 0.260 Uiso 1 1 d R U . . .
C09L C 0.2451(10) 0.3374(8) 0.6205(6) 0.122 Uani 1 1 d . . . . .
H09L H 0.2778 0.3409 0.6280 0.146 Uiso 1 1 calc R U . . .
C09O C 0.2930(16) -0.0239(10) 0.6073(12) 0.210 Uani 1 1 d . . . . .
H09E H 0.3180 -0.0376 0.5869 0.315 Uiso 1 1 d R U . . .
H09F H 0.2575 -0.0124 0.5983 0.315 Uiso 1 1 d R U . . .
H09G H 0.2923 -0.0497 0.6286 0.315 Uiso 1 1 d R U . . .
C09P C 0.6014(11) 0.4058(7) 0.1675(7) 0.147 Uani 1 1 d . . . . .
H09H H 0.5802 0.4397 0.1691 0.221 Uiso 1 1 d R U . . .
H09I H 0.5844 0.3883 0.1522 0.221 Uiso 1 1 d R U . . .
H09J H 0.6369 0.4072 0.1559 0.221 Uiso 1 1 d R U . . .
C09Q C 0.2050(10) 0.3332(11) 0.6479(7) 0.147 Uani 1 1 d . . . . .
C09R C 0.0959(8) 0.3475(7) 0.1423(5) 0.105 Uani 1 1 d . . . . .
H09R H 0.1068 0.3800 0.1378 0.126 Uiso 1 1 calc R U . . .
C09W C 0.1008(9) 0.2540(9) 0.5924(7) 0.124 Uani 1 1 d . . . . .
C09Y C 0.0345(9) 0.4855(9) 0.1926(9) 0.148 Uani 1 1 d . . . . .
C185 C 0.1136(11) 0.5693(10) 0.0686(7) 0.142 Uani 1 1 d . U . . .
C80 C 0.0185(11) 0.6101(9) 0.0326(7) 0.141 Uani 1 1 d . U . . .
C75 C -0.0362(15) 0.6343(11) 0.0100(6) 0.193 Uani 1 1 d D U . . .
C56 C 0.0208(11) 0.7740(12) 0.1589(9) 0.166 Uani 1 1 d D U . . .
C189 C 0.2853(10) -0.1750(9) 0.3973(7) 0.131 Uani 1 1 d . U . . .
C190 C 0.4145(15) 0.6781(14) 0.4159(8) 0.208 Uani 1 1 d . U . . .
H19A H 0.4346 0.6634 0.3940 0.312 Uiso 1 1 d R U . . .
H19B H 0.4322 0.7022 0.4237 0.312 Uiso 1 1 d R U . . .
H19C H 0.3787 0.6951 0.4094 0.312 Uiso 1 1 d DR U . . .
C16 C 0.3451(9) 0.6602(12) 0.4678(8) 0.190 Uani 1 1 d D U . . .
H16G H 0.3375 0.6959 0.4594 0.284 Uiso 1 1 d DR U . . .
H16H H 0.3405 0.6551 0.4954 0.284 Uiso 1 1 d R U . . .
H16I H 0.3208 0.6446 0.4571 0.284 Uiso 1 1 d R U . . .
C17 C 0.4368(10) 0.6343(9) 0.4789(8) 0.164 Uani 1 1 d D U . . .
H17A H 0.4719 0.6378 0.4678 0.246 Uiso 1 1 d R U . . .
H17B H 0.4395 0.6010 0.4925 0.246 Uiso 1 1 d R U . . .
H17C H 0.4230 0.6595 0.4963 0.246 Uiso 1 1 d R U . . .
C18 C 0.3987(9) 0.6414(10) 0.4514(8) 0.159 Uani 1 1 d D U . . .
C85 C 0.4087(15) 0.2531(14) 0.6615(10) 0.197 Uani 1 1 d . U . . .
H85A H 0.3825 0.2822 0.6520 0.295 Uiso 1 1 d R U . . .
H85B H 0.4320 0.2635 0.6771 0.295 Uiso 1 1 d R U . . .
H85C H 0.3906 0.2292 0.6768 0.295 Uiso 1 1 d R U . . .
C172 C 0.4885(9) 0.2434(7) 0.6104(6) 0.195 Uani 1 1 d . U . . .
H17D H 0.5157 0.2145 0.6034 0.292 Uiso 1 1 d R U . . .
H17E H 0.5003 0.2579 0.6305 0.292 Uiso 1 1 d R U . . .
H17F H 0.4824 0.2683 0.5884 0.292 Uiso 1 1 d R U . . .
C173 C 0.4710(9) 0.1651(7) 0.6378(6) 0.205 Uani 1 1 d DR U . . .
H17G H 0.4437 0.1463 0.6466 0.308 Uiso 1 1 calc R U . . .
H17H H 0.4944 0.1628 0.6578 0.308 Uiso 1 1 calc R U . . .
H17I H 0.4917 0.1513 0.6157 0.308 Uiso 1 1 calc R U . . .
C22 C 0.3902(9) -0.0120(7) 0.4401(6) 0.233 Uani 1 1 d DR U . . .
H22A H 0.3790 -0.0353 0.4605 0.349 Uiso 1 1 d R U . . .
H22B H 0.4269 -0.0106 0.4425 0.349 Uiso 1 1 d R U . . .
H22C H 0.3876 -0.0232 0.4157 0.349 Uiso 1 1 d R U . . .
C23 C 0.4489(19) 0.6872(11) 0.2694(10) 0.216 Uani 1 1 d D U . . .
C24 C 0.3308(13) 0.4298(14) 0.0401(9) 0.186 Uani 1 1 d . . . . .
H24A H 0.3550 0.4128 0.0207 0.279 Uiso 1 1 d R U . . .
H24B H 0.3507 0.4323 0.0612 0.279 Uiso 1 1 d R U . . .
H24C H 0.3137 0.4633 0.0294 0.279 Uiso 1 1 d R U . . .
C27 C 0.6776(14) 0.4932(11) 0.4589(8) 0.203 Uani 1 1 d D U . . .
H27A H 0.6781 0.5139 0.4789 0.305 Uiso 1 1 d R U . . .
H27B H 0.7139 0.4812 0.4481 0.305 Uiso 1 1 d R U . . .
H27C H 0.6625 0.4648 0.4693 0.305 Uiso 1 1 d R U . . .
C125 C 0.7059(13) 0.5235(12) 0.1985(8) 0.172 Uani 1 1 d . U . . .
H12A H 0.7185 0.4873 0.2029 0.258 Uiso 1 1 d R U . . .
H12B H 0.7349 0.5384 0.1867 0.258 Uiso 1 1 d R U . . .
H12C H 0.6769 0.5313 0.1818 0.258 Uiso 1 1 d R U . . .
C29 C 0.6457(14) 0.5224(11) 0.4297(9) 0.183 Uani 1 1 d D U . . .
C30 C 0.9069(17) 0.0417(15) 0.0842(11) 0.197 Uani 1 1 d D U . . .
C31 C 0.6117(14) 0.5641(11) 0.4511(10) 0.183 Uani 1 1 d . U . . .
H31A H 0.5951 0.5880 0.4309 0.274 Uiso 1 1 d R U . . .
H31B H 0.6331 0.5799 0.4644 0.274 Uiso 1 1 d R U . . .
H31C H 0.5841 0.5536 0.4688 0.274 Uiso 1 1 d R U . . .
C134 C 0.0399(10) 0.5533(7) 0.2735(7) 0.142 Uani 1 1 d D U . . .
H134 H 0.0123 0.5401 0.2874 0.170 Uiso 1 1 calc DR U . . .
C33 C -0.0052(13) -0.0221(12) 0.2359(9) 0.170 Uani 1 1 d . U . . .
H33A H -0.0022 0.0120 0.2377 0.256 Uiso 1 1 d R U . . .
H33B H -0.0174 -0.0366 0.2607 0.256 Uiso 1 1 d R U . . .
H33C H -0.0308 -0.0216 0.2177 0.256 Uiso 1 1 d R U . . .
C034 C 0.5715(9) 0.4505(6) 0.2792(6) 0.109 Uani 1 1 d . . . . .
C34 C 0.1535(17) 0.0591(12) 0.1672(9) 0.203 Uani 1 1 d . . . . .
H34A H 0.1186 0.0535 0.1636 0.304 Uiso 1 1 d R U . . .
H34B H 0.1752 0.0286 0.1793 0.304 Uiso 1 1 d R U . . .
H34C H 0.1710 0.0683 0.1426 0.304 Uiso 1 1 d R U . . .
C35 C 0.5100(15) 0.6774(11) 0.2636(11) 0.230 Uani 1 1 d D U . . .
H35A H 0.5240 0.6451 0.2778 0.345 Uiso 1 1 d R U . . .
H35B H 0.5171 0.7041 0.2762 0.345 Uiso 1 1 d R U . . .
H35C H 0.5271 0.6782 0.2380 0.345 Uiso 1 1 d R U . . .
C36 C 0.2898(11) -0.1482(7) 0.2982(8) 0.142 Uani 1 1 d . U . . .
C37 C 0.5724(17) 0.1328(14) -0.0718(13) 0.245 Uani 1 1 d . U . . .
H37A H 0.5834 0.0968 -0.0731 0.367 Uiso 1 1 d R U . . .
H37B H 0.5852 0.1412 -0.0492 0.367 Uiso 1 1 d R U . . .
H37C H 0.5875 0.1503 -0.0942 0.367 Uiso 1 1 d DR U . . .
C107 C 0.4979(13) -0.0473(12) 0.3431(9) 0.184 Uani 1 1 d D U . . .
H10A H 0.5280 -0.0574 0.3588 0.276 Uiso 1 1 d R U . . .
H10B H 0.4680 -0.0265 0.3567 0.276 Uiso 1 1 d R U . . .
H10C H 0.4874 -0.0769 0.3372 0.276 Uiso 1 1 d R U . . .
C39 C 0.7126(11) 0.3463(11) 0.4223(9) 0.162 Uani 1 1 d . . . . .
H39A H 0.7016 0.3792 0.4314 0.243 Uiso 1 1 d R U . . .
H39B H 0.7253 0.3499 0.3956 0.243 Uiso 1 1 d R U . . .
H39C H 0.7412 0.3257 0.4369 0.243 Uiso 1 1 d R U . . .
C40 C 0.9870(12) 0.2340(11) 0.1687(10) 0.169 Uani 1 1 d . U . . .
H40A H 0.9960 0.1975 0.1701 0.253 Uiso 1 1 d R U . . .
H40B H 1.0178 0.2457 0.1740 0.253 Uiso 1 1 d R U . . .
H40C H 0.9766 0.2481 0.1435 0.253 Uiso 1 1 d R U . . .
C41 C 0.0929(9) 0.1241(11) 0.2054(8) 0.165 Uani 1 1 d D . . . .
H41A H 0.0767 0.1500 0.1862 0.247 Uiso 1 1 d R U . . .
H41B H 0.0944 0.1391 0.2284 0.247 Uiso 1 1 d R U . . .
H41C H 0.0716 0.0990 0.2110 0.247 Uiso 1 1 d R U . . .
C42 C 0.0082(15) 0.6257(13) 0.3145(10) 0.185 Uani 1 1 d D U . . .
C43 C 0.3571(14) 0.0365(9) 0.4458(11) 0.205 Uani 1 1 d D U . . .
H43 H 0.3774 0.0606 0.4517 0.246 Uiso 1 1 calc R U . . .
C44 C 0.5115(17) -0.0101(15) 0.1548(13) 0.219 Uani 1 1 d . U . . .
H44A H 0.5259 -0.0390 0.1723 0.329 Uiso 1 1 d R U . . .
H44B H 0.5185 -0.0190 0.1289 0.329 Uiso 1 1 d R U . . .
H44C H 0.4731 0.0004 0.1606 0.329 Uiso 1 1 d R U . . .
C45 C 0.8480(14) 0.0924(13) 0.3569(11) 0.198 Uani 1 1 d . U . . .
H45A H 0.8802 0.0843 0.3705 0.298 Uiso 1 1 d R U . . .
H45B H 0.8218 0.0751 0.3706 0.298 Uiso 1 1 d R U . . .
H45C H 0.8334 0.1285 0.3551 0.298 Uiso 1 1 d R U . . .
C46 C 0.8037(11) 0.1585(9) 0.2823(8) 0.147 Uani 1 1 d . U . . .
H46 H 0.8299 0.1758 0.2856 0.176 Uiso 1 1 calc R U . . .
C47 C 0.1530(15) 0.2001(13) -0.0869(9) 0.189 Uani 1 1 d . U . . .
H47A H 0.1168 0.2201 -0.0837 0.283 Uiso 1 1 d R U . . .
H47B H 0.1593 0.1887 -0.1120 0.283 Uiso 1 1 d R U . . .
H47C H 0.1782 0.2204 -0.0841 0.283 Uiso 1 1 d R U . . .
C48 C 0.4380(14) 0.7203(10) 0.3026(8) 0.244 Uani 1 1 d D U . . .
H48A H 0.4176 0.6983 0.3180 0.366 Uiso 1 1 d DR U . . .
H48B H 0.4151 0.7534 0.2974 0.366 Uiso 1 1 d R U . . .
H48C H 0.4676 0.7228 0.3164 0.366 Uiso 1 1 d R U . . .
C49 C 0.2601(10) -0.1416(6) 0.2685(8) 0.140 Uani 1 1 d . U . . .
C049 C 0.7275(10) 0.1115(8) 0.2744(6) 0.128 Uani 1 1 d . . . . .
C50 C 0.2728(11) -0.2296(7) 0.3143(8) 0.151 Uani 1 1 d . U . . .
H50 H 0.2823 -0.2611 0.3287 0.181 Uiso 1 1 calc R U . . .
C7 C 0.7383(9) -0.0237(6) 0.1973(6) 0.119 Uani 1 1 d . . . . .
C10 C 0.7297(17) -0.1105(16) 0.1811(12) 0.236 Uani 1 1 d D U . . .
H10D H 0.7154 -0.1358 0.1979 0.354 Uiso 1 1 d R U . . .
H10E H 0.7519 -0.1261 0.1602 0.354 Uiso 1 1 d R U . . .
H10F H 0.7004 -0.0846 0.1711 0.354 Uiso 1 1 d R U . . .
C052 C 0.7629(8) 0.1591(8) 0.1018(6) 0.117 Uani 1 1 d . . . . .
C52 C 0.2085(9) -0.2617(9) 0.2845(8) 0.182 Uani 1 1 d D U . . .
C053 C 0.2322(8) 0.1169(7) 0.5460(6) 0.103 Uani 1 1 d . . . . .
C54 C 0.6639(13) 0.3207(10) 0.4268(8) 0.151 Uani 1 1 d . U . . .
C1 C 0.7239(10) -0.0031(7) 0.2305(6) 0.121 Uani 1 1 d . . . . .
H1 H 0.7309 -0.0228 0.2539 0.145 Uiso 1 1 calc R U . . .
C55 C 0.2963(11) -0.1917(7) 0.3225(8) 0.150 Uani 1 1 d . U . . .
C174 C 0.8736(14) 0.0286(10) 0.3234(11) 0.223 Uani 1 1 d D U . . .
H17J H 0.8390 0.0199 0.3258 0.335 Uiso 1 1 d DR U . . .
H17K H 0.8928 0.0134 0.3456 0.335 Uiso 1 1 d R U . . .
H17L H 0.8941 0.0163 0.3007 0.335 Uiso 1 1 d R U . . .
C57 C -0.0565(14) 0.5930(11) -0.0058(9) 0.228 Uani 1 1 d D U . . .
H57A H -0.0513 0.6013 -0.0331 0.342 Uiso 1 1 d R U . . .
H57B H -0.0936 0.5916 0.0011 0.342 Uiso 1 1 d R U . . .
H57C H -0.0335 0.5606 0.0016 0.342 Uiso 1 1 d DR U . . .
C58 C 0.5133(13) 0.1534(11) -0.0708(8) 0.157 Uani 1 1 d . U . . .
C59 C 0.4089(17) -0.0486(15) 0.1692(11) 0.217 Uani 1 1 d . U . . .
H59A H 0.4089 -0.0841 0.1726 0.326 Uiso 1 1 d R U . . .
H59B H 0.4284 -0.0410 0.1888 0.326 Uiso 1 1 d R U . . .
H59C H 0.4260 -0.0401 0.1443 0.326 Uiso 1 1 d R U . . .
C6 C 0.7325(9) 0.0061(7) 0.1628(6) 0.117 Uani 1 1 d . . . . .
H6 H 0.7464 -0.0074 0.1399 0.140 Uiso 1 1 calc R U . . .
C60 C 0.5894(15) 0.0256(13) 0.1667(11) 0.194 Uani 1 1 d . U . . .
H60A H 0.5985 0.0580 0.1659 0.290 Uiso 1 1 d R U . . .
H60B H 0.6165 0.0039 0.1516 0.290 Uiso 1 1 d R U . . .
H60C H 0.5877 0.0103 0.1929 0.290 Uiso 1 1 d R U . . .
C060 C 0.2970(9) 0.0628(8) 0.0531(6) 0.132 Uani 1 1 d . . . . .
C61 C 0.0601(10) 0.4151(9) 0.3408(9) 0.178 Uani 1 1 d D . . . .
H61A H 0.0881 0.4334 0.3398 0.268 Uiso 1 1 d R U . . .
H61B H 0.0271 0.4343 0.3523 0.268 Uiso 1 1 d R U . . .
H61C H 0.0547 0.4097 0.3152 0.268 Uiso 1 1 d R U . . .
C061 C 0.3506(11) 0.0198(8) 0.0019(7) 0.146 Uani 1 1 d . . . . .
C175 C 0.3486(11) -0.0100(9) -0.0302(7) 0.158 Uani 1 1 d D U . . .
C062 C 0.4117(9) 0.5069(7) 0.3958(5) 0.107 Uani 1 1 d . . . . .
C63 C 0.3298(14) -0.0550(12) -0.0155(10) 0.213 Uani 1 1 d D U . . .
H63A H 0.2970 -0.0447 0.0005 0.320 Uiso 1 1 d R U . . .
H63B H 0.3554 -0.0796 -0.0008 0.320 Uiso 1 1 d R U . . .
H63C H 0.3221 -0.0696 -0.0371 0.320 Uiso 1 1 d R U . . .
C063 C 0.6446(10) 0.2181(9) 0.3396(7) 0.135 Uani 1 1 d . . . . .
H063 H 0.6522 0.1983 0.3175 0.162 Uiso 1 1 calc R U . . .
C64 C 0.7747(10) 0.0881(8) 0.2882(7) 0.141 Uani 1 1 d . U . . .
H64 H 0.7823 0.0527 0.2919 0.169 Uiso 1 1 calc DR U . . .
C064 C 0.3887(9) 0.0584(6) 0.0478(5) 0.108 Uani 1 1 d . . . . .
C13 C 0.8018(11) 0.0741(10) 0.0974(10) 0.169 Uani 1 1 d . . . . .
H13 H 0.7980 0.0407 0.0987 0.203 Uiso 1 1 calc R U . . .
C65 C 0.4993(17) 0.2046(14) -0.1036(12) 0.238 Uani 1 1 d . U . . .
H65A H 0.4872 0.1983 -0.1271 0.357 Uiso 1 1 d R U . . .
H65B H 0.5343 0.2125 -0.1087 0.357 Uiso 1 1 d DR U . . .
H65C H 0.4741 0.2326 -0.0932 0.357 Uiso 1 1 d R U . . .
C066 C 0.3226(8) 0.1223(6) 0.5380(5) 0.105 Uani 1 1 d . . . . .
C66 C 0.4609(8) 0.5471(6) 0.2535(6) 0.107 Uani 1 1 d . . . . .
C67 C 0.0877(14) 0.1521(10) 0.6737(6) 0.183 Uani 1 1 d D U . . .
C68 C 0.1841(11) 0.1069(12) -0.0688(8) 0.188 Uani 1 1 d D U . . .
H68A H 0.1660 0.0998 -0.0893 0.282 Uiso 1 1 d R U . . .
H68B H 0.1841 0.0806 -0.0477 0.282 Uiso 1 1 d R U . . .
H68C H 0.2207 0.1081 -0.0777 0.282 Uiso 1 1 d R U . . .
C068 C 0.5383(9) 0.2258(9) 0.0722(6) 0.125 Uani 1 1 d . . . . .
H068 H 0.5001 0.2342 0.0671 0.149 Uiso 1 1 calc R U . . .
C069 C 0.5584(8) 0.4225(6) 0.3918(5) 0.100 Uani 1 1 d . . . . .
C69 C 0.2141(12) -0.1940(9) 0.4485(9) 0.161 Uani 1 1 d D U . . .
C70 C 0.9441(12) 0.2507(10) 0.1964(10) 0.165 Uani 1 1 d D U . . .
C070 C 0.5634(12) 0.1779(9) 0.0594(7) 0.149 Uani 1 1 d . . . . .
H07H H 0.5876 0.1591 0.0780 0.224 Uiso 1 1 d R U . . .
H07I H 0.5837 0.1835 0.0352 0.224 Uiso 1 1 d R U . . .
H07J H 0.5372 0.1590 0.0562 0.224 Uiso 1 1 d R U . . .
C71 C 0.0024(15) -0.0151(14) 0.4212(9) 0.180 Uani 1 1 d . U . . .
C071 C 0.1899(10) 0.2261(8) 0.0217(6) 0.127 Uani 1 1 d . . . . .
C072 C 0.3819(8) 0.5493(6) 0.3827(5) 0.100 Uani 1 1 d . . . . .
C72 C 0.4741(10) 0.1204(10) -0.0047(6) 0.140 Uani 1 1 d . U . . .
H72 H 0.4856 0.0879 -0.0125 0.168 Uiso 1 1 calc R U . . .
C073 C 0.1099(8) 0.0204(7) 0.3574(6) 0.108 Uani 1 1 d . . . . .
C73 C 0.0621(12) 0.0112(11) 0.3739(8) 0.152 Uani 1 1 d . U . . .
H73 H 0.0313 0.0219 0.3604 0.183 Uiso 1 1 calc R U . . .
C74 C 0.4903(14) 0.1141(13) -0.0888(9) 0.183 Uani 1 1 d . U . . .
H74A H 0.5084 0.1090 -0.1138 0.275 Uiso 1 1 d R U . . .
H74B H 0.4521 0.1259 -0.0910 0.275 Uiso 1 1 d R U . . .
H74C H 0.4970 0.0825 -0.0724 0.275 Uiso 1 1 d R U . . .
C074 C 0.4351(8) 0.6318(6) 0.2726(7) 0.118 Uani 1 1 d . . . . .
C176 C 0.3179(12) 0.0216(10) -0.0594(7) 0.159 Uani 1 1 d D U . . .
H17M H 0.3240 0.0084 -0.0840 0.239 Uiso 1 1 d R U . . .
H17N H 0.3293 0.0531 -0.0617 0.239 Uiso 1 1 d R U . . .
H17O H 0.2801 0.0272 -0.0512 0.239 Uiso 1 1 d R U . . .
C076 C 0.1263(7) 0.2225(8) 0.5631(4) 0.098 Uani 1 1 d . . . . .
C76 C 0.0417(17) 0.6464(16) 0.3402(12) 0.220 Uani 1 1 d . U . . .
H76A H 0.0721 0.6541 0.3240 0.330 Uiso 1 1 d R U . . .
H76B H 0.0543 0.6233 0.3621 0.330 Uiso 1 1 d R U . . .
H76C H 0.0193 0.6771 0.3487 0.330 Uiso 1 1 d R U . . .
C2 C -0.1009(11) 0.5146(15) 0.1587(11) 0.194 Uani 1 1 d D U . . .
C78 C 0.5345(15) 0.0315(13) 0.1545(11) 0.188 Uani 1 1 d . U . . .
H78 H 0.5389 0.0429 0.1270 0.226 Uiso 1 1 calc R U . . .
C79 C 0.2342(10) -0.1804(6) 0.2606(8) 0.143 Uani 1 1 d . U . . .
H79 H 0.2157 -0.1767 0.2387 0.172 Uiso 1 1 calc R U . . .
C159 C 0.0342(15) 0.8203(12) 0.1375(10) 0.187 Uani 1 1 d . U . . .
H15A H 0.0713 0.8230 0.1334 0.281 Uiso 1 1 d R U . . .
H15B H 0.0141 0.8466 0.1525 0.281 Uiso 1 1 d R U . . .
H15C H 0.0191 0.8242 0.1131 0.281 Uiso 1 1 d R U . . .
C81 C 0.4397(10) 0.2163(9) 0.0135(6) 0.127 Uani 1 1 d . U . . .
C082 C 0.0955(8) -0.0393(6) 0.2381(5) 0.105 Uani 1 1 d . . . . .
C82 C -0.0007(15) -0.0451(15) 0.4607(9) 0.205 Uani 1 1 d . U . . .
H82A H -0.0376 -0.0423 0.4708 0.307 Uiso 1 1 d R U . . .
H82B H 0.0180 -0.0310 0.4773 0.307 Uiso 1 1 d R U . . .
H82C H 0.0165 -0.0802 0.4592 0.307 Uiso 1 1 d R U . . .
C171 C 0.4038(11) 0.1951(10) 0.5722(7) 0.144 Uani 1 1 d . U . . .
H171 H 0.4278 0.1640 0.5776 0.173 Uiso 1 1 calc R U . . .
C131 C 0.0085(13) 0.7772(11) 0.1976(8) 0.167 Uani 1 1 d . U . . .
H13A H 0.0141 0.8075 0.2062 0.251 Uiso 1 1 d R U . . .
H13B H 0.0289 0.7480 0.2121 0.251 Uiso 1 1 d R U . . .
H13C H -0.0293 0.7768 0.2013 0.251 Uiso 1 1 d R U . . .
C084 C 0.3360(8) 0.2860(7) 0.5545(6) 0.104 Uani 1 1 d . . . . .
C84 C 0.0515(14) 0.3515(15) 0.3987(9) 0.207 Uani 1 1 d D U . . .
H84A H 0.0401 0.3804 0.4131 0.310 Uiso 1 1 d R U . . .
H84B H 0.0757 0.3250 0.4131 0.310 Uiso 1 1 d R U . . .
H84C H 0.0205 0.3395 0.3941 0.310 Uiso 1 1 d R U . . .
C177 C -0.0257(12) 0.7700(12) 0.1412(10) 0.183 Uani 1 1 d D U . . .
H17P H -0.0547 0.7955 0.1512 0.275 Uiso 1 1 d R U . . .
H17Q H -0.0332 0.7370 0.1489 0.275 Uiso 1 1 d R U . . .
H17R H -0.0222 0.7759 0.1137 0.275 Uiso 1 1 d R U . . .
C086 C 0.1853(7) -0.0528(6) 0.2477(6) 0.106 Uani 1 1 d . . . . .
C86 C 0.1665(12) -0.2447(8) 0.2595(8) 0.188 Uani 1 1 d D U . . .
H86A H 0.1483 -0.2105 0.2635 0.282 Uiso 1 1 d R U . . .
H86B H 0.1406 -0.2657 0.2627 0.282 Uiso 1 1 d R U . . .
H86C H 0.1840 -0.2454 0.2340 0.282 Uiso 1 1 d R U . . .
C087 C 0.1560(16) 0.1576(11) -0.0579(9) 0.195 Uani 1 1 d . . . . .
C87 C 0.0590(12) -0.0104(12) 0.4057(8) 0.159 Uani 1 1 d . U . . .
C88 C 0.0750(12) 0.1966(9) 0.3026(8) 0.156 Uani 1 1 d . . . . .
H88A H 0.0366 0.2041 0.3009 0.235 Uiso 1 1 d R U . . .
H88B H 0.0836 0.1792 0.3275 0.235 Uiso 1 1 d R U . . .
H88C H 0.0926 0.1755 0.2830 0.235 Uiso 1 1 d R U . . .
C89 C 0.9084(15) 0.1002(13) 0.2940(10) 0.191 Uani 1 1 d . U . . .
H89A H 0.9387 0.0911 0.3095 0.286 Uiso 1 1 d R U . . .
H89B H 0.8987 0.1364 0.2882 0.286 Uiso 1 1 d R U . . .
H89C H 0.9179 0.0846 0.2706 0.286 Uiso 1 1 d R U . . .
C089 C 0.3722(7) 0.2014(6) 0.5444(5) 0.098 Uani 1 1 d . . . . .
C90 C 0.1600(10) 0.6444(8) 0.1350(7) 0.137 Uani 1 1 d . U . . .
C91 C 0.1079(17) 0.1748(15) 0.7051(9) 0.212 Uani 1 1 d D U . . .
H91A H 0.1464 0.1695 0.6999 0.318 Uiso 1 1 d R U . . .
H91B H 0.0997 0.1579 0.7299 0.318 Uiso 1 1 d R U . . .
H91C H 0.0924 0.2106 0.7047 0.318 Uiso 1 1 d R U . . .
C92 C 0.0986(14) 0.1768(11) 0.6333(6) 0.161 Uani 1 1 d D U . . .
C93 C 0.1419(10) 0.6574(7) 0.1702(7) 0.131 Uani 1 1 d . U . . .
C62 C -0.0240(14) 0.6753(12) -0.0167(7) 0.198 Uani 1 1 d D U . . .
H62A H 0.0123 0.6769 -0.0133 0.297 Uiso 1 1 d DR U . . .
H62B H -0.0482 0.7068 -0.0114 0.297 Uiso 1 1 d R U . . .
H62C H -0.0264 0.6693 -0.0427 0.297 Uiso 1 1 d R U . . .
C095 C 0.0699(8) 0.4732(9) 0.1610(7) 0.131 Uani 1 1 d . . . . .
C95 C 0.1721(11) -0.2617(11) 0.4465(10) 0.232 Uani 1 1 d D U . . .
H95A H 0.1896 -0.2950 0.4570 0.348 Uiso 1 1 d R U . . .
H95B H 0.1893 -0.2537 0.4216 0.348 Uiso 1 1 d DR U . . .
H95C H 0.1347 -0.2606 0.4442 0.348 Uiso 1 1 d R U . . .
C96 C 0.1511(12) 0.5105(10) 0.3438(9) 0.163 Uani 1 1 d . U . . .
H96A H 0.1374 0.5183 0.3693 0.245 Uiso 1 1 d R U . . .
H96B H 0.1567 0.4746 0.3426 0.245 Uiso 1 1 d R U . . .
H96C H 0.1255 0.5284 0.3259 0.245 Uiso 1 1 d R U . . .
C97 C 0.2709(10) -0.1248(10) 0.4022(7) 0.140 Uani 1 1 d D U . . .
C98 C 0.6884(14) 0.5394(11) 0.3984(7) 0.186 Uani 1 1 d D U . . .
H98A H 0.7023 0.5130 0.3820 0.279 Uiso 1 1 d R U . . .
H98B H 0.7174 0.5452 0.4113 0.279 Uiso 1 1 d R U . . .
H98C H 0.6723 0.5701 0.3833 0.279 Uiso 1 1 d R U . . .
C99 C 0.2382(12) -0.2254(7) 0.2881(9) 0.158 Uani 1 1 d . U . . .
C100 C 0.1214(10) -0.1991(11) 0.4850(9) 0.188 Uani 1 1 d D U . . .
H10G H 0.1108 -0.2174 0.5087 0.282 Uiso 1 1 d R U . . .
H10H H 0.0972 -0.1995 0.4660 0.282 Uiso 1 1 d R U . . .
H10I H 0.1199 -0.1647 0.4891 0.282 Uiso 1 1 d R U . . .
C101 C -0.0369(15) 0.0346(15) 0.4279(10) 0.208 Uani 1 1 d . U . . .
H10J H -0.0354 0.0575 0.4048 0.312 Uiso 1 1 d R U . . .
H10K H -0.0268 0.0487 0.4489 0.312 Uiso 1 1 d R U . . .
H10L H -0.0730 0.0295 0.4335 0.312 Uiso 1 1 d R U . . .
C102 C 0.3153(14) 0.0291(13) 0.4746(10) 0.200 Uani 1 1 d D U . . .
H10M H 0.2929 0.0086 0.4673 0.299 Uiso 1 1 d R U . . .
H10N H 0.2940 0.0627 0.4776 0.299 Uiso 1 1 d R U . . .
H10O H 0.3300 0.0141 0.4986 0.299 Uiso 1 1 d R U . . .
C103 C 0.2545(9) -0.2066(10) 0.4189(8) 0.149 Uani 1 1 d . U . . .
H103 H 0.2617 -0.2399 0.4129 0.178 Uiso 1 1 calc DR U . . .
C104 C 0.4844(11) 0.1604(9) -0.0316(6) 0.136 Uani 1 1 d . U . . .
C105 C -0.0258(14) -0.0340(15) 0.3992(9) 0.195 Uani 1 1 d . U . . .
H10P H -0.0633 -0.0275 0.4084 0.292 Uiso 1 1 d R U . . .
H10Q H -0.0120 -0.0699 0.3989 0.292 Uiso 1 1 d R U . . .
H10R H -0.0221 -0.0174 0.3735 0.292 Uiso 1 1 d R U . . .
C106 C 0.4075(11) -0.0315(12) -0.0468(9) 0.180 Uani 1 1 d D U . . .
H10S H 0.4065 -0.0388 -0.0726 0.270 Uiso 1 1 d R U . . .
H10T H 0.4269 -0.0611 -0.0320 0.270 Uiso 1 1 d R U . . .
H10U H 0.4252 -0.0040 -0.0470 0.270 Uiso 1 1 d R U . . .
C181 C 0.2477(14) 0.4861(9) 0.4289(10) 0.203 Uani 1 1 d D U . . .
H18A H 0.2217 0.4856 0.4112 0.304 Uiso 1 1 d R U . . .
H18B H 0.2650 0.5138 0.4205 0.304 Uiso 1 1 d R U . . .
H18C H 0.2297 0.4905 0.4541 0.304 Uiso 1 1 d R U . . .
C108 C 0.2306(10) -0.1089(9) 0.4282(6) 0.137 Uani 1 1 d D U . . .
C109 C 0.2067(11) -0.1391(10) 0.4537(8) 0.154 Uani 1 1 d D U . . .
H109 H 0.1854 -0.1260 0.4749 0.185 Uiso 1 1 calc R U . . .
C110 C 0.9353(14) 0.2960(10) 0.2146(11) 0.193 Uani 1 1 d D U . . .
H11A H 0.9690 0.2965 0.2242 0.290 Uiso 1 1 d R U . . .
H11B H 0.9082 0.2957 0.2358 0.290 Uiso 1 1 d R U . . .
H11C H 0.9244 0.3257 0.1969 0.290 Uiso 1 1 d R U . . .
C111 C 0.1024(11) -0.0286(11) 0.4259(8) 0.151 Uani 1 1 d . U . . .
H111 H 0.0993 -0.0456 0.4505 0.181 Uiso 1 1 calc R U . . .
C112 C 0.0827(14) 0.2302(12) 0.6270(7) 0.161 Uani 1 1 d . U . . .
H112 H 0.0609 0.2488 0.6455 0.194 Uiso 1 1 calc R U . . .
C113 C 0.1147(13) 0.1547(11) 0.6047(7) 0.153 Uani 1 1 d . U . . .
H113 H 0.1133 0.1206 0.6072 0.183 Uiso 1 1 calc R U . . .
C114 C 0.1117(16) 0.0992(10) 0.6786(9) 0.200 Uani 1 1 d D U . . .
H11D H 0.1147 0.0810 0.6566 0.299 Uiso 1 1 d R U . . .
H11E H 0.0993 0.0798 0.7010 0.299 Uiso 1 1 d R U . . .
H11F H 0.1465 0.1050 0.6823 0.299 Uiso 1 1 d R U . . .
C115 C 0.1848(14) -0.2875(13) 0.3209(7) 0.235 Uani 1 1 d D U . . .
H11G H 0.1476 -0.2703 0.3252 0.353 Uiso 1 1 d R U . . .
H11H H 0.2047 -0.2837 0.3416 0.353 Uiso 1 1 d R U . . .
H11I H 0.1871 -0.3229 0.3196 0.353 Uiso 1 1 d R U . . .
C116 C 0.2499(11) -0.3084(8) 0.2697(9) 0.189 Uani 1 1 d D U . . .
H11J H 0.2350 -0.3381 0.2755 0.284 Uiso 1 1 d R U . . .
H11K H 0.2812 -0.3126 0.2837 0.284 Uiso 1 1 d R U . . .
H11L H 0.2599 -0.3038 0.2426 0.284 Uiso 1 1 d R U . . .
C117 C 0.9616(13) 0.2094(13) 0.2317(11) 0.191 Uani 1 1 d . U . . .
H11M H 0.9648 0.2258 0.2537 0.286 Uiso 1 1 d R U . . .
H11N H 0.9957 0.1875 0.2248 0.286 Uiso 1 1 d R U . . .
H11O H 0.9347 0.1896 0.2379 0.286 Uiso 1 1 d R U . . .
C118 C 0.0689(13) 0.1903(13) 0.0800(11) 0.181 Uani 1 1 d . . . . .
C119 C 0.0241(18) 0.1776(15) 0.6880(11) 0.220 Uani 1 1 d . U . . .
H11P H 0.0253 0.1819 0.7145 0.329 Uiso 1 1 d R U . . .
H11Q H 0.0000 0.1559 0.6860 0.329 Uiso 1 1 d R U . . .
H11R H 0.0115 0.2101 0.6739 0.329 Uiso 1 1 d R U . . .
C120 C 0.1793(11) -0.2247(11) 0.4733(7) 0.181 Uani 1 1 d D U . . .
C121 C 0.0718(11) 0.7293(9) 0.1476(8) 0.145 Uani 1 1 d . U . . .
C182 C 0.2798(11) 0.4342(5) 0.4428(8) 0.157 Uani 1 1 d D U . . .
H182 H 0.3078 0.4372 0.4219 0.188 Uiso 1 1 calc R U . . .
C123 C 0.2050(12) -0.2316(13) 0.5113(9) 0.211 Uani 1 1 d D U . . .
H12D H 0.1985 -0.2619 0.5262 0.316 Uiso 1 1 d R U . . .
H12E H 0.1913 -0.2031 0.5258 0.316 Uiso 1 1 d R U . . .
H12F H 0.2432 -0.2351 0.5052 0.316 Uiso 1 1 d R U . . .
C124 C 0.0974(11) 0.1513(14) -0.0479(10) 0.206 Uani 1 1 d D U . . .
H12G H 0.0733 0.1759 -0.0637 0.308 Uiso 1 1 d R U . . .
H12H H 0.0864 0.1552 -0.0213 0.308 Uiso 1 1 d R U . . .
H12I H 0.0965 0.1177 -0.0530 0.308 Uiso 1 1 d R U . . .
C188 C 0.5607(12) 0.1029(12) 0.3946(8) 0.183 Uani 1 1 d D U . . .
H18D H 0.5682 0.1021 0.3673 0.274 Uiso 1 1 d R U . . .
H18E H 0.5800 0.0719 0.4077 0.274 Uiso 1 1 d R U . . .
H18F H 0.5720 0.1311 0.4023 0.274 Uiso 1 1 d R U . . .
C83 C 0.4905(13) 0.1180(12) 0.4434(7) 0.196 Uani 1 1 d D U . . .
H83A H 0.5232 0.1053 0.4561 0.294 Uiso 1 1 d R U . . .
H83B H 0.4612 0.1066 0.4586 0.294 Uiso 1 1 d R U . . .
H83C H 0.4826 0.1545 0.4403 0.294 Uiso 1 1 d R U . . .
C127 C -0.0263(15) 0.6008(13) 0.3408(10) 0.229 Uani 1 1 d D U . . .
H12J H -0.0577 0.6240 0.3506 0.344 Uiso 1 1 d R U . . .
H12K H -0.0098 0.5783 0.3617 0.344 Uiso 1 1 d R U . . .
H12L H -0.0368 0.5813 0.3232 0.344 Uiso 1 1 d DR U . . .
C128 C 0.3560(13) 0.0136(17) 0.6262(13) 0.236 Uani 1 1 d D U . . .
H12M H 0.3662 -0.0164 0.6439 0.353 Uiso 1 1 d R U . . .
H12N H 0.3548 0.0432 0.6387 0.353 Uiso 1 1 d R U . . .
H12O H 0.3821 0.0125 0.6043 0.353 Uiso 1 1 d R U . . .
C129 C 0.5631(12) -0.0026(14) 0.2943(10) 0.212 Uani 1 1 d D U . . .
H12P H 0.5646 -0.0304 0.2796 0.317 Uiso 1 1 d R U . . .
H12Q H 0.5945 -0.0098 0.3086 0.317 Uiso 1 1 d R U . . .
H12R H 0.5624 0.0279 0.2771 0.317 Uiso 1 1 d R U . . .
C11 C 0.7594(13) -0.1079(9) 0.2377(8) 0.158 Uani 1 1 d D U . . .
H11S H 0.7834 -0.0973 0.2526 0.237 Uiso 1 1 d R U . . .
H11T H 0.7696 -0.1441 0.2374 0.237 Uiso 1 1 d R U . . .
H11U H 0.7230 -0.0985 0.2490 0.237 Uiso 1 1 d R U . . .
C9 C 0.820(2) -0.0904(18) 0.1798(14) 0.256 Uani 1 1 d . U . . .
H9A H 0.8407 -0.0707 0.1899 0.385 Uiso 1 1 d R U . . .
H9B H 0.8138 -0.0775 0.1535 0.385 Uiso 1 1 d R U . . .
H9C H 0.8392 -0.1252 0.1810 0.385 Uiso 1 1 d R U . . .
C132 C 0.3909(8) 0.5704(7) 0.3067(6) 0.108 Uani 1 1 d . U . . .
C133 C 0.4038(9) 0.6166(7) 0.2981(6) 0.118 Uani 1 1 d . U . . .
H133 H 0.3859 0.6409 0.3142 0.142 Uiso 1 1 calc DR U . . .
C179 C 0.0707(12) 0.2045(12) 0.4195(9) 0.163 Uani 1 1 d . U . . .
H17S H 0.0500 0.2204 0.3981 0.244 Uiso 1 1 d R U . . .
H17T H 0.0838 0.2295 0.4303 0.244 Uiso 1 1 d R U . . .
H17U H 0.0481 0.1891 0.4388 0.244 Uiso 1 1 d R U . . .
C167 C 0.1199(12) 0.1183(12) 0.4280(8) 0.162 Uani 1 1 d . U . . .
H16J H 0.1268 0.1214 0.4538 0.243 Uiso 1 1 d R U . . .
H16K H 0.1470 0.0912 0.4180 0.243 Uiso 1 1 d R U . . .
H16L H 0.0849 0.1111 0.4281 0.243 Uiso 1 1 d R U . . .
C136 C 0.0479(17) 0.1697(15) 0.0441(11) 0.215 Uani 1 1 d . U . . .
H13D H 0.0530 0.1902 0.0202 0.322 Uiso 1 1 d R U . . .
H13E H 0.0103 0.1693 0.0493 0.322 Uiso 1 1 d R U . . .
H13F H 0.0686 0.1356 0.0423 0.322 Uiso 1 1 d R U . . .
C137 C 0.4108(17) 0.7168(13) 0.2416(9) 0.212 Uani 1 1 d D U . . .
H13G H 0.3764 0.7324 0.2535 0.318 Uiso 1 1 d R U . . .
H13H H 0.4057 0.6948 0.2237 0.318 Uiso 1 1 d R U . . .
H13I H 0.4279 0.7426 0.2282 0.318 Uiso 1 1 d R U . . .
C138 C -0.0741(14) 0.6501(16) 0.0412(10) 0.234 Uani 1 1 d D U . . .
H13J H -0.0588 0.6655 0.0591 0.351 Uiso 1 1 d R U . . .
H13K H -0.0906 0.6240 0.0548 0.351 Uiso 1 1 d R U . . .
H13L H -0.1009 0.6754 0.0280 0.351 Uiso 1 1 d R U . . .
C139 C 0.7888(10) 0.2404(8) 0.1712(8) 0.135 Uani 1 1 d . U . . .
C140 C 0.8480(10) 0.2454(8) 0.2124(9) 0.141 Uani 1 1 d . U . . .
H140 H 0.8524 0.2494 0.2377 0.169 Uiso 1 1 calc R U . . .
C141 C 0.8922(12) 0.2426(10) 0.1887(10) 0.153 Uani 1 1 d . U . . .
C142 C 0.8808(10) 0.2366(8) 0.1532(9) 0.140 Uani 1 1 d . U . . .
H142 H 0.9102 0.2316 0.1349 0.168 Uiso 1 1 calc R U . . .
C143 C 0.8342(10) 0.2367(9) 0.1411(9) 0.140 Uani 1 1 d . U . . .
C144 C 0.7978(9) 0.2434(8) 0.2056(8) 0.130 Uani 1 1 d . U . . .
C183 C 0.3142(12) 0.4384(10) 0.4689(8) 0.179 Uani 1 1 d D U . . .
H18G H 0.2942 0.4435 0.4933 0.269 Uiso 1 1 d R U . . .
H18H H 0.3302 0.4668 0.4603 0.269 Uiso 1 1 d R U . . .
H18I H 0.3420 0.4079 0.4715 0.269 Uiso 1 1 d R U . . .
C146 C 0.1027(10) 0.6962(8) 0.1767(7) 0.139 Uani 1 1 d . U . . .
H146 H 0.0938 0.7031 0.2021 0.166 Uiso 1 1 calc R U . . .
C147 C 0.0906(11) 0.7159(9) 0.1158(8) 0.150 Uani 1 1 d . U . . .
H147 H 0.0721 0.7341 0.0951 0.180 Uiso 1 1 calc R U . . .
C148 C 0.1344(11) 0.6782(9) 0.1061(8) 0.149 Uani 1 1 d . U . . .
C155 C 0.4328(10) 0.1761(8) 0.0411(6) 0.126 Uani 1 1 d . U . . .
C156 C 0.4493(10) 0.1234(8) 0.0312(6) 0.127 Uani 1 1 d . U . . .
C157 C 0.1977(16) 0.2873(12) 0.7085(11) 0.219 Uani 1 1 d . U . . .
H15D H 0.2283 0.2591 0.7109 0.329 Uiso 1 1 d R U . . .
H15E H 0.1704 0.2778 0.6961 0.329 Uiso 1 1 d R U . . .
H15F H 0.1833 0.2964 0.7336 0.329 Uiso 1 1 d DR U . . .
C158 C 0.8082(11) 0.1083(9) 0.2963(8) 0.146 Uani 1 1 d . U . . .
C51 C 0.8604(13) 0.0827(9) 0.3163(10) 0.162 Uani 1 1 d D U . . .
C160 C 0.4658(10) 0.2081(9) -0.0208(6) 0.132 Uani 1 1 d . U . . .
H160 H 0.4715 0.2357 -0.0379 0.158 Uiso 1 1 calc R U . . .
Ag1D Ag 0.18012(9) 0.46485(7) 0.10798(6) 0.110 Uani 0.7828 1 d . . P A 1
Ag1I Ag 0.19500(8) 0.29837(6) 0.31626(6) 0.089 Uani 0.6389 1 d . . P B 1
Ag1K Ag 0.55609(9) 0.29810(7) 0.40011(6) 0.103 Uani 0.7258 1 d . . P C 1
Ag17 Ag 0.14896(7) 0.21530(6) 0.13545(5) 0.103 Uani 0.8389 1 d . . P B 1
Mo5 Mo 0.32856(7) 0.25851(5) 0.32937(4) 0.073 Uani 0.7878 1 d . . P B 1
Mo6 Mo 0.33080(6) 0.17621(5) 0.27076(4) 0.087 Uani 1 1 d . . . D 1
S1 S 0.1478(4) 0.6585(2) 0.0579(2) 0.168 Uani 1 1 d . . . E 1
C166 C -0.126(3) 0.471(3) 0.179(2) 0.194 Uani 0.4074 1 d D U P F 1
H16M H -0.1312 0.4827 0.2037 0.291 Uiso 0.4074 1 d R U P F 1
H16N H -0.1028 0.4376 0.1800 0.291 Uiso 0.4074 1 d R U P F 1
H16O H -0.1609 0.4690 0.1712 0.291 Uiso 0.4074 1 d R U P F 1
C20 C -0.123(3) 0.561(3) 0.182(3) 0.187 Uani 0.4074 1 d D U P F 1
H20A H -0.1001 0.5834 0.1730 0.281 Uiso 0.4074 1 d R U P F 1
H20B H -0.1237 0.5536 0.2095 0.281 Uiso 0.4074 1 d R U P F 1
H20C H -0.1596 0.5760 0.1750 0.281 Uiso 0.4074 1 d R U P F 1
C21 C -0.121(3) 0.514(3) 0.1168(15) 0.193 Uani 0.4074 1 d D U P F 1
H21A H -0.1098 0.5365 0.0956 0.290 Uiso 0.4074 1 d R U P F 1
H21B H -0.1595 0.5203 0.1198 0.290 Uiso 0.4074 1 d R U P F 1
H21C H -0.1062 0.4794 0.1117 0.290 Uiso 0.4074 1 d R U P F 1
C150 C 0.912(3) 0.001(2) 0.1244(12) 0.198 Uani 0.6209 1 d D U P G 1
H15G H 0.8832 -0.0144 0.1200 0.297 Uiso 0.6209 1 d R U P G 1
H15H H 0.9043 0.0139 0.1492 0.297 Uiso 0.6209 1 d R U P G 1
H15I H 0.9455 -0.0229 0.1236 0.297 Uiso 0.6209 1 d R U P G 1
C152 C 0.958(2) 0.060(2) 0.0746(18) 0.200 Uani 0.6209 1 d D U P G 1
H15J H 0.9554 0.0820 0.0507 0.300 Uiso 0.6209 1 d R U P G 1
H15K H 0.9885 0.0320 0.0720 0.300 Uiso 0.6209 1 d R U P G 1
H15L H 0.9639 0.0793 0.0945 0.300 Uiso 0.6209 1 d R U P G 1
C154 C 0.895(3) 0.005(2) 0.0596(13) 0.197 Uani 0.6209 1 d D U P G 1
H15M H 0.8962 0.0230 0.0343 0.296 Uiso 0.6209 1 d R U P G 1
H15N H 0.9224 -0.0259 0.0604 0.296 Uiso 0.6209 1 d R U P G 1
H15O H 0.8600 -0.0032 0.0656 0.296 Uiso 0.6209 1 d R U P G 1
Ag1C Ag 0.1953(4) 0.4804(4) 0.0993(3) 0.140 Uani 0.2172 1 d . . P A 2
Ag1J Ag 0.1803(4) 0.3113(3) 0.3087(3) 0.241 Uani 0.3611 1 d . . P B 2
Ag1L Ag 0.5323(7) 0.2867(5) 0.3963(6) 0.288 Uani 0.2742 1 d . . P C 2
Ag55 Ag 0.1658(9) 0.2204(8) 0.1618(8) 0.232 Uani 0.1611 1 d . . P B 2
Mo5A Mo 0.3136(4) 0.2739(2) 0.3250(2) 0.108 Uani 0.2122 1 d . . P B 2
C187 C -0.1128(18) 0.465(2) 0.144(2) 0.192 Uani 0.5926 1 d D U P F 2
H18J H -0.1237 0.4698 0.1186 0.288 Uiso 0.5926 1 d R U P F 2
H18K H -0.1409 0.4545 0.1618 0.288 Uiso 0.5926 1 d R U P F 2
H18L H -0.0802 0.4387 0.1461 0.288 Uiso 0.5926 1 d R U P F 2
C169 C -0.129(2) 0.535(2) 0.1966(16) 0.189 Uani 0.5926 1 d D U P F 2
H16P H -0.1662 0.5342 0.2002 0.284 Uiso 0.5926 1 d R U P F 2
H16Q H -0.1256 0.5701 0.1951 0.284 Uiso 0.5926 1 d R U P F 2
H16R H -0.1102 0.5160 0.2180 0.284 Uiso 0.5926 1 d R U P F 2
C19 C -0.1135(19) 0.568(2) 0.1356(18) 0.196 Uani 0.5926 1 d D U P F 2
H19D H -0.1168 0.5689 0.1086 0.293 Uiso 0.5926 1 d R U P F 2
H19E H -0.0853 0.5843 0.1394 0.293 Uiso 0.5926 1 d R U P F 2
H19F H -0.1471 0.5854 0.1476 0.293 Uiso 0.5926 1 d R U P F 2
C149 C 0.892(3) -0.013(2) 0.104(2) 0.197 Uani 0.3791 1 d D U P G 2
H14A H 0.8950 -0.0283 0.0807 0.296 Uiso 0.3791 1 d R U P G 2
H14B H 0.8546 -0.0054 0.1141 0.296 Uiso 0.3791 1 d R U P G 2
H14C H 0.9131 -0.0360 0.1227 0.296 Uiso 0.3791 1 d R U P G 2
C151 C 0.947(3) 0.042(3) 0.113(2) 0.199 Uani 0.3791 1 d D U P G 2
H15P H 0.9844 0.0418 0.1045 0.299 Uiso 0.3791 1 d R U P G 2
H15Q H 0.9445 0.0095 0.1257 0.299 Uiso 0.3791 1 d R U P G 2
H15R H 0.9333 0.0678 0.1296 0.299 Uiso 0.3791 1 d R U P G 2
C153 C 0.920(4) 0.026(3) 0.0442(14) 0.197 Uani 0.3791 1 d D U P G 2
H15S H 0.9500 -0.0021 0.0399 0.295 Uiso 0.3791 1 d R U P G 2
H15T H 0.9264 0.0561 0.0294 0.295 Uiso 0.3791 1 d R U P G 2
H15U H 0.8877 0.0182 0.0364 0.295 Uiso 0.3791 1 d R U P G 2

loop_
_atom_site_aniso_label
_atom_site_aniso_U_11
_atom_site_aniso_U_22
_atom_site_aniso_U_33
_atom_site_aniso_U_23
_atom_site_aniso_U_13
_atom_site_aniso_U_12
Ag1 0.147 0.091 0.103 -0.014 -0.036 -0.023
Ag2 0.113 0.076 0.124 -0.017 -0.026 -0.013
Ag3 0.107 0.089 0.108 -0.017 -0.024 -0.013
Ag4 0.127 0.087 0.110 -0.013 -0.038 -0.016
Ag5 0.131 0.098 0.098 -0.026 -0.023 -0.015
Ag6 0.120 0.123 0.092 -0.024 -0.033 -0.020
Ag7 0.121 0.113 0.112 -0.029 -0.029 -0.018
Ag8 0.141 0.086 0.135 -0.033 -0.016 -0.035
Ag9 0.122 0.094 0.111 -0.018 -0.026 -0.015
Ag10 0.146 0.089 0.105 -0.025 -0.013 -0.029
Ag11 0.113 0.101 0.113 -0.025 -0.034 -0.009
Ag12 0.127 0.112 0.132 -0.027 -0.031 -0.023
Ag13 0.119 0.083 0.101 -0.018 -0.028 -0.016
Ag14 0.110 0.102 0.140 -0.015 -0.045 -0.006
Ag15 0.108 0.101 0.200 -0.016 -0.029 -0.011
Ag16 0.131 0.082 0.191 0.000 -0.042 -0.029
Ag18 0.133 0.105 0.122 -0.029 -0.037 -0.020
Ag19 0.152 0.092 0.136 -0.019 -0.027 -0.024
Ag20 0.140 0.105 0.169 -0.005 -0.032 -0.012
Ag21 0.154 0.124 0.112 -0.026 -0.015 -0.019
Ag22 0.146 0.128 0.147 -0.034 -0.019 -0.040
Ag23 0.141 0.125 0.128 -0.009 -0.033 -0.018
Ag24 0.160 0.157 0.111 0.001 -0.013 -0.015
Ag25 0.154 0.131 0.144 -0.041 -0.028 -0.025
Ag26 0.136 0.083 0.104 -0.021 -0.029 -0.026
Ag27 0.159 0.105 0.141 -0.011 -0.057 -0.050
Ag28 0.112 0.098 0.100 -0.022 -0.030 -0.009
Ag29 0.108 0.089 0.111 -0.021 -0.023 -0.021
Ag30 0.108 0.117 0.117 -0.008 -0.030 -0.008
Ag31 0.110 0.085 0.106 -0.027 -0.023 -0.011
Ag32 0.137 0.095 0.149 -0.012 -0.037 -0.036
Ag33 0.122 0.084 0.103 -0.004 -0.037 -0.011
Ag34 0.130 0.085 0.145 -0.015 -0.046 -0.011
Ag35 0.120 0.112 0.106 -0.025 -0.029 0.009
Ag36 0.134 0.094 0.141 -0.039 -0.008 -0.032
Ag37 0.132 0.075 0.121 -0.019 -0.026 -0.024
Ag38 0.114 0.101 0.102 -0.028 -0.026 -0.005
Ag39 0.127 0.106 0.134 -0.037 -0.012 -0.031
Ag40 0.128 0.136 0.095 -0.029 -0.020 -0.034
Ag41 0.152 0.102 0.121 -0.022 -0.054 -0.016
Ag42 0.166 0.088 0.115 -0.020 -0.032 -0.029
Ag43 0.136 0.132 0.093 -0.022 -0.036 0.007
Ag44 0.143 0.095 0.155 -0.020 -0.036 -0.029
Ag45 0.131 0.079 0.124 -0.024 -0.035 -0.027
Ag46 0.131 0.123 0.166 -0.044 -0.030 -0.033
Mo1 0.100 0.071 0.091 -0.018 -0.028 -0.011
Mo2 0.095 0.075 0.094 -0.020 -0.028 -0.014
Mo3 0.107 0.075 0.090 -0.020 -0.025 -0.021
Mo7 0.098 0.092 0.112 -0.034 -0.029 -0.011
Mo8 0.135 0.070 0.109 -0.016 -0.040 -0.021
Mo9 0.115 0.096 0.092 -0.021 -0.020 -0.028
Mo10 0.193 0.109 0.138 0.011 -0.053 0.000
Mo11 0.123 0.123 0.106 -0.023 -0.018 -0.010
Mo12 0.137 0.078 0.158 -0.007 -0.057 -0.025
Mo13 0.170 0.084 0.169 -0.026 -0.068 -0.012
Mo14 0.133 0.124 0.163 0.000 -0.011 -0.021
Mo15 0.112 0.087 0.134 -0.040 -0.047 -0.001
Mo16 0.094 0.075 0.088 -0.018 -0.029 -0.012
Mo17 0.113 0.091 0.104 -0.005 -0.028 -0.015
S17 0.121 0.094 0.096 -0.018 -0.028 -0.013
S01V 0.124 0.081 0.111 -0.011 -0.032 -0.029
S01W 0.114 0.070 0.114 -0.018 -0.034 -0.016
S01X 0.108 0.078 0.108 -0.015 -0.030 -0.018
S01Y 0.129 0.080 0.106 -0.026 -0.025 -0.023
S01Z 0.126 0.123 0.110 -0.034 -0.038 -0.013
S2 0.156 0.095 0.109 -0.023 -0.030 -0.024
S02A 0.115 0.082 0.116 -0.022 -0.023 -0.017
S02B 0.131 0.085 0.119 -0.027 -0.040 -0.011
S02C 0.107 0.087 0.144 0.000 -0.044 -0.013
S02D 0.125 0.077 0.120 -0.036 -0.026 -0.019
S02E 0.114 0.112 0.107 -0.025 -0.039 0.001
S02G 0.128 0.084 0.143 -0.032 -0.038 -0.021
S02H 0.123 0.142 0.101 -0.023 -0.025 -0.032
S02I 0.104 0.088 0.105 -0.031 -0.015 -0.014
S19 0.152 0.108 0.121 -0.017 -0.021 -0.051
S02K 0.114 0.086 0.107 -0.015 -0.037 -0.016
S02L 0.137 0.082 0.145 -0.028 -0.066 -0.004
S22 0.123 0.115 0.108 -0.025 -0.028 -0.012
S02N 0.117 0.125 0.117 -0.030 -0.030 0.020
S02O 0.169 0.089 0.141 -0.012 -0.064 -0.044
S02P 0.160 0.127 0.113 -0.003 -0.047 -0.057
S02Q 0.103 0.110 0.108 -0.018 -0.013 -0.012
S02R 0.174 0.075 0.181 0.003 -0.075 -0.028
S18 0.105 0.100 0.212 -0.060 -0.032 -0.015
S20 0.118 0.132 0.102 -0.035 -0.013 -0.007
S02U 0.119 0.121 0.105 -0.044 -0.012 -0.035
S02V 0.112 0.118 0.145 -0.037 -0.021 -0.014
S02W 0.123 0.112 0.138 -0.050 -0.052 -0.002
S16 0.132 0.159 0.169 -0.019 0.006 -0.033
S02Y 0.150 0.121 0.179 -0.067 -0.086 0.022
S020 0.157 0.098 0.095 -0.023 -0.026 -0.049
S021 0.113 0.077 0.125 -0.016 -0.030 -0.019
S022 0.105 0.091 0.098 -0.021 -0.026 -0.008
S023 0.145 0.078 0.107 -0.011 -0.043 -0.029
S024 0.117 0.099 0.109 -0.020 -0.039 -0.004
S025 0.150 0.098 0.108 -0.030 -0.029 -0.029
S026 0.130 0.087 0.097 -0.019 -0.044 -0.012
S027 0.122 0.090 0.102 -0.022 -0.035 -0.018
S028 0.141 0.116 0.108 -0.023 -0.025 -0.053
S029 0.103 0.111 0.115 -0.031 -0.029 -0.003
O3 0.185 0.202 0.150 -0.016 -0.034 -0.003
O03A 0.109 0.094 0.104 -0.036 -0.028 -0.006
O03B 0.117 0.106 0.083 -0.017 -0.033 -0.001
O03C 0.126 0.144 0.198 -0.038 -0.005 -0.056
O03D 0.117 0.088 0.163 -0.046 -0.034 -0.023
O03E 0.100 0.078 0.071 -0.007 -0.020 -0.019
O21 0.136 0.150 0.113 -0.037 -0.027 -0.057
O03G 0.104 0.122 0.106 -0.009 -0.015 -0.032
O03H 0.113 0.142 0.122 -0.070 0.021 -0.047
O03J 0.103 0.089 0.087 -0.011 -0.029 -0.024
O03L 0.160 0.088 0.121 -0.033 -0.032 -0.037
O03M 0.151 0.103 0.109 -0.041 -0.037 0.008
O03N 0.118 0.107 0.138 -0.006 -0.051 -0.021
O03O 0.128 0.099 0.111 -0.030 -0.044 -0.010
O03P 0.154 0.120 0.153 -0.053 -0.002 -0.057
O03Q 0.104 0.083 0.135 -0.029 0.000 -0.015
O03R 0.111 0.083 0.074 -0.022 -0.032 -0.013
O03S 0.144 0.083 0.245 -0.061 -0.047 -0.012
O03T 0.121 0.064 0.100 -0.018 -0.016 -0.011
O03V 0.124 0.077 0.139 -0.008 -0.030 -0.029
O03W 0.066 0.081 0.095 -0.019 -0.024 -0.008
O03X 0.162 0.079 0.119 -0.025 -0.065 -0.020
O03Y 0.106 0.084 0.156 -0.013 -0.028 -0.023
O03Z 0.134 0.099 0.097 -0.028 -0.017 -0.034
O04A 0.106 0.099 0.137 -0.048 -0.053 0.017
O04B 0.103 0.083 0.082 -0.018 -0.015 -0.022
O04C 0.150 0.130 0.114 0.005 0.011 0.020
O04D 0.106 0.160 0.126 0.012 -0.005 -0.067
O04E 0.111 0.131 0.169 -0.078 -0.020 -0.019
O04F 0.120 0.127 0.110 -0.034 -0.048 0.006
O04I 0.096 0.127 0.094 -0.018 -0.030 -0.001
O04J 0.126 0.080 0.078 -0.001 -0.034 -0.040
O04O 0.115 0.112 0.126 -0.046 -0.019 -0.022
O04Q 0.118 0.066 0.117 -0.016 -0.040 -0.014
O04R 0.133 0.075 0.194 -0.034 -0.078 0.010
O04U 0.104 0.066 0.120 -0.028 -0.027 -0.003
O04V 0.153 0.108 0.122 0.020 -0.055 -0.060
O04W 0.150 0.092 0.075 -0.017 -0.013 -0.030
O04Y 0.120 0.072 0.183 -0.031 -0.044 -0.013
O04Z 0.131 0.103 0.202 -0.036 -0.080 0.017
O05A 0.151 0.074 0.179 -0.005 -0.073 -0.042
O05D 0.101 0.105 0.108 -0.034 -0.026 -0.025
O05E 0.137 0.078 0.104 -0.033 -0.031 -0.013
O05J 0.117 0.070 0.122 -0.010 -0.048 -0.011
O05L 0.191 0.092 0.158 -0.028 -0.056 -0.011
O05R 0.110 0.134 0.127 -0.056 -0.027 0.014
O05V 0.192 0.093 0.136 0.027 -0.028 -0.034
O05Z 0.207 0.132 0.216 -0.026 -0.111 -0.039
O06C 0.109 0.085 0.147 -0.042 -0.028 -0.007
O06D 0.079 0.183 0.126 -0.046 -0.033 -0.004
O06J 0.092 0.105 0.129 -0.047 -0.019 -0.001
O07E 0.187 0.095 0.243 -0.070 -0.042 0.010
O07H 0.142 0.080 0.185 -0.058 -0.074 0.008
O08C 0.194 0.191 0.249 -0.072 -0.097 -0.040
O09V 0.207 0.234 0.206 -0.018 0.093 -0.019
O030 0.093 0.098 0.088 -0.016 -0.008 -0.013
O031 0.127 0.092 0.125 -0.012 -0.052 -0.025
O032 0.203 0.070 0.125 0.015 -0.048 -0.037
O033 0.183 0.104 0.123 0.001 -0.018 -0.025
O035 0.150 0.102 0.065 -0.022 -0.012 -0.026
O036 0.165 0.126 0.096 -0.006 -0.042 -0.058
O037 0.150 0.067 0.111 -0.014 -0.064 -0.019
O038 0.120 0.106 0.095 -0.034 -0.011 -0.021
O039 0.127 0.107 0.105 -0.031 -0.036 -0.037
O39 0.162 0.208 0.218 -0.026 -0.038 -0.028
O040 0.095 0.074 0.129 -0.036 -0.030 -0.009
O041 0.175 0.081 0.140 -0.033 -0.055 -0.027
O042 0.119 0.248 0.121 -0.073 -0.009 -0.026
O043 0.127 0.086 0.145 0.006 -0.037 -0.028
O044 0.090 0.063 0.092 -0.004 -0.034 -0.006
O045 0.114 0.126 0.109 -0.042 -0.052 0.010
O046 0.122 0.080 0.081 0.003 -0.037 -0.029
O047 0.120 0.097 0.165 0.015 -0.050 -0.013
O048 0.114 0.117 0.125 -0.040 -0.025 -0.004
O055 0.099 0.108 0.104 -0.036 -0.047 -0.019
O056 0.161 0.089 0.091 -0.022 -0.023 -0.005
O067 0.178 0.111 0.255 0.010 -0.076 -0.028
O079 0.267 0.219 0.182 -0.013 -0.081 0.057
N04N 0.144 0.239 0.080 -0.012 -0.002 -0.075
N09Z 0.152 0.149 0.116 -0.019 -0.037 -0.024
C0A0 0.136 0.113 0.219 -0.026 0.012 -0.009
C0A3 0.399 0.186 0.107 0.042 -0.075 -0.045
C8 0.259 0.135 0.218 -0.052 -0.027 -0.068
C0A7 0.121 0.163 0.110 -0.044 -0.043 0.034
C0A9 0.115 0.176 0.226 0.025 -0.019 -0.010
C0AC 0.108 0.195 0.169 -0.069 -0.026 -0.019
C0AD 0.165 0.261 0.135 -0.045 -0.039 -0.076
C168 0.193 0.161 0.174 0.038 -0.039 -0.118
C0AM 0.133 0.204 0.159 -0.050 -0.048 -0.059
C0AO 0.108 0.153 0.236 -0.078 -0.061 -0.009
C0AQ 0.165 0.078 0.203 -0.047 0.006 0.004
C0AT 0.148 0.082 0.124 -0.034 -0.024 -0.026
C180 0.120 0.126 0.129 -0.014 -0.015 -0.006
C0AW 0.099 0.231 0.135 -0.016 -0.037 -0.028
C0AY 0.110 0.098 0.213 -0.053 -0.031 -0.026
C0AZ 0.251 0.120 0.064 -0.010 -0.035 -0.062
C0B6 0.136 0.111 0.156 -0.061 -0.015 -0.046
C0B7 0.129 0.108 0.128 -0.025 -0.051 0.007
C0B9 0.177 0.158 0.087 -0.019 -0.058 -0.022
C0BC 0.259 0.127 0.120 -0.059 -0.065 0.007
C0BE 0.152 0.275 0.175 -0.069 -0.013 -0.075
C0BF 0.145 0.126 0.163 -0.056 -0.016 -0.048
C0BI 0.142 0.148 0.195 -0.124 -0.037 0.013
C0BK 0.203 0.234 0.252 -0.040 -0.029 -0.132
C0BR 0.333 0.191 0.125 -0.013 -0.037 -0.144
C0BS 0.114 0.108 0.121 -0.030 -0.014 -0.015
C0BU 0.191 0.080 0.198 -0.009 -0.091 -0.002
C0BV 0.109 0.146 0.202 -0.074 0.034 -0.030
C130 0.148 0.177 0.158 -0.017 -0.015 -0.027
C178 0.125 0.109 0.113 -0.041 -0.008 -0.006
C0C2 0.094 0.220 0.187 -0.051 -0.009 -0.041
C135 0.122 0.115 0.118 -0.038 -0.013 -0.002
C161 0.124 0.132 0.102 -0.012 -0.040 0.003
C162 0.136 0.141 0.109 -0.006 -0.046 0.001
C28 0.128 0.129 0.108 -0.013 -0.065 -0.007
C03I 0.110 0.095 0.097 -0.038 -0.030 -0.009
C4 0.062 0.103 0.104 -0.022 -0.022 -0.020
C3 0.090 0.091 0.108 -0.021 -0.005 -0.027
C163 0.155 0.173 0.119 0.006 -0.038 -0.002
C04G 0.131 0.110 0.147 0.003 -0.070 -0.040
C04H 0.087 0.103 0.097 -0.029 -0.006 -0.016
C5 0.143 0.092 0.072 -0.030 -0.022 -0.013
C04L 0.149 0.106 0.086 0.021 -0.025 -0.072
C04M 0.126 0.094 0.149 -0.035 -0.032 -0.034
C04P 0.172 0.075 0.121 -0.004 -0.053 -0.034
C04S 0.172 0.083 0.088 -0.009 -0.009 -0.033
C164 0.210 0.216 0.142 0.005 -0.026 -0.013
C14 0.093 0.101 0.138 -0.042 0.003 0.031
C05C 0.129 0.080 0.106 -0.028 -0.048 -0.013
C05F 0.160 0.094 0.123 -0.024 -0.052 -0.017
C05G 0.142 0.160 0.163 -0.031 -0.031 -0.006
C05H 0.175 0.099 0.131 -0.037 -0.067 0.048
C126 0.173 0.142 0.128 0.037 -0.043 -0.097
C05M 0.098 0.065 0.121 -0.017 -0.028 -0.016
C05O 0.159 0.101 0.070 0.015 -0.031 -0.041
C05P 0.167 0.141 0.184 -0.079 -0.079 0.017
C05Q 0.120 0.083 0.121 0.005 -0.049 -0.021
C05S 0.117 0.097 0.153 -0.038 -0.065 -0.001
C05T 0.122 0.080 0.096 -0.037 -0.027 0.014
C05W 0.194 0.111 0.104 -0.022 -0.042 -0.072
C05Y 0.170 0.107 0.138 0.003 -0.097 -0.032
C25 0.198 0.212 0.156 0.035 -0.012 0.011
C15 0.092 0.205 0.189 -0.108 -0.006 -0.023
C06F 0.178 0.138 0.122 -0.032 -0.074 -0.037
C06G 0.102 0.133 0.114 -0.060 -0.032 0.009
C06I 0.184 0.087 0.115 -0.046 -0.037 -0.016
C06K 0.153 0.086 0.129 -0.023 -0.020 -0.036
C06L 0.214 0.077 0.096 -0.012 -0.033 -0.020
C06M 0.156 0.107 0.070 -0.008 -0.042 -0.015
C06N 0.122 0.128 0.164 -0.069 -0.060 0.010
C53 0.178 0.106 0.149 0.017 -0.015 -0.020
C06P 0.156 0.115 0.108 -0.030 -0.042 -0.004
C06Q 0.103 0.163 0.120 -0.069 -0.009 -0.037
C165 0.177 0.150 0.136 0.041 -0.044 -0.098
C06T 0.168 0.178 0.075 0.000 -0.039 0.016
C06V 0.134 0.145 0.139 -0.041 -0.056 -0.022
C06X 0.158 0.111 0.136 -0.004 -0.050 -0.038
C06Y 0.107 0.083 0.116 -0.037 -0.054 0.011
C06Z 0.124 0.126 0.092 -0.033 -0.004 -0.027
C77 0.198 0.228 0.141 0.030 -0.024 -0.005
C07A 0.113 0.068 0.148 -0.025 0.016 -0.021
C07D 0.148 0.109 0.136 -0.005 -0.073 -0.028
C07F 0.202 0.151 0.105 -0.019 -0.068 -0.066
C07G 0.173 0.109 0.167 -0.026 -0.020 -0.030
C07I 0.122 0.109 0.121 -0.038 -0.047 0.013
C07J 0.284 0.166 0.110 0.054 -0.082 -0.102
C07L 0.195 0.128 0.223 0.055 -0.044 0.001
C07O 0.165 0.116 0.128 -0.030 -0.034 -0.032
C07P 0.181 0.119 0.113 -0.041 0.005 -0.076
C07R 0.107 0.128 0.140 -0.059 -0.028 -0.001
C07T 0.128 0.084 0.108 -0.023 -0.016 0.003
C07U 0.168 0.093 0.118 -0.010 -0.062 -0.007
C07V 0.133 0.123 0.146 -0.044 -0.048 -0.028
C07X 0.113 0.254 0.093 -0.024 -0.012 -0.016
C07Z 0.085 0.080 0.113 -0.024 -0.043 0.007
C94 0.217 0.224 0.183 -0.040 -0.031 -0.039
C08A 0.129 0.096 0.150 -0.027 -0.032 -0.018
C38 0.192 0.188 0.178 -0.046 -0.079 -0.063
C08H 0.125 0.138 0.097 -0.060 -0.020 -0.023
C145 0.157 0.138 0.135 -0.027 -0.049 -0.017
C08J 0.168 0.066 0.167 -0.038 -0.077 -0.003
C08O 0.189 0.106 0.056 -0.024 -0.043 0.028
C08R 0.176 0.106 0.137 -0.059 -0.057 -0.019
C184 0.150 0.135 0.132 -0.029 -0.056 -0.018
C186 0.148 0.132 0.137 -0.021 -0.036 -0.019
C08V 0.131 0.155 0.132 -0.049 -0.010 -0.006
C08W 0.108 0.094 0.082 -0.015 -0.022 0.013
C122 0.172 0.170 0.175 0.030 -0.063 -0.024
C32 0.227 0.231 0.200 -0.084 -0.052 -0.059
C09A 0.155 0.102 0.127 -0.001 -0.062 -0.031
C170 0.149 0.136 0.139 -0.024 -0.035 -0.023
C26 0.187 0.157 0.140 0.007 -0.019 -0.109
C12 0.164 0.163 0.207 -0.088 -0.041 -0.015
C09K 0.150 0.185 0.139 -0.039 -0.048 0.081
C09L 0.131 0.130 0.114 -0.016 -0.033 -0.035
C09O 0.254 0.115 0.283 -0.023 -0.108 -0.048
C09P 0.218 0.097 0.154 0.032 -0.104 -0.075
C09Q 0.126 0.204 0.142 -0.086 0.005 -0.069
C09R 0.101 0.105 0.105 -0.029 -0.012 -0.003
C09W 0.106 0.129 0.133 -0.019 -0.014 -0.017
C09Y 0.081 0.137 0.216 -0.026 -0.047 0.017
C185 0.151 0.137 0.137 -0.022 -0.036 -0.017
C80 0.153 0.136 0.136 -0.022 -0.038 -0.021
C75 0.184 0.196 0.192 -0.017 -0.032 -0.026
C56 0.174 0.161 0.164 -0.020 -0.049 -0.022
C189 0.132 0.115 0.146 -0.006 -0.022 -0.029
C190 0.248 0.192 0.211 -0.050 -0.034 -0.080
C16 0.205 0.176 0.205 -0.070 -0.016 -0.051
C17 0.207 0.124 0.179 -0.076 -0.039 -0.031
C18 0.176 0.148 0.166 -0.038 -0.033 -0.042
C85 0.209 0.210 0.185 -0.038 -0.062 -0.045
C172 0.211 0.191 0.195 -0.031 -0.051 -0.049
C173 0.224 0.204 0.203 -0.022 -0.052 -0.061
C22 0.221 0.247 0.223 -0.046 -0.022 -0.025
C23 0.284 0.118 0.273 -0.041 -0.047 -0.079
C24 0.180 0.241 0.176 -0.063 0.048 -0.133
C27 0.217 0.181 0.248 -0.043 -0.071 -0.081
C125 0.183 0.194 0.159 0.046 -0.053 -0.099
C29 0.200 0.180 0.197 -0.048 -0.026 -0.076
C30 0.196 0.197 0.200 -0.037 -0.017 -0.039
C31 0.211 0.165 0.208 -0.069 -0.022 -0.085
C134 0.130 0.137 0.151 -0.018 -0.009 -0.015
C33 0.168 0.189 0.170 -0.060 -0.021 -0.047
C034 0.137 0.085 0.117 -0.001 -0.055 -0.032
C34 0.307 0.188 0.156 -0.097 0.066 -0.137
C35 0.295 0.117 0.311 -0.035 -0.042 -0.098
C36 0.174 0.068 0.205 -0.032 -0.074 -0.030
C37 0.248 0.262 0.233 -0.029 -0.016 -0.075
C107 0.177 0.180 0.181 0.019 -0.043 -0.020
C39 0.151 0.162 0.197 -0.030 -0.060 -0.054
C40 0.151 0.151 0.223 -0.063 -0.020 -0.046
C41 0.169 0.189 0.177 -0.105 0.026 -0.093
C42 0.189 0.186 0.182 -0.039 -0.020 -0.034
C43 0.210 0.200 0.208 -0.031 -0.024 -0.045
C44 0.207 0.201 0.243 -0.034 -0.026 -0.023
C45 0.184 0.173 0.230 -0.016 -0.066 -0.006
C46 0.162 0.116 0.175 -0.033 -0.080 -0.018
C47 0.226 0.202 0.150 -0.042 -0.075 -0.031
C48 0.312 0.160 0.277 -0.032 -0.063 -0.063
C49 0.170 0.067 0.203 -0.033 -0.069 -0.031
C049 0.166 0.114 0.102 -0.050 -0.051 0.011
C50 0.190 0.074 0.215 -0.027 -0.080 -0.045
C7 0.145 0.069 0.132 -0.036 -0.016 0.016
C10 0.250 0.223 0.235 -0.035 -0.016 -0.049
C052 0.105 0.117 0.109 -0.044 -0.005 0.033
C52 0.215 0.097 0.249 -0.014 -0.076 -0.046
C053 0.105 0.093 0.120 -0.019 -0.020 -0.030
C54 0.152 0.147 0.150 -0.019 -0.018 -0.025
C1 0.158 0.106 0.101 -0.016 -0.048 -0.015
C55 0.185 0.074 0.212 -0.027 -0.075 -0.036
C174 0.220 0.212 0.249 -0.029 -0.063 -0.049
C57 0.199 0.225 0.232 0.020 -0.068 0.009
C58 0.161 0.162 0.143 -0.013 -0.010 -0.027
C59 0.246 0.214 0.180 -0.060 -0.014 -0.009
C6 0.128 0.112 0.122 -0.030 -0.049 -0.023
C60 0.195 0.182 0.213 -0.064 -0.039 -0.027
C060 0.134 0.135 0.128 -0.086 -0.039 0.022
C61 0.089 0.201 0.223 -0.042 0.021 0.009
C061 0.191 0.107 0.138 -0.056 -0.082 0.026
C175 0.167 0.161 0.154 -0.032 -0.023 -0.042
C062 0.147 0.097 0.072 -0.014 0.002 -0.018
C63 0.241 0.195 0.219 -0.057 -0.040 -0.051
C063 0.139 0.150 0.129 -0.042 -0.038 -0.030
C64 0.159 0.104 0.170 -0.043 -0.079 -0.006
C064 0.149 0.090 0.088 -0.008 -0.052 -0.017
C13 0.141 0.147 0.245 -0.074 -0.070 -0.032
C65 0.244 0.222 0.234 -0.065 0.019 -0.019
C066 0.118 0.081 0.115 -0.024 -0.047 0.005
C66 0.102 0.083 0.138 -0.009 -0.048 -0.010
C67 0.245 0.187 0.133 -0.031 0.019 -0.089
C68 0.217 0.214 0.138 -0.074 -0.058 -0.008
C068 0.099 0.161 0.110 -0.037 -0.037 0.004
C069 0.127 0.072 0.102 -0.018 -0.033 -0.007
C69 0.165 0.139 0.170 0.013 -0.023 -0.028
C70 0.146 0.146 0.222 -0.044 -0.036 -0.045
C070 0.172 0.136 0.123 -0.030 -0.028 0.013
C71 0.172 0.212 0.141 -0.009 -0.029 -0.014
C071 0.146 0.134 0.104 -0.023 -0.054 -0.014
C072 0.124 0.073 0.106 -0.029 -0.033 -0.011
C72 0.153 0.147 0.107 -0.038 -0.021 0.010
C073 0.103 0.104 0.127 -0.034 -0.039 -0.018
C73 0.142 0.180 0.128 -0.030 -0.040 -0.001
C74 0.182 0.189 0.170 -0.039 0.013 -0.027
C074 0.107 0.060 0.199 -0.041 -0.037 -0.015
C176 0.169 0.183 0.131 -0.050 -0.059 -0.011
C076 0.098 0.135 0.068 -0.017 0.015 -0.046
C76 0.215 0.224 0.208 -0.041 -0.024 -0.010
C2 0.095 0.238 0.248 -0.056 -0.035 -0.008
C78 0.188 0.183 0.198 -0.034 -0.028 -0.037
C79 0.175 0.068 0.211 -0.036 -0.072 -0.038
C159 0.207 0.158 0.196 -0.010 -0.053 -0.028
C81 0.148 0.138 0.094 -0.037 -0.037 -0.005
C082 0.140 0.082 0.111 -0.015 -0.047 -0.044
C82 0.190 0.243 0.151 0.025 -0.021 -0.011
C171 0.155 0.138 0.141 -0.012 -0.021 -0.031
C131 0.189 0.157 0.152 -0.044 -0.064 0.006
C084 0.092 0.102 0.127 -0.034 0.005 -0.038
C84 0.173 0.222 0.219 -0.013 -0.005 -0.043
C177 0.195 0.175 0.187 -0.027 -0.065 -0.030
C086 0.092 0.080 0.140 -0.019 -0.044 0.012
C86 0.204 0.102 0.290 -0.002 -0.079 -0.084
C087 0.287 0.148 0.173 -0.068 -0.118 -0.023
C87 0.153 0.188 0.126 -0.024 -0.028 -0.008
C88 0.189 0.124 0.159 -0.057 -0.061 0.003
C89 0.190 0.183 0.195 -0.030 -0.041 -0.018
C089 0.105 0.101 0.100 -0.003 -0.040 -0.037
C90 0.150 0.108 0.154 -0.040 -0.077 0.013
C91 0.265 0.227 0.156 -0.028 -0.007 -0.076
C92 0.220 0.174 0.113 -0.033 0.019 -0.099
C93 0.142 0.101 0.154 -0.042 -0.082 0.013
C62 0.197 0.188 0.216 -0.009 -0.034 -0.056
C095 0.078 0.159 0.164 -0.028 -0.041 -0.022
C95 0.229 0.196 0.236 0.024 -0.022 -0.005
C96 0.161 0.140 0.180 -0.072 0.020 -0.001
C97 0.136 0.137 0.144 -0.010 -0.027 -0.018
C98 0.199 0.190 0.210 -0.078 0.021 -0.108
C99 0.193 0.081 0.223 -0.025 -0.080 -0.041
C100 0.199 0.136 0.222 0.002 -0.016 -0.040
C101 0.187 0.239 0.164 -0.002 -0.002 0.004
C102 0.220 0.177 0.204 -0.027 -0.053 -0.029
C103 0.148 0.131 0.163 0.003 -0.028 -0.026
C104 0.151 0.143 0.099 -0.021 -0.028 0.012
C105 0.178 0.246 0.146 0.014 -0.043 -0.024
C106 0.189 0.173 0.179 -0.048 -0.048 -0.011
C181 0.223 0.179 0.197 -0.027 -0.051 -0.008
C108 0.154 0.131 0.132 0.008 -0.024 -0.048
C109 0.160 0.144 0.156 0.009 -0.021 -0.038
C110 0.171 0.164 0.251 -0.038 -0.047 -0.029
C111 0.145 0.182 0.123 -0.031 -0.028 -0.019
C112 0.215 0.178 0.109 -0.030 0.025 -0.090
C113 0.213 0.163 0.112 -0.032 0.017 -0.107
C114 0.297 0.180 0.142 -0.032 0.016 -0.099
C115 0.270 0.170 0.274 -0.009 -0.050 -0.060
C116 0.224 0.090 0.278 -0.045 -0.093 -0.038
C117 0.152 0.172 0.256 -0.022 -0.041 -0.039
C118 0.170 0.192 0.212 -0.072 -0.042 -0.065
C119 0.262 0.209 0.179 -0.018 0.032 -0.058
C120 0.188 0.148 0.193 0.024 -0.021 -0.025
C121 0.149 0.123 0.162 -0.048 -0.074 0.016
C182 0.185 0.133 0.143 -0.030 -0.024 -0.006
C123 0.206 0.176 0.217 0.051 -0.024 -0.011
C124 0.211 0.238 0.204 -0.072 -0.034 -0.090
C188 0.187 0.155 0.189 0.022 -0.020 -0.025
C83 0.211 0.170 0.183 0.006 -0.023 -0.007
C127 0.234 0.221 0.223 -0.045 0.001 -0.028
C128 0.227 0.245 0.229 0.004 0.015 -0.070
C129 0.194 0.207 0.212 0.011 -0.059 -0.002
C11 0.195 0.114 0.168 -0.025 -0.028 -0.029
C9 0.260 0.237 0.270 -0.016 -0.013 -0.062
C132 0.104 0.104 0.121 -0.014 -0.037 -0.022
C133 0.129 0.114 0.123 -0.033 -0.018 -0.033
C179 0.148 0.177 0.159 -0.016 -0.015 -0.027
C167 0.148 0.176 0.158 -0.017 -0.015 -0.028
C136 0.217 0.225 0.215 -0.047 -0.043 -0.052
C137 0.260 0.155 0.241 -0.042 -0.040 -0.067
C138 0.214 0.242 0.235 0.015 -0.086 -0.022
C139 0.127 0.105 0.190 -0.038 -0.027 -0.040
C140 0.128 0.116 0.191 -0.040 -0.031 -0.032
C141 0.133 0.133 0.207 -0.035 -0.030 -0.044
C142 0.117 0.122 0.198 -0.031 -0.036 -0.043
C143 0.125 0.114 0.195 -0.030 -0.029 -0.036
C144 0.128 0.102 0.182 -0.048 -0.035 -0.043
C183 0.209 0.156 0.161 -0.032 -0.027 -0.005
C146 0.142 0.114 0.162 -0.048 -0.080 0.014
C147 0.158 0.126 0.161 -0.039 -0.076 0.018
C148 0.159 0.125 0.159 -0.037 -0.073 0.018
C155 0.143 0.135 0.096 -0.046 -0.031 0.003
C156 0.143 0.136 0.094 -0.054 -0.023 0.011
C157 0.219 0.246 0.198 0.006 -0.056 -0.061
C158 0.160 0.114 0.175 -0.033 -0.082 -0.011
C51 0.166 0.136 0.188 -0.024 -0.076 -0.012
C160 0.151 0.143 0.095 -0.021 -0.037 -0.003
Ag1D 0.098 0.100 0.125 -0.016 -0.034 0.003
Ag1I 0.091 0.068 0.110 -0.023 -0.025 -0.010
Ag1K 0.121 0.090 0.105 -0.022 -0.018 -0.026
Ag17 0.110 0.092 0.111 -0.019 -0.032 -0.014
Mo5 0.081 0.060 0.078 -0.011 -0.025 -0.006
Mo6 0.106 0.075 0.086 -0.014 -0.027 -0.018
S1 0.220 0.110 0.170 0.007 -0.094 -0.006
C166 0.092 0.238 0.248 -0.053 -0.032 -0.006
C20 0.089 0.232 0.244 -0.062 -0.041 -0.010
C21 0.091 0.238 0.251 -0.058 -0.037 -0.010
C150 0.195 0.198 0.197 -0.029 -0.016 -0.032
C152 0.200 0.193 0.205 -0.034 -0.011 -0.036
C154 0.200 0.196 0.198 -0.037 -0.014 -0.040
Ag1C 0.130 0.182 0.112 -0.041 -0.037 -0.014
Ag1J 0.236 0.191 0.294 -0.141 -0.095 0.049
Ag1L 0.256 0.185 0.368 0.053 0.104 -0.042
Ag55 0.178 0.177 0.303 -0.016 0.024 0.009
Mo5A 0.138 0.063 0.111 -0.002 -0.071 0.022
C187 0.092 0.238 0.247 -0.056 -0.034 -0.013
C169 0.090 0.236 0.245 -0.063 -0.041 -0.012
C19 0.096 0.239 0.251 -0.060 -0.034 -0.007
C149 0.195 0.194 0.200 -0.033 -0.015 -0.035
C151 0.197 0.198 0.201 -0.031 -0.016 -0.035
C153 0.198 0.195 0.199 -0.036 -0.012 -0.042

loop_
_atom_type_symbol
_atom_type_description
_atom_type_scat_dispersion_real
_atom_type_scat_dispersion_imag
_atom_type_scat_source
C C 0.0137 0.0067 'International Tables Vol C Tables 4.2.6.8 and 6.1.1.4'
H H 0.0000 0.0000 'International Tables Vol C Tables 4.2.6.8 and 6.1.1.4'
Ag Ag 0.0782 3.3823 'International Tables Vol C Tables 4.2.6.8 and 6.1.1.4'
Mo Mo -0.2130 2.1496 'International Tables Vol C Tables 4.2.6.8 and 6.1.1.4'
N N 0.0241 0.0134 'International Tables Vol C Tables 4.2.6.8 and 6.1.1.4'
O O 0.0389 0.0241 'International Tables Vol C Tables 4.2.6.8 and 6.1.1.4'
S S 0.2925 0.4295 'International Tables Vol C Tables 4.2.6.8 and 6.1.1.4'

loop_
_geom_angle_atom_site_label_1
_geom_angle_atom_site_label_2
_geom_angle_atom_site_label_3
_geom_angle
_geom_angle_site_symmetry_1
_geom_angle_site_symmetry_3
_geom_angle_publ_flag
Ag29 Ag1 Ag15 91.06(6) . . ?
Ag37 Ag1 Ag15 121.26(7) . . ?
Ag37 Ag1 Ag29 111.77(6) . . ?
S01W Ag1 Ag15 126.64(13) . . ?
S01W Ag1 Ag29 142.18(14) . . ?
S01W Ag1 Ag37 54.51(9) . . ?
S01X Ag1 Ag15 46.09(12) . . ?
S01X Ag1 Ag29 51.10(12) . . ?
S01X Ag1 Ag37 110.60(11) . . ?
S01X Ag1 S01W 160.39(16) . . ?
Ag9 Ag2 Ag45 110.23(6) . . ?
S02K Ag2 Ag9 51.69(13) . . ?
S02K Ag2 Ag45 106.62(11) . . ?
O03T Ag2 Ag9 116.0(3) . . ?
O03T Ag2 Ag45 45.7(3) . . ?
O03T Ag2 S02K 148.3(3) . . ?
O03T Ag2 O035 80.9(4) . . ?
O03X Ag2 Ag9 103.2(4) . . ?
O03X Ag2 Ag45 134.9(3) . . ?
O03X Ag2 S02K 117.8(3) . . ?
O03X Ag2 O03T 92.7(4) . . ?
O03X Ag2 O035 99.0(5) . . ?
O035 Ag2 Ag9 151.0(3) . . ?
O035 Ag2 Ag45 63.5(3) . . ?
O035 Ag2 S02K 101.2(3) . . ?
Ag31 Ag3 Ag1J 95.9(2) . . ?
Ag31 Ag3 Ag55 57.3(4) . . ?
S02I Ag3 Ag31 52.15(10) . . ?
S02I Ag3 S022 143.06(15) . . ?
S02I Ag3 Ag1J 47.5(2) . . ?
S02I Ag3 Ag55 104.8(4) . . ?
S022 Ag3 Ag31 99.24(11) . . ?
S022 Ag3 Ag1J 163.67(18) . . ?
S022 Ag3 Ag55 42.0(4) . . ?
O03W Ag3 Ag31 88.5(2) . . ?
O03W Ag3 S02I 107.7(3) . . ?
O03W Ag3 S022 92.2(3) . . ?
O03W Ag3 Ag1J 94.3(3) . . ?
O03W Ag3 Ag55 92.5(4) . . ?
O07H Ag3 Ag31 173.3(4) . . ?
O07H Ag3 S02I 121.2(4) . . ?
O07H Ag3 S022 86.4(4) . . ?
O07H Ag3 O03W 95.0(5) . . ?
O07H Ag3 Ag1J 78.2(4) . . ?
O07H Ag3 Ag55 128.1(5) . . ?
Ag55 Ag3 Ag1J 152.1(5) . . ?
S02K Ag4 Ag33 106.75(12) . . ?
S02K Ag4 S026 130.63(19) . . ?
S026 Ag4 Ag33 50.84(10) . . ?
O05V Ag4 Ag33 138.4(4) . . ?
O05V Ag4 S02K 100.8(4) . . ?
O05V Ag4 S026 87.5(4) . . ?
O05V Ag4 O043 108.7(5) . . ?
O043 Ag4 Ag33 90.5(3) . . ?
O043 Ag4 S02K 110.1(4) . . ?
O043 Ag4 S026 112.9(3) . . ?
Ag11 Ag5 Ag17 90.00(6) . . ?
Ag35 Ag5 Ag11 116.63(7) . . ?
Ag35 Ag5 Ag17 101.63(6) . . ?
S025 Ag5 Ag11 97.80(14) . . ?
S025 Ag5 Ag35 139.13(14) . . ?
S025 Ag5 Ag17 99.58(13) . . ?
S027 Ag5 Ag11 124.12(12) . . ?
S027 Ag5 Ag35 55.99(11) . . ?
S027 Ag5 S025 121.78(19) . . ?
S027 Ag5 O045 102.7(3) . . ?
S027 Ag5 Ag17 49.02(11) . . ?
O03M Ag5 Ag11 52.4(3) . . ?
O03M Ag5 Ag35 104.0(3) . . ?
O03M Ag5 S025 79.1(3) . . ?
O03M Ag5 S027 157.9(3) . . ?
O03M Ag5 O045 89.6(5) . . ?
O03M Ag5 Ag17 141.2(3) . . ?
O045 Ag5 Ag11 49.5(3) . . ?
O045 Ag5 Ag35 145.9(3) . . ?
O045 Ag5 S025 73.6(3) . . ?
O045 Ag5 Ag17 53.9(3) . . ?
Ag11 Ag6 Ag33 119.03(7) . . ?
Ag28 Ag6 Ag11 121.91(6) . . ?
Ag28 Ag6 Ag33 72.31(4) . . ?
S02H Ag6 Ag11 97.12(14) . . ?
S02H Ag6 Ag28 121.10(14) . . ?
S02H Ag6 Ag33 127.16(15) . . ?
S02H Ag6 O04I 77.3(3) . . ?
O03B Ag6 Ag11 49.5(3) . . ?
O03B Ag6 Ag28 162.1(3) . . ?
O03B Ag6 Ag33 97.7(3) . . ?
O03B Ag6 S02H 76.8(3) . . ?
O03B Ag6 O04I 87.8(4) . . ?
O04I Ag6 Ag11 49.1(3) . . ?
O04I Ag6 Ag28 95.6(2) . . ?
O04I Ag6 Ag33 155.5(3) . . ?
O037 Ag6 Ag11 89.2(3) . . ?
O037 Ag6 Ag28 54.4(3) . . ?
O037 Ag6 Ag33 48.7(3) . . ?
O037 Ag6 S02H 173.7(3) . . ?
O037 Ag6 O03B 107.8(4) . . ?
O037 Ag6 O04I 106.8(4) . . ?
Ag29 Ag7 Ag28 69.15(5) . . ?
S01X Ag7 Ag28 114.09(13) . . ?
S01X Ag7 Ag29 50.91(12) . . ?
S024 Ag7 Ag28 47.63(14) . . ?
S024 Ag7 Ag29 110.17(15) . . ?
S024 Ag7 S01X 130.19(16) . . ?
O033 Ag7 Ag28 138.7(4) . . ?
O033 Ag7 Ag29 142.1(4) . . ?
O033 Ag7 S01X 91.3(4) . . ?
O033 Ag7 S024 91.1(4) . . ?
O033 Ag7 O036 109.6(5) . . ?
O036 Ag7 Ag28 89.9(3) . . ?
O036 Ag7 Ag29 91.6(4) . . ?
O036 Ag7 S01X 113.9(3) . . ?
O036 Ag7 S024 111.9(3) . . ?
Ag18 Ag8 Ag1K 88.55(7) . . ?
Ag18 Ag8 Ag1L 90.3(3) . . ?
Ag44 Ag8 Ag18 112.68(7) . . ?
Ag44 Ag8 Ag1K 101.50(6) . . ?
Ag44 Ag8 Ag1L 88.1(3) . . ?
S01Y Ag8 Ag18 97.93(13) . . ?
S01Y Ag8 Ag44 140.53(15) . . ?
S01Y Ag8 Ag1K 103.67(13) . . ?
S01Y Ag8 Ag1L 117.1(5) . . ?
S020 Ag8 Ag18 119.85(13) . . ?
S020 Ag8 Ag44 53.39(14) . . ?
S020 Ag8 S01Y 129.94(16) . . ?
S020 Ag8 O039 102.1(3) . . ?
S020 Ag8 Ag1K 50.98(15) . . ?
S020 Ag8 Ag1L 40.0(3) . . ?
O03L Ag8 Ag18 48.9(4) . . ?
O03L Ag8 Ag44 103.6(3) . . ?
O03L Ag8 S01Y 77.8(3) . . ?
O03L Ag8 S020 151.9(3) . . ?
O03L Ag8 O039 88.7(5) . . ?
O03L Ag8 Ag1K 136.5(4) . . ?
O03L Ag8 Ag1L 139.1(5) . . ?
O039 Ag8 Ag18 51.9(3) . . ?
O039 Ag8 Ag44 143.7(2) . . ?
O039 Ag8 S01Y 75.1(3) . . ?
O039 Ag8 Ag1K 51.6(3) . . ?
O039 Ag8 Ag1L 62.3(4) . . ?
Ag2 Ag9 Ag14 100.35(6) . . ?
Ag2 Ag9 Ag46 87.91(6) . . ?
Ag14 Ag9 Ag46 144.87(6) . . ?
S02A Ag9 Ag2 119.51(13) . . ?
S02A Ag9 Ag14 140.12(13) . . ?
S02A Ag9 Ag46 46.43(13) . . ?
S02A Ag9 S02K 161.77(17) . . ?
S02K Ag9 Ag2 54.10(11) . . ?
S02K Ag9 Ag14 50.52(11) . . ?
S02K Ag9 Ag46 115.59(12) . . ?
Ag22 Ag10 Ag23 84.97(6) . . ?
S02I Ag10 Ag22 165.29(14) . . ?
S02I Ag10 Ag23 98.09(10) . . ?
S02I Ag10 Ag1I 50.64(10) . . ?
S02U Ag10 Ag22 50.09(13) . . ?
S02U Ag10 Ag23 48.87(12) . . ?
S02U Ag10 S02I 122.51(18) . . ?
S02U Ag10 Ag1I 102.27(13) . . ?
O03Q Ag10 Ag22 68.2(3) . . ?
O03Q Ag10 Ag23 135.4(3) . . ?
O03Q Ag10 S02I 100.5(3) . . ?
O03Q Ag10 S02U 87.3(3) . . ?
O03Q Ag10 Ag1I 150.3(3) . . ?
O05E Ag10 Ag22 85.3(3) . . ?
O05E Ag10 Ag23 132.4(3) . . ?
O05E Ag10 S02I 102.7(3) . . ?
O05E Ag10 S02U 134.7(3) . . ?
O05E Ag10 O03Q 81.7(4) . . ?
O05E Ag10 Ag1I 108.8(3) . . ?
Ag1I Ag10 Ag22 138.57(7) . . ?
Ag1I Ag10 Ag23 56.38(6) . . ?
Ag5 Ag11 Ag6 145.76(6) . . ?
Ag5 Ag11 Ag38 88.66(6) . . ?
Ag5 Ag11 Ag43 86.44(6) . . ?
Ag6 Ag11 Ag38 84.05(5) . . ?
Ag6 Ag11 Ag43 84.76(6) . . ?
Ag38 Ag11 Ag43 152.23(6) . . ?
O03B Ag11 Ag5 135.3(3) . . ?
O03B Ag11 Ag6 51.7(3) . . ?
O03B Ag11 Ag38 47.1(3) . . ?
O03B Ag11 Ag43 135.0(3) . . ?
O03B Ag11 O03M 165.6(4) . . ?
O03M Ag11 Ag5 50.3(4) . . ?
O03M Ag11 Ag6 134.1(4) . . ?
O03M Ag11 Ag38 137.9(4) . . ?
O03M Ag11 Ag43 49.5(3) . . ?
O04I Ag11 Ag5 131.1(3) . . ?
O04I Ag11 Ag6 53.2(3) . . ?
O04I Ag11 Ag38 136.2(3) . . ?
O04I Ag11 Ag43 45.2(3) . . ?
O04I Ag11 O03B 92.9(5) . . ?
O04I Ag11 O03M 85.4(5) . . ?
O045 Ag11 Ag5 55.8(4) . . ?
O045 Ag11 Ag6 132.5(3) . . ?
O045 Ag11 Ag38 49.4(3) . . ?
O045 Ag11 Ag43 140.5(4) . . ?
O045 Ag11 O03B 84.5(5) . . ?
O045 Ag11 O03M 93.0(5) . . ?
O045 Ag11 O04I 163.2(4) . . ?
Ag41 Ag12 Ag42 99.74(7) . . ?
S02C Ag12 Ag41 53.66(13) . . ?
S02C Ag12 Ag42 83.30(12) . . ?
S02C Ag12 S029 121.75(19) . . ?
S029 Ag12 Ag41 149.38(14) . . ?
S029 Ag12 Ag42 51.49(13) . . ?
O03D Ag12 Ag41 110.8(3) . . ?
O03D Ag12 Ag42 144.2(4) . . ?
O03D Ag12 S02C 129.9(4) . . ?
O03D Ag12 S029 94.2(4) . . ?
O03D Ag12 O040 80.3(4) . . ?
O040 Ag12 Ag41 65.7(3) . . ?
O040 Ag12 Ag42 96.4(2) . . ?
O040 Ag12 S02C 118.0(3) . . ?
O040 Ag12 S029 103.3(3) . . ?
Ag26 Ag13 Ag41 90.51(6) . . ?
S01W Ag13 Ag26 96.00(12) . . ?
S01W Ag13 Ag41 172.39(12) . . ?
S021 Ag13 Ag26 52.10(11) . . ?
S021 Ag13 Ag41 46.71(11) . . ?
S021 Ag13 S01W 136.39(16) . . ?
O03J Ag13 Ag26 89.9(3) . . ?
O03J Ag13 Ag41 89.1(2) . . ?
O03J Ag13 S01W 94.9(3) . . ?
O03J Ag13 S021 111.6(3) . . ?
O04E Ag13 Ag26 173.1(4) . . ?
O04E Ag13 Ag41 86.1(3) . . ?
O04E Ag13 S01W 86.9(4) . . ?
O04E Ag13 S021 122.0(4) . . ?
O04E Ag13 O03J 96.1(5) . . ?
S02K Ag14 Ag9 48.40(13) . . ?
S02K Ag14 S02L 128.88(15) . . ?
S02K Ag14 O047 128.4(4) . . ?
S02L Ag14 Ag9 99.14(13) . . ?
O03A Ag14 Ag9 87.6(3) . . ?
O03A Ag14 S02K 128.3(3) . . ?
O03A Ag14 S02L 75.4(3) . . ?
O03A Ag14 O047 99.6(4) . . ?
O047 Ag14 Ag9 169.5(3) . . ?
O047 Ag14 S02L 75.5(4) . . ?
S01X Ag15 Ag1 46.35(12) . . ?
S01X Ag15 S18 122.50(17) . . ?
S01X Ag15 O031 113.0(4) . . ?
S18 Ag15 Ag1 97.30(18) . . ?
O03C Ag15 Ag1 173.5(4) . . ?
O03C Ag15 S01X 134.4(5) . . ?
O03C Ag15 S18 77.1(5) . . ?
O03C Ag15 O031 111.9(6) . . ?
O031 Ag15 Ag1 69.0(3) . . ?
O031 Ag15 S18 74.6(3) . . ?
S02D Ag16 Ag34 52.57(12) . . ?
S02D Ag16 S02G 106.68(18) . . ?
S02G Ag16 Ag34 142.64(16) . . ?
O04R Ag16 Ag34 139.6(3) . . ?
O04R Ag16 S02D 111.5(4) . . ?
O04R Ag16 S02G 73.6(3) . . ?
O04R Ag16 O05A 95.0(6) . . ?
O05A Ag16 Ag34 108.7(3) . . ?
O05A Ag16 S02D 153.1(4) . . ?
O05A Ag16 S02G 76.4(3) . . ?
Ag8 Ag18 Ag37 88.74(6) . . ?
Ag8 Ag18 Ag45 148.36(6) . . ?
Ag8 Ag18 Ag46 88.78(7) . . ?
Ag37 Ag18 Ag46 150.74(6) . . ?
Ag45 Ag18 Ag37 84.84(6) . . ?
Ag45 Ag18 Ag46 82.13(6) . . ?
O03L Ag18 Ag8 49.3(3) . . ?
O03L Ag18 Ag37 136.7(3) . . ?
O03L Ag18 Ag45 135.6(3) . . ?
O03L Ag18 Ag46 54.0(3) . . ?
O03L Ag18 O039 90.1(5) . . ?
O03L Ag18 O041 89.5(5) . . ?
O05J Ag18 Ag8 134.2(3) . . ?
O05J Ag18 Ag37 46.5(3) . . ?
O05J Ag18 Ag45 53.1(3) . . ?
O05J Ag18 Ag46 134.0(3) . . ?
O05J Ag18 O03L 163.0(4) . . ?
O05J Ag18 O039 84.7(4) . . ?
O05J Ag18 O041 91.1(5) . . ?
O039 Ag18 Ag8 53.3(3) . . ?
O039 Ag18 Ag37 50.0(3) . . ?
O039 Ag18 Ag45 134.0(3) . . ?
O039 Ag18 Ag46 141.1(3) . . ?
O041 Ag18 Ag8 134.3(4) . . ?
O041 Ag18 Ag37 133.6(4) . . ?
O041 Ag18 Ag45 49.9(3) . . ?
O041 Ag18 Ag46 46.3(4) . . ?
O041 Ag18 O039 164.0(4) . . ?
S02A Ag19 Ag21 51.82(11) . . ?
S02A Ag19 Ag1I 140.94(13) . . ?
S02A Ag19 Ag1J 150.6(2) . . ?
S02Q Ag19 Ag21 81.03(13) . . ?
S02Q Ag19 S02A 120.85(17) . . ?
S02Q Ag19 Ag1I 55.02(13) . . ?
S02Q Ag19 Ag1J 56.4(3) . . ?
O04O Ag19 Ag21 133.3(4) . . ?
O04O Ag19 S02A 85.2(3) . . ?
O04O Ag19 S02Q 144.5(4) . . ?
O04O Ag19 Ag1I 120.3(3) . . ?
O04O Ag19 Ag1J 112.9(4) . . ?
Ag1I Ag19 Ag21 91.90(7) . . ?
Ag1J Ag19 Ag21 101.8(2) . . ?
Ag28 Ag20 Ag30 100.27(7) . . ?
S024 Ag20 Ag28 53.82(14) . . ?
S024 Ag20 Ag30 50.38(13) . . ?
S029 Ag20 Ag28 126.10(15) . . ?
S029 Ag20 Ag30 133.60(14) . . ?
S029 Ag20 S024 164.69(18) . . ?
Ag19 Ag21 Ag25 80.36(7) . . ?
Ag19 Ag21 Ag44 157.81(8) . . ?
Ag19 Ag21 Ag46 101.35(7) . . ?
Ag25 Ag21 Ag44 95.16(7) . . ?
Ag25 Ag21 Ag46 134.34(7) . . ?
Ag44 Ag21 Ag46 97.28(7) . . ?
S2 Ag21 Ag19 132.44(18) . . ?
S2 Ag21 Ag25 52.25(16) . . ?
S2 Ag21 Ag44 49.35(15) . . ?
S2 Ag21 Ag46 108.78(15) . . ?
S2 Ag21 S02A 126.67(17) . . ?
S02A Ag21 Ag19 55.97(11) . . ?
S02A Ag21 Ag25 105.06(15) . . ?
S02A Ag21 Ag44 145.05(14) . . ?
S02A Ag21 Ag46 48.47(13) . . ?
O03G Ag21 Ag19 105.9(3) . . ?
O03G Ag21 Ag25 170.0(3) . . ?
O03G Ag21 Ag44 76.1(3) . . ?
O03G Ag21 Ag46 53.0(3) . . ?
O03G Ag21 S2 121.6(3) . . ?
O03G Ag21 S02A 85.0(3) . . ?
O06J Ag21 Ag19 69.1(3) . . ?
O06J Ag21 Ag25 93.6(4) . . ?
O06J Ag21 Ag44 89.7(3) . . ?
O06J Ag21 Ag46 130.1(4) . . ?
O06J Ag21 S2 112.8(4) . . ?
O06J Ag21 S02A 116.6(3) . . ?
O06J Ag21 O03G 81.6(5) . . ?
Ag10 Ag22 Ag36 85.16(7) . . ?
S02O Ag22 Ag10 117.50(16) . . ?
S02O Ag22 Ag36 54.93(15) . . ?
S02U Ag22 Ag10 55.49(14) . . ?
S02U Ag22 Ag36 122.77(16) . . ?
S02U Ag22 S02O 172.8(2) . . ?
Ag25 Ag23 Ag10 151.31(9) . . ?
Ag25 Ag23 Ag40 111.46(7) . . ?
Ag25 Ag23 Ag1J 93.50(16) . . ?
Ag40 Ag23 Ag10 96.41(6) . . ?
Ag40 Ag23 Ag1J 152.7(2) . . ?
S02Q Ag23 Ag10 107.14(13) . . ?
S02Q Ag23 Ag25 51.51(12) . . ?
S02Q Ag23 Ag40 146.58(15) . . ?
S02Q Ag23 S02U 140.29(18) . . ?
S02Q Ag23 Ag1I 53.09(12) . . ?
S02Q Ag23 Ag1J 46.76(17) . . ?
S02U Ag23 Ag10 49.83(12) . . ?
S02U Ag23 Ag25 158.86(14) . . ?
S02U Ag23 Ag40 48.22(11) . . ?
S02U Ag23 Ag1I 102.67(13) . . ?
S02U Ag23 Ag1J 105.5(2) . . ?
O03H Ag23 Ag10 102.9(3) . . ?
O03H Ag23 Ag25 86.2(3) . . ?
O03H Ag23 Ag40 59.8(3) . . ?
O03H Ag23 S02Q 133.1(4) . . ?
O03H Ag23 S02U 86.4(3) . . ?
O03H Ag23 Ag1I 129.4(3) . . ?
O03H Ag23 Ag1J 136.0(4) . . ?
Ag1I Ag23 Ag10 55.84(5) . . ?
Ag1I Ag23 Ag25 97.31(7) . . ?
Ag1I Ag23 Ag40 150.86(8) . . ?
Ag1J Ag23 Ag10 60.98(14) . . ?
S2 Ag24 Ag25 51.03(15) . . ?
S2 Ag24 S19 115.2(2) . . ?
S19 Ag24 Ag25 145.86(15) . . ?
O04F Ag24 Ag25 140.1(3) . . ?
O04F Ag24 S2 122.5(4) . . ?
O04F Ag24 S19 73.9(3) . . ?
O038 Ag24 Ag25 98.0(3) . . ?
O038 Ag24 S2 141.5(3) . . ?
O038 Ag24 S19 76.1(3) . . ?
O038 Ag24 O04F 95.9(5) . . ?
Ag21 Ag25 Ag23 88.30(7) . . ?
Ag21 Ag25 Ag24 94.29(8) . . ?
Ag23 Ag25 Ag24 85.51(7) . . ?
S2 Ag25 Ag21 50.38(14) . . ?
S2 Ag25 Ag23 102.41(13) . . ?
S2 Ag25 Ag24 48.47(14) . . ?
S2 Ag25 S02Q 126.28(19) . . ?
S02Q Ag25 Ag21 79.67(14) . . ?
S02Q Ag25 Ag23 51.40(12) . . ?
S02Q Ag25 Ag24 136.36(14) . . ?
O09V Ag25 Ag21 135.5(7) . . ?
O09V Ag25 Ag23 132.1(8) . . ?
O09V Ag25 Ag24 105.1(8) . . ?
O09V Ag25 S2 119.7(9) . . ?
O09V Ag25 S02Q 109.2(9) . . ?
Ag13 Ag26 Ag44 137.79(7) . . ?
Ag13 Ag26 Ag1L 74.7(4) . . ?
Ag44 Ag26 Ag1L 85.5(3) . . ?
S020 Ag26 Ag13 113.42(15) . . ?
S020 Ag26 Ag44 51.66(15) . . ?
S020 Ag26 Ag1L 39.3(4) . . ?
S021 Ag26 Ag13 54.53(14) . . ?
S021 Ag26 Ag44 155.41(14) . . ?
S021 Ag26 S020 151.94(19) . . ?
S021 Ag26 O048 110.0(3) . . ?
S021 Ag26 Ag1L 118.8(3) . . ?
O03R Ag26 Ag13 82.8(3) . . ?
O03R Ag26 Ag44 67.1(2) . . ?
O03R Ag26 S020 103.6(2) . . ?
O03R Ag26 S021 99.8(2) . . ?
O03R Ag26 O048 96.5(4) . . ?
O03R Ag26 Ag1L 105.8(4) . . ?
O048 Ag26 Ag13 163.7(3) . . ?
O048 Ag26 Ag44 54.2(3) . . ?
O048 Ag26 S020 82.6(3) . . ?
O048 Ag26 Ag1L 120.8(5) . . ?
S02O Ag27 S02P 138.7(2) . . ?
O04V Ag27 S02O 126.7(3) . . ?
O04V Ag27 S02P 76.4(4) . . ?
Ag6 Ag28 Ag7 126.41(7) . . ?
Ag20 Ag28 Ag6 106.41(6) . . ?
Ag20 Ag28 Ag7 91.97(6) . . ?
S024 Ag28 Ag6 107.65(11) . . ?
S024 Ag28 Ag7 49.18(12) . . ?
S024 Ag28 Ag20 50.83(13) . . ?
S024 Ag28 O037 149.1(3) . . ?
O03N Ag28 Ag6 64.1(3) . . ?
O03N Ag28 Ag7 77.5(3) . . ?
O03N Ag28 Ag20 154.1(4) . . ?
O03N Ag28 S024 107.0(4) . . ?
O03N Ag28 O037 78.3(4) . . ?
O03O Ag28 Ag6 131.9(3) . . ?
O03O Ag28 Ag7 87.6(4) . . ?
O03O Ag28 Ag20 104.9(3) . . ?
O03O Ag28 S024 120.5(3) . . ?
O03O Ag28 O03N 98.3(5) . . ?
O03O Ag28 O037 87.7(4) . . ?
O037 Ag28 Ag6 46.3(3) . . ?
O037 Ag28 Ag7 154.4(2) . . ?
O037 Ag28 Ag20 113.5(2) . . ?
Ag1 Ag29 Ag45 93.58(5) . . ?
Ag7 Ag29 Ag1 98.53(6) . . ?
Ag7 Ag29 Ag45 128.75(7) . . ?
S01X Ag29 Ag1 52.14(12) . . ?
S01X Ag29 Ag7 55.72(11) . . ?
S01X Ag29 Ag45 97.70(10) . . ?
O03O Ag29 Ag1 105.3(3) . . ?
O03O Ag29 Ag7 96.1(3) . . ?
O03O Ag29 Ag45 128.1(3) . . ?
O03O Ag29 S01X 132.1(3) . . ?
O03O Ag29 O03T 84.4(4) . . ?
O03O Ag29 O035 99.5(4) . . ?
O03T Ag29 Ag1 93.7(3) . . ?
O03T Ag29 Ag7 167.2(3) . . ?
O03T Ag29 Ag45 45.9(3) . . ?
O03T Ag29 S01X 131.9(3) . . ?
O035 Ag29 Ag1 154.1(3) . . ?
O035 Ag29 Ag7 86.0(3) . . ?
O035 Ag29 Ag45 64.7(2) . . ?
O035 Ag29 S01X 114.1(4) . . ?
O035 Ag29 O03T 81.3(4) . . ?
S01Z Ag30 Ag20 106.75(15) . . ?
S024 Ag30 Ag20 46.54(14) . . ?
S024 Ag30 S01Z 136.86(16) . . ?
O03P Ag30 Ag20 164.5(4) . . ?
O03P Ag30 S01Z 72.2(4) . . ?
O03P Ag30 S024 123.7(4) . . ?
O030 Ag30 Ag20 92.7(3) . . ?
O030 Ag30 S01Z 73.8(3) . . ?
O030 Ag30 S024 129.4(3) . . ?
O030 Ag30 O03P 101.6(5) . . ?
Ag3 Ag31 Ag35 135.96(7) . . ?
Ag3 Ag31 Ag55 65.9(5) . . ?
S02I Ag31 Ag3 55.39(12) . . ?
S02I Ag31 Ag35 152.53(12) . . ?
S02I Ag31 S027 154.88(17) . . ?
S02I Ag31 O04J 100.6(3) . . ?
S02I Ag31 O056 114.0(3) . . ?
S02I Ag31 Ag55 115.6(4) . . ?
S027 Ag31 Ag3 111.26(12) . . ?
S027 Ag31 Ag35 52.42(11) . . ?
S027 Ag31 O04J 99.0(3) . . ?
S027 Ag31 O056 80.4(3) . . ?
S027 Ag31 Ag55 45.5(5) . . ?
O04J Ag31 Ag3 84.9(2) . . ?
O04J Ag31 Ag35 62.3(2) . . ?
O04J Ag31 O056 93.3(4) . . ?
O04J Ag31 Ag55 98.2(5) . . ?
O056 Ag31 Ag3 168.4(3) . . ?
O056 Ag31 Ag35 50.9(3) . . ?
O056 Ag31 Ag55 125.7(5) . . ?
Ag55 Ag31 Ag35 89.2(4) . . ?
Ag34 Ag32 Ag36 147.52(8) . . ?
Ag41 Ag32 Ag34 93.28(7) . . ?
Ag41 Ag32 Ag36 55.36(5) . . ?
S02C Ag32 Ag34 49.59(12) . . ?
S02C Ag32 Ag36 104.03(13) . . ?
S02C Ag32 Ag41 50.59(12) . . ?
S02C Ag32 S02O 140.10(18) . . ?
S02O Ag32 Ag34 159.91(12) . . ?
S02O Ag32 Ag36 52.33(11) . . ?
S02O Ag32 Ag41 104.93(12) . . ?
O03V Ag32 Ag34 85.5(3) . . ?
O03V Ag32 Ag36 109.4(3) . . ?
O03V Ag32 Ag41 134.0(3) . . ?
O03V Ag32 S02C 132.1(4) . . ?
O03V Ag32 S02O 87.8(4) . . ?
Ag4 Ag33 Ag6 129.52(7) . . ?
Ag39 Ag33 Ag4 98.82(6) . . ?
Ag39 Ag33 Ag6 97.32(5) . . ?
S026 Ag33 Ag4 54.99(11) . . ?
S026 Ag33 Ag6 101.49(11) . . ?
S026 Ag33 Ag39 53.44(14) . . ?
O03N Ag33 Ag4 86.8(3) . . ?
O03N Ag33 Ag6 61.5(3) . . ?
O03N Ag33 Ag39 155.0(3) . . ?
O03N Ag33 S026 114.4(3) . . ?
O03X Ag33 Ag4 98.5(3) . . ?
O03X Ag33 Ag6 124.4(3) . . ?
O03X Ag33 Ag39 101.6(4) . . ?
O03X Ag33 S026 131.6(3) . . ?
O03X Ag33 O03N 101.7(5) . . ?
O03X Ag33 O037 82.6(4) . . ?
O037 Ag33 Ag4 167.4(4) . . ?
O037 Ag33 Ag6 44.3(3) . . ?
O037 Ag33 Ag39 93.3(3) . . ?
O037 Ag33 S026 132.5(3) . . ?
O037 Ag33 O03N 80.7(5) . . ?
Ag16 Ag34 Ag32 83.95(7) . . ?
Ag42 Ag34 Ag16 101.04(7) . . ?
Ag42 Ag34 Ag32 97.52(6) . . ?
S02C Ag34 Ag16 134.82(17) . . ?
S02C Ag34 Ag32 50.98(16) . . ?
S02C Ag34 Ag42 89.30(12) . . ?
S02C Ag34 S02D 136.16(15) . . ?
S02D Ag34 Ag16 51.58(14) . . ?
S02D Ag34 Ag32 106.74(13) . . ?
S02D Ag34 Ag42 53.03(12) . . ?
O05L Ag34 Ag16 95.7(5) . . ?
O05L Ag34 Ag32 124.1(4) . . ?
O05L Ag34 Ag42 136.6(5) . . ?
O05L Ag34 S02C 106.5(4) . . ?
O05L Ag34 S02D 116.3(4) . . ?
Ag5 Ag35 Ag31 96.90(5) . . ?
Ag5 Ag35 Ag42 100.24(7) . . ?
Ag42 Ag35 Ag31 120.85(6) . . ?
S02D Ag35 Ag5 109.35(13) . . ?
S02D Ag35 Ag31 153.34(12) . . ?
S02D Ag35 Ag42 51.03(12) . . ?
S02D Ag35 S027 153.18(14) . . ?
S02D Ag35 O056 108.9(3) . . ?
S027 Ag35 Ag5 53.56(13) . . ?
S027 Ag35 Ag31 50.82(10) . . ?
S027 Ag35 Ag42 143.24(15) . . ?
O056 Ag35 Ag5 132.4(3) . . ?
O056 Ag35 Ag31 51.9(3) . . ?
O056 Ag35 Ag42 125.9(3) . . ?
O056 Ag35 S027 79.9(3) . . ?
Ag22 Ag36 Ag32 87.16(6) . . ?
Ag41 Ag36 Ag22 144.43(7) . . ?
Ag41 Ag36 Ag32 61.51(5) . . ?
S02O Ag36 Ag22 50.66(16) . . ?
S02O Ag36 Ag32 51.25(15) . . ?
S02O Ag36 Ag41 109.76(16) . . ?
S021 Ag36 Ag22 163.56(13) . . ?
S021 Ag36 Ag32 105.28(12) . . ?
S021 Ag36 Ag41 51.70(12) . . ?
S021 Ag36 S02O 130.29(18) . . ?
O03Z Ag36 Ag22 58.1(3) . . ?
O03Z Ag36 Ag32 136.4(3) . . ?
O03Z Ag36 Ag41 157.5(3) . . ?
O03Z Ag36 S02O 85.2(3) . . ?
O03Z Ag36 S021 105.8(3) . . ?
O04W Ag36 Ag22 80.5(4) . . ?
O04W Ag36 Ag32 123.3(3) . . ?
O04W Ag36 Ag41 102.0(3) . . ?
O04W Ag36 S02O 129.0(4) . . ?
O04W Ag36 S021 100.7(4) . . ?
O04W Ag36 O03Z 79.3(4) . . ?
Ag1 Ag37 Ag18 112.11(6) . . ?
Ag1 Ag37 Ag1K 110.40(6) . . ?
Ag1 Ag37 Ag1L 99.3(4) . . ?
S01V Ag37 Ag1 133.75(14) . . ?
S01V Ag37 Ag18 95.79(12) . . ?
S01V Ag37 Ag1K 104.27(12) . . ?
S01V Ag37 Ag1L 118.6(5) . . ?
S01W Ag37 Ag1 54.38(11) . . ?
S01W Ag37 Ag18 123.43(14) . . ?
S01W Ag37 S01V 135.00(16) . . ?
S01W Ag37 O039 113.9(3) . . ?
S01W Ag37 Ag1K 57.76(12) . . ?
S01W Ag37 Ag1L 50.6(4) . . ?
O05J Ag37 Ag1 96.1(3) . . ?
O05J Ag37 Ag18 45.3(3) . . ?
O05J Ag37 S01V 77.6(3) . . ?
O05J Ag37 S01W 145.3(3) . . ?
O05J Ag37 O039 82.8(4) . . ?
O05J Ag37 Ag1K 136.7(3) . . ?
O05J Ag37 Ag1L 132.9(5) . . ?
O039 Ag37 Ag1 151.7(3) . . ?
O039 Ag37 Ag18 49.0(3) . . ?
O039 Ag37 S01V 73.9(3) . . ?
O039 Ag37 Ag1K 57.6(3) . . ?
O039 Ag37 Ag1L 63.4(5) . . ?
Ag1K Ag37 Ag18 92.22(7) . . ?
Ag1L Ag37 Ag18 87.8(3) . . ?
Ag39 Ag38 Ag11 115.19(6) . . ?
Ag39 Ag38 Ag17 108.93(7) . . ?
Ag39 Ag38 Ag55 90.7(5) . . ?
S02E Ag38 Ag11 95.11(12) . . ?
S02E Ag38 Ag39 132.77(13) . . ?
S02E Ag38 Ag17 105.01(15) . . ?
S02E Ag38 Ag55 126.5(6) . . ?
S022 Ag38 Ag11 125.29(11) . . ?
S022 Ag38 Ag39 54.24(11) . . ?
S022 Ag38 S02E 133.06(17) . . ?
S022 Ag38 O045 115.8(4) . . ?
S022 Ag38 Ag17 56.49(12) . . ?
S022 Ag38 Ag55 43.9(4) . . ?
O03B Ag38 Ag11 46.1(3) . . ?
O03B Ag38 Ag39 97.9(3) . . ?
O03B Ag38 S02E 77.1(3) . . ?
O03B Ag38 S022 147.5(3) . . ?
O03B Ag38 O045 80.2(5) . . ?
O03B Ag38 Ag17 137.5(3) . . ?
O03B Ag38 Ag55 134.5(4) . . ?
O045 Ag38 Ag11 45.1(3) . . ?
O045 Ag38 Ag39 152.1(2) . . ?
O045 Ag38 S02E 74.4(3) . . ?
O045 Ag38 Ag17 60.7(4) . . ?
O045 Ag38 Ag55 72.3(6) . . ?
Ag17 Ag38 Ag11 92.00(6) . . ?
Ag55 Ag38 Ag11 89.9(3) . . ?
Ag33 Ag39 Ag1D 99.21(7) . . ?
Ag38 Ag39 Ag33 109.59(7) . . ?
Ag38 Ag39 Ag1D 115.31(7) . . ?
S022 Ag39 Ag33 143.02(12) . . ?
S022 Ag39 Ag38 55.40(11) . . ?
S022 Ag39 Ag1D 117.76(12) . . ?
S026 Ag39 Ag33 53.57(11) . . ?
S026 Ag39 Ag38 108.32(12) . . ?
S026 Ag39 S022 156.80(15) . . ?
S026 Ag39 Ag1D 50.27(12) . . ?
S02U Ag40 Ag23 50.65(13) . . ?
S02U Ag40 S028 123.70(17) . . ?
S02U Ag40 O21 154.5(4) . . ?
S028 Ag40 Ag23 174.12(13) . . ?
O21 Ag40 Ag23 111.1(4) . . ?
O21 Ag40 S028 74.8(4) . . ?
O04D Ag40 Ag23 105.2(3) . . ?
O04D Ag40 S02U 111.4(4) . . ?
O04D Ag40 S028 74.7(3) . . ?
O04D Ag40 O21 89.4(5) . . ?
Ag12 Ag41 Ag13 101.36(7) . . ?
Ag12 Ag41 Ag32 97.76(6) . . ?
Ag12 Ag41 Ag36 158.07(8) . . ?
Ag32 Ag41 Ag13 159.69(7) . . ?
Ag36 Ag41 Ag13 99.14(5) . . ?
Ag36 Ag41 Ag32 63.13(6) . . ?
S02C Ag41 Ag12 54.05(15) . . ?
S02C Ag41 Ag13 139.69(15) . . ?
S02C Ag41 Ag32 51.27(15) . . ?
S02C Ag41 Ag36 112.19(16) . . ?
S02C Ag41 O046 133.9(2) . . ?
S021 Ag41 Ag12 145.20(16) . . ?
S021 Ag41 Ag13 48.87(13) . . ?
S021 Ag41 Ag32 110.82(15) . . ?
S021 Ag41 Ag36 56.64(14) . . ?
S021 Ag41 S02C 133.79(17) . . ?
S021 Ag41 O046 88.9(2) . . ?
O046 Ag41 Ag12 103.3(3) . . ?
O046 Ag41 Ag13 78.0(2) . . ?
O046 Ag41 Ag32 104.2(3) . . ?
O046 Ag41 Ag36 73.5(3) . . ?
Ag34 Ag42 Ag12 75.57(6) . . ?
Ag34 Ag42 Ag35 96.31(7) . . ?
Ag34 Ag42 Ag43 134.60(7) . . ?
Ag35 Ag42 Ag12 150.23(7) . . ?
Ag43 Ag42 Ag12 101.91(8) . . ?
Ag43 Ag42 Ag35 103.84(6) . . ?
S02D Ag42 Ag12 130.10(13) . . ?
S02D Ag42 Ag34 54.54(12) . . ?
S02D Ag42 Ag35 50.49(12) . . ?
S02D Ag42 Ag43 111.77(13) . . ?
S02D Ag42 S029 130.04(17) . . ?
S029 Ag42 Ag12 52.32(11) . . ?
S029 Ag42 Ag34 100.17(13) . . ?
S029 Ag42 Ag35 156.07(12) . . ?
S029 Ag42 Ag43 52.37(12) . . ?
O04Q Ag42 Ag12 62.5(3) . . ?
O04Q Ag42 Ag34 85.9(3) . . ?
O04Q Ag42 Ag35 88.7(3) . . ?
O04Q Ag42 Ag43 134.1(3) . . ?
O04Q Ag42 S02D 110.1(3) . . ?
O04Q Ag42 S029 109.6(3) . . ?
O04U Ag42 Ag12 100.5(3) . . ?
O04U Ag42 Ag34 167.1(3) . . ?
O04U Ag42 Ag35 81.0(3) . . ?
O04U Ag42 Ag43 58.0(3) . . ?
O04U Ag42 S02D 128.3(3) . . ?
O04U Ag42 S029 86.5(3) . . ?
O04U Ag42 O04Q 81.4(4) . . ?
Ag42 Ag43 Ag11 106.76(7) . . ?
S02N Ag43 Ag11 93.22(12) . . ?
S02N Ag43 Ag42 142.16(16) . . ?
S029 Ag43 Ag11 149.50(13) . . ?
S029 Ag43 Ag42 54.01(15) . . ?
S029 Ag43 S02N 116.42(17) . . ?
S029 Ag43 O03M 145.0(4) . . ?
O03M Ag43 Ag11 46.4(3) . . ?
O03M Ag43 Ag42 95.9(3) . . ?
O03M Ag43 S02N 74.8(3) . . ?
O04I Ag43 Ag11 45.8(3) . . ?
O04I Ag43 Ag42 138.9(3) . . ?
O04I Ag43 S02N 77.5(3) . . ?
O04I Ag43 S029 130.5(3) . . ?
O04I Ag43 O03M 83.3(4) . . ?
Ag8 Ag44 Ag21 105.94(7) . . ?
Ag8 Ag44 Ag26 95.79(7) . . ?
Ag26 Ag44 Ag21 117.14(7) . . ?
S2 Ag44 Ag8 111.32(14) . . ?
S2 Ag44 Ag21 48.81(13) . . ?
S2 Ag44 Ag26 151.73(14) . . ?
S2 Ag44 S020 156.07(16) . . ?
S2 Ag44 O048 111.0(4) . . ?
S020 Ag44 Ag8 51.72(11) . . ?
S020 Ag44 Ag21 144.26(15) . . ?
S020 Ag44 Ag26 51.08(10) . . ?
S020 Ag44 O048 79.8(3) . . ?
O048 Ag44 Ag8 130.6(3) . . ?
O048 Ag44 Ag21 120.9(3) . . ?
O048 Ag44 Ag26 50.5(3) . . ?
Ag2 Ag45 Ag18 118.57(7) . . ?
Ag29 Ag45 Ag2 70.93(4) . . ?
Ag29 Ag45 Ag18 121.07(6) . . ?
S023 Ag45 Ag2 122.85(12) . . ?
S023 Ag45 Ag18 96.57(11) . . ?
S023 Ag45 Ag29 128.28(14) . . ?
S023 Ag45 O05J 76.4(3) . . ?
O03T Ag45 Ag2 49.3(3) . . ?
O03T Ag45 Ag18 89.1(3) . . ?
O03T Ag45 Ag29 51.5(3) . . ?
O03T Ag45 S023 172.1(3) . . ?
O03T Ag45 O05J 111.5(4) . . ?
O03T Ag45 O041 102.7(5) . . ?
O05J Ag45 Ag2 159.8(3) . . ?
O05J Ag45 Ag18 47.0(3) . . ?
O05J Ag45 Ag29 103.1(2) . . ?
O041 Ag45 Ag2 91.3(3) . . ?
O041 Ag45 Ag18 50.9(3) . . ?
O041 Ag45 Ag29 154.1(4) . . ?
O041 Ag45 S023 77.0(4) . . ?
O041 Ag45 O05J 87.0(4) . . ?
Ag18 Ag46 Ag9 126.86(7) . . ?
Ag21 Ag46 Ag9 83.36(6) . . ?
Ag21 Ag46 Ag18 110.94(7) . . ?
S02A Ag46 Ag9 45.33(13) . . ?
S02A Ag46 Ag18 155.31(12) . . ?
S02A Ag46 Ag21 50.12(12) . . ?
S02A Ag46 S02W 112.44(17) . . ?
S02W Ag46 Ag9 111.54(13) . . ?
S02W Ag46 Ag18 92.25(14) . . ?
S02W Ag46 Ag21 137.12(18) . . ?
O041 Ag46 Ag9 90.4(3) . . ?
O041 Ag46 Ag18 47.8(3) . . ?
O041 Ag46 Ag21 144.2(3) . . ?
O041 Ag46 S02A 135.7(3) . . ?
O041 Ag46 S02W 77.8(3) . . ?
O03E Mo1 O04B 72.4(4) . . ?
O03E Mo1 Mo5A 37.0(3) . . ?
O03W Mo1 O03E 92.3(4) . . ?
O03W Mo1 O04B 75.5(4) . . ?
O03W Mo1 O044 149.6(4) . . ?
O03W Mo1 Mo5A 129.2(4) . . ?
O03X Mo1 O03E 160.5(5) . . ?
O03X Mo1 O03W 98.6(5) . . ?
O03X Mo1 O04B 94.7(5) . . ?
O03X Mo1 O044 88.0(5) . . ?
O03X Mo1 Mo5A 130.8(4) . . ?
O04B Mo1 Mo5A 87.6(3) . . ?
O06C Mo1 O03E 89.9(6) . . ?
O06C Mo1 O03W 104.2(5) . . ?
O06C Mo1 O03X 102.9(6) . . ?
O06C Mo1 O04B 162.2(6) . . ?
O06C Mo1 O044 103.2(5) . . ?
O06C Mo1 Mo5A 78.9(5) . . ?
O044 Mo1 O03E 74.6(4) . . ?
O044 Mo1 O04B 74.4(4) . . ?
O044 Mo1 Mo5A 45.4(4) . . ?
O03J Mo2 O04B 149.2(5) . . ?
O03J Mo2 O044 75.9(4) . . ?
O03J Mo2 O046 92.6(4) . . ?
O03O Mo2 O03J 99.0(5) . . ?
O03O Mo2 O04B 86.2(5) . . ?
O03O Mo2 O044 92.1(5) . . ?
O03O Mo2 O046 158.9(5) . . ?
O04B Mo2 O044 73.6(4) . . ?
O04B Mo2 O046 75.0(4) . . ?
O040 Mo2 O03J 106.4(5) . . ?
O040 Mo2 O03O 102.0(6) . . ?
O040 Mo2 O04B 102.1(4) . . ?
O040 Mo2 O044 165.0(5) . . ?
O040 Mo2 O046 91.5(5) . . ?
O046 Mo2 O044 73.5(4) . . ?
O03G Mo3 O03J 161.3(5) . . ?
O03G Mo3 O03R 87.7(5) . . ?
O03G Mo3 O03T 99.9(5) . . ?
O03G Mo3 O05D 103.9(6) . . ?
O03G Mo3 O044 94.8(5) . . ?
O03J Mo3 O044 70.2(4) . . ?
O03R Mo3 O03J 77.1(4) . . ?
O03R Mo3 O044 71.1(3) . . ?
O03T Mo3 O03J 90.4(4) . . ?
O03T Mo3 O03R 156.6(4) . . ?
O03T Mo3 O044 86.2(4) . . ?
O05D Mo3 O03J 88.6(4) . . ?
O05D Mo3 O03R 95.6(5) . . ?
O05D Mo3 O03T 103.9(6) . . ?
O05D Mo3 O044 156.7(4) . . ?
O03D Mo7 S17 84.4(4) . . ?
O03D Mo7 O04E 100.6(7) . . ?
O03D Mo7 O030 86.9(6) . . ?
O03D Mo7 O031 155.4(6) . . ?
O03Y Mo7 S17 157.7(5) . . ?
O03Y Mo7 O03D 108.6(6) . . ?
O03Y Mo7 O04E 105.4(7) . . ?
O03Y Mo7 O030 89.9(6) . . ?
O03Y Mo7 O031 88.9(5) . . ?
O04E Mo7 S17 89.3(5) . . ?
O04E Mo7 O030 159.6(6) . . ?
O04E Mo7 O031 90.9(6) . . ?
O030 Mo7 S17 72.4(3) . . ?
O031 Mo7 S17 74.0(3) . . ?
O031 Mo7 O030 75.6(5) . . ?
O03Q Mo8 S02B 86.5(4) . . ?
O03Q Mo8 O04R 156.6(7) . . ?
O03Q Mo8 O04V 85.3(6) . . ?
O03Q Mo8 O056 102.5(6) . . ?
O03V Mo8 S02B 159.5(4) . . ?
O03V Mo8 O03Q 107.0(6) . . ?
O03V Mo8 O04R 90.9(5) . . ?
O03V Mo8 O04V 92.9(6) . . ?
O03V Mo8 O056 106.9(7) . . ?
O04R Mo8 S02B 72.6(4) . . ?
O04V Mo8 S02B 72.4(4) . . ?
O04V Mo8 O04R 78.5(6) . . ?
O056 Mo8 S02B 84.5(5) . . ?
O056 Mo8 O04R 86.1(6) . . ?
O056 Mo8 O04V 155.2(6) . . ?
O03H Mo9 S22 158.3(5) . . ?
O03H Mo9 O03Z 108.6(5) . . ?
O03H Mo9 O04D 88.4(6) . . ?
O03H Mo9 O04F 91.0(5) . . ?
O03H Mo9 O048 106.5(6) . . ?
O03Z Mo9 S22 83.9(4) . . ?
O03Z Mo9 O04D 87.4(6) . . ?
O03Z Mo9 O04F 155.3(6) . . ?
O03Z Mo9 O048 102.7(6) . . ?
O04D Mo9 S22 74.2(4) . . ?
O04D Mo9 O04F 78.1(6) . . ?
O04F Mo9 S22 73.1(3) . . ?
O048 Mo9 S22 87.2(5) . . ?
O048 Mo9 O04D 157.8(6) . . ?
O048 Mo9 O04F 85.1(6) . . ?
O3 Mo10 O04Z 158.3(8) . . ?
O3 Mo10 O05V 103.6(9) . . ?
O3 Mo10 O047 89.3(9) . . ?
O3 Mo10 O079 98.1(14) . . ?
O3 Mo10 S1 87.5(7) . . ?
O3 Mo10 Ag1C 161.2(7) . . ?
O04Z Mo10 S1 72.7(4) . . ?
O04Z Mo10 Ag1C 37.3(4) . . ?
O05V Mo10 O04Z 94.2(7) . . ?
O05V Mo10 O047 92.4(7) . . ?
O05V Mo10 S1 163.7(6) . . ?
O05V Mo10 Ag1C 57.9(6) . . ?
O047 Mo10 O04Z 77.6(6) . . ?
O047 Mo10 S1 75.7(4) . . ?
O047 Mo10 Ag1C 88.4(4) . . ?
O079 Mo10 O04Z 88.1(13) . . ?
O079 Mo10 O05V 107.2(9) . . ?
O079 Mo10 O047 156.6(10) . . ?
O079 Mo10 S1 82.5(8) . . ?
O079 Mo10 Ag1C 91.2(12) . . ?
O21 Mo11 S20 72.4(4) . . ?
O21 Mo11 O038 79.3(5) . . ?
O04C Mo11 S20 84.4(5) . . ?
O04C Mo11 O21 154.9(6) . . ?
O04C Mo11 O038 84.9(7) . . ?
O05R Mo11 S20 159.4(4) . . ?
O05R Mo11 O21 92.5(6) . . ?
O05R Mo11 O04C 107.3(7) . . ?
O05R Mo11 O038 90.9(6) . . ?
O038 Mo11 S20 72.9(4) . . ?
O042 Mo11 S20 88.8(6) . . ?
O042 Mo11 O21 89.5(8) . . ?
O042 Mo11 O04C 99.6(9) . . ?
O042 Mo11 O05R 105.4(7) . . ?
O042 Mo11 O038 160.7(7) . . ?
O03S Mo12 S02R 85.8(5) . . ?
O03S Mo12 O05A 80.0(7) . . ?
O03S Mo12 O032 156.9(6) . . ?
O04Y Mo12 S02R 164.2(4) . . ?
O04Y Mo12 O03S 99.0(7) . . ?
O04Y Mo12 O05A 92.5(5) . . ?
O04Y Mo12 O032 96.6(6) . . ?
O05A Mo12 S02R 73.4(4) . . ?
O05Z Mo12 S02R 86.6(6) . . ?
O05Z Mo12 O03S 102.6(9) . . ?
O05Z Mo12 O04Y 106.8(7) . . ?
O05Z Mo12 O05A 159.7(8) . . ?
O05Z Mo12 O032 89.0(9) . . ?
O032 Mo12 S02R 74.9(4) . . ?
O032 Mo12 O05A 82.4(6) . . ?
O05L Mo13 O03S 108.9(7) . . ?
O07E Mo13 O03S 112.8(9) . . ?
O07E Mo13 O05L 108.0(9) . . ?
O08C Mo13 O03S 107.5(12) . . ?
O08C Mo13 O05L 112.6(10) . . ?
O08C Mo13 O07E 107.0(10) . . ?
O03C Mo14 S16 71.4(5) . . ?
O03C Mo14 O03P 75.8(6) . . ?
O03P Mo14 S16 77.3(5) . . ?
O033 Mo14 S16 159.1(5) . . ?
O033 Mo14 O03C 90.4(7) . . ?
O033 Mo14 O03P 88.6(7) . . ?
O39 Mo14 S16 87.0(8) . . ?
O39 Mo14 O03C 152.1(9) . . ?
O39 Mo14 O03P 82.6(10) . . ?
O39 Mo14 O033 106.7(10) . . ?
O067 Mo14 S16 83.4(7) . . ?
O067 Mo14 O03C 86.4(8) . . ?
O067 Mo14 O03P 157.0(8) . . ?
O067 Mo14 O033 106.1(10) . . ?
O067 Mo14 O39 108.9(12) . . ?
O03A Mo15 S02V 71.9(4) . . ?
O04A Mo15 S02V 73.8(4) . . ?
O04A Mo15 O03A 75.5(4) . . ?
O04O Mo15 S02V 83.7(5) . . ?
O04O Mo15 O03A 85.1(5) . . ?
O04O Mo15 O04A 153.9(5) . . ?
O04O Mo15 O07H 102.4(7) . . ?
O06D Mo15 S02V 160.2(5) . . ?
O06D Mo15 O03A 91.9(7) . . ?
O06D Mo15 O04A 91.5(6) . . ?
O06D Mo15 O04O 106.7(6) . . ?
O06D Mo15 O07H 105.9(8) . . ?
O07H Mo15 S02V 87.6(5) . . ?
O07H Mo15 O03A 157.4(6) . . ?
O07H Mo15 O04A 89.9(5) . . ?
O03W Mo16 O04B 70.6(4) . . ?
O04J Mo16 O03W 76.9(4) . . ?
O04J Mo16 O04B 71.8(4) . . ?
O04U Mo16 O03W 162.2(5) . . ?
O04U Mo16 O04B 95.1(4) . . ?
O04U Mo16 O04J 88.8(5) . . ?
O04U Mo16 O037 100.6(6) . . ?
O04U Mo16 O055 102.1(5) . . ?
O037 Mo16 O03W 89.2(5) . . ?
O037 Mo16 O04B 86.8(4) . . ?
O037 Mo16 O04J 157.3(4) . . ?
O055 Mo16 O03W 89.4(4) . . ?
O055 Mo16 O04B 157.0(5) . . ?
O055 Mo16 O04J 93.3(5) . . ?
O055 Mo16 O037 104.6(5) . . ?
O03N Mo17 O035 110.9(6) . . ?
O03N Mo17 O043 109.0(6) . . ?
O035 Mo17 O043 108.3(6) . . ?
O036 Mo17 O03N 105.9(6) . . ?
O036 Mo17 O035 109.2(6) . . ?
O036 Mo17 O043 113.5(7) . . ?
C3 S17 Mo7 93.4(6) . . ?
C3 S17 C049 101.6(9) . . ?
C049 S17 Mo7 96.5(6) . . ?
C04P S01V Ag37 104.3(8) . . ?
C04P S01V C05O 103.8(9) . . ?
C05O S01V Ag37 99.1(6) . . ?
Ag1 S01W Ag13 84.38(13) . . ?
Ag1 S01W Ag37 71.11(13) . . ?
Ag1 S01W Ag1K 137.10(17) . . ?
Ag13 S01W Ag1K 113.6(2) . . ?
Ag37 S01W Ag13 135.19(18) . . ?
Ag37 S01W Ag1K 69.15(11) . . ?
C063 S01W Ag1 101.9(8) . . ?
C063 S01W Ag13 110.1(8) . . ?
C063 S01W Ag37 111.3(9) . . ?
C063 S01W Ag1K 107.0(7) . . ?
C063 S01W Ag1L 118.8(9) . . ?
Ag1L S01W Ag1 135.9(5) . . ?
Ag1L S01W Ag13 96.3(5) . . ?
Ag1L S01W Ag37 78.3(3) . . ?
Ag1 S01X Ag7 129.84(19) . . ?
Ag15 S01X Ag1 87.56(15) . . ?
Ag15 S01X Ag7 91.16(16) . . ?
Ag29 S01X Ag1 76.76(17) . . ?
Ag29 S01X Ag7 73.37(12) . . ?
Ag29 S01X Ag15 141.06(19) . . ?
C07A S01X Ag1 115.1(7) . . ?
C07A S01X Ag7 112.2(7) . . ?
C07A S01X Ag15 110.2(7) . . ?
C07A S01X Ag29 108.7(7) . . ?
C05C S01Y Ag8 102.4(5) . . ?
C06Q S01Y Ag8 98.8(6) . . ?
C06Q S01Y C05C 99.3(10) . . ?
C5 S01Z Ag30 99.7(6) . . ?
C14 S01Z Ag30 101.6(6) . . ?
C14 S01Z C5 103.6(10) . . ?
Ag21 S2 Ag25 77.36(16) . . ?
Ag21 S2 Ag44 81.84(19) . . ?
Ag24 S2 Ag21 142.6(2) . . ?
Ag24 S2 Ag25 80.5(2) . . ?
Ag24 S2 Ag44 96.11(19) . . ?
Ag44 S2 Ag25 139.1(2) . . ?
C182 S2 Ag21 108.2(10) . . ?
C182 S2 Ag24 107.1(11) . . ?
C182 S2 Ag25 107.9(10) . . ?
C182 S2 Ag44 111.9(11) . . ?
Ag9 S02A Ag19 89.32(15) . . ?
Ag9 S02A Ag21 127.0(2) . . ?
Ag9 S02A Ag46 88.2(2) . . ?
Ag21 S02A Ag19 72.21(13) . . ?
Ag46 S02A Ag19 144.7(2) . . ?
Ag46 S02A Ag21 81.41(16) . . ?
C0BV S02A Ag9 108.6(8) . . ?
C0BV S02A Ag19 104.6(8) . . ?
C0BV S02A Ag21 123.9(8) . . ?
C0BV S02A Ag46 109.5(8) . . ?
C0AT S02B Mo8 96.1(8) . . ?
C0AT S02B C073 102.7(9) . . ?
C073 S02B Mo8 96.2(6) . . ?
Ag12 S02C Ag32 132.75(19) . . ?
Ag34 S02C Ag12 97.8(2) . . ?
Ag34 S02C Ag32 79.43(17) . . ?
Ag34 S02C Ag41 136.8(2) . . ?
Ag41 S02C Ag12 72.29(14) . . ?
Ag41 S02C Ag32 78.14(18) . . ?
C122 S02C Ag12 111.2(9) . . ?
C122 S02C Ag32 114.4(10) . . ?
C122 S02C Ag34 108.5(11) . . ?
C122 S02C Ag41 114.3(12) . . ?
Ag16 S02D Ag34 75.86(15) . . ?
Ag35 S02D Ag16 105.0(2) . . ?
Ag35 S02D Ag34 130.68(16) . . ?
Ag35 S02D Ag42 78.48(14) . . ?
Ag42 S02D Ag16 139.55(19) . . ?
Ag42 S02D Ag34 72.43(14) . . ?
C0BI S02D Ag16 105.9(11) . . ?
C0BI S02D Ag34 112.0(8) . . ?
C0BI S02D Ag35 114.8(8) . . ?
C0BI S02D Ag42 108.8(11) . . ?
C06M S02E Ag38 98.2(5) . . ?
C06M S02E C071 105.2(11) . . ?
C071 S02E Ag38 101.0(7) . . ?
C49 S02G Ag16 97.8(6) . . ?
C49 S02G C086 102.2(12) . . ?
C086 S02G Ag16 99.2(6) . . ?
C04H S02H Ag6 100.4(7) . . ?
C04H S02H C81 103.4(9) . . ?
C81 S02H Ag6 104.6(8) . . ?
Ag3 S02I Ag10 140.8(2) . . ?
Ag31 S02I Ag3 72.46(14) . . ?
Ag31 S02I Ag10 98.35(15) . . ?
C0BC S02I Ag3 108.1(9) . . ?
C0BC S02I Ag10 111.0(9) . . ?
C0BC S02I Ag31 107.5(7) . . ?
C0BC S02I Ag1I 112.9(7) . . ?
C0BC S02I Ag1J 105.8(7) . . ?
Ag1I S02I Ag3 89.42(17) . . ?
Ag1I S02I Ag10 72.72(12) . . ?
Ag1I S02I Ag31 139.1(2) . . ?
Ag1J S02I Ag3 81.7(4) . . ?
Ag1J S02I Ag10 84.9(3) . . ?
Ag1J S02I Ag31 142.7(4) . . ?
C07P S19 Ag24 97.3(7) . . ?
C07P S19 C084 102.8(11) . . ?
C084 S19 Ag24 97.9(6) . . ?
Ag2 S02K Ag4 89.52(15) . . ?
Ag9 S02K Ag2 74.21(14) . . ?
Ag9 S02K Ag4 133.9(2) . . ?
Ag9 S02K Ag14 81.08(18) . . ?
Ag14 S02K Ag2 142.9(2) . . ?
Ag14 S02K Ag4 88.08(14) . . ?
C0BS S02K Ag2 104.7(7) . . ?
C0BS S02K Ag4 117.5(7) . . ?
C0BS S02K Ag9 108.3(7) . . ?
C0BS S02K Ag14 109.1(7) . . ?
C0B6 S02L Ag14 99.2(7) . . ?
C0B6 S02L C93 103.6(12) . . ?
C93 S02L Ag14 99.8(7) . . ?
C066 S22 Mo9 96.4(6) . . ?
C066 S22 C089 103.5(9) . . ?
C089 S22 Mo9 98.0(6) . . ?
C064 S02N Ag43 101.3(7) . . ?
C156 S02N Ag43 97.3(6) . . ?
C156 S02N C064 98.5(10) . . ?
Ag22 S02O Ag32 118.4(2) . . ?
Ag22 S02O Ag36 74.42(15) . . ?
Ag27 S02O Ag22 90.3(2) . . ?
Ag27 S02O Ag32 92.18(17) . . ?
Ag27 S02O Ag36 152.9(2) . . ?
Ag32 S02O Ag36 76.42(19) . . ?
C43 S02O Ag22 101.7(8) . . ?
C43 S02O Ag27 106.7(12) . . ?
C43 S02O Ag32 135.5(10) . . ?
C43 S02O Ag36 98.4(11) . . ?
C06V S02P Ag27 99.4(10) . . ?
C108 S02P Ag27 103.0(8) . . ?
C108 S02P C06V 104.2(11) . . ?
Ag19 S02Q Ag23 130.1(2) . . ?
Ag19 S02Q Ag25 103.7(2) . . ?
Ag19 S02Q Ag1I 70.99(16) . . ?
Ag23 S02Q Ag25 77.10(15) . . ?
C0A7 S02Q Ag19 114.5(7) . . ?
C0A7 S02Q Ag23 109.4(7) . . ?
C0A7 S02Q Ag25 115.1(7) . . ?
C0A7 S02Q Ag1I 108.6(7) . . ?
C0A7 S02Q Ag1J 100.2(7) . . ?
Ag1I S02Q Ag23 73.46(15) . . ?
Ag1I S02Q Ag25 133.2(2) . . ?
Ag1J S02Q Ag19 65.8(4) . . ?
Ag1J S02Q Ag23 84.4(3) . . ?
Ag1J S02Q Ag25 143.9(3) . . ?
C189 S02R Mo12 90.8(8) . . ?
C189 S02R C55 104.7(13) . . ?
C55 S02R Mo12 96.7(8) . . ?
C05S S18 Ag15 98.1(6) . . ?
C144 S18 Ag15 96.1(8) . . ?
C144 S18 C05S 102.5(11) . . ?
C06Z S20 Mo11 101.3(6) . . ?
C09W S20 Mo11 98.0(8) . . ?
C09W S20 C06Z 99.5(10) . . ?
Ag22 S02U Ag10 74.42(16) . . ?
Ag22 S02U Ag23 120.7(2) . . ?
Ag22 S02U Ag40 99.5(2) . . ?
Ag23 S02U Ag10 81.30(18) . . ?
Ag40 S02U Ag10 154.8(2) . . ?
Ag40 S02U Ag23 81.13(13) . . ?
C130 S02U Ag10 99.2(10) . . ?
C130 S02U Ag22 110.2(10) . . ?
C130 S02U Ag23 126.8(10) . . ?
C130 S02U Ag40 105.8(10) . . ?
C180 S02V Mo15 91.4(9) . . ?
C180 S02V C09Y 97.4(12) . . ?
C09Y S02V Mo15 97.4(9) . . ?
C072 S02W Ag46 105.5(5) . . ?
C132 S02W Ag46 98.4(7) . . ?
C132 S02W C072 101.8(9) . . ?
C15 S16 Mo14 97.7(8) . . ?
C143 S16 Mo14 97.7(9) . . ?
C143 S16 C15 105.4(13) . . ?
C0B7 S02Y Ag1D 99.2(7) . . ?
C0B7 S02Y Ag1C 106.3(7) . . ?
C184 S02Y C0B7 98.9(12) . . ?
C184 S02Y Ag1D 101.1(9) . . ?
C184 S02Y Ag1C 90.2(9) . . ?
Ag8 S020 Ag26 134.3(2) . . ?
Ag8 S020 Ag44 74.89(17) . . ?
Ag8 S020 Ag1K 81.96(17) . . ?
Ag26 S020 Ag44 77.26(15) . . ?
Ag26 S020 Ag1K 104.7(2) . . ?
Ag44 S020 Ag1K 147.6(2) . . ?
C07F S020 Ag8 113.2(7) . . ?
C07F S020 Ag26 108.4(7) . . ?
C07F S020 Ag44 104.4(10) . . ?
C07F S020 Ag1K 105.4(10) . . ?
C07F S020 Ag1L 113.4(12) . . ?
Ag1L S020 Ag8 89.8(4) . . ?
Ag1L S020 Ag26 90.6(7) . . ?
Ag1L S020 Ag44 142.2(7) . . ?
Ag13 S021 Ag36 138.7(2) . . ?
Ag26 S021 Ag13 73.37(13) . . ?
Ag26 S021 Ag36 98.98(19) . . ?
Ag41 S021 Ag13 84.42(18) . . ?
Ag41 S021 Ag26 133.3(2) . . ?
Ag41 S021 Ag36 71.66(13) . . ?
C53 S021 Ag13 108.6(10) . . ?
C53 S021 Ag26 109.3(8) . . ?
C53 S021 Ag36 112.1(10) . . ?
C53 S021 Ag41 116.6(8) . . ?
Ag38 S022 Ag3 134.2(2) . . ?
Ag38 S022 Ag17 69.92(12) . . ?
Ag39 S022 Ag3 87.14(14) . . ?
Ag39 S022 Ag38 70.36(15) . . ?
Ag39 S022 Ag17 136.9(2) . . ?
C09R S022 Ag3 112.8(6) . . ?
C09R S022 Ag38 109.9(6) . . ?
C09R S022 Ag39 99.0(7) . . ?
C09R S022 Ag17 109.6(6) . . ?
C09R S022 Ag55 127.4(10) . . ?
Ag17 S022 Ag3 109.37(18) . . ?
Ag55 S022 Ag3 84.5(8) . . ?
Ag55 S022 Ag38 82.7(7) . . ?
Ag55 S022 Ag39 132.4(6) . . ?
C05M S023 Ag45 102.2(5) . . ?
C66 S023 Ag45 101.2(7) . . ?
C66 S023 C05M 105.3(8) . . ?
Ag20 S024 Ag7 134.6(2) . . ?
Ag20 S024 Ag28 75.35(19) . . ?
Ag20 S024 Ag30 83.08(16) . . ?
Ag28 S024 Ag7 83.19(15) . . ?
Ag28 S024 Ag30 145.7(2) . . ?
Ag30 S024 Ag7 93.89(17) . . ?
C068 S024 Ag7 116.0(8) . . ?
C068 S024 Ag20 108.3(8) . . ?
C068 S024 Ag28 106.3(7) . . ?
C068 S024 Ag30 105.6(7) . . ?
C06G S025 Ag5 102.7(5) . . ?
C060 S025 Ag5 97.1(6) . . ?
C060 S025 C06G 100.0(11) . . ?
Ag33 S026 Ag4 74.18(12) . . ?
Ag33 S026 Ag1D 140.9(2) . . ?
Ag39 S026 Ag4 127.76(18) . . ?
Ag39 S026 Ag33 72.98(14) . . ?
Ag39 S026 Ag1D 80.84(19) . . ?
C08O S026 Ag4 111.6(8) . . ?
C08O S026 Ag33 108.0(6) . . ?
C08O S026 Ag39 116.6(8) . . ?
C08O S026 Ag1D 109.5(6) . . ?
C08O S026 Ag1C 103.5(6) . . ?
Ag1D S026 Ag4 101.42(16) . . ?
Ag1C S026 Ag4 90.6(3) . . ?
Ag1C S026 Ag33 148.3(3) . . ?
Ag1C S026 Ag39 96.7(3) . . ?
Ag5 S027 Ag31 130.7(2) . . ?
Ag5 S027 Ag35 70.45(15) . . ?
Ag5 S027 Ag17 84.00(17) . . ?
Ag31 S027 Ag35 76.76(12) . . ?
Ag31 S027 Ag17 104.51(16) . . ?
Ag35 S027 Ag17 144.7(3) . . ?
C0BF S027 Ag5 110.1(7) . . ?
C0BF S027 Ag31 111.2(8) . . ?
C0BF S027 Ag35 100.4(8) . . ?
C0BF S027 Ag17 111.3(9) . . ?
C0BF S027 Ag55 128.1(11) . . ?
Ag55 S027 Ag5 95.6(7) . . ?
Ag55 S027 Ag31 79.1(8) . . ?
Ag55 S027 Ag35 131.1(8) . . ?
C07R S028 Ag40 100.1(9) . . ?
C053 S028 Ag40 99.3(7) . . ?
C053 S028 C07R 100.6(9) . . ?
Ag20 S029 Ag12 87.46(16) . . ?
Ag20 S029 Ag42 123.1(2) . . ?
Ag20 S029 Ag43 90.82(19) . . ?
Ag42 S029 Ag12 76.19(17) . . ?
Ag43 S029 Ag12 142.6(2) . . ?
Ag43 S029 Ag42 73.63(15) . . ?
C78 S029 Ag12 111.3(12) . . ?
C78 S029 Ag20 106.4(13) . . ?
C78 S029 Ag42 130.4(13) . . ?
C78 S029 Ag43 105.0(12) . . ?
Mo15 O03A Ag14 102.9(5) . . ?
C08W O03A Ag14 115.0(12) . . ?
C08W O03A Mo15 122.1(12) . . ?
Ag11 O03B Ag6 78.8(3) . . ?
Ag11 O03B Ag38 86.7(5) . . ?
Ag38 O03B Ag6 122.0(4) . . ?
C05Q O03B Ag6 118.3(12) . . ?
C05Q O03B Ag11 121.3(10) . . ?
C05Q O03B Ag38 117.2(11) . . ?
Mo14 O03C Ag15 108.3(7) . . ?
C139 O03C Ag15 115.8(17) . . ?
C139 O03C Mo14 127.1(17) . . ?
Mo7 O03D Ag12 138.1(7) . . ?
Mo1 O03E Mo6 108.4(4) . . ?
Mo5 O03E Mo1 105.5(4) . . ?
Mo5 O03E Mo6 101.6(4) . . ?
Mo5A O03E Mo1 98.2(5) . . ?
Mo11 O21 Ag40 106.5(6) . . ?
C076 O21 Ag40 117.2(12) . . ?
C076 O21 Mo11 130.5(13) . . ?
Mo3 O03G Ag21 143.9(7) . . ?
Mo9 O03H Ag23 155.8(6) . . ?
Mo2 O03J Ag13 114.3(5) . . ?
Mo2 O03J Mo3 114.5(5) . . ?
Mo3 O03J Ag13 121.5(4) . . ?
Ag18 O03L Ag8 81.8(4) . . ?
C062 O03L Ag8 119.4(10) . . ?
C062 O03L Ag18 120.9(12) . . ?
Ag5 O03M Ag11 77.3(4) . . ?
Ag5 O03M Ag43 124.2(5) . . ?
Ag11 O03M Ag43 84.0(4) . . ?
C05T O03M Ag5 114.6(13) . . ?
C05T O03M Ag11 116.9(11) . . ?
C05T O03M Ag43 120.8(13) . . ?
Ag33 O03N Ag28 96.8(5) . . ?
Mo17 O03N Ag28 123.0(6) . . ?
Mo17 O03N Ag33 113.0(7) . . ?
Ag28 O03O Ag29 103.3(6) . . ?
Mo2 O03O Ag28 128.0(6) . . ?
Mo2 O03O Ag29 119.7(5) . . ?
Mo14 O03P Ag30 110.8(7) . . ?
C052 O03P Ag30 122.8(14) . . ?
C052 O03P Mo14 121.9(14) . . ?
Mo8 O03Q Ag10 132.4(7) . . ?
Mo3 O03R Ag26 119.9(5) . . ?
Mo5 O03R Ag26 123.8(5) . . ?
Mo5 O03R Mo3 114.2(4) . . ?
Mo5A O03R Ag26 134.8(6) . . ?
Mo5A O03R Mo3 105.0(4) . . ?
Mo13 O03S Mo12 144.9(9) . . ?
Ag2 O03T Ag29 97.0(4) . . ?
Ag45 O03T Ag2 85.0(4) . . ?
Ag45 O03T Ag29 82.7(4) . . ?
Mo3 O03T Ag2 127.1(6) . . ?
Mo3 O03T Ag29 123.6(5) . . ?
Mo3 O03T Ag45 128.3(5) . . ?
Mo8 O03V Ag32 158.3(7) . . ?
Mo1 O03W Ag3 112.9(5) . . ?
Mo1 O03W Mo16 113.5(4) . . ?
Mo16 O03W Ag3 125.6(4) . . ?
Ag2 O03X Ag33 103.5(5) . . ?
Mo1 O03X Ag2 128.9(6) . . ?
Mo1 O03X Ag33 123.3(5) . . ?
Mo9 O03Z Ag36 135.1(7) . . ?
Mo15 O04A Ag1D 106.8(6) . . ?
C095 O04A Mo15 129.7(14) . . ?
C095 O04A Ag1D 118.1(14) . . ?
Mo2 O04B Mo1 103.6(4) . . ?
Mo2 O04B Mo16 148.0(6) . . ?
Mo2 O04B Mo6 100.6(4) . . ?
Mo16 O04B Mo1 97.9(4) . . ?
Mo6 O04B Mo1 105.6(5) . . ?
Mo6 O04B Mo16 95.9(4) . . ?
Mo9 O04D Ag40 107.3(6) . . ?
C06L O04D Ag40 121.6(14) . . ?
C06L O04D Mo9 128.8(16) . . ?
Mo7 O04E Ag13 160.1(9) . . ?
Mo9 O04F Ag24 104.8(5) . . ?
C08H O04F Ag24 124.5(12) . . ?
C08H O04F Mo9 123.2(11) . . ?
Ag11 O04I Ag6 77.7(4) . . ?
Ag43 O04I Ag6 124.5(5) . . ?
Ag43 O04I Ag11 89.0(5) . . ?
C155 O04I Ag6 112.5(12) . . ?
C155 O04I Ag11 119.1(11) . . ?
C155 O04I Ag43 120.8(12) . . ?
Mo16 O04J Ag31 122.2(4) . . ?
Mo6 O04J Ag31 122.6(5) . . ?
Mo6 O04J Mo16 111.4(5) . . ?
Mo15 O04O Ag19 136.0(7) . . ?
Mo6 O04Q Ag42 131.1(5) . . ?
Mo8 O04R Ag16 104.8(6) . . ?
C07Z O04R Ag16 123.4(11) . . ?
C07Z O04R Mo8 129.3(11) . . ?
Mo16 O04U Ag42 140.3(7) . . ?
Mo8 O04V Ag27 104.7(6) . . ?
C07U O04V Ag27 121.8(11) . . ?
C07U O04V Mo8 129.3(12) . . ?
Mo5 O04W Ag36 131.8(7) . . ?
Mo5A O04W Ag36 143.9(7) . . ?
Mo10 O04Z Ag1D 115.1(5) . . ?
C185 O04Z Mo10 128.8(16) . . ?
C185 O04Z Ag1D 112.4(14) . . ?
C185 O04Z Ag1C 123.2(15) . . ?
Ag1C O04Z Mo10 101.7(7) . . ?
Mo12 O05A Ag16 110.2(5) . . ?
C36 O05A Ag16 118.4(12) . . ?
C36 O05A Mo12 131.3(13) . . ?
Mo6 O05E Ag10 127.4(6) . . ?
Ag18 O05J Ag37 88.2(5) . . ?
Ag18 O05J Ag45 79.9(4) . . ?
Ag37 O05J Ag45 122.9(4) . . ?
C034 O05J Ag18 124.3(12) . . ?
C034 O05J Ag37 118.4(10) . . ?
C034 O05J Ag45 114.2(10) . . ?
Mo13 O05L Ag34 129.5(10) . . ?
Mo10 O05V Ag4 172.9(10) . . ?
Ag21 O06J Ag1I 122.0(5) . . ?
Mo5 O06J Ag21 131.7(6) . . ?
Mo5 O06J Ag1I 105.7(5) . . ?
Mo5A O06J Ag21 135.5(9) . . ?
Mo15 O07H Ag3 160.5(9) . . ?
Mo7 O030 Ag30 104.4(4) . . ?
C4 O030 Ag30 120.7(10) . . ?
C4 O030 Mo7 122.2(11) . . ?
Mo7 O031 Ag15 108.0(5) . . ?
C03I O031 Ag15 112.6(11) . . ?
C03I O031 Mo7 133.5(10) . . ?
C97 O032 Mo12 133.2(13) . . ?
Mo14 O033 Ag7 174.2(8) . . ?
Ag29 O035 Ag2 93.5(4) . . ?
Mo17 O035 Ag2 125.4(7) . . ?
Mo17 O035 Ag29 115.5(5) . . ?
Mo17 O036 Ag7 109.4(6) . . ?
Ag6 O037 Ag28 79.3(5) . . ?
Ag6 O037 Ag33 87.0(4) . . ?
Ag33 O037 Ag28 96.8(4) . . ?
Mo16 O037 Ag6 126.5(5) . . ?
Mo16 O037 Ag28 124.2(5) . . ?
Mo16 O037 Ag33 128.6(7) . . ?
Mo11 O038 Ag24 109.4(5) . . ?
C06I O038 Ag24 121.4(12) . . ?
C06I O038 Mo11 129.2(13) . . ?
Ag18 O039 Ag8 74.9(4) . . ?
Ag18 O039 Ag37 81.0(3) . . ?
Ag37 O039 Ag8 121.5(4) . . ?
C069 O039 Ag8 115.3(13) . . ?
C069 O039 Ag18 117.0(11) . . ?
C069 O039 Ag37 123.1(13) . . ?
Mo2 O040 Ag12 156.6(7) . . ?
Ag45 O041 Ag18 79.3(4) . . ?
Ag46 O041 Ag18 85.9(5) . . ?
Ag46 O041 Ag45 122.3(5) . . ?
C06Y O041 Ag18 115.5(9) . . ?
C06Y O041 Ag45 118.0(14) . . ?
C06Y O041 Ag46 118.8(13) . . ?
Mo17 O043 Ag4 109.4(7) . . ?
Mo1 O044 Mo2 104.4(4) . . ?
Mo1 O044 Mo3 148.7(4) . . ?
Mo1 O044 Mo5 102.0(5) . . ?
Mo1 O044 Mo5A 93.0(5) . . ?
Mo2 O044 Mo3 97.3(4) . . ?
Mo2 O044 Mo5 103.1(3) . . ?
Mo5 O044 Mo3 94.6(3) . . ?
Mo5A O044 Mo2 115.3(4) . . ?
Mo5A O044 Mo3 97.9(4) . . ?
Ag11 O045 Ag5 74.8(3) . . ?
Ag11 O045 Ag38 85.5(4) . . ?
Ag38 O045 Ag5 120.2(4) . . ?
C07I O045 Ag5 119.5(12) . . ?
C07I O045 Ag11 126.0(14) . . ?
C07I O045 Ag38 117.8(11) . . ?
Mo2 O046 Ag41 102.5(5) . . ?
Mo2 O046 Mo5 108.4(4) . . ?
Mo5 O046 Ag41 136.3(4) . . ?
Mo6 O046 Ag41 98.9(4) . . ?
Mo6 O046 Mo2 104.0(4) . . ?
Mo6 O046 Mo5 102.6(5) . . ?
Mo10 O047 Ag14 113.3(6) . . ?
C90 O047 Ag14 114.4(15) . . ?
C90 O047 Mo10 130.4(13) . . ?
Ag26 O048 Ag44 75.3(4) . . ?
Mo9 O048 Ag26 140.4(6) . . ?
Mo9 O048 Ag44 127.2(6) . . ?
Ag35 O056 Ag31 77.2(4) . . ?
Mo8 O056 Ag31 135.7(6) . . ?
Mo8 O056 Ag35 131.4(7) . . ?
C54 N04N Ag1K 158(2) . . ?
C118 N09Z Ag17 175(3) . . ?
H0AA C0A0 H0AB 109.4 . . ?
H0AA C0A0 H0AC 109.5 . . ?
H0AB C0A0 H0AC 109.5 . . ?
C09R C0A0 H0AA 107.7 . . ?
C09R C0A0 H0AB 112.3 . . ?
C09R C0A0 H0AC 108.3 . . ?
H0AD C0A3 H0AE 109.4 . . ?
H0AD C0A3 H0AF 109.4 . . ?
H0AE C0A3 H0AF 109.5 . . ?
C07J C0A3 H0AD 112.7 . . ?
C07J C0A3 H0AE 107.7 . . ?
C07J C0A3 H0AF 108.1 . . ?
C7 C8 C9 103(3) . . ?
C10 C8 C7 118(3) . . ?
C10 C8 C9 109(3) . . ?
C11 C8 C7 114(2) . . ?
C11 C8 C10 103(3) . . ?
C11 C8 C9 110(3) . . ?
S02Q C0A7 H0A7 103.4 . . ?
C61 C0A7 S02Q 104.2(18) . . ?
C61 C0A7 H0A7 103.4 . . ?
C84 C0A7 S02Q 113.0(19) . . ?
C84 C0A7 H0A7 103.4 . . ?
C84 C0A7 C61 127(2) . . ?
H0AG C0A9 H0AH 109.4 . . ?
H0AG C0A9 H0AI 109.5 . . ?
H0AH C0A9 H0AI 109.5 . . ?
C0BC C0A9 H0AG 111.6 . . ?
C0BC C0A9 H0AH 108.6 . . ?
C0BC C0A9 H0AI 108.2 . . ?
C0AO C0AC H0AJ 119.5 . . ?
C09Y C0AC H0AJ 119.5 . . ?
C09Y C0AC C0AO 121(3) . . ?
H0AK C0AD H0AL 109.4 . . ?
H0AK C0AD H0AM 109.5 . . ?
H0AL C0AD H0AM 109.5 . . ?
C07F C0AD H0AK 111.2 . . ?
C07F C0AD H0AL 108.2 . . ?
C07F C0AD H0AM 109.0 . . ?
H16A C168 H16B 109.5 . . ?
H16A C168 H16C 109.4 . . ?
H16B C168 H16C 109.5 . . ?
C165 C168 H16A 109.7 . . ?
C165 C168 H16B 106.8 . . ?
C165 C168 H16C 111.9 . . ?
H0AN C0AM H0AO 109.4 . . ?
H0AN C0AM H0AP 109.5 . . ?
H0AO C0AM H0AP 109.4 . . ?
C08A C0AM H0AN 109.1 . . ?
C08A C0AM H0AO 110.2 . . ?
C08A C0AM H0AP 109.2 . . ?
C0AC C0AO C0AW 121(2) . . ?
C0AC C0AO C2 119(3) . . ?
C0AW C0AO C2 120(3) . . ?
H0AQ C0AQ H0AR 109.4 . . ?
H0AQ C0AQ H0AS 109.5 . . ?
H0AR C0AQ H0AS 109.5 . . ?
C42 C0AQ H0AQ 111.0 . . ?
C42 C0AQ H0AR 108.2 . . ?
C42 C0AQ H0AS 109.3 . . ?
C07Z C0AT S02B 118.6(14) . . ?
C07Z C0AT C09A 122.5(16) . . ?
C09A C0AT S02B 118.9(17) . . ?
C08W C180 S02V 126.3(17) . . ?
C08W C180 C134 115(2) . . ?
C134 C180 S02V 117.5(19) . . ?
C0AO C0AW H0AW 121.1 . . ?
C0AO C0AW C0B7 118(2) . . ?
C0B7 C0AW H0AW 121.1 . . ?
H0AT C0AY H0AU 109.5 . . ?
H0AT C0AY H0AV 109.4 . . ?
H0AU C0AY H0AV 109.5 . . ?
C0BS C0AY H0AT 108.7 . . ?
C0BS C0AY H0AU 110.1 . . ?
C0BS C0AY H0AV 109.6 . . ?
H0AX C0AZ H0AY 109.5 . . ?
H0AX C0AZ H 109.4 . . ?
H0AY C0AZ H 109.4 . . ?
C07F C0AZ H0AX 111.5 . . ?
C07F C0AZ H0AY 108.1 . . ?
C07F C0AZ H 108.9 . . ?
C178 C0B6 S02L 114.8(15) . . ?
C178 C0B6 C08W 127(2) . . ?
C08W C0B6 S02L 118.5(17) . . ?
C0AW C0B7 S02Y 118.2(16) . . ?
C095 C0B7 S02Y 122.9(18) . . ?
C095 C0B7 C0AW 119(2) . . ?
H0BA C0B9 H0BB 109.5 . . ?
H0BA C0B9 H0BC 109.5 . . ?
H0BB C0B9 H0BC 109.5 . . ?
C08O C0B9 H0BA 109.4 . . ?
C08O C0B9 H0BB 110.5 . . ?
C08O C0B9 H0BC 108.5 . . ?
S02I C0BC H0BD 103.4 . . ?
C0A9 C0BC S02I 113(2) . . ?
C0A9 C0BC H0BD 103.4 . . ?
C0A9 C0BC C88 113(3) . . ?
C88 C0BC S02I 118.6(19) . . ?
C88 C0BC H0BD 103.4 . . ?
C32 C0BE C94 125(3) . . ?
C09Q C0BE C94 107(3) . . ?
C09Q C0BE C32 104(3) . . ?
C157 C0BE C94 98(4) . . ?
C157 C0BE C32 112(3) . . ?
C157 C0BE C09Q 109(3) . . ?
S027 C0BF H0BF 101.2 . . ?
C34 C0BF S027 118(2) . . ?
C34 C0BF H0BF 101.2 . . ?
C41 C0BF S027 110.1(16) . . ?
C41 C0BF H0BF 101.2 . . ?
C41 C0BF C34 121(2) . . ?
S02D C0BI H0BI 92.7 . . ?
C08J C0BI S02D 114.5(16) . . ?
C08J C0BI H0BI 92.7 . . ?
C59 C0BI S02D 112(2) . . ?
C59 C0BI H0BI 92.7 . . ?
C59 C0BI C08J 133(2) . . ?
H0BE C0BK H0BG 109.5 . . ?
H0BE C0BK H0BH 109.5 . . ?
H0BG C0BK H0BH 109.4 . . ?
C08A C0BK H0BE 113.0 . . ?
C08A C0BK H0BG 107.1 . . ?
C08A C0BK H0BH 108.3 . . ?
H0BJ C0BR H0BK 109.4 . . ?
H0BJ C0BR H0BL 109.4 . . ?
H0BK C0BR H0BL 109.5 . . ?
C068 C0BR H0BJ 108.9 . . ?
C068 C0BR H0BK 106.9 . . ?
C068 C0BR H0BL 112.7 . . ?
S02K C0BS H0BS 105.9 . . ?
C0AY C0BS S02K 112.7(15) . . ?
C0AY C0BS H0BS 105.9 . . ?
C0C2 C0BS S02K 112.1(16) . . ?
C0C2 C0BS C0AY 114(2) . . ?
C0C2 C0BS H0BS 105.9 . . ?
H0BM C0BU H0BN 109.4 . . ?
H0BM C0BU H0BO 109.5 . . ?
H0BN C0BU H0BO 109.4 . . ?
C0BV C0BU H0BM 110.3 . . ?
C0BV C0BU H0BN 113.0 . . ?
C0BV C0BU H0BO 105.1 . . ?
S02A C0BV H0BV 105.0 . . ?
C0BU C0BV S02A 106.3(15) . . ?
C0BU C0BV H0BV 105.0 . . ?
C96 C0BV S02A 104.5(16) . . ?
C96 C0BV C0BU 129(3) . . ?
C96 C0BV H0BV 105.0 . . ?
S02U C130 H130 110.3 . . ?
C179 C130 S02U 106(2) . . ?
C179 C130 H130 110.3 . . ?
C167 C130 S02U 109(2) . . ?
C167 C130 H130 110.3 . . ?
C167 C130 C179 110(3) . . ?
C0B6 C178 H178 121.8 . . ?
C0B6 C178 C135 116.3(19) . . ?
C135 C178 H178 121.8 . . ?
C0BS C0C2 H0CA 108.4 . . ?
C0BS C0C2 H0CB 110.6 . . ?
C0BS C0C2 H0CC 109.3 . . ?
H0CA C0C2 H0CB 109.5 . . ?
H0CA C0C2 H0CC 109.5 . . ?
H0CB C0C2 H0CC 109.5 . . ?
C178 C135 C42 121.1(19) . . ?
C134 C135 C178 122(2) . . ?
C134 C135 C42 117(2) . . ?
C162 C161 H161 118.9 . . ?
C04H C161 H161 118.9 . . ?
C04H C161 C162 122(2) . . ?
C161 C162 C163 120(3) . . ?
C28 C162 C161 112.4(19) . . ?
C28 C162 C163 127(2) . . ?
C162 C28 H28 114.9 . . ?
C06M C28 C162 130.2(17) . . ?
C06M C28 H28 114.9 . . ?
C05S C03I O031 125.2(17) . . ?
C05S C03I C049 118.0(18) . . ?
C049 C03I O031 116.8(17) . . ?
O030 C4 C3 117.7(15) . . ?
O030 C4 C5 126.6(16) . . ?
C5 C4 C3 115.6(15) . . ?
C4 C3 S17 122.4(13) . . ?
C4 C3 C1 118.7(15) . . ?
C1 C3 S17 118.9(14) . . ?
C162 C163 C25 111(2) . . ?
C164 C163 C162 104(2) . . ?
C164 C163 C25 85.1(15) . . ?
C77 C163 C162 115(2) . . ?
C77 C163 C164 119(2) . . ?
C77 C163 C25 118.0(19) . . ?
C04M C04G H04G 117.2 . . ?
C04P C04G H04G 117.2 . . ?
C04P C04G C04M 126(3) . . ?
C161 C04H S02H 115.3(15) . . ?
C161 C04H C05Q 121.9(17) . . ?
C05Q C04H S02H 122.8(14) . . ?
C4 C5 S01Z 117.4(13) . . ?
C6 C5 S01Z 116.0(13) . . ?
C6 C5 C4 126.6(17) . . ?
C126 C04L H04L 121.4 . . ?
C05O C04L H04L 121.4 . . ?
C05O C04L C126 117.2(18) . . ?
C04G C04M C05W 113.6(17) . . ?
C04G C04M C29 130(3) . . ?
C29 C04M C05W 116(2) . . ?
C04G C04P S01V 118(2) . . ?
C04G C04P C069 123(2) . . ?
C069 C04P S01V 118.2(12) . . ?
C05Y C04S H04S 118.9 . . ?
C05Y C04S C053 122(2) . . ?
C053 C04S H04S 118.9 . . ?
C163 C164 H16D 108.3 . . ?
C163 C164 H16E 116.6 . . ?
C163 C164 H16F 103.2 . . ?
H16D C164 H16E 109.4 . . ?
H16D C164 H16F 109.5 . . ?
H16E C164 H16F 109.5 . . ?
C052 C14 S01Z 121.6(13) . . ?
C13 C14 S01Z 120(2) . . ?
C13 C14 C052 118(2) . . ?
C05W C05C S01Y 118.7(16) . . ?
C05W C05C C069 123(2) . . ?
C069 C05C S01Y 118.3(13) . . ?
C06P C05F H05F 119.3 . . ?
C06P C05F C06Q 121.4(18) . . ?
C06Q C05F H05F 119.3 . . ?
H05A C05G H05B 109.6 . . ?
H05A C05G H05C 109.5 . . ?
H05B C05G H05C 109.4 . . ?
C063 C05G H05A 109.0 . . ?
C063 C05G H05B 108.8 . . ?
C063 C05G H05C 110.5 . . ?
C060 C05H H05H 117.0 . . ?
C060 C05H C061 126(2) . . ?
C061 C05H H05H 117.0 . . ?
C04L C126 C165 118(2) . . ?
C06K C126 C04L 116.9(19) . . ?
C06K C126 C165 125(2) . . ?
C06K C05M S023 114.9(14) . . ?
C06K C05M C034 128.5(17) . . ?
C034 C05M S023 115.9(14) . . ?
C04L C05O S01V 115.2(15) . . ?
C04L C05O C034 128.2(15) . . ?
C034 C05O S01V 116.6(14) . . ?
C061 C05P H05P 118.8 . . ?
C061 C05P C064 122(3) . . ?
C064 C05P H05P 118.8 . . ?
O03B C05Q C04H 120.3(16) . . ?
O03B C05Q C06M 120(2) . . ?
C04H C05Q C06M 119.2(17) . . ?
C03I C05S S18 121.7(14) . . ?
C03I C05S C46 120(2) . . ?
C46 C05S S18 118.3(16) . . ?
O03M C05T C060 129.4(19) . . ?
O03M C05T C064 118.8(17) . . ?
C060 C05T C064 111.6(14) . . ?
C04M C05W H05W 118.6 . . ?
C05C C05W C04M 122.9(19) . . ?
C05C C05W H05W 118.6 . . ?
C04S C05Y C07G 114(2) . . ?
C04S C05Y C07J 114(2) . . ?
C07G C05Y C07J 132(2) . . ?
C163 C25 H25A 105.6 . . ?
C163 C25 H25B 112.8 . . ?
C163 C25 H25C 109.9 . . ?
H25A C25 H25B 109.5 . . ?
H25A C25 H25C 109.4 . . ?
H25B C25 H25C 109.5 . . ?
C08V C15 S16 123(2) . . ?
C08V C15 C052 120(3) . . ?
C052 C15 S16 116.9(18) . . ?
C06N C06F C06T 115.3(16) . . ?
C06N C06F C087 124(2) . . ?
C06T C06F C087 119(2) . . ?
C06N C06G S025 116.8(16) . . ?
C06N C06G C07I 121(2) . . ?
C07I C06G S025 121.7(13) . . ?
O038 C06I C06Z 123.3(18) . . ?
O038 C06I C07P 120.1(18) . . ?
C06Z C06I C07P 116.5(17) . . ?
C126 C06K H06K 119.3 . . ?
C05M C06K C126 121.4(19) . . ?
C05M C06K H06K 119.3 . . ?
O04D C06L C066 119(2) . . ?
C053 C06L O04D 121(2) . . ?
C053 C06L C066 120.1(18) . . ?
C28 C06M S02E 121.6(15) . . ?
C28 C06M C05Q 114(2) . . ?
C05Q C06M S02E 124.5(14) . . ?
C06F C06N C06G 124(2) . . ?
C06F C06N H06N 118.2 . . ?
C06G C06N H06N 118.2 . . ?
S021 C53 H53 108.6 . . ?
C188 C53 S021 112.9(18) . . ?
C188 C53 H53 108.6 . . ?
C83 C53 S021 110(2) . . ?
C83 C53 H53 108.6 . . ?
C83 C53 C188 108(2) . . ?
C05F C06P C18 120.9(18) . . ?
C07V C06P C05F 119.9(19) . . ?
C07V C06P C18 117.4(19) . . ?
C05F C06Q S01Y 118.0(15) . . ?
C05F C06Q C062 117(2) . . ?
C062 C06Q S01Y 125.3(14) . . ?
C126 C165 C168 107(2) . . ?
C126 C165 C125 97(2) . . ?
C26 C165 C168 115(2) . . ?
C26 C165 C126 114.3(19) . . ?
C26 C165 C125 109(3) . . ?
C125 C165 C168 113(2) . . ?
C06F C06T H06T 117.7 . . ?
C06F C06T C071 125(2) . . ?
C071 C06T H06T 117.7 . . ?
C07U C06V S02P 122(2) . . ?
C07U C06V C111 120(2) . . ?
C111 C06V S02P 119(2) . . ?
H06A C06X H06B 109.5 . . ?
H06A C06X H06C 109.5 . . ?
H06B C06X H06C 109.4 . . ?
C07A C06X H06A 109.5 . . ?
C07A C06X H06B 109.8 . . ?
C07A C06X H06C 109.2 . . ?
O041 C06Y C66 121.8(16) . . ?
O041 C06Y C132 118(2) . . ?
C66 C06Y C132 120.3(17) . . ?
C06I C06Z S20 113.1(14) . . ?
C07X C06Z S20 125.0(18) . . ?
C07X C06Z C06I 122(2) . . ?
C163 C77 H77A 128.9 . . ?
C163 C77 H77B 85.4 . . ?
C163 C77 H77C 110.5 . . ?
H77A C77 H77B 109.5 . . ?
H77A C77 H77C 109.5 . . ?
H77B C77 H77C 109.4 . . ?
S01X C07A H07A 108.3 . . ?
C06X C07A S01X 109.1(13) . . ?
C06X C07A H07A 108.3 . . ?
C09P C07A S01X 111.4(14) . . ?
C09P C07A C06X 111.2(19) . . ?
C09P C07A H07A 108.3 . . ?
C66 C07D H07D 120.3 . . ?
C66 C07D C074 119(2) . . ?
C074 C07D H07D 120.3 . . ?
S020 C07F H07F 103.3 . . ?
C0AD C07F S020 121(2) . . ?
C0AD C07F C0AZ 111.6(19) . . ?
C0AD C07F H07F 103.3 . . ?
C0AZ C07F S020 112.2(16) . . ?
C0AZ C07F H07F 103.3 . . ?
C05Y C07G H07G 117.5 . . ?
C066 C07G C05Y 125(3) . . ?
C066 C07G H07G 117.5 . . ?
O045 C07I C06G 122.0(18) . . ?
O045 C07I C071 119.8(17) . . ?
C06G C07I C071 118.3(16) . . ?
C0A3 C07J C05Y 111(2) . . ?
C0A3 C07J C09O 121(3) . . ?
C09O C07J C05Y 106(2) . . ?
C128 C07J C0A3 112(3) . . ?
C128 C07J C05Y 100(3) . . ?
C128 C07J C09O 105(3) . . ?
H07B C07L H07C 109.4 . . ?
H07B C07L H07E 109.5 . . ?
H07C C07L H07E 109.6 . . ?
C063 C07L H07B 108.5 . . ?
C063 C07L H07C 106.9 . . ?
C063 C07L H07E 112.9 . . ?
C08R C07O C38 130.4(18) . . ?
C08R C07O C171 120(2) . . ?
C171 C07O C38 110(2) . . ?
C06I C07P S19 124.6(15) . . ?
C06I C07P C09L 117(2) . . ?
C09L C07P S19 118.2(18) . . ?
C076 C07R S028 120.0(19) . . ?
C076 C07R C113 118(2) . . ?
C113 C07R S028 122(2) . . ?
C082 C07T H07T 121.9 . . ?
C086 C07T H07T 121.9 . . ?
C086 C07T C082 116.3(16) . . ?
O04V C07U C06V 119.0(19) . . ?
C073 C07U O04V 125(2) . . ?
C073 C07U C06V 116(3) . . ?
C06P C07V H07V 120.5 . . ?
C06P C07V C072 119(2) . . ?
C072 C07V H07V 120.5 . . ?
C06Z C07X H07X 117.2 . . ?
C06Z C07X C09Q 126(3) . . ?
C09Q C07X H07X 117.2 . . ?
O04R C07Z C0AT 121.2(14) . . ?
O04R C07Z C086 124.6(17) . . ?
C086 C07Z C0AT 113.7(14) . . ?
C0BE C94 H94A 104.8 . . ?
C0BE C94 H94B 110.0 . . ?
C0BE C94 H94C 113.4 . . ?
H94A C94 H94B 109.5 . . ?
H94A C94 H94C 109.5 . . ?
H94B C94 H94C 109.5 . . ?
C0AM C08A C082 103.0(18) . . ?
C0BK C08A C0AM 108(2) . . ?
C0BK C08A C082 114.8(19) . . ?
C33 C08A C0AM 113(2) . . ?
C33 C08A C0BK 104(3) . . ?
C33 C08A C082 114.1(18) . . ?
C07O C38 C85 96.7(19) . . ?
C172 C38 C07O 100.2(19) . . ?
C172 C38 C85 107.1(18) . . ?
C173 C38 C07O 122.6(18) . . ?
C173 C38 C85 120(3) . . ?
C173 C38 C172 107(2) . . ?
O04F C08H C084 116.6(18) . . ?
O04F C08H C089 128.3(16) . . ?
C089 C08H C084 113.5(16) . . ?
C184 C145 H145 118.0 . . ?
C184 C145 C80 124(3) . . ?
C80 C145 H145 118.0 . . ?
C0BI C08J H08A 108.6 . . ?
C0BI C08J H08B 107.0 . . ?
C0BI C08J H08C 112.7 . . ?
H08A C08J H08B 109.5 . . ?
H08A C08J H08C 109.5 . . ?
H08B C08J H08C 109.5 . . ?
S026 C08O H08O 110.5 . . ?
C0B9 C08O S026 109.9(15) . . ?
C0B9 C08O H08O 110.5 . . ?
C24 C08O S026 108.7(15) . . ?
C24 C08O C0B9 107(2) . . ?
C24 C08O H08O 110.5 . . ?
C07O C08R H08R 118.8 . . ?
C07O C08R C084 122.4(16) . . ?
C084 C08R H08R 118.8 . . ?
C145 C184 S02Y 118(2) . . ?
C145 C184 C185 118(2) . . ?
C185 C184 S02Y 123.6(18) . . ?
C170 C186 S1 117.3(19) . . ?
C185 C186 C170 120(2) . . ?
C185 C186 S1 122(2) . . ?
C15 C08V H08V 117.2 . . ?
C15 C08V C12 126(3) . . ?
C12 C08V H08V 117.2 . . ?
O03A C08W C180 112.9(18) . . ?
O03A C08W C0B6 128(2) . . ?
C0B6 C08W C180 118.7(19) . . ?
S02C C122 H122 92.3 . . ?
C107 C122 S02C 114(2) . . ?
C107 C122 H122 92.3 . . ?
C129 C122 S02C 107.1(19) . . ?
C129 C122 H122 92.3 . . ?
C129 C122 C107 138(3) . . ?
C0BE C32 H32A 109.9 . . ?
C0BE C32 H32B 103.4 . . ?
C0BE C32 H32C 114.9 . . ?
H32A C32 H32B 109.5 . . ?
H32A C32 H32C 109.4 . . ?
H32B C32 H32C 109.4 . . ?
C0AT C09A H09A 121.4 . . ?
C082 C09A C0AT 117(2) . . ?
C082 C09A H09A 121.4 . . ?
C186 C170 H170 120.7 . . ?
C186 C170 C80 119(2) . . ?
C80 C170 H170 120.7 . . ?
C165 C26 H26A 109.3 . . ?
C165 C26 H26B 109.5 . . ?
C165 C26 H26C 109.6 . . ?
H26A C26 H26B 109.5 . . ?
H26A C26 H26C 109.4 . . ?
H26B C26 H26C 109.5 . . ?
C08V C12 C30 123(3) . . ?
C08V C12 C13 111(2) . . ?
C13 C12 C30 125(3) . . ?
H09B C09K H09C 109.5 . . ?
H09B C09K H09D 109.5 . . ?
H09C C09K H09D 109.5 . . ?
C09R C09K H09B 108.9 . . ?
C09R C09K H09C 109.6 . . ?
C09R C09K H09D 109.9 . . ?
C07P C09L H09L 118.3 . . ?
C09Q C09L C07P 123(2) . . ?
C09Q C09L H09L 118.3 . . ?
C07J C09O H09E 118.4 . . ?
C07J C09O H09F 101.0 . . ?
C07J C09O H09G 108.6 . . ?
H09E C09O H09F 109.4 . . ?
H09E C09O H09G 109.4 . . ?
H09F C09O H09G 109.5 . . ?
C07A C09P H09H 108.6 . . ?
C07A C09P H09I 109.4 . . ?
C07A C09P H09J 110.5 . . ?
H09H C09P H09I 109.5 . . ?
H09H C09P H09J 109.4 . . ?
H09I C09P H09J 109.5 . . ?
C07X C09Q C0BE 121(2) . . ?
C09L C09Q C0BE 123(2) . . ?
C09L C09Q C07X 116(2) . . ?
S022 C09R H09R 105.8 . . ?
C0A0 C09R S022 113.2(17) . . ?
C0A0 C09R C09K 114(2) . . ?
C0A0 C09R H09R 105.8 . . ?
C09K C09R S022 111.4(13) . . ?
C09K C09R H09R 105.8 . . ?
C076 C09W S20 120.8(17) . . ?
C112 C09W S20 122(2) . . ?
C112 C09W C076 117(2) . . ?
C0AC C09Y S02V 121(3) . . ?
C0AC C09Y C095 123(3) . . ?
C095 C09Y S02V 115.3(15) . . ?
O04Z C185 C184 125(2) . . ?
C186 C185 O04Z 114(2) . . ?
C186 C185 C184 122(2) . . ?
C145 C80 C170 116(2) . . ?
C145 C80 C75 123(2) . . ?
C170 C80 C75 120(2) . . ?
C57 C75 C80 111(2) . . ?
C62 C75 C80 106(2) . . ?
C62 C75 C57 117.9(11) . . ?
C138 C75 C80 101(2) . . ?
C138 C75 C57 106(3) . . ?
C138 C75 C62 114(3) . . ?
C159 C56 C121 104(3) . . ?
C131 C56 C159 114(3) . . ?
C131 C56 C177 110(3) . . ?
C131 C56 C121 115(2) . . ?
C177 C56 C159 102(3) . . ?
C177 C56 C121 110(2) . . ?
C97 C189 S02R 125(2) . . ?
C97 C189 C103 117(3) . . ?
C103 C189 S02R 118(2) . . ?
H19A C190 H19B 109.5 . . ?
H19A C190 H19C 109.5 . . ?
H19B C190 H19C 109.4 . . ?
C18 C190 H19A 118.2 . . ?
C18 C190 H19B 111.1 . . ?
C18 C190 H19C 98.3 . . ?
H16G C16 H16H 109.4 . . ?
H16G C16 H16I 109.5 . . ?
H16H C16 H16I 109.4 . . ?
C18 C16 H16G 104.4 . . ?
C18 C16 H16H 115.3 . . ?
C18 C16 H16I 108.5 . . ?
H17A C17 H17B 109.5 . . ?
H17A C17 H17C 109.5 . . ?
H17B C17 H17C 109.5 . . ?
C18 C17 H17A 113.1 . . ?
C18 C17 H17B 108.5 . . ?
C18 C17 H17C 106.6 . . ?
C190 C18 C06P 96.3(19) . . ?
C16 C18 C06P 117(2) . . ?
C16 C18 C190 112(2) . . ?
C17 C18 C06P 109.9(18) . . ?
C17 C18 C190 109(2) . . ?
C17 C18 C16 111.1(19) . . ?
C38 C85 H85A 115.6 . . ?
C38 C85 H85B 110.6 . . ?
C38 C85 H85C 101.9 . . ?
H85A C85 H85B 109.5 . . ?
H85A C85 H85C 109.5 . . ?
H85B C85 H85C 109.4 . . ?
C38 C172 H17D 99.4 . . ?
C38 C172 H17E 107.6 . . ?
C38 C172 H17F 120.7 . . ?
H17D C172 H17E 109.5 . . ?
H17D C172 H17F 109.4 . . ?
H17E C172 H17F 109.5 . . ?
C38 C173 H17G 109.5 . . ?
C38 C173 H17H 109.5 . . ?
C38 C173 H17I 109.5 . . ?
H17G C173 H17H 109.5 . . ?
H17G C173 H17I 109.5 . . ?
H17H C173 H17I 109.5 . . ?
H22A C22 H22B 109.5 . . ?
H22A C22 H22C 109.5 . . ?
H22B C22 H22C 109.4 . . ?
C43 C22 H22A 106.3 . . ?
C43 C22 H22B 107.8 . . ?
C43 C22 H22C 114.3 . . ?
C35 C23 C48 101(2) . . ?
C35 C23 C074 105(2) . . ?
C48 C23 C074 124(3) . . ?
C137 C23 C35 126(3) . . ?
C137 C23 C48 102(2) . . ?
C137 C23 C074 101(3) . . ?
C08O C24 H24A 108.6 . . ?
C08O C24 H24B 107.2 . . ?
C08O C24 H24C 112.6 . . ?
H24A C24 H24B 109.5 . . ?
H24A C24 H24C 109.5 . . ?
H24B C24 H24C 109.5 . . ?
H27A C27 H27B 109.5 . . ?
H27A C27 H27C 109.5 . . ?
H27B C27 H27C 109.5 . . ?
C29 C27 H27A 109.5 . . ?
C29 C27 H27B 109.6 . . ?
C29 C27 H27C 109.3 . . ?
C165 C125 H12A 108.0 . . ?
C165 C125 H12B 107.1 . . ?
C165 C125 H12C 113.2 . . ?
H12A C125 H12B 109.5 . . ?
H12A C125 H12C 109.4 . . ?
H12B C125 H12C 109.5 . . ?
C04M C29 C27 104(2) . . ?
C04M C29 C31 121(3) . . ?
C04M C29 C98 110(3) . . ?
C27 C29 C31 101(3) . . ?
C27 C29 C98 104(2) . . ?
C31 C29 C98 115(3) . . ?
C12 C30 C150 108(4) . . ?
C12 C30 C152 115(4) . . ?
C12 C30 C154 108(4) . . ?
C12 C30 C149 107(4) . . ?
C12 C30 C151 112(4) . . ?
C12 C30 C153 115(5) . . ?
C152 C30 C150 110(4) . . ?
C154 C30 C150 95(3) . . ?
C154 C30 C152 119(4) . . ?
C151 C30 C149 95(3) . . ?
C153 C30 C149 95(3) . . ?
C153 C30 C151 127(6) . . ?
C29 C31 H31A 102.7 . . ?
C29 C31 H31B 112.0 . . ?
C29 C31 H31C 113.6 . . ?
H31A C31 H31B 109.5 . . ?
H31A C31 H31C 109.4 . . ?
H31B C31 H31C 109.4 . . ?
C180 C134 H134 119.4 . . ?
C135 C134 C180 121(2) . . ?
C135 C134 H134 119.4 . . ?
C08A C33 H33A 111.2 . . ?
C08A C33 H33B 110.0 . . ?
C08A C33 H33C 107.2 . . ?
H33A C33 H33B 109.4 . . ?
H33A C33 H33C 109.5 . . ?
H33B C33 H33C 109.4 . . ?
O05J C034 C05M 127.8(15) . . ?
O05J C034 C05O 123.9(15) . . ?
C05M C034 C05O 107.5(16) . . ?
C0BF C34 H34A 108.1 . . ?
C0BF C34 H34B 109.3 . . ?
C0BF C34 H34C 111.0 . . ?
H34A C34 H34B 109.5 . . ?
H34A C34 H34C 109.4 . . ?
H34B C34 H34C 109.4 . . ?
C23 C35 H35A 107.0 . . ?
C23 C35 H35B 101.5 . . ?
C23 C35 H35C 119.3 . . ?
H35A C35 H35B 109.5 . . ?
H35A C35 H35C 109.5 . . ?
H35B C35 H35C 109.5 . . ?
C49 C36 O05A 123(2) . . ?
C49 C36 C55 120.9(18) . . ?
C55 C36 O05A 115.9(19) . . ?
H37A C37 H37B 109.5 . . ?
H37A C37 H37C 109.4 . . ?
H37B C37 H37C 109.3 . . ?
C58 C37 H37A 114.5 . . ?
C58 C37 H37B 108.1 . . ?
C58 C37 H37C 105.8 . . ?
C122 C107 H10A 102.5 . . ?
C122 C107 H10B 101.5 . . ?
C122 C107 H10C 123.7 . . ?
H10A C107 H10B 109.4 . . ?
H10A C107 H10C 109.5 . . ?
H10B C107 H10C 109.5 . . ?
H39A C39 H39B 109.4 . . ?
H39A C39 H39C 109.5 . . ?
H39B C39 H39C 109.4 . . ?
C54 C39 H39A 109.6 . . ?
C54 C39 H39B 109.0 . . ?
C54 C39 H39C 109.9 . . ?
H40A C40 H40B 109.4 . . ?
H40A C40 H40C 109.6 . . ?
H40B C40 H40C 109.5 . . ?
C70 C40 H40A 110.8 . . ?
C70 C40 H40B 108.0 . . ?
C70 C40 H40C 109.5 . . ?
C0BF C41 H41A 110.8 . . ?
C0BF C41 H41B 109.8 . . ?
C0BF C41 H41C 107.7 . . ?
H41A C41 H41B 109.5 . . ?
H41A C41 H41C 109.5 . . ?
H41B C41 H41C 109.5 . . ?
C0AQ C42 C135 107(2) . . ?
C0AQ C42 C76 107(3) . . ?
C76 C42 C135 108(3) . . ?
C127 C42 C0AQ 107(3) . . ?
C127 C42 C135 122(3) . . ?
C127 C42 C76 105(3) . . ?
S02O C43 H43 113.2 . . ?
C22 C43 S02O 97(2) . . ?
C22 C43 H43 113.2 . . ?
C22 C43 C102 107(3) . . ?
C102 C43 S02O 112(3) . . ?
C102 C43 H43 113.2 . . ?
H44A C44 H44B 109.5 . . ?
H44A C44 H44C 109.5 . . ?
H44B C44 H44C 109.4 . . ?
C78 C44 H44A 114.8 . . ?
C78 C44 H44B 104.6 . . ?
C78 C44 H44C 108.8 . . ?
H45A C45 H45B 109.4 . . ?
H45A C45 H45C 109.4 . . ?
H45B C45 H45C 109.5 . . ?
C51 C45 H45A 111.3 . . ?
C51 C45 H45B 114.0 . . ?
C51 C45 H45C 103.0 . . ?
C05S C46 H46 121.4 . . ?
C158 C46 C05S 117(2) . . ?
C158 C46 H46 121.4 . . ?
H47A C47 H47B 109.5 . . ?
H47A C47 H47C 109.5 . . ?
H47B C47 H47C 109.5 . . ?
C087 C47 H47A 105.6 . . ?
C087 C47 H47B 110.2 . . ?
C087 C47 H47C 112.5 . . ?
C23 C48 H48A 92.2 . . ?
C23 C48 H48B 115.2 . . ?
C23 C48 H48C 119.3 . . ?
H48A C48 H48B 109.5 . . ?
H48A C48 H48C 109.4 . . ?
H48B C48 H48C 109.5 . . ?
C36 C49 S02G 124.0(15) . . ?
C36 C49 C79 121(2) . . ?
C79 C49 S02G 114.4(17) . . ?
C03I C049 S17 119.0(15) . . ?
C03I C049 C64 120(2) . . ?
C64 C049 S17 120.6(17) . . ?
C55 C50 H50 116.8 . . ?
C99 C50 H50 116.8 . . ?
C99 C50 C55 126(2) . . ?
C1 C7 C8 117(2) . . ?
C1 C7 C6 120.6(16) . . ?
C6 C7 C8 121.9(18) . . ?
C8 C10 H10D 114.3 . . ?
C8 C10 H10E 110.5 . . ?
C8 C10 H10F 103.4 . . ?
H10D C10 H10E 109.5 . . ?
H10D C10 H10F 109.5 . . ?
H10E C10 H10F 109.5 . . ?
O03P C052 C14 116(2) . . ?
O03P C052 C15 126(2) . . ?
C14 C052 C15 117.7(18) . . ?
C86 C52 C115 106.9(10) . . ?
C86 C52 C116 110(2) . . ?
C99 C52 C86 115(2) . . ?
C99 C52 C115 118(3) . . ?
C99 C52 C116 106(2) . . ?
C115 C52 C116 99.5(15) . . ?
C04S C053 S028 117.3(16) . . ?
C06L C053 S028 123.1(16) . . ?
C06L C053 C04S 120(2) . . ?
N04N C54 C39 169(3) . . ?
C3 C1 H1 120.5 . . ?
C7 C1 C3 119.1(17) . . ?
C7 C1 H1 120.5 . . ?
C36 C55 S02R 122.3(15) . . ?
C36 C55 C50 118(2) . . ?
C50 C55 S02R 119.9(19) . . ?
H17J C174 H17K 109.5 . . ?
H17J C174 H17L 109.5 . . ?
H17K C174 H17L 109.4 . . ?
C51 C174 H17J 103.2 . . ?
C51 C174 H17K 118.2 . . ?
C51 C174 H17L 106.7 . . ?
C75 C57 H57A 102.4 . . ?
C75 C57 H57B 117.0 . . ?
C75 C57 H57C 108.7 . . ?
H57A C57 H57B 109.5 . . ?
H57A C57 H57C 109.5 . . ?
H57B C57 H57C 109.5 . . ?
C37 C58 C65 110(3) . . ?
C37 C58 C74 105(3) . . ?
C37 C58 C104 116(3) . . ?
C74 C58 C65 101(3) . . ?
C104 C58 C65 115(2) . . ?
C104 C58 C74 108(3) . . ?
C0BI C59 H59A 111.8 . . ?
C0BI C59 H59B 108.9 . . ?
C0BI C59 H59C 107.8 . . ?
H59A C59 H59B 109.5 . . ?
H59A C59 H59C 109.4 . . ?
H59B C59 H59C 109.5 . . ?
C5 C6 C7 118.9(18) . . ?
C5 C6 H6 120.6 . . ?
C7 C6 H6 120.6 . . ?
H60A C60 H60B 109.5 . . ?
H60A C60 H60C 109.4 . . ?
H60B C60 H60C 109.4 . . ?
C78 C60 H60A 111.0 . . ?
C78 C60 H60B 112.7 . . ?
C78 C60 H60C 104.8 . . ?
C05H C060 S025 116.1(18) . . ?
C05H C060 C05T 124(2) . . ?
C05T C060 S025 119.5(12) . . ?
C0A7 C61 H61A 108.7 . . ?
C0A7 C61 H61B 110.0 . . ?
C0A7 C61 H61C 109.9 . . ?
H61A C61 H61B 109.4 . . ?
H61A C61 H61C 109.4 . . ?
H61B C61 H61C 109.4 . . ?
C05H C061 C05P 112.6(19) . . ?
C05H C061 C175 117(2) . . ?
C05P C061 C175 130(3) . . ?
C061 C175 C106 109(2) . . ?
C63 C175 C061 110(2) . . ?
C63 C175 C106 103.0(18) . . ?
C176 C175 C061 110(2) . . ?
C176 C175 C63 115(3) . . ?
C176 C175 C106 110(2) . . ?
C06Q C062 O03L 117.0(16) . . ?
C072 C062 O03L 120.0(16) . . ?
C072 C062 C06Q 122.3(17) . . ?
C175 C63 H63A 107.5 . . ?
C175 C63 H63B 113.4 . . ?
C175 C63 H63C 107.4 . . ?
H63A C63 H63B 109.5 . . ?
H63A C63 H63C 109.5 . . ?
H63B C63 H63C 109.5 . . ?
S01W C063 H063 108.0 . . ?
C05G C063 S01W 115.5(19) . . ?
C05G C063 C07L 104(2) . . ?
C05G C063 H063 108.0 . . ?
C07L C063 S01W 113(2) . . ?
C07L C063 H063 108.0 . . ?
C049 C64 H64 117.0 . . ?
C158 C64 C049 126(2) . . ?
C158 C64 H64 117.0 . . ?
C05P C064 S02N 113.7(19) . . ?
C05P C064 C05T 122.7(19) . . ?
C05T C064 S02N 123.6(12) . . ?
C14 C13 C12 127(3) . . ?
C14 C13 H13 116.6 . . ?
C12 C13 H13 116.6 . . ?
C58 C65 H65A 115.1 . . ?
C58 C65 H65B 100.7 . . ?
C58 C65 H65C 112.3 . . ?
H65A C65 H65B 109.5 . . ?
H65A C65 H65C 109.4 . . ?
H65B C65 H65C 109.5 . . ?
C06L C066 S22 119.7(15) . . ?
C07G C066 S22 121.1(19) . . ?
C07G C066 C06L 119(2) . . ?
C06Y C66 S023 121.5(13) . . ?
C07D C66 S023 119.1(19) . . ?
C07D C66 C06Y 119(2) . . ?
C91 C67 C119 91(3) . . ?
C92 C67 C91 114(2) . . ?
C92 C67 C119 107(3) . . ?
C114 C67 C91 106(3) . . ?
C114 C67 C92 113(3) . . ?
C114 C67 C119 124(3) . . ?
H68A C68 H68B 109.5 . . ?
H68A C68 H68C 109.6 . . ?
H68B C68 H68C 109.4 . . ?
C087 C68 H68A 107.7 . . ?
C087 C68 H68B 112.6 . . ?
C087 C68 H68C 108.0 . . ?
S024 C068 H068 109.3 . . ?
C0BR C068 S024 109.6(15) . . ?
C0BR C068 H068 109.3 . . ?
C070 C068 S024 111.3(16) . . ?
C070 C068 C0BR 108(2) . . ?
C070 C068 H068 109.3 . . ?
O039 C069 C04P 120.0(16) . . ?
O039 C069 C05C 129(2) . . ?
C05C C069 C04P 111.1(15) . . ?
C103 C69 C109 109(2) . . ?
C103 C69 C120 131.8(19) . . ?
C109 C69 C120 119(3) . . ?
C40 C70 C110 126(3) . . ?
C40 C70 C117 100(3) . . ?
C40 C70 C141 114(3) . . ?
C110 C70 C117 100(3) . . ?
C110 C70 C141 109(3) . . ?
C141 C70 C117 103(3) . . ?
C068 C070 H07H 108.6 . . ?
C068 C070 H07I 108.5 . . ?
C068 C070 H07J 111.3 . . ?
H07H C070 H07I 109.5 . . ?
H07H C070 H07J 109.5 . . ?
H07I C070 H07J 109.5 . . ?
C82 C71 C87 115(3) . . ?
C101 C71 C82 102(3) . . ?
C101 C71 C87 115(3) . . ?
C105 C71 C82 106(4) . . ?
C105 C71 C87 117(3) . . ?
C105 C71 C101 100(3) . . ?
C06T C071 S02E 119.1(17) . . ?
C07I C071 S02E 124.4(13) . . ?
C07I C071 C06T 116.2(19) . . ?
C07V C072 S02W 114.4(13) . . ?
C062 C072 S02W 125.2(12) . . ?
C062 C072 C07V 120.1(17) . . ?
C104 C72 H72 116.2 . . ?
C156 C72 H72 116.2 . . ?
C156 C72 C104 128(2) . . ?
C07U C073 S02B 115(2) . . ?
C07U C073 C73 123(2) . . ?
C73 C073 S02B 121.9(16) . . ?
C073 C73 H73 119.5 . . ?
C87 C73 C073 121(3) . . ?
C87 C73 H73 119.5 . . ?
C58 C74 H74A 109.2 . . ?
C58 C74 H74B 110.8 . . ?
C58 C74 H74C 108.4 . . ?
H74A C74 H74B 109.4 . . ?
H74A C74 H74C 109.5 . . ?
H74B C74 H74C 109.5 . . ?
C07D C074 C23 117(2) . . ?
C133 C074 C07D 118.3(18) . . ?
C133 C074 C23 123(2) . . ?
C175 C176 H17M 114.3 . . ?
C175 C176 H17N 104.6 . . ?
C175 C176 H17O 109.5 . . ?
H17M C176 H17N 109.5 . . ?
H17M C176 H17O 109.4 . . ?
H17N C176 H17O 109.4 . . ?
O21 C076 C09W 113.5(18) . . ?
C07R C076 O21 127.0(19) . . ?
C07R C076 C09W 119.5(18) . . ?
C42 C76 H76A 106.4 . . ?
C42 C76 H76B 114.6 . . ?
C42 C76 H76C 107.3 . . ?
H76A C76 H76B 109.5 . . ?
H76A C76 H76C 109.5 . . ?
H76B C76 H76C 109.5 . . ?
C0AO C2 C166 117(4) . . ?
C0AO C2 C20 105(4) . . ?
C0AO C2 C21 112(4) . . ?
C0AO C2 C187 107(3) . . ?
C0AO C2 C169 111(3) . . ?
C0AO C2 C19 99(3) . . ?
C166 C2 C21 96(3) . . ?
C20 C2 C166 107(5) . . ?
C20 C2 C21 121(5) . . ?
C169 C2 C187 122(4) . . ?
C19 C2 C187 123(4) . . ?
C19 C2 C169 93(4) . . ?
S029 C78 H78 102.6 . . ?
C44 C78 S029 108(3) . . ?
C44 C78 C60 122(3) . . ?
C44 C78 H78 102.6 . . ?
C60 C78 S029 116(2) . . ?
C60 C78 H78 102.6 . . ?
C49 C79 H79 121.2 . . ?
C49 C79 C99 118(2) . . ?
C99 C79 H79 121.2 . . ?
C56 C159 H15A 119.4 . . ?
C56 C159 H15B 102.7 . . ?
C56 C159 H15C 105.9 . . ?
H15A C159 H15B 109.5 . . ?
H15A C159 H15C 109.4 . . ?
H15B C159 H15C 109.4 . . ?
C155 C81 S02H 117.3(16) . . ?
C160 C81 S02H 121.2(19) . . ?
C160 C81 C155 121(2) . . ?
C07T C082 C08A 123.3(15) . . ?
C07T C082 C09A 121.2(17) . . ?
C09A C082 C08A 115.1(19) . . ?
C71 C82 H82A 110.8 . . ?
C71 C82 H82B 107.4 . . ?
C71 C82 H82C 110.2 . . ?
H82A C82 H82B 109.4 . . ?
H82A C82 H82C 109.4 . . ?
H82B C82 H82C 109.5 . . ?
C07O C171 H171 120.3 . . ?
C089 C171 C07O 119(2) . . ?
C089 C171 H171 120.3 . . ?
C56 C131 H13A 114.1 . . ?
C56 C131 H13B 110.3 . . ?
C56 C131 H13C 103.8 . . ?
H13A C131 H13B 109.5 . . ?
H13A C131 H13C 109.5 . . ?
H13B C131 H13C 109.5 . . ?
C08H C084 S19 124.6(15) . . ?
C08H C084 C08R 118.3(17) . . ?
C08R C084 S19 117.1(13) . . ?
C0A7 C84 H84A 107.6 . . ?
C0A7 C84 H84B 112.3 . . ?
C0A7 C84 H84C 108.4 . . ?
H84A C84 H84B 109.5 . . ?
H84A C84 H84C 109.5 . . ?
H84B C84 H84C 109.5 . . ?
C56 C177 H17P 104.9 . . ?
C56 C177 H17Q 109.6 . . ?
C56 C177 H17R 113.7 . . ?
H17P C177 H17Q 109.5 . . ?
H17P C177 H17R 109.5 . . ?
H17Q C177 H17R 109.6 . . ?
C07T C086 S02G 112.9(14) . . ?
C07Z C086 S02G 118.2(13) . . ?
C07Z C086 C07T 128.9(17) . . ?
C52 C86 H86A 109.3 . . ?
C52 C86 H86B 113.4 . . ?
C52 C86 H86C 105.6 . . ?
H86A C86 H86B 109.5 . . ?
H86A C86 H86C 109.4 . . ?
H86B C86 H86C 109.5 . . ?
C06F C087 C124 100(3) . . ?
C47 C087 C06F 116(2) . . ?
C47 C087 C68 118(3) . . ?
C47 C087 C124 106(3) . . ?
C68 C087 C06F 112(2) . . ?
C68 C087 C124 102(2) . . ?
C73 C87 C71 115(3) . . ?
C73 C87 C111 122(3) . . ?
C111 C87 C71 123(3) . . ?
C0BC C88 H88A 109.9 . . ?
C0BC C88 H88B 110.4 . . ?
C0BC C88 H88C 108.1 . . ?
H88A C88 H88B 109.5 . . ?
H88A C88 H88C 109.4 . . ?
H88B C88 H88C 109.6 . . ?
H89A C89 H89B 109.6 . . ?
H89A C89 H89C 109.4 . . ?
H89B C89 H89C 109.4 . . ?
C51 C89 H89A 109.3 . . ?
C51 C89 H89B 108.6 . . ?
C51 C89 H89C 110.6 . . ?
C08H C089 S22 110.9(11) . . ?
C171 C089 S22 122.9(17) . . ?
C171 C089 C08H 125.9(18) . . ?
O047 C90 C93 126.7(18) . . ?
O047 C90 C148 120(2) . . ?
C93 C90 C148 113(2) . . ?
C67 C91 H91A 106.3 . . ?
C67 C91 H91B 110.7 . . ?
C67 C91 H91C 111.5 . . ?
H91A C91 H91B 109.5 . . ?
H91A C91 H91C 109.5 . . ?
H91B C91 H91C 109.4 . . ?
C112 C92 C67 117(2) . . ?
C113 C92 C67 126(3) . . ?
C113 C92 C112 116(2) . . ?
C90 C93 S02L 119.9(15) . . ?
C146 C93 S02L 116.5(19) . . ?
C146 C93 C90 124(2) . . ?
C75 C62 H62A 106.7 . . ?
C75 C62 H62B 110.7 . . ?
C75 C62 H62C 111.1 . . ?
H62A C62 H62B 109.4 . . ?
H62A C62 H62C 109.4 . . ?
H62B C62 H62C 109.4 . . ?
O04A C095 C0B7 120(2) . . ?
O04A C095 C09Y 123(2) . . ?
C0B7 C095 C09Y 117(2) . . ?
H95A C95 H95B 109.5 . . ?
H95A C95 H95C 109.5 . . ?
H95B C95 H95C 109.5 . . ?
C120 C95 H95A 107.0 . . ?
C120 C95 H95B 109.1 . . ?
C120 C95 H95C 112.2 . . ?
C0BV C96 H96A 108.8 . . ?
C0BV C96 H96B 110.4 . . ?
C0BV C96 H96C 109.1 . . ?
H96A C96 H96B 109.5 . . ?
H96A C96 H96C 109.5 . . ?
H96B C96 H96C 109.5 . . ?
O032 C97 C189 112(2) . . ?
C108 C97 O032 129(2) . . ?
C108 C97 C189 119(3) . . ?
C29 C98 H98A 109.5 . . ?
C29 C98 H98B 108.3 . . ?
C29 C98 H98C 110.5 . . ?
H98A C98 H98B 109.5 . . ?
H98A C98 H98C 109.4 . . ?
H98B C98 H98C 109.5 . . ?
C50 C99 C52 125(2) . . ?
C50 C99 C79 115(2) . . ?
C52 C99 C79 120(2) . . ?
H10G C100 H10H 109.5 . . ?
H10G C100 H10I 109.4 . . ?
H10H C100 H10I 109.5 . . ?
C120 C100 H10G 107.1 . . ?
C120 C100 H10H 112.2 . . ?
C120 C100 H10I 108.9 . . ?
C71 C101 H10J 108.0 . . ?
C71 C101 H10K 109.9 . . ?
C71 C101 H10L 110.5 . . ?
H10J C101 H10K 109.5 . . ?
H10J C101 H10L 109.5 . . ?
H10K C101 H10L 109.4 . . ?
C43 C102 H10M 112.7 . . ?
C43 C102 H10N 104.6 . . ?
C43 C102 H10O 111.0 . . ?
H10M C102 H10N 109.5 . . ?
H10M C102 H10O 109.5 . . ?
H10N C102 H10O 109.5 . . ?
C189 C103 C69 128(2) . . ?
C189 C103 H103 116.1 . . ?
C69 C103 H103 116.1 . . ?
C72 C104 C58 124(2) . . ?
C160 C104 C58 120(2) . . ?
C160 C104 C72 116(2) . . ?
C71 C105 H10P 110.3 . . ?
C71 C105 H10Q 110.5 . . ?
C71 C105 H10R 107.7 . . ?
H10P C105 H10Q 109.5 . . ?
H10P C105 H10R 109.5 . . ?
H10Q C105 H10R 109.5 . . ?
C175 C106 H10S 108.8 . . ?
C175 C106 H10T 115.2 . . ?
C175 C106 H10U 104.1 . . ?
H10S C106 H10T 109.5 . . ?
H10S C106 H10U 109.5 . . ?
H10T C106 H10U 109.5 . . ?
H18A C181 H18B 109.5 . . ?
H18A C181 H18C 109.5 . . ?
H18B C181 H18C 109.5 . . ?
C182 C181 H18A 113.7 . . ?
C182 C181 H18B 121.3 . . ?
C182 C181 H18C 91.6 . . ?
C97 C108 S02P 122.0(18) . . ?
C97 C108 C109 125(3) . . ?
C109 C108 S02P 113(2) . . ?
C69 C109 H109 119.9 . . ?
C108 C109 C69 120(3) . . ?
C108 C109 H109 119.9 . . ?
C70 C110 H11A 106.8 . . ?
C70 C110 H11B 110.4 . . ?
C70 C110 H11C 111.3 . . ?
H11A C110 H11B 109.4 . . ?
H11A C110 H11C 109.4 . . ?
H11B C110 H11C 109.5 . . ?
C06V C111 H111 121.0 . . ?
C87 C111 C06V 118(3) . . ?
C87 C111 H111 121.0 . . ?
C09W C112 C92 118(2) . . ?
C09W C112 H112 121.1 . . ?
C92 C112 H112 121.1 . . ?
C07R C113 H113 115.9 . . ?
C92 C113 C07R 128(3) . . ?
C92 C113 H113 115.9 . . ?
C67 C114 H11D 116.8 . . ?
C67 C114 H11E 117.1 . . ?
C67 C114 H11F 92.8 . . ?
H11D C114 H11E 109.5 . . ?
H11D C114 H11F 109.5 . . ?
H11E C114 H11F 109.5 . . ?
C52 C115 H11G 108.3 . . ?
C52 C115 H11H 107.1 . . ?
C52 C115 H11I 113.0 . . ?
H11G C115 H11H 109.5 . . ?
H11G C115 H11I 109.5 . . ?
H11H C115 H11I 109.5 . . ?
C52 C116 H11J 109.4 . . ?
C52 C116 H11K 105.6 . . ?
C52 C116 H11L 113.2 . . ?
H11J C116 H11K 109.5 . . ?
H11J C116 H11L 109.5 . . ?
H11K C116 H11L 109.5 . . ?
C70 C117 H11M 110.2 . . ?
C70 C117 H11N 109.3 . . ?
C70 C117 H11O 109.0 . . ?
H11M C117 H11N 109.5 . . ?
H11M C117 H11O 109.4 . . ?
H11N C117 H11O 109.5 . . ?
N09Z C118 C136 163(4) . . ?
C67 C119 H11P 104.4 . . ?
C67 C119 H11Q 112.6 . . ?
C67 C119 H11R 111.4 . . ?
H11P C119 H11Q 109.5 . . ?
H11P C119 H11R 109.4 . . ?
H11Q C119 H11R 109.5 . . ?
C69 C120 C95 102.4(17) . . ?
C69 C120 C100 119(3) . . ?
C69 C120 C123 101(2) . . ?
C100 C120 C95 102(2) . . ?
C100 C120 C123 101.3(8) . . ?
C123 C120 C95 133(3) . . ?
C146 C121 C56 121(2) . . ?
C147 C121 C56 130(2) . . ?
C147 C121 C146 108(2) . . ?
S2 C182 H182 90.1 . . ?
C181 C182 S2 128.1(17) . . ?
C181 C182 H182 90.1 . . ?
C183 C182 S2 122.1(17) . . ?
C183 C182 C181 109.7(9) . . ?
C183 C182 H182 90.1 . . ?
C120 C123 H12D 109.3 . . ?
C120 C123 H12E 112.0 . . ?
C120 C123 H12F 106.9 . . ?
H12D C123 H12E 109.5 . . ?
H12D C123 H12F 109.5 . . ?
H12E C123 H12F 109.5 . . ?
C087 C124 H12G 110.1 . . ?
C087 C124 H12H 110.9 . . ?
C087 C124 H12I 107.4 . . ?
H12G C124 H12H 109.5 . . ?
H12G C124 H12I 109.5 . . ?
H12H C124 H12I 109.5 . . ?
C53 C188 H18D 109.6 . . ?
C53 C188 H18E 105.9 . . ?
C53 C188 H18F 112.9 . . ?
H18D C188 H18E 109.5 . . ?
H18D C188 H18F 109.4 . . ?
H18E C188 H18F 109.4 . . ?
C53 C83 H83A 105.8 . . ?
C53 C83 H83B 118.2 . . ?
C53 C83 H83C 104.2 . . ?
H83A C83 H83B 109.5 . . ?
H83A C83 H83C 109.4 . . ?
H83B C83 H83C 109.5 . . ?
C42 C127 H12J 112.7 . . ?
C42 C127 H12K 116.8 . . ?
C42 C127 H12L 98.3 . . ?
H12J C127 H12K 109.5 . . ?
H12J C127 H12L 109.4 . . ?
H12K C127 H12L 109.4 . . ?
C07J C128 H12M 108.6 . . ?
C07J C128 H12N 97.0 . . ?
C07J C128 H12O 121.7 . . ?
H12M C128 H12N 109.5 . . ?
H12M C128 H12O 109.5 . . ?
H12N C128 H12O 109.5 . . ?
C122 C129 H12P 90.6 . . ?
C122 C129 H12Q 116.5 . . ?
C122 C129 H12R 119.4 . . ?
H12P C129 H12Q 109.4 . . ?
H12P C129 H12R 109.4 . . ?
H12Q C129 H12R 109.5 . . ?
C8 C11 H11S 112.0 . . ?
C8 C11 H11T 110.7 . . ?
C8 C11 H11U 105.7 . . ?
H11S C11 H11T 109.4 . . ?
H11S C11 H11U 109.5 . . ?
H11T C11 H11U 109.5 . . ?
C8 C9 H9A 112.9 . . ?
C8 C9 H9B 101.9 . . ?
C8 C9 H9C 113.3 . . ?
H9A C9 H9B 109.5 . . ?
H9A C9 H9C 109.5 . . ?
H9B C9 H9C 109.4 . . ?
C06Y C132 S02W 125.3(15) . . ?
C133 C132 S02W 123.2(17) . . ?
C133 C132 C06Y 111(2) . . ?
C074 C133 C132 131(2) . . ?
C074 C133 H133 114.5 . . ?
C132 C133 H133 114.5 . . ?
C130 C179 H17S 108.8 . . ?
C130 C179 H17T 109.5 . . ?
C130 C179 H17U 110.2 . . ?
H17S C179 H17T 109.5 . . ?
H17S C179 H17U 109.4 . . ?
H17T C179 H17U 109.5 . . ?
C130 C167 H16J 109.9 . . ?
C130 C167 H16K 112.3 . . ?
C130 C167 H16L 106.1 . . ?
H16J C167 H16K 109.5 . . ?
H16J C167 H16L 109.4 . . ?
H16K C167 H16L 109.5 . . ?
C118 C136 H13D 112.0 . . ?
C118 C136 H13E 109.5 . . ?
C118 C136 H13F 106.9 . . ?
H13D C136 H13E 109.4 . . ?
H13D C136 H13F 109.5 . . ?
H13E C136 H13F 109.5 . . ?
C23 C137 H13G 113.3 . . ?
C23 C137 H13H 109.0 . . ?
C23 C137 H13I 106.1 . . ?
H13G C137 H13H 109.5 . . ?
H13G C137 H13I 109.5 . . ?
H13H C137 H13I 109.5 . . ?
C75 C138 H13J 112.2 . . ?
C75 C138 H13K 114.8 . . ?
C75 C138 H13L 101.1 . . ?
H13J C138 H13K 109.5 . . ?
H13J C138 H13L 109.5 . . ?
H13K C138 H13L 109.4 . . ?
O03C C139 C143 114(2) . . ?
C144 C139 O03C 127(3) . . ?
C144 C139 C143 119(2) . . ?
C141 C140 H140 115.1 . . ?
C141 C140 C144 130(3) . . ?
C144 C140 H140 115.1 . . ?
C140 C141 C70 128(3) . . ?
C140 C141 C142 109(2) . . ?
C142 C141 C70 123(3) . . ?
C141 C142 H142 115.6 . . ?
C143 C142 C141 129(3) . . ?
C143 C142 H142 115.6 . . ?
C139 C143 S16 116.9(18) . . ?
C142 C143 S16 128(3) . . ?
C142 C143 C139 115(3) . . ?
C139 C144 S18 123.6(19) . . ?
C139 C144 C140 118(3) . . ?
C140 C144 S18 118(2) . . ?
C182 C183 H18G 109.3 . . ?
C182 C183 H18H 109.5 . . ?
C182 C183 H18I 109.6 . . ?
H18G C183 H18H 109.5 . . ?
H18G C183 H18I 109.5 . . ?
H18H C183 H18I 109.5 . . ?
C93 C146 C121 125(2) . . ?
C93 C146 H146 117.4 . . ?
C121 C146 H146 117.4 . . ?
C121 C147 H147 115.0 . . ?
C121 C147 C148 130(2) . . ?
C148 C147 H147 115.0 . . ?
C90 C148 S1 116.2(17) . . ?
C147 C148 C90 119(3) . . ?
C147 C148 S1 121.8(17) . . ?
O04I C155 C81 127.3(18) . . ?
O04I C155 C156 113(2) . . ?
C81 C155 C156 120.0(19) . . ?
C72 C156 S02N 117.8(16) . . ?
C72 C156 C155 112(2) . . ?
C155 C156 S02N 129.0(16) . . ?
C0BE C157 H15D 111.9 . . ?
C0BE C157 H15E 112.3 . . ?
C0BE C157 H15F 104.2 . . ?
H15D C157 H15E 109.4 . . ?
H15D C157 H15F 109.5 . . ?
H15E C157 H15F 109.4 . . ?
C46 C158 C51 116(2) . . ?
C64 C158 C46 117(2) . . ?
C64 C158 C51 127(2) . . ?
C45 C51 C89 118(3) . . ?
C45 C51 C158 105(3) . . ?
C174 C51 C45 96(3) . . ?
C174 C51 C89 109(3) . . ?
C174 C51 C158 118(2) . . ?
C89 C51 C158 110(3) . . ?
C81 C160 C104 122(2) . . ?
C81 C160 H160 118.9 . . ?
C104 C160 H160 118.9 . . ?
S02Y Ag1D Ag39 111.22(17) . . ?
S026 Ag1D Ag39 48.89(13) . . ?
S026 Ag1D S02Y 141.93(17) . . ?
O04A Ag1D Ag39 75.6(3) . . ?
O04A Ag1D S02Y 74.6(3) . . ?
O04A Ag1D S026 118.6(3) . . ?
O04A Ag1D O04Z 108.8(5) . . ?
O04Z Ag1D Ag39 170.6(4) . . ?
O04Z Ag1D S02Y 78.2(4) . . ?
O04Z Ag1D S026 123.0(5) . . ?
Ag10 Ag1I Ag23 67.78(6) . . ?
Ag19 Ag1I Ag10 163.82(8) . . ?
Ag19 Ag1I Ag23 100.25(8) . . ?
S02I Ag1I Ag10 56.64(12) . . ?
S02I Ag1I Ag19 139.50(14) . . ?
S02I Ag1I Ag23 112.51(15) . . ?
S02I Ag1I S02Q 132.5(2) . . ?
S02I Ag1I O06J 142.2(3) . . ?
S02Q Ag1I Ag10 119.01(15) . . ?
S02Q Ag1I Ag19 53.99(14) . . ?
S02Q Ag1I Ag23 53.45(13) . . ?
O06J Ag1I Ag10 95.3(3) . . ?
O06J Ag1I Ag19 69.9(3) . . ?
O06J Ag1I Ag23 71.4(3) . . ?
O06J Ag1I S02Q 81.5(3) . . ?
Ag37 Ag1K Ag8 90.45(7) . . ?
S01W Ag1K Ag8 121.46(12) . . ?
S01W Ag1K Ag37 53.09(11) . . ?
S020 Ag1K Ag8 47.07(11) . . ?
S020 Ag1K Ag37 120.28(13) . . ?
S020 Ag1K S01W 109.04(15) . . ?
N04N Ag1K Ag8 115.3(7) . . ?
N04N Ag1K Ag37 98.2(5) . . ?
N04N Ag1K S01W 114.0(6) . . ?
N04N Ag1K S020 134.2(5) . . ?
Ag38 Ag17 Ag5 89.34(6) . . ?
S022 Ag17 Ag5 121.86(12) . . ?
S022 Ag17 Ag38 53.59(13) . . ?
S027 Ag17 Ag5 46.98(13) . . ?
S027 Ag17 Ag38 122.08(14) . . ?
S027 Ag17 S022 112.72(14) . . ?
N09Z Ag17 Ag5 104.3(5) . . ?
N09Z Ag17 Ag38 110.3(6) . . ?
N09Z Ag17 S022 128.4(5) . . ?
N09Z Ag17 S027 115.5(5) . . ?
O03E Mo5 O044 72.4(4) . . ?
O03E Mo5 O046 74.5(4) . . ?
O03R Mo5 O03E 148.8(5) . . ?
O03R Mo5 O044 76.8(4) . . ?
O03R Mo5 O046 92.0(4) . . ?
O04W Mo5 O03E 101.0(5) . . ?
O04W Mo5 O03R 106.3(5) . . ?
O04W Mo5 O06J 104.3(7) . . ?
O04W Mo5 O044 159.9(5) . . ?
O04W Mo5 O046 87.2(5) . . ?
O06J Mo5 O03E 88.5(5) . . ?
O06J Mo5 O03R 98.8(5) . . ?
O06J Mo5 O044 94.7(5) . . ?
O06J Mo5 O046 161.2(5) . . ?
O046 Mo5 O044 72.7(4) . . ?
O04B Mo6 O03E 71.6(4) . . ?
O04J Mo6 O03E 90.3(4) . . ?
O04J Mo6 O04B 76.4(4) . . ?
O04J Mo6 O046 149.8(4) . . ?
O04Q Mo6 O03E 164.0(5) . . ?
O04Q Mo6 O04B 97.4(5) . . ?
O04Q Mo6 O04J 98.5(5) . . ?
O04Q Mo6 O05E 103.0(6) . . ?
O04Q Mo6 O046 92.1(5) . . ?
O05E Mo6 O03E 87.2(4) . . ?
O05E Mo6 O04B 158.8(4) . . ?
O05E Mo6 O04J 105.9(5) . . ?
O05E Mo6 O046 99.0(5) . . ?
O046 Mo6 O03E 73.9(4) . . ?
O046 Mo6 O04B 74.3(4) . . ?
C186 S1 Mo10 96.6(8) . . ?
C186 S1 C148 104.5(14) . . ?
C148 S1 Mo10 95.4(7) . . ?
C2 C166 H16M 94.5 . . ?
C2 C166 H16N 115.4 . . ?
C2 C166 H16O 117.3 . . ?
H16M C166 H16N 109.5 . . ?
H16M C166 H16O 109.5 . . ?
H16N C166 H16O 109.5 . . ?
C2 C20 H20A 103.7 . . ?
C2 C20 H20B 116.3 . . ?
C2 C20 H20C 108.2 . . ?
H20A C20 H20B 109.6 . . ?
H20A C20 H20C 109.5 . . ?
H20B C20 H20C 109.4 . . ?
C2 C21 H21A 119.0 . . ?
C2 C21 H21B 106.4 . . ?
C2 C21 H21C 102.6 . . ?
H21A C21 H21B 109.4 . . ?
H21A C21 H21C 109.5 . . ?
H21B C21 H21C 109.5 . . ?
C30 C150 H15G 96.3 . . ?
C30 C150 H15H 120.6 . . ?
C30 C150 H15I 110.5 . . ?
H15G C150 H15H 109.5 . . ?
H15G C150 H15I 109.5 . . ?
H15H C150 H15I 109.5 . . ?
C30 C152 H15J 108.4 . . ?
C30 C152 H15K 109.6 . . ?
C30 C152 H15L 110.4 . . ?
H15J C152 H15K 109.4 . . ?
H15J C152 H15L 109.5 . . ?
H15K C152 H15L 109.6 . . ?
C30 C154 H15M 102.3 . . ?
C30 C154 H15N 111.0 . . ?
C30 C154 H15O 114.9 . . ?
H15M C154 H15N 109.4 . . ?
H15M C154 H15O 109.5 . . ?
H15N C154 H15O 109.5 . . ?
S02Y Ag1C Mo10 116.4(4) . . ?
S026 Ag1C Mo10 112.3(4) . . ?
S026 Ag1C S02Y 126.2(4) . . ?
O04Z Ag1C Mo10 41.0(5) . . ?
O04Z Ag1C S02Y 77.0(5) . . ?
O04Z Ag1C S026 152.8(8) . . ?
Ag3 Ag1J Ag23 153.2(3) . . ?
Ag19 Ag1J Ag3 109.1(5) . . ?
Ag19 Ag1J Ag23 97.4(2) . . ?
S02I Ag1J Ag3 50.9(2) . . ?
S02I Ag1J Ag19 159.5(6) . . ?
S02I Ag1J Ag23 103.0(5) . . ?
S02I Ag1J S02Q 137.5(7) . . ?
S02Q Ag1J Ag3 153.8(3) . . ?
S02Q Ag1J Ag19 57.8(2) . . ?
S02Q Ag1J Ag23 48.8(2) . . ?
Ag8 Ag1L Ag26 90.0(4) . . ?
Ag37 Ag1L Ag8 88.9(3) . . ?
Ag37 Ag1L Ag26 122.6(8) . . ?
S01W Ag1L Ag8 133.0(7) . . ?
S01W Ag1L Ag26 92.7(8) . . ?
S01W Ag1L Ag37 51.1(3) . . ?
S020 Ag1L Ag8 50.2(4) . . ?
S020 Ag1L Ag26 50.1(4) . . ?
S020 Ag1L Ag37 133.6(7) . . ?
S020 Ag1L S01W 140.8(13) . . ?
Ag31 Ag55 Ag3 56.8(6) . . ?
Ag31 Ag55 Ag38 136.3(10) . . ?
Ag38 Ag55 Ag3 96.2(7) . . ?
S022 Ag55 Ag3 53.5(6) . . ?
S022 Ag55 Ag31 110.2(12) . . ?
S022 Ag55 Ag38 53.3(5) . . ?
S027 Ag55 Ag3 112.0(11) . . ?
S027 Ag55 Ag31 55.4(6) . . ?
S027 Ag55 Ag38 130.7(9) . . ?
S027 Ag55 S022 164.2(17) . . ?
O03E Mo5A Mo1 44.8(3) . . ?
O03E Mo5A O03R 141.4(7) . . ?
O03E Mo5A O04W 95.9(5) . . ?
O03E Mo5A O044 78.0(5) . . ?
O03R Mo5A Mo1 115.7(5) . . ?
O03R Mo5A O044 74.2(5) . . ?
O04W Mo5A Mo1 138.9(4) . . ?
O04W Mo5A O03R 86.8(5) . . ?
O04W Mo5A O044 136.9(6) . . ?
O06J Mo5A Mo1 100.0(6) . . ?
O06J Mo5A O03E 111.5(7) . . ?
O06J Mo5A O03R 104.2(7) . . ?
O06J Mo5A O04W 107.4(9) . . ?
O06J Mo5A O044 114.5(8) . . ?
O044 Mo5A Mo1 41.6(3) . . ?
C2 C187 H18J 113.8 . . ?
C2 C187 H18K 107.5 . . ?
C2 C187 H18L 107.1 . . ?
H18J C187 H18K 109.5 . . ?
H18J C187 H18L 109.5 . . ?
H18K C187 H18L 109.5 . . ?
C2 C169 H16P 112.2 . . ?
C2 C169 H16Q 107.0 . . ?
C2 C169 H16R 109.1 . . ?
H16P C169 H16Q 109.5 . . ?
H16P C169 H16R 109.4 . . ?
H16Q C169 H16R 109.6 . . ?
C2 C19 H19D 116.6 . . ?
C2 C19 H19E 106.8 . . ?
C2 C19 H19F 104.9 . . ?
H19D C19 H19E 109.4 . . ?
H19D C19 H19F 109.4 . . ?
H19E C19 H19F 109.4 . . ?
C30 C149 H14A 96.5 . . ?
C30 C149 H14B 107.6 . . ?
C30 C149 H14C 123.3 . . ?
H14A C149 H14B 109.6 . . ?
H14A C149 H14C 109.5 . . ?
H14B C149 H14C 109.4 . . ?
C30 C151 H15P 121.7 . . ?
C30 C151 H15Q 93.8 . . ?
C30 C151 H15R 111.5 . . ?
H15P C151 H15Q 109.5 . . ?
H15P C151 H15R 109.5 . . ?
H15Q C151 H15R 109.5 . . ?
C30 C153 H15S 118.1 . . ?
C30 C153 H15T 102.3 . . ?
C30 C153 H15U 107.6 . . ?
H15S C153 H15T 109.5 . . ?
H15S C153 H15U 109.4 . . ?
H15T C153 H15U 109.5 . . ?

loop_
_geom_bond_atom_site_label_1
_geom_bond_atom_site_label_2
_geom_bond_distance
_geom_bond_site_symmetry_2
_geom_bond_publ_flag
Ag1 Ag15 3.362(3) . ?
Ag1 Ag29 3.0019(19) . ?
Ag1 Ag37 2.8591(18) . ?
Ag1 S01W 2.456(5) . ?
Ag1 S01X 2.435(5) . ?
Ag2 Ag9 2.945(2) . ?
Ag2 Ag45 3.045(2) . ?
Ag2 S02K 2.479(4) . ?
Ag2 O03T 2.316(11) . ?
Ag2 O03X 2.297(11) . ?
Ag2 O035 2.459(13) . ?
Ag3 Ag31 2.9244(18) . ?
Ag3 S02I 2.524(5) . ?
Ag3 S022 2.575(4) . ?
Ag3 O03W 2.441(10) . ?
Ag3 O07H 2.364(11) . ?
Ag3 Ag1J 3.220(10) . ?
Ag3 Ag55 3.19(3) . ?
Ag4 Ag33 3.0110(19) . ?
Ag4 S02K 2.523(5) . ?
Ag4 S026 2.563(4) . ?
Ag4 O05V 2.343(14) . ?
Ag4 O043 2.361(16) . ?
Ag5 Ag11 2.969(2) . ?
Ag5 Ag35 2.862(2) . ?
Ag5 S025 2.595(4) . ?
Ag5 S027 2.444(6) . ?
Ag5 O03M 2.341(16) . ?
Ag5 O045 2.544(13) . ?
Ag5 Ag17 3.324(2) . ?
Ag6 Ag11 3.066(2) . ?
Ag6 Ag28 2.9913(17) . ?
Ag6 Ag33 3.148(2) . ?
Ag6 S02H 2.472(6) . ?
Ag6 O03B 2.453(11) . ?
Ag6 O04I 2.511(13) . ?
Ag6 O037 2.200(13) . ?
Ag7 Ag28 3.317(2) . ?
Ag7 Ag29 2.963(2) . ?
Ag7 S01X 2.555(4) . ?
Ag7 S024 2.528(5) . ?
Ag7 O033 2.355(19) . ?
Ag7 O036 2.374(14) . ?
Ag8 Ag18 3.028(2) . ?
Ag8 Ag44 2.985(2) . ?
Ag8 S01Y 2.571(4) . ?
Ag8 S020 2.427(5) . ?
Ag8 O03L 2.320(13) . ?
Ag8 O039 2.513(14) . ?
Ag8 Ag1K 3.282(3) . ?
Ag8 Ag1L 3.159(16) . ?
Ag9 Ag14 3.172(2) . ?
Ag9 Ag46 3.364(2) . ?
Ag9 S02A 2.393(5) . ?
Ag9 S02K 2.401(6) . ?
Ag10 Ag22 3.018(3) . ?
Ag10 Ag23 3.340(2) . ?
Ag10 S02I 2.611(5) . ?
Ag10 S02U 2.582(5) . ?
Ag10 O03Q 2.458(11) . ?
Ag10 O05E 2.335(13) . ?
Ag10 Ag1I 2.986(2) . ?
Ag11 Ag38 3.292(2) . ?
Ag11 Ag43 3.310(2) . ?
Ag11 O03B 2.378(12) . ?
Ag11 O03M 2.412(13) . ?
Ag11 O04I 2.373(13) . ?
Ag11 O045 2.339(13) . ?
Ag12 Ag41 2.927(3) . ?
Ag12 Ag42 3.154(2) . ?
Ag12 S02C 2.488(6) . ?
Ag12 S029 2.571(5) . ?
Ag12 O03D 2.226(14) . ?
Ag12 O040 2.435(9) . ?
Ag13 Ag26 2.954(2) . ?
Ag13 Ag41 3.318(2) . ?
Ag13 S01W 2.583(4) . ?
Ag13 S021 2.511(6) . ?
Ag13 O03J 2.441(10) . ?
Ag13 O04E 2.305(15) . ?
Ag14 S02K 2.478(5) . ?
Ag14 S02L 2.612(5) . ?
Ag14 O03A 2.438(13) . ?
Ag14 O047 2.481(13) . ?
Ag15 S01X 2.424(5) . ?
Ag15 S18 2.644(6) . ?
Ag15 O03C 2.310(19) . ?
Ag15 O031 2.431(13) . ?
Ag16 Ag34 3.038(3) . ?
Ag16 S02D 2.454(6) . ?
Ag16 S02G 2.664(5) . ?
Ag16 O04R 2.370(16) . ?
Ag16 O05A 2.379(13) . ?
Ag18 Ag37 3.232(2) . ?
Ag18 Ag45 3.093(2) . ?
Ag18 Ag46 3.288(3) . ?
Ag18 O03L 2.306(15) . ?
Ag18 O05J 2.299(14) . ?
Ag18 O039 2.468(11) . ?
Ag18 O041 2.442(13) . ?
Ag19 Ag21 3.028(3) . ?
Ag19 S02A 2.635(5) . ?
Ag19 S02Q 2.474(6) . ?
Ag19 O04O 2.189(14) . ?
Ag19 Ag1I 2.892(2) . ?
Ag19 Ag1J 2.667(11) . ?
Ag20 Ag28 2.958(2) . ?
Ag20 Ag30 3.242(3) . ?
Ag20 S024 2.370(6) . ?
Ag20 S029 2.343(6) . ?
Ag21 Ag25 3.060(3) . ?
Ag21 Ag44 3.178(2) . ?
Ag21 Ag46 3.221(3) . ?
Ag21 S2 2.416(5) . ?
Ag21 S02A 2.500(5) . ?
Ag21 O03G 2.407(14) . ?
Ag21 O06J 2.364(11) . ?
Ag22 Ag36 3.050(3) . ?
Ag22 S02O 2.449(7) . ?
Ag22 S02U 2.403(6) . ?
Ag23 Ag25 3.140(3) . ?
Ag23 Ag40 3.252(3) . ?
Ag23 S02Q 2.518(5) . ?
Ag23 S02U 2.545(5) . ?
Ag23 O03H 2.389(15) . ?
Ag23 Ag1I 3.004(3) . ?
Ag23 Ag1J 3.330(12) . ?
Ag24 Ag25 3.146(3) . ?
Ag24 S2 2.388(6) . ?
Ag24 S19 2.669(6) . ?
Ag24 O04F 2.360(13) . ?
Ag24 O038 2.356(14) . ?
Ag25 S2 2.480(7) . ?
Ag25 S02Q 2.521(5) . ?
Ag25 O09V 2.29(2) . ?
Ag26 Ag44 3.086(2) . ?
Ag26 S020 2.461(4) . ?
Ag26 S021 2.433(4) . ?
Ag26 O03R 2.424(9) . ?
Ag26 O048 2.462(15) . ?
Ag26 Ag1L 3.21(2) . ?
Ag27 S02O 2.408(5) . ?
Ag27 S02P 2.524(7) . ?
Ag27 O04V 2.354(13) . ?
Ag28 S024 2.468(6) . ?
Ag28 O03N 2.432(13) . ?
Ag28 O03O 2.264(12) . ?
Ag28 O037 2.476(13) . ?
Ag29 Ag45 3.0212(17) . ?
Ag29 S01X 2.400(5) . ?
Ag29 O03O 2.296(13) . ?
Ag29 O03T 2.383(12) . ?
Ag29 O035 2.374(12) . ?
Ag30 S01Z 2.657(6) . ?
Ag30 S024 2.515(5) . ?
Ag30 O03P 2.450(16) . ?
Ag30 O030 2.393(11) . ?
Ag31 Ag35 3.0931(19) . ?
Ag31 S02I 2.422(4) . ?
Ag31 S027 2.463(4) . ?
Ag31 O04J 2.477(12) . ?
Ag31 O056 2.495(12) . ?
Ag31 Ag55 2.94(3) . ?
Ag32 Ag34 3.163(3) . ?
Ag32 Ag36 3.182(2) . ?
Ag32 Ag41 3.135(2) . ?
Ag32 S02C 2.499(7) . ?
Ag32 S02O 2.553(7) . ?
Ag32 O03V 2.370(13) . ?
Ag33 Ag39 2.884(2) . ?
Ag33 S026 2.426(4) . ?
Ag33 O03N 2.415(15) . ?
Ag33 O03X 2.326(12) . ?
Ag33 O037 2.370(10) . ?
Ag34 Ag42 2.912(2) . ?
Ag34 S02C 2.450(5) . ?
Ag34 S02D 2.488(5) . ?
Ag34 O05L 2.280(14) . ?
Ag35 Ag42 3.076(3) . ?
Ag35 S02D 2.422(5) . ?
Ag35 S027 2.518(5) . ?
Ag35 O056 2.462(14) . ?
Ag36 Ag41 2.935(3) . ?
Ag36 S02O 2.591(5) . ?
Ag36 S021 2.583(5) . ?
Ag36 O03Z 2.400(12) . ?
Ag36 O04W 2.307(12) . ?
Ag37 S01V 2.557(5) . ?
Ag37 S01W 2.460(4) . ?
Ag37 O05J 2.347(10) . ?
Ag37 O039 2.507(12) . ?
Ag37 Ag1K 2.875(3) . ?
Ag37 Ag1L 3.094(14) . ?
Ag38 Ag39 2.8356(18) . ?
Ag38 S02E 2.565(5) . ?
Ag38 S022 2.478(5) . ?
Ag38 O03B 2.417(14) . ?
Ag38 O045 2.509(12) . ?
Ag38 Ag17 2.892(3) . ?
Ag38 Ag55 3.06(2) . ?
Ag39 S022 2.443(5) . ?
Ag39 S026 2.423(6) . ?
Ag39 Ag1D 3.174(3) . ?
Ag40 S02U 2.454(5) . ?
Ag40 S028 2.636(6) . ?
Ag40 O21 2.456(14) . ?
Ag40 O04D 2.366(14) . ?
Ag41 S02C 2.475(5) . ?
Ag41 S021 2.427(5) . ?
Ag41 O046 2.530(10) . ?
Ag42 Ag43 3.014(2) . ?
Ag42 S02D 2.440(5) . ?
Ag42 S029 2.542(6) . ?
Ag42 O04Q 2.378(11) . ?
Ag42 O04U 2.339(10) . ?
Ag43 S02N 2.574(6) . ?
Ag43 S029 2.488(5) . ?
Ag43 O03M 2.532(14) . ?
Ag43 O04I 2.348(13) . ?
Ag44 S2 2.436(6) . ?
Ag44 S020 2.482(6) . ?
Ag44 O048 2.587(15) . ?
Ag45 S023 2.481(5) . ?
Ag45 O03T 2.187(11) . ?
Ag45 O05J 2.511(10) . ?
Ag45 O041 2.406(14) . ?
Ag46 S02A 2.438(5) . ?
Ag46 S02W 2.543(5) . ?
Ag46 O041 2.383(18) . ?
Mo1 O03E 2.158(10) . ?
Mo1 O03W 1.864(8) . ?
Mo1 O03X 1.766(15) . ?
Mo1 O04B 2.244(10) . ?
Mo1 O06C 1.664(12) . ?
Mo1 O044 2.016(9) . ?
Mo1 Mo5A 3.032(7) . ?
Mo2 O03J 1.859(9) . ?
Mo2 O03O 1.790(14) . ?
Mo2 O04B 2.051(10) . ?
Mo2 O040 1.758(10) . ?
Mo2 O044 2.254(10) . ?
Mo2 O046 2.156(12) . ?
Mo3 O03G 1.712(14) . ?
Mo3 O03J 2.168(11) . ?
Mo3 O03R 2.131(11) . ?
Mo3 O03T 1.860(12) . ?
Mo3 O05D 1.758(10) . ?
Mo3 O044 2.264(9) . ?
Mo7 S17 2.728(5) . ?
Mo7 O03D 1.740(11) . ?
Mo7 O03Y 1.730(13) . ?
Mo7 O04E 1.763(16) . ?
Mo7 O030 2.231(12) . ?
Mo7 O031 2.060(12) . ?
Mo8 S02B 2.767(6) . ?
Mo8 O03Q 1.747(11) . ?
Mo8 O03V 1.726(13) . ?
Mo8 O04R 2.169(11) . ?
Mo8 O04V 2.141(13) . ?
Mo8 O056 1.759(12) . ?
Mo9 S22 2.734(5) . ?
Mo9 O03H 1.712(16) . ?
Mo9 O03Z 1.737(11) . ?
Mo9 O04D 2.142(13) . ?
Mo9 O04F 2.146(12) . ?
Mo9 O048 1.744(16) . ?
Mo10 O3 1.61(3) . ?
Mo10 O04Z 2.174(18) . ?
Mo10 O05V 1.736(14) . ?
Mo10 O047 2.079(18) . ?
Mo10 O079 1.73(2) . ?
Mo10 S1 2.706(7) . ?
Mo10 Ag1C 3.247(12) . ?
Mo11 S20 2.689(6) . ?
Mo11 O21 2.159(16) . ?
Mo11 O04C 1.809(16) . ?
Mo11 O05R 1.741(15) . ?
Mo11 O038 2.169(12) . ?
Mo11 O042 1.680(17) . ?
Mo12 S02R 2.730(6) . ?
Mo12 O03S 1.921(18) . ?
Mo12 O04Y 1.767(12) . ?
Mo12 O05A 2.106(12) . ?
Mo12 O05Z 1.733(17) . ?
Mo12 O032 1.934(18) . ?
Mo13 O03S 1.80(2) . ?
Mo13 O05L 1.756(16) . ?
Mo13 O07E 1.708(17) . ?
Mo13 O08C 1.627(17) . ?
Mo14 S16 2.705(8) . ?
Mo14 O03C 2.19(2) . ?
Mo14 O03P 2.199(14) . ?
Mo14 O033 1.702(19) . ?
Mo14 O39 1.67(3) . ?
Mo14 O067 1.670(19) . ?
Mo15 S02V 2.725(6) . ?
Mo15 O03A 2.214(11) . ?
Mo15 O04A 2.113(11) . ?
Mo15 O04O 1.742(12) . ?
Mo15 O06D 1.690(15) . ?
Mo15 O07H 1.744(13) . ?
Mo16 O03W 2.159(9) . ?
Mo16 O04B 2.223(9) . ?
Mo16 O04J 2.118(11) . ?
Mo16 O04U 1.746(10) . ?
Mo16 O037 1.829(13) . ?
Mo16 O055 1.755(9) . ?
Mo17 O03N 1.767(13) . ?
Mo17 O035 1.775(10) . ?
Mo17 O036 1.740(17) . ?
Mo17 O043 1.794(12) . ?
S17 C3 1.699(18) . ?
S17 C049 1.87(3) . ?
S01V C04P 1.79(2) . ?
S01V C05O 1.813(16) . ?
S01W C063 1.81(3) . ?
S01W Ag1K 2.603(5) . ?
S01W Ag1L 2.44(2) . ?
S01X C07A 1.827(17) . ?
S01Y C05C 1.76(2) . ?
S01Y C06Q 1.73(3) . ?
S01Z C5 1.826(18) . ?
S01Z C14 1.79(2) . ?
S2 C182 1.629(7) . ?
S02A C0BV 2.01(2) . ?
S02B C0AT 1.768(17) . ?
S02B C073 1.87(2) . ?
S02C C122 1.82(3) . ?
S02D C0BI 1.865(19) . ?
S02E C06M 1.68(2) . ?
S02E C071 1.71(2) . ?
S02G C49 1.78(2) . ?
S02G C086 1.853(19) . ?
S02H C04H 1.774(18) . ?
S02H C81 1.79(2) . ?
S02I C0BC 1.76(4) . ?
S02I Ag1I 2.417(4) . ?
S02I Ag1J 2.398(10) . ?
S19 C07P 1.71(2) . ?
S19 C084 1.74(2) . ?
S02K C0BS 1.82(2) . ?
S02L C0B6 1.78(3) . ?
S02L C93 1.82(2) . ?
S22 C066 1.80(2) . ?
S22 C089 1.829(17) . ?
S02N C064 1.81(2) . ?
S02N C156 1.67(3) . ?
S02O C43 1.84(4) . ?
S02P C06V 1.84(2) . ?
S02P C108 1.78(3) . ?
S02Q C0A7 1.93(2) . ?
S02Q Ag1I 2.506(5) . ?
S02Q Ag1J 2.437(10) . ?
S02R C189 1.74(3) . ?
S02R C55 1.74(2) . ?
S18 C05S 1.79(2) . ?
S18 C144 1.74(3) . ?
S20 C06Z 1.77(2) . ?
S20 C09W 1.73(2) . ?
S02U C130 1.84(3) . ?
S02V C180 1.68(3) . ?
S02V C09Y 1.80(3) . ?
S02W C072 1.803(16) . ?
S02W C132 1.69(2) . ?
S16 C15 1.78(3) . ?
S16 C143 1.76(3) . ?
S02Y C0B7 1.76(3) . ?
S02Y C184 1.67(3) . ?
S02Y Ag1D 2.574(6) . ?
S02Y Ag1C 2.925(11) . ?
S020 C07F 1.82(2) . ?
S020 Ag1K 2.575(7) . ?
S020 Ag1L 2.032(16) . ?
S021 C53 1.86(2) . ?
S022 C09R 1.860(19) . ?
S022 Ag17 2.568(4) . ?
S022 Ag55 2.14(2) . ?
S023 C05M 1.849(17) . ?
S023 C66 1.75(2) . ?
S024 C068 1.89(2) . ?
S025 C06G 1.79(2) . ?
S025 C060 1.79(2) . ?
S026 C08O 1.842(16) . ?
S026 Ag1D 2.473(5) . ?
S026 Ag1C 2.419(11) . ?
S027 C0BF 1.80(2) . ?
S027 Ag17 2.524(5) . ?
S027 Ag55 2.13(2) . ?
S028 C07R 1.83(2) . ?
S028 C053 1.79(2) . ?
S029 C78 1.81(4) . ?
O03A C08W 1.282(19) . ?
O03B C05Q 1.28(2) . ?
O03C C139 1.36(3) . ?
O03E Mo5 2.017(9) . ?
O03E Mo6 2.226(10) . ?
O03E Mo5A 1.842(11) . ?
O21 C076 1.34(2) . ?
O03L C062 1.44(2) . ?
O03M C05T 1.299(18) . ?
O03P C052 1.35(2) . ?
O03R Mo5 1.823(10) . ?
O03R Mo5A 2.076(13) . ?
O04A C095 1.30(2) . ?
O04A Ag1D 2.425(16) . ?
O04B Mo6 2.221(11) . ?
O04D C06L 1.37(2) . ?
O04F C08H 1.29(2) . ?
O04I C155 1.35(2) . ?
O04J Mo6 1.873(9) . ?
O04Q Mo6 1.718(11) . ?
O04R C07Z 1.295(19) . ?
O04V C07U 1.33(3) . ?
O04W Mo5 1.700(12) . ?
O04W Mo5A 2.027(13) . ?
O04Z C185 1.42(3) . ?
O04Z Ag1D 2.427(15) . ?
O04Z Ag1C 2.011(17) . ?
O05A C36 1.39(2) . ?
O05E Mo6 1.749(14) . ?
O05J C034 1.29(2) . ?
O06J Ag1I 2.500(12) . ?
O06J Mo5 1.804(11) . ?
O06J Mo5A 1.372(13) . ?
O030 C4 1.282(18) . ?
O031 C03I 1.43(2) . ?
O032 C97 1.38(3) . ?
O038 C06I 1.30(2) . ?
O039 C069 1.242(19) . ?
O041 C06Y 1.30(2) . ?
O044 Mo5 2.258(11) . ?
O044 Mo5A 2.162(15) . ?
O045 C07I 1.30(2) . ?
O046 Mo5 2.198(12) . ?
O046 Mo6 2.015(10) . ?
O047 C90 1.35(3) . ?
N04N C54 1.12(3) . ?
N04N Ag1K 2.22(2) . ?
N09Z C118 1.01(3) . ?
N09Z Ag17 2.265(19) . ?
C0A0 H0AA 0.9803 . ?
C0A0 H0AB 0.9795 . ?
C0A0 H0AC 0.9801 . ?
C0A0 C09R 1.37(3) . ?
C0A3 H0AD 0.9809 . ?
C0A3 H0AE 0.9797 . ?
C0A3 H0AF 0.9801 . ?
C0A3 C07J 1.456(10) . ?
C8 C7 1.61(3) . ?
C8 C10 1.456(10) . ?
C8 C11 1.447(10) . ?
C8 C9 1.65(6) . ?
C0A7 H0A7 1.0000 . ?
C0A7 C61 1.442(10) . ?
C0A7 C84 1.437(10) . ?
C0A9 H0AG 0.9800 . ?
C0A9 H0AH 0.9800 . ?
C0A9 H0AI 0.9793 . ?
C0A9 C0BC 1.44(4) . ?
C0AC H0AJ 0.9500 . ?
C0AC C0AO 1.36(4) . ?
C0AC C09Y 1.32(3) . ?
C0AD H0AK 0.9806 . ?
C0AD H0AL 0.9800 . ?
C0AD H0AM 0.9796 . ?
C0AD C07F 1.37(4) . ?
C168 H16A 0.9813 . ?
C168 H16B 0.9787 . ?
C168 H16C 0.9804 . ?
C168 C165 1.61(4) . ?
C0AM H0AN 0.9805 . ?
C0AM H0AO 0.9802 . ?
C0AM H0AP 0.9796 . ?
C0AM C08A 1.59(4) . ?
C0AO C0AW 1.37(4) . ?
C0AO C2 1.56(4) . ?
C0AQ H0AQ 0.9800 . ?
C0AQ H0AR 0.9797 . ?
C0AQ H0AS 0.9796 . ?
C0AQ C42 1.54(4) . ?
C0AT C07Z 1.41(3) . ?
C0AT C09A 1.44(3) . ?
C180 C08W 1.43(3) . ?
C180 C134 1.50(3) . ?
C0AW H0AW 0.9500 . ?
C0AW C0B7 1.48(3) . ?
C0AY H0AT 0.9800 . ?
C0AY H0AU 0.9801 . ?
C0AY H0AV 0.9798 . ?
C0AY C0BS 1.52(3) . ?
C0AZ H0AX 0.9807 . ?
C0AZ H0AY 0.9796 . ?
C0AZ H 0.9804 . ?
C0AZ C07F 1.46(3) . ?
C0B6 C178 1.35(3) . ?
C0B6 C08W 1.40(2) . ?
C0B7 C095 1.40(3) . ?
C0B9 H0BA 0.9803 . ?
C0B9 H0BB 0.9789 . ?
C0B9 H0BC 0.9799 . ?
C0B9 C08O 1.60(3) . ?
C0BC H0BD 1.0000 . ?
C0BC C88 1.49(4) . ?
C0BE C94 1.66(5) . ?
C0BE C32 1.59(5) . ?
C0BE C09Q 1.54(4) . ?
C0BE C157 1.39(5) . ?
C0BF H0BF 1.0000 . ?
C0BF C34 1.49(3) . ?
C0BF C41 1.443(10) . ?
C0BI H0BI 1.0000 . ?
C0BI C08J 1.45(3) . ?
C0BI C59 1.43(4) . ?
C0BK H0BE 0.9798 . ?
C0BK H0BG 0.9805 . ?
C0BK H0BH 0.9802 . ?
C0BK C08A 1.442(10) . ?
C0BR H0BJ 0.9803 . ?
C0BR H0BK 0.9808 . ?
C0BR H0BL 0.9799 . ?
C0BR C068 1.57(4) . ?
C0BS H0BS 1.0000 . ?
C0BS C0C2 1.46(3) . ?
C0BU H0BM 0.9794 . ?
C0BU H0BN 0.9806 . ?
C0BU H0BO 0.9800 . ?
C0BU C0BV 1.442(10) . ?
C0BV H0BV 1.0000 . ?
C0BV C96 1.43(4) . ?
C130 H130 1.0000 . ?
C130 C179 1.54(4) . ?
C130 C167 1.42(4) . ?
C178 H178 0.9500 . ?
C178 C135 1.43(3) . ?
C0C2 H0CA 0.9794 . ?
C0C2 H0CB 0.9801 . ?
C0C2 H0CC 0.9796 . ?
C135 C134 1.366(10) . ?
C135 C42 1.65(4) . ?
C161 H161 0.9500 . ?
C161 C162 1.46(3) . ?
C161 C04H 1.41(3) . ?
C162 C28 1.43(3) . ?
C162 C163 1.49(3) . ?
C28 H28 0.9500 . ?
C28 C06M 1.40(3) . ?
C03I C05S 1.29(3) . ?
C03I C049 1.36(3) . ?
C4 C3 1.44(2) . ?
C4 C5 1.38(2) . ?
C3 C1 1.51(3) . ?
C163 C164 1.440(10) . ?
C163 C25 2.00(4) . ?
C163 C77 1.35(3) . ?
C04G H04G 0.9500 . ?
C04G C04M 1.38(3) . ?
C04G C04P 1.33(3) . ?
C04H C05Q 1.42(3) . ?
C5 C6 1.36(2) . ?
C04L H04L 0.9500 . ?
C04L C126 1.48(3) . ?
C04L C05O 1.36(3) . ?
C04M C05W 1.47(3) . ?
C04M C29 1.43(3) . ?
C04P C069 1.53(3) . ?
C04S H04S 0.9500 . ?
C04S C05Y 1.35(3) . ?
C04S C053 1.42(3) . ?
C164 H16D 0.9797 . ?
C164 H16E 0.9794 . ?
C164 H16F 0.9796 . ?
C14 C052 1.45(3) . ?
C14 C13 1.30(3) . ?
C05C C05W 1.40(2) . ?
C05C C069 1.43(2) . ?
C05F H05F 0.9500 . ?
C05F C06P 1.39(3) . ?
C05F C06Q 1.39(3) . ?
C05G H05A 0.9798 . ?
C05G H05B 0.9793 . ?
C05G H05C 0.9804 . ?
C05G C063 1.46(4) . ?
C05H H05H 0.9500 . ?
C05H C060 1.36(2) . ?
C05H C061 1.39(4) . ?
C126 C06K 1.37(3) . ?
C126 C165 1.52(3) . ?
C05M C06K 1.38(3) . ?
C05M C034 1.40(2) . ?
C05O C034 1.49(3) . ?
C05P H05P 0.9500 . ?
C05P C061 1.41(4) . ?
C05P C064 1.43(3) . ?
C05Q C06M 1.50(3) . ?
C05S C46 1.49(3) . ?
C05T C060 1.39(3) . ?
C05T C064 1.45(3) . ?
C05W H05W 0.9500 . ?
C05Y C07G 1.45(4) . ?
C05Y C07J 1.56(3) . ?
C25 H25A 0.9797 . ?
C25 H25B 0.9792 . ?
C25 H25C 0.9799 . ?
C15 C08V 1.34(3) . ?
C15 C052 1.45(3) . ?
C06F C06N 1.38(3) . ?
C06F C06T 1.41(3) . ?
C06F C087 1.52(3) . ?
C06G C06N 1.40(2) . ?
C06G C07I 1.42(3) . ?
C06I C06Z 1.457(10) . ?
C06I C07P 1.47(3) . ?
C06K H06K 0.9500 . ?
C06L C053 1.34(3) . ?
C06L C066 1.40(3) . ?
C06N H06N 0.9500 . ?
C53 H53 1.0000 . ?
C53 C188 1.50(4) . ?
C53 C83 1.458(10) . ?
C06P C07V 1.35(3) . ?
C06P C18 1.65(3) . ?
C06Q C062 1.41(3) . ?
C165 C26 1.47(3) . ?
C165 C125 1.57(4) . ?
C06T H06T 0.9500 . ?
C06T C071 1.46(3) . ?
C06V C07U 1.39(3) . ?
C06V C111 1.39(4) . ?
C06X H06A 0.9799 . ?
C06X H06B 0.9796 . ?
C06X H06C 0.9804 . ?
C06X C07A 1.61(3) . ?
C06Y C66 1.42(3) . ?
C06Y C132 1.50(3) . ?
C06Z C07X 1.31(3) . ?
C77 H77A 0.9793 . ?
C77 H77B 0.9799 . ?
C77 H77C 0.9802 . ?
C07A H07A 1.0000 . ?
C07A C09P 1.43(3) . ?
C07D H07D 0.9500 . ?
C07D C66 1.41(3) . ?
C07D C074 1.44(3) . ?
C07F H07F 1.0000 . ?
C07G H07G 0.9500 . ?
C07G C066 1.29(3) . ?
C07I C071 1.44(3) . ?
C07J C09O 1.51(4) . ?
C07J C128 1.447(10) . ?
C07L H07B 0.9799 . ?
C07L H07C 0.9796 . ?
C07L H07E 0.9795 . ?
C07L C063 1.54(4) . ?
C07O C38 1.70(3) . ?
C07O C08R 1.25(3) . ?
C07O C171 1.44(3) . ?
C07P C09L 1.49(3) . ?
C07R C076 1.33(3) . ?
C07R C113 1.37(3) . ?
C07T H07T 0.9500 . ?
C07T C082 1.38(3) . ?
C07T C086 1.37(3) . ?
C07U C073 1.32(3) . ?
C07V H07V 0.9500 . ?
C07V C072 1.44(2) . ?
C07X H07X 0.9500 . ?
C07X C09Q 1.43(3) . ?
C07Z C086 1.36(2) . ?
C94 H94A 0.9797 . ?
C94 H94B 0.9795 . ?
C94 H94C 0.9798 . ?
C08A C33 1.42(3) . ?
C08A C082 1.63(3) . ?
C38 C85 1.73(5) . ?
C38 C172 1.51(4) . ?
C38 C173 1.464(10) . ?
C08H C084 1.45(2) . ?
C08H C089 1.39(3) . ?
C145 H145 0.9500 . ?
C145 C184 1.39(3) . ?
C145 C80 1.41(3) . ?
C08J H08A 0.9804 . ?
C08J H08B 0.9793 . ?
C08J H08C 0.9793 . ?
C08O H08O 1.0000 . ?
C08O C24 1.53(3) . ?
C08R H08R 0.9500 . ?
C08R C084 1.49(3) . ?
C184 C185 1.41(4) . ?
C186 C170 1.43(3) . ?
C186 C185 1.38(3) . ?
C186 S1 1.80(3) . ?
C08V H08V 0.9500 . ?
C08V C12 1.39(4) . ?
C122 H122 1.0000 . ?
C122 C107 1.447(10) . ?
C122 C129 1.444(10) . ?
C32 H32A 0.9794 . ?
C32 H32B 0.9791 . ?
C32 H32C 0.9804 . ?
C09A H09A 0.9500 . ?
C09A C082 1.41(3) . ?
C170 H170 0.9500 . ?
C170 C80 1.47(3) . ?
C26 H26A 0.9797 . ?
C26 H26B 0.9797 . ?
C26 H26C 0.9791 . ?
C12 C30 1.52(5) . ?
C12 C13 1.50(4) . ?
C09K H09B 0.9794 . ?
C09K H09C 0.9806 . ?
C09K H09D 0.9795 . ?
C09K C09R 1.47(3) . ?
C09L H09L 0.9500 . ?
C09L C09Q 1.37(3) . ?
C09O H09E 0.9808 . ?
C09O H09F 0.9803 . ?
C09O H09G 0.9802 . ?
C09P H09H 0.9799 . ?
C09P H09I 0.9793 . ?
C09P H09J 0.9804 . ?
C09R H09R 1.0000 . ?
C09W C076 1.46(3) . ?
C09W C112 1.42(3) . ?
C09Y C095 1.41(4) . ?
C80 C75 1.67(4) . ?
C75 C57 1.560(10) . ?
C75 C62 1.461(10) . ?
C75 C138 1.454(10) . ?
C56 C159 1.51(4) . ?
C56 C131 1.40(4) . ?
C56 C177 1.457(10) . ?
C56 C121 1.65(4) . ?
C189 C97 1.39(3) . ?
C189 C103 1.43(3) . ?
C190 H19A 0.9789 . ?
C190 H19B 0.9804 . ?
C190 H19C 0.9795 . ?
C190 C18 1.61(4) . ?
C16 H16G 0.9801 . ?
C16 H16H 0.9807 . ?
C16 H16I 0.9797 . ?
C16 C18 1.460(10) . ?
C17 H17A 0.9798 . ?
C17 H17B 0.9807 . ?
C17 H17C 0.9799 . ?
C17 C18 1.43(3) . ?
C85 H85A 0.9794 . ?
C85 H85B 0.9800 . ?
C85 H85C 0.9800 . ?
C172 H17D 0.9805 . ?
C172 H17E 0.9785 . ?
C172 H17F 0.9805 . ?
C173 H17G 0.9800 . ?
C173 H17H 0.9800 . ?
C173 H17I 0.9800 . ?
C22 H22A 0.9806 . ?
C22 H22B 0.9798 . ?
C22 H22C 0.9799 . ?
C22 C43 1.445(10) . ?
C23 C35 1.55(5) . ?
C23 C48 1.562(10) . ?
C23 C074 1.65(3) . ?
C23 C137 1.51(5) . ?
C24 H24A 0.9807 . ?
C24 H24B 0.9796 . ?
C24 H24C 0.9796 . ?
C27 H27A 0.9798 . ?
C27 H27B 0.9800 . ?
C27 H27C 0.9799 . ?
C27 C29 1.449(10) . ?
C125 H12A 0.9804 . ?
C125 H12B 0.9794 . ?
C125 H12C 0.9801 . ?
C29 C31 1.53(4) . ?
C29 C98 1.60(4) . ?
C30 C150 1.70(5) . ?
C30 C152 1.54(5) . ?
C30 C154 1.54(5) . ?
C30 C149 1.71(5) . ?
C30 C151 1.54(5) . ?
C30 C153 1.54(5) . ?
C31 H31A 0.9804 . ?
C31 H31B 0.9798 . ?
C31 H31C 0.9802 . ?
C134 H134 0.9500 . ?
C33 H33A 0.9791 . ?
C33 H33B 0.9806 . ?
C33 H33C 0.9799 . ?
C34 H34A 0.9802 . ?
C34 H34B 0.9797 . ?
C34 H34C 0.9812 . ?
C35 H35A 0.9800 . ?
C35 H35B 0.9789 . ?
C35 H35C 0.9802 . ?
C36 C49 1.35(3) . ?
C36 C55 1.38(3) . ?
C37 H37A 0.9797 . ?
C37 H37B 0.9805 . ?
C37 H37C 0.9812 . ?
C37 C58 1.51(4) . ?
C107 H10A 0.9802 . ?
C107 H10B 0.9801 . ?
C107 H10C 0.9803 . ?
C39 H39A 0.9798 . ?
C39 H39B 0.9807 . ?
C39 H39C 0.9796 . ?
C39 C54 1.58(4) . ?
C40 H40A 0.9807 . ?
C40 H40B 0.9805 . ?
C40 H40C 0.9791 . ?
C40 C70 1.44(4) . ?
C41 H41A 0.9796 . ?
C41 H41B 0.9797 . ?
C41 H41C 0.9796 . ?
C42 C76 1.58(5) . ?
C42 C127 1.457(10) . ?
C43 H43 1.0000 . ?
C43 C102 1.452(10) . ?
C44 H44A 0.9798 . ?
C44 H44B 0.9798 . ?
C44 H44C 0.9808 . ?
C44 C78 1.42(5) . ?
C45 H45A 0.9808 . ?
C45 H45B 0.9801 . ?
C45 H45C 0.9801 . ?
C45 C51 1.50(4) . ?
C46 H46 0.9500 . ?
C46 C158 1.40(3) . ?
C47 H47A 0.9800 . ?
C47 H47B 0.9795 . ?
C47 H47C 0.9800 . ?
C47 C087 1.46(4) . ?
C48 H48A 0.9796 . ?
C48 H48B 0.9796 . ?
C48 H48C 0.9795 . ?
C49 C79 1.47(2) . ?
C049 C64 1.36(3) . ?
C50 H50 0.9500 . ?
C50 C55 1.41(3) . ?
C50 C99 1.35(3) . ?
C7 C1 1.37(3) . ?
C7 C6 1.40(3) . ?
C10 H10D 0.9794 . ?
C10 H10E 0.9791 . ?
C10 H10F 0.9800 . ?
C52 C86 1.443(10) . ?
C52 C99 1.43(3) . ?
C52 C115 1.547(10) . ?
C52 C116 1.59(3) . ?
C1 H1 0.9500 . ?
C174 H17J 0.9796 . ?
C174 H17K 0.9800 . ?
C174 H17L 0.9797 . ?
C174 C51 1.456(10) . ?
C57 H57A 0.9790 . ?
C57 H57B 0.9804 . ?
C57 H57C 0.9802 . ?
C58 C65 1.72(5) . ?
C58 C74 1.60(4) . ?
C58 C104 1.54(4) . ?
C59 H59A 0.9797 . ?
C59 H59B 0.9790 . ?
C59 H59C 0.9807 . ?
C6 H6 0.9500 . ?
C60 H60A 0.9809 . ?
C60 H60B 0.9793 . ?
C60 H60C 0.9806 . ?
C60 C78 1.51(4) . ?
C61 H61A 0.9799 . ?
C61 H61B 0.9800 . ?
C61 H61C 0.9800 . ?
C061 C175 1.52(3) . ?
C175 C63 1.464(10) . ?
C175 C176 1.455(10) . ?
C175 C106 1.59(4) . ?
C062 C072 1.31(2) . ?
C63 H63A 0.9800 . ?
C63 H63B 0.9795 . ?
C63 H63C 0.9803 . ?
C063 H063 1.0000 . ?
C64 H64 0.9500 . ?
C64 C158 1.22(3) . ?
C13 H13 0.9500 . ?
C65 H65A 0.9798 . ?
C65 H65B 0.9801 . ?
C65 H65C 0.9800 . ?
C67 C91 1.552(10) . ?
C67 C92 1.552(10) . ?
C67 C114 1.453(10) . ?
C67 C119 1.69(5) . ?
C68 H68A 0.9793 . ?
C68 H68B 0.9809 . ?
C68 H68C 0.9791 . ?
C68 C087 1.51(4) . ?
C068 H068 1.0000 . ?
C068 C070 1.45(3) . ?
C69 C103 1.43(4) . ?
C69 C109 1.53(3) . ?
C69 C120 1.53(4) . ?
C70 C110 1.454(10) . ?
C70 C117 1.62(5) . ?
C70 C141 1.48(4) . ?
C070 H07H 0.9801 . ?
C070 H07I 0.9808 . ?
C070 H07J 0.9802 . ?
C71 C82 1.55(4) . ?
C71 C87 1.55(4) . ?
C71 C101 1.54(5) . ?
C71 C105 1.36(5) . ?
C72 H72 0.9500 . ?
C72 C104 1.43(4) . ?
C72 C156 1.38(3) . ?
C073 C73 1.38(3) . ?
C73 H73 0.9500 . ?
C73 C87 1.22(4) . ?
C74 H74A 0.9805 . ?
C74 H74B 0.9802 . ?
C74 H74C 0.9799 . ?
C074 C133 1.26(3) . ?
C176 H17M 0.9800 . ?
C176 H17N 0.9810 . ?
C176 H17O 0.9797 . ?
C76 H76A 0.9802 . ?
C76 H76B 0.9799 . ?
C76 H76C 0.9803 . ?
C2 C166 1.58(5) . ?
C2 C20 1.58(6) . ?
C2 C21 1.65(5) . ?
C2 C187 1.65(5) . ?
C2 C169 1.58(5) . ?
C2 C19 1.58(6) . ?
C78 H78 1.0000 . ?
C79 H79 0.9500 . ?
C79 C99 1.48(4) . ?
C159 H15A 0.9801 . ?
C159 H15B 0.9804 . ?
C159 H15C 0.9804 . ?
C81 C155 1.43(3) . ?
C81 C160 1.36(3) . ?
C82 H82A 0.9798 . ?
C82 H82B 0.9797 . ?
C82 H82C 0.9803 . ?
C171 H171 0.9500 . ?
C171 C089 1.33(3) . ?
C131 H13A 0.9798 . ?
C131 H13B 0.9799 . ?
C131 H13C 0.9809 . ?
C84 H84A 0.9803 . ?
C84 H84B 0.9794 . ?
C84 H84C 0.9808 . ?
C177 H17P 0.9802 . ?
C177 H17Q 0.9807 . ?
C177 H17R 0.9789 . ?
C86 H86A 0.9795 . ?
C86 H86B 0.9795 . ?
C86 H86C 0.9808 . ?
C087 C124 1.58(5) . ?
C87 C111 1.37(4) . ?
C88 H88A 0.9805 . ?
C88 H88B 0.9804 . ?
C88 H88C 0.9811 . ?
C89 H89A 0.9792 . ?
C89 H89B 0.9806 . ?
C89 H89C 0.9801 . ?
C89 C51 1.55(5) . ?
C90 C93 1.36(3) . ?
C90 C148 1.41(3) . ?
C91 H91A 0.9796 . ?
C91 H91B 0.9799 . ?
C91 H91C 0.9804 . ?
C92 C112 1.44(4) . ?
C92 C113 1.25(3) . ?
C93 C146 1.32(3) . ?
C62 H62A 0.9807 . ?
C62 H62B 0.9796 . ?
C62 H62C 0.9806 . ?
C95 H95A 0.9794 . ?
C95 H95B 0.9799 . ?
C95 H95C 0.9799 . ?
C95 C120 1.552(10) . ?
C96 H96A 0.9798 . ?
C96 H96B 0.9796 . ?
C96 H96C 0.9790 . ?
C97 C108 1.362(10) . ?
C98 H98A 0.9799 . ?
C98 H98B 0.9808 . ?
C98 H98C 0.9798 . ?
C100 H10G 0.9796 . ?
C100 H10H 0.9798 . ?
C100 H10I 0.9802 . ?
C100 C120 1.548(10) . ?
C101 H10J 0.9794 . ?
C101 H10K 0.9807 . ?
C101 H10L 0.9805 . ?
C102 H10M 0.9800 . ?
C102 H10N 0.9798 . ?
C102 H10O 0.9800 . ?
C103 H103 0.9500 . ?
C104 C160 1.39(3) . ?
C105 H10P 0.9799 . ?
C105 H10Q 0.9794 . ?
C105 H10R 0.9807 . ?
C106 H10S 0.9811 . ?
C106 H10T 0.9804 . ?
C106 H10U 0.9791 . ?
C181 H18A 0.9805 . ?
C181 H18B 0.9795 . ?
C181 H18C 0.9807 . ?
C181 C182 1.539(10) . ?
C108 C109 1.362(10) . ?
C109 H109 0.9500 . ?
C110 H11A 0.9810 . ?
C110 H11B 0.9802 . ?
C110 H11C 0.9804 . ?
C111 H111 0.9500 . ?
C112 H112 0.9500 . ?
C113 H113 0.9500 . ?
C114 H11D 0.9804 . ?
C114 H11E 0.9788 . ?
C114 H11F 0.9801 . ?
C115 H11G 0.9803 . ?
C115 H11H 0.9797 . ?
C115 H11I 0.9806 . ?
C116 H11J 0.9796 . ?
C116 H11K 0.9803 . ?
C116 H11L 0.9796 . ?
C117 H11M 0.9801 . ?
C117 H11N 0.9799 . ?
C117 H11O 0.9794 . ?
C118 C136 1.67(4) . ?
C119 H11P 0.9793 . ?
C119 H11Q 0.9800 . ?
C119 H11R 0.9797 . ?
C120 C123 1.552(10) . ?
C121 C146 1.47(3) . ?
C121 C147 1.26(3) . ?
C182 H182 1.0000 . ?
C182 C183 1.399(10) . ?
C123 H12D 0.9800 . ?
C123 H12E 0.9798 . ?
C123 H12F 0.9803 . ?
C124 H12G 0.9801 . ?
C124 H12H 0.9803 . ?
C124 H12I 0.9808 . ?
C188 H18D 0.9813 . ?
C188 H18E 0.9802 . ?
C188 H18F 0.9803 . ?
C83 H83A 0.9803 . ?
C83 H83B 0.9799 . ?
C83 H83C 0.9807 . ?
C127 H12J 0.9797 . ?
C127 H12K 0.9800 . ?
C127 H12L 0.9808 . ?
C128 H12M 0.9804 . ?
C128 H12N 0.9797 . ?
C128 H12O 0.9805 . ?
C129 H12P 0.9808 . ?
C129 H12Q 0.9803 . ?
C129 H12R 0.9800 . ?
C11 H11S 0.9804 . ?
C11 H11T 0.9803 . ?
C11 H11U 0.9797 . ?
C9 H9A 0.9794 . ?
C9 H9B 0.9813 . ?
C9 H9C 0.9797 . ?
C132 C133 1.39(3) . ?
C133 H133 0.9500 . ?
C179 H17S 0.9812 . ?
C179 H17T 0.9803 . ?
C179 H17U 0.9812 . ?
C167 H16J 0.9801 . ?
C167 H16K 0.9792 . ?
C167 H16L 0.9800 . ?
C136 H13D 0.9810 . ?
C136 H13E 0.9800 . ?
C136 H13F 0.9798 . ?
C137 H13G 0.9808 . ?
C137 H13H 0.9807 . ?
C137 H13I 0.9795 . ?
C138 H13J 0.9805 . ?
C138 H13K 0.9797 . ?
C138 H13L 0.9797 . ?
C139 C143 1.51(4) . ?
C139 C144 1.30(3) . ?
C140 H140 0.9500 . ?
C140 C141 1.35(4) . ?
C140 C144 1.37(3) . ?
C141 C142 1.38(4) . ?
C142 H142 0.9500 . ?
C142 C143 1.33(3) . ?
C183 H18G 0.9798 . ?
C183 H18H 0.9801 . ?
C183 H18I 0.9799 . ?
C146 H146 0.9500 . ?
C147 H147 0.9500 . ?
C147 C148 1.40(3) . ?
C148 S1 1.86(3) . ?
C155 C156 1.51(3) . ?
C157 H15D 0.9796 . ?
C157 H15E 0.9802 . ?
C157 H15F 0.9802 . ?
C158 C51 1.58(3) . ?
C160 H160 0.9500 . ?
C166 H16M 0.9797 . ?
C166 H16N 0.9798 . ?
C166 H16O 0.9798 . ?
C20 H20A 0.9799 . ?
C20 H20B 0.9800 . ?
C20 H20C 0.9813 . ?
C21 H21A 0.9808 . ?
C21 H21B 0.9802 . ?
C21 H21C 0.9806 . ?
C150 H15G 0.9797 . ?
C150 H15H 0.9812 . ?
C150 H15I 0.9799 . ?
C152 H15J 0.9807 . ?
C152 H15K 0.9802 . ?
C152 H15L 0.9796 . ?
C154 H15M 0.9806 . ?
C154 H15N 0.9795 . ?
C154 H15O 0.9799 . ?
C187 H18J 0.9796 . ?
C187 H18K 0.9801 . ?
C187 H18L 0.9802 . ?
C169 H16P 0.9795 . ?
C169 H16Q 0.9792 . ?
C169 H16R 0.9800 . ?
C19 H19D 0.9798 . ?
C19 H19E 0.9804 . ?
C19 H19F 0.9807 . ?
C149 H14A 0.9797 . ?
C149 H14B 0.9802 . ?
C149 H14C 0.9804 . ?
C151 H15P 0.9801 . ?
C151 H15Q 0.9800 . ?
C151 H15R 0.9801 . ?
C153 H15S 0.9804 . ?
C153 H15T 0.9795 . ?
C153 H15U 0.9804 . ?

loop_
_geom_torsion_atom_site_label_1
_geom_torsion_atom_site_label_2
_geom_torsion_atom_site_label_3
_geom_torsion_atom_site_label_4
_geom_torsion
_geom_torsion_site_symmetry_1
_geom_torsion_site_symmetry_2
_geom_torsion_site_symmetry_3
_geom_torsion_site_symmetry_4
_geom_torsion_publ_flag
Ag1 S01W C063 C05G 82.6(19) . . . . ?
Ag1 S01W C063 C07L -158.1(19) . . . . ?
Ag1 S01X C07A C06X 70.8(16) . . . . ?
Ag1 S01X C07A C09P -166.1(16) . . . . ?
Ag2 S02K C0BS C0AY -130.7(16) . . . . ?
Ag2 S02K C0BS C0C2 99.6(18) . . . . ?
Ag3 S02I C0BC C0A9 -13(2) . . . . ?
Ag3 S02I C0BC C88 122.3(17) . . . . ?
Ag3 S022 C09R C0A0 -31(2) . . . . ?
Ag3 S022 C09R C09K -161.2(19) . . . . ?
Ag4 S02K C0BS C0AY 132.0(15) . . . . ?
Ag4 S02K C0BS C0C2 2(2) . . . . ?
Ag4 S026 C08O C0B9 -124.3(15) . . . . ?
Ag4 S026 C08O C24 -8(2) . . . . ?
Ag5 S025 C06G C06N -174.4(17) . . . . ?
Ag5 S025 C06G C07I 5(2) . . . . ?
Ag5 S025 C060 C05H 173.9(19) . . . . ?
Ag5 S025 C060 C05T -3(2) . . . . ?
Ag5 S027 C0BF C34 -4(3) . . . . ?
Ag5 S027 C0BF C41 -147.9(18) . . . . ?
Ag5 O03M C05T C060 5(3) . . . . ?
Ag5 O03M C05T C064 -179.9(12) . . . . ?
Ag5 O045 C07I C06G -7(3) . . . . ?
Ag5 O045 C07I C071 173.8(17) . . . . ?
Ag6 S02H C04H C161 168.6(13) . . . . ?
Ag6 S02H C04H C05Q -12.9(15) . . . . ?
Ag6 S02H C81 C155 10.2(19) . . . . ?
Ag6 S02H C81 C160 -173.6(18) . . . . ?
Ag6 O03B C05Q C04H 3(2) . . . . ?
Ag6 O03B C05Q C06M -171.6(12) . . . . ?
Ag6 O04I C155 C81 -1(3) . . . . ?
Ag6 O04I C155 C156 -177.5(13) . . . . ?
Ag7 S01X C07A C06X -126.3(14) . . . . ?
Ag7 S01X C07A C09P -3.1(19) . . . . ?
Ag7 S024 C068 C0BR 22(2) . . . . ?
Ag7 S024 C068 C070 141.0(18) . . . . ?
Ag8 S01Y C05C C05W -177.2(14) . . . . ?
Ag8 S01Y C05C C069 -0.1(14) . . . . ?
Ag8 S01Y C06Q C05F 166.9(19) . . . . ?
Ag8 S01Y C06Q C062 -13(2) . . . . ?
Ag8 S020 C07F C0AD -121(2) . . . . ?
Ag8 S020 C07F C0AZ 14(2) . . . . ?
Ag8 O03L C062 C06Q 4(2) . . . . ?
Ag8 O03L C062 C072 -167.0(16) . . . . ?
Ag8 O039 C069 C04P 177.6(11) . . . . ?
Ag8 O039 C069 C05C 0(2) . . . . ?
Ag9 S02K C0BS C0AY -52.7(18) . . . . ?
Ag9 S02K C0BS C0C2 177.6(16) . . . . ?
Ag10 S02I C0BC C0A9 163.8(19) . . . . ?
Ag10 S02I C0BC C88 -60.9(18) . . . . ?
Ag10 S02U C130 C179 -121.5(19) . . . . ?
Ag10 S02U C130 C167 119(2) . . . . ?
Ag10 O05E Mo6 O03E 20.8(6) . . . . ?
Ag10 O05E Mo6 O04B 24.6(17) . . . . ?
Ag10 O05E Mo6 O04J -68.7(7) . . . . ?
Ag10 O05E Mo6 O04Q -171.6(6) . . . . ?
Ag10 O05E Mo6 O046 94.1(7) . . . . ?
Ag11 O03B C05Q C04H -91.2(17) . . . . ?
Ag11 O03B C05Q C06M 94.5(17) . . . . ?
Ag11 O03M C05T C060 -82(3) . . . . ?
Ag11 O03M C05T C064 92.3(16) . . . . ?
Ag11 O04I C155 C81 87(3) . . . . ?
Ag11 O04I C155 C156 -89.4(18) . . . . ?
Ag11 O045 C07I C06G 85(3) . . . . ?
Ag11 O045 C07I C071 -94(2) . . . . ?
Ag12 S02C C122 C107 -174(2) . . . . ?
Ag12 S02C C122 C129 -1(3) . . . . ?
Ag12 S029 C78 C44 101(3) . . . . ?
Ag12 S029 C78 C60 -40(3) . . . . ?
Ag13 S01W C063 C05G 170.9(17) . . . . ?
Ag13 S01W C063 C07L -70(2) . . . . ?
Ag13 S021 C53 C188 -10(2) . . . . ?
Ag13 S021 C53 C83 111(2) . . . . ?
Ag14 S02K C0BS C0AY 33.9(18) . . . . ?
Ag14 S02K C0BS C0C2 -95.8(18) . . . . ?
Ag14 S02L C0B6 C178 162.9(17) . . . . ?
Ag14 S02L C0B6 C08W -14.8(18) . . . . ?
Ag14 S02L C93 C90 -11(2) . . . . ?
Ag14 S02L C93 C146 168.4(19) . . . . ?
Ag14 O03A C08W C180 -164.4(13) . . . . ?
Ag14 O03A C08W C0B6 13(2) . . . . ?
Ag14 O047 C90 C93 18(3) . . . . ?
Ag14 O047 C90 C148 -169(2) . . . . ?
Ag15 S01X C07A C06X -26.3(17) . . . . ?
Ag15 S01X C07A C09P 96.9(17) . . . . ?
Ag15 S18 C05S C03I -16(2) . . . . ?
Ag15 S18 C05S C46 169.0(19) . . . . ?
Ag15 S18 C144 C139 -6(2) . . . . ?
Ag15 S18 C144 C140 171.4(17) . . . . ?
Ag15 O03C C139 C143 -174.4(14) . . . . ?
Ag15 O03C C139 C144 3(3) . . . . ?
Ag15 O031 C03I C05S 26(2) . . . . ?
Ag15 O031 C03I C049 -156.4(14) . . . . ?
Ag16 S02D C0BI C08J 84(2) . . . . ?
Ag16 S02D C0BI C59 -88(3) . . . . ?
Ag16 S02G C49 C36 -3(3) . . . . ?
Ag16 S02G C49 C79 -178.5(19) . . . . ?
Ag16 S02G C086 C07T 171.8(15) . . . . ?
Ag16 S02G C086 C07Z -9.2(17) . . . . ?
Ag16 O04R C07Z C0AT -168.9(14) . . . . ?
Ag16 O04R C07Z C086 3(3) . . . . ?
Ag16 O05A C36 C49 2(4) . . . . ?
Ag16 O05A C36 C55 179(2) . . . . ?
Ag18 O03L C062 C06Q -94.4(19) . . . . ?
Ag18 O03L C062 C072 95(2) . . . . ?
Ag18 O05J C034 C05M -94(2) . . . . ?
Ag18 O05J C034 C05O 97(2) . . . . ?
Ag18 O039 C069 C04P -97.1(16) . . . . ?
Ag18 O039 C069 C05C 85(2) . . . . ?
Ag18 O041 C06Y C66 91.1(16) . . . . ?
Ag18 O041 C06Y C132 -89.2(16) . . . . ?
Ag20 S024 C068 C0BR -168(2) . . . . ?
Ag20 S024 C068 C070 -49(2) . . . . ?
Ag20 S029 C78 C44 -166(3) . . . . ?
Ag20 S029 C78 C60 53(3) . . . . ?
Ag21 S2 C182 C181 48(3) . . . . ?
Ag21 S2 C182 C183 -133(3) . . . . ?
Ag21 O06J Mo5 O03E -145.3(9) . . . . ?
Ag21 O06J Mo5 O03R 4.3(10) . . . . ?
Ag21 O06J Mo5 O04W 113.7(9) . . . . ?
Ag21 O06J Mo5 O044 -73.1(9) . . . . ?
Ag21 O06J Mo5 O046 -120.0(13) . . . . ?
Ag21 O06J Mo5A Mo1 -96.5(11) . . . . ?
Ag21 O06J Mo5A O03E -141.7(10) . . . . ?
Ag21 O06J Mo5A O03R 23.4(14) . . . . ?
Ag21 O06J Mo5A O04W 114.5(12) . . . . ?
Ag21 O06J Mo5A O044 -55.4(13) . . . . ?
Ag22 S02O C43 C22 162.5(18) . . . . ?
Ag22 S02O C43 C102 51(2) . . . . ?
Ag22 S02U C130 C179 161.8(17) . . . . ?
Ag22 S02U C130 C167 43(2) . . . . ?
Ag23 S02U C130 C179 -36(3) . . . . ?
Ag23 S02U C130 C167 -154.7(18) . . . . ?
Ag24 S2 C182 C181 -120(3) . . . . ?
Ag24 S2 C182 C183 60(3) . . . . ?
Ag24 S19 C07P C06I -7.2(19) . . . . ?
Ag24 S19 C07P C09L 176.2(16) . . . . ?
Ag24 S19 C084 C08H -5.1(19) . . . . ?
Ag24 S19 C084 C08R 173.8(17) . . . . ?
Ag24 O04F C08H C084 18(3) . . . . ?
Ag24 O04F C08H C089 -177.9(18) . . . . ?
Ag24 O038 C06I C06Z -174.5(14) . . . . ?
Ag24 O038 C06I C07P 1(2) . . . . ?
Ag25 S2 C182 C181 -35(3) . . . . ?
Ag25 S2 C182 C183 145(3) . . . . ?
Ag26 S020 C07F C0AD 78(2) . . . . ?
Ag26 S020 C07F C0AZ -146.7(18) . . . . ?
Ag26 S021 C53 C188 -88.1(19) . . . . ?
Ag26 S021 C53 C83 33(2) . . . . ?
Ag26 O03R Mo5 O03E -138.4(7) . . . . ?
Ag26 O03R Mo5 O04W 12.0(7) . . . . ?
Ag26 O03R Mo5 O06J 119.8(7) . . . . ?
Ag26 O03R Mo5 O044 -147.4(6) . . . . ?
Ag26 O03R Mo5 O046 -75.7(6) . . . . ?
Ag27 S02O C43 C22 69(2) . . . . ?
Ag27 S02O C43 C102 -43(2) . . . . ?
Ag27 S02P C06V C07U 9.1(19) . . . . ?
Ag27 S02P C06V C111 -170.3(19) . . . . ?
Ag27 S02P C108 C97 -4(2) . . . . ?
Ag27 S02P C108 C109 167.8(18) . . . . ?
Ag27 O04V C07U C06V -11(2) . . . . ?
Ag27 O04V C07U C073 166.5(14) . . . . ?
Ag28 S024 C068 C0BR 112(2) . . . . ?
Ag28 S024 C068 C070 -128.8(19) . . . . ?
Ag29 S01X C07A C06X 154.5(13) . . . . ?
Ag29 S01X C07A C09P -82.3(18) . . . . ?
Ag30 S01Z C5 C4 -10.6(16) . . . . ?
Ag30 S01Z C5 C6 172.6(15) . . . . ?
Ag30 S01Z C14 C052 -5.7(18) . . . . ?
Ag30 S01Z C14 C13 168(2) . . . . ?
Ag30 S024 C068 C0BR -81(2) . . . . ?
Ag30 S024 C068 C070 39(2) . . . . ?
Ag30 O03P C052 C14 27(2) . . . . ?
Ag30 O03P C052 C15 -158.6(18) . . . . ?
Ag30 O030 C4 C3 -165.7(11) . . . . ?
Ag30 O030 C4 C5 9(2) . . . . ?
Ag31 S02I C0BC C0A9 -90(2) . . . . ?
Ag31 S02I C0BC C88 45.6(19) . . . . ?
Ag31 S027 C0BF C34 -156(2) . . . . ?
Ag31 S027 C0BF C41 60(2) . . . . ?
Ag31 O04J Mo6 O03E -70.3(5) . . . . ?
Ag31 O04J Mo6 O04B -141.3(6) . . . . ?
Ag31 O04J Mo6 O04Q 123.2(6) . . . . ?
Ag31 O04J Mo6 O05E 16.9(7) . . . . ?
Ag31 O04J Mo6 O046 -127.5(9) . . . . ?
Ag32 S02C C122 C107 19(3) . . . . ?
Ag32 S02C C122 C129 -168(2) . . . . ?
Ag32 S02O C43 C22 -43(3) . . . . ?
Ag32 S02O C43 C102 -154.6(17) . . . . ?
Ag33 S026 C08O C0B9 156.0(13) . . . . ?
Ag33 S026 C08O C24 -87.7(19) . . . . ?
Ag34 S02C C122 C107 -68(3) . . . . ?
Ag34 S02C C122 C129 106(3) . . . . ?
Ag34 S02D C0BI C08J 164.9(19) . . . . ?
Ag34 S02D C0BI C59 -7(3) . . . . ?
Ag35 S02D C0BI C08J -31(3) . . . . ?
Ag35 S02D C0BI C59 157(3) . . . . ?
Ag35 S027 C0BF C34 -76(3) . . . . ?
Ag35 S027 C0BF C41 139.3(19) . . . . ?
Ag36 S02O C43 C22 -122(2) . . . . ?
Ag36 S02O C43 C102 126(2) . . . . ?
Ag36 S021 C53 C188 163.2(17) . . . . ?
Ag36 S021 C53 C83 -76(2) . . . . ?
Ag36 O04W Mo5 O03E 99.8(8) . . . . ?
Ag36 O04W Mo5 O03R -65.1(8) . . . . ?
Ag36 O04W Mo5 O06J -169.0(7) . . . . ?
Ag36 O04W Mo5 O044 30.9(19) . . . . ?
Ag36 O04W Mo5 O046 26.1(7) . . . . ?
Ag37 S01V C04P C04G -178.4(14) . . . . ?
Ag37 S01V C04P C069 -7.3(14) . . . . ?
Ag37 S01V C05O C04L -161.4(15) . . . . ?
Ag37 S01V C05O C034 17.8(16) . . . . ?
Ag37 S01W C063 C05G 8(2) . . . . ?
Ag37 S01W C063 C07L 128(2) . . . . ?
Ag37 O05J C034 C05M 157.3(17) . . . . ?
Ag37 O05J C034 C05O -12(3) . . . . ?
Ag37 O039 C069 C04P 0(2) . . . . ?
Ag37 O039 C069 C05C -178.0(13) . . . . ?
Ag38 S02E C06M C28 -168.1(15) . . . . ?
Ag38 S02E C06M C05Q 14.8(16) . . . . ?
Ag38 S02E C071 C06T 174.6(19) . . . . ?
Ag38 S02E C071 C07I -13(2) . . . . ?
Ag38 S022 C09R C0A0 166.0(17) . . . . ?
Ag38 S022 C09R C09K 36(2) . . . . ?
Ag38 O03B C05Q C04H 165.1(12) . . . . ?
Ag38 O03B C05Q C06M -9(2) . . . . ?
Ag38 O045 C07I C06G -168.7(17) . . . . ?
Ag38 O045 C07I C071 12(3) . . . . ?
Ag39 S022 C09R C0A0 -121.7(18) . . . . ?
Ag39 S022 C09R C09K 108(2) . . . . ?
Ag39 S026 C08O C0B9 76.5(15) . . . . ?
Ag39 S026 C08O C24 -167.3(18) . . . . ?
Ag40 S02U C130 C179 55(2) . . . . ?
Ag40 S02U C130 C167 -64(2) . . . . ?
Ag40 S028 C07R C076 -4.1(18) . . . . ?
Ag40 S028 C07R C113 171(2) . . . . ?
Ag40 S028 C053 C04S -177.9(13) . . . . ?
Ag40 S028 C053 C06L 1.3(17) . . . . ?
Ag40 O21 C076 C07R 10(3) . . . . ?
Ag40 O21 C076 C09W -172.2(13) . . . . ?
Ag40 O04D C06L C053 -8(2) . . . . ?
Ag40 O04D C06L C066 173.1(12) . . . . ?
Ag41 S02C C122 C107 106(3) . . . . ?
Ag41 S02C C122 C129 -80(3) . . . . ?
Ag41 S021 C53 C188 83(2) . . . . ?
Ag41 S021 C53 C83 -155.9(19) . . . . ?
Ag42 S02D C0BI C08J -117(2) . . . . ?
Ag42 S02D C0BI C59 71(3) . . . . ?
Ag42 S029 C78 C44 11(4) . . . . ?
Ag42 S029 C78 C60 -130(3) . . . . ?
Ag42 O04Q Mo6 O03E -119.1(13) . . . . ?
Ag42 O04Q Mo6 O04B -73.7(8) . . . . ?
Ag42 O04Q Mo6 O04J 3.5(9) . . . . ?
Ag42 O04Q Mo6 O05E 112.1(8) . . . . ?
Ag42 O04Q Mo6 O046 -148.1(8) . . . . ?
Ag43 S02N C064 C05P -176.2(16) . . . . ?
Ag43 S02N C064 C05T 5.4(16) . . . . ?
Ag43 S02N C156 C72 165.4(19) . . . . ?
Ag43 S02N C156 C155 -3(2) . . . . ?
Ag43 S029 C78 C44 -70(3) . . . . ?
Ag43 S029 C78 C60 149(3) . . . . ?
Ag43 O03M C05T C060 178.0(18) . . . . ?
Ag43 O03M C05T C064 -7(2) . . . . ?
Ag43 O04I C155 C81 -164.7(18) . . . . ?
Ag43 O04I C155 C156 19(2) . . . . ?
Ag44 S2 C182 C181 136(3) . . . . ?
Ag44 S2 C182 C183 -44(3) . . . . ?
Ag44 S020 C07F C0AD 159(2) . . . . ?
Ag44 S020 C07F C0AZ -66(2) . . . . ?
Ag45 S023 C05M C06K 168.7(13) . . . . ?
Ag45 S023 C05M C034 -19.9(15) . . . . ?
Ag45 S023 C66 C06Y 7.4(14) . . . . ?
Ag45 S023 C66 C07D -177.4(12) . . . . ?
Ag45 O05J C034 C05M 0(3) . . . . ?
Ag45 O05J C034 C05O -168.3(16) . . . . ?
Ag45 O041 C06Y C66 0.0(19) . . . . ?
Ag45 O041 C06Y C132 179.7(10) . . . . ?
Ag46 S02W C072 C07V -169.6(16) . . . . ?
Ag46 S02W C072 C062 16(2) . . . . ?
Ag46 S02W C132 C06Y -9.3(15) . . . . ?
Ag46 S02W C132 C133 172.1(15) . . . . ?
Ag46 O041 C06Y C66 -169.0(12) . . . . ?
Ag46 O041 C06Y C132 10.7(17) . . . . ?
Mo1 O03E Mo5A O03R -73.9(9) . . . . ?
Mo1 O03E Mo5A O04W -166.2(6) . . . . ?
Mo1 O03E Mo5A O06J 82.5(9) . . . . ?
Mo1 O03E Mo5A O044 -29.4(4) . . . . ?
Mo3 O03R Mo5 O03E 24.6(11) . . . . ?
Mo3 O03R Mo5 O04W 175.0(5) . . . . ?
Mo3 O03R Mo5 O06J -77.2(7) . . . . ?
Mo3 O03R Mo5 O044 15.6(4) . . . . ?
Mo3 O03R Mo5 O046 87.3(5) . . . . ?
Mo7 S17 C3 C4 22.2(14) . . . . ?
Mo7 S17 C3 C1 -158.6(14) . . . . ?
Mo7 S17 C049 C03I -2.0(17) . . . . ?
Mo7 S17 C049 C64 -177.5(19) . . . . ?
Mo7 O030 C4 C3 -30.0(18) . . . . ?
Mo7 O030 C4 C5 144.9(15) . . . . ?
Mo7 O031 C03I C05S 174.7(16) . . . . ?
Mo7 O031 C03I C049 -8(2) . . . . ?
Mo8 S02B C0AT C07Z 12.1(17) . . . . ?
Mo8 S02B C0AT C09A -165.5(17) . . . . ?
Mo8 S02B C073 C07U -8.4(15) . . . . ?
Mo8 S02B C073 C73 173.6(18) . . . . ?
Mo8 O04R C07Z C0AT -10(3) . . . . ?
Mo8 O04R C07Z C086 161.8(15) . . . . ?
Mo8 O04V C07U C06V -165.0(14) . . . . ?
Mo8 O04V C07U C073 13(3) . . . . ?
Mo9 S22 C066 C06L -8.5(15) . . . . ?
Mo9 S22 C066 C07G 176.2(17) . . . . ?
Mo9 S22 C089 C08H 5.2(16) . . . . ?
Mo9 S22 C089 C171 -169(2) . . . . ?
Mo9 O04D C06L C053 -168.5(14) . . . . ?
Mo9 O04D C06L C066 13(3) . . . . ?
Mo9 O04F C08H C084 162.9(14) . . . . ?
Mo9 O04F C08H C089 -33(3) . . . . ?
Mo10 O04Z C185 C184 156(2) . . . . ?
Mo10 O04Z C185 C186 -25(3) . . . . ?
Mo10 O047 C90 C93 -179.0(19) . . . . ?
Mo10 O047 C90 C148 -6(3) . . . . ?
Mo11 S20 C06Z C06I -3.2(16) . . . . ?
Mo11 S20 C06Z C07X -178(2) . . . . ?
Mo11 S20 C09W C076 10.7(18) . . . . ?
Mo11 S20 C09W C112 -165(2) . . . . ?
Mo11 O21 C076 C07R 158.9(16) . . . . ?
Mo11 O21 C076 C09W -23(2) . . . . ?
Mo11 O038 C06I C06Z 5(3) . . . . ?
Mo11 O038 C06I C07P -179.9(13) . . . . ?
Mo12 S02R C189 C97 15(2) . . . . ?
Mo12 S02R C189 C103 -175.1(18) . . . . ?
Mo12 S02R C55 C36 -6(3) . . . . ?
Mo12 S02R C55 C50 174(2) . . . . ?
Mo12 O05A C36 C49 -178(2) . . . . ?
Mo12 O05A C36 C55 -1(4) . . . . ?
Mo12 O032 C97 C189 -18(3) . . . . ?
Mo12 O032 C97 C108 164(2) . . . . ?
Mo14 S16 C15 C08V -179(2) . . . . ?
Mo14 S16 C15 C052 -5(2) . . . . ?
Mo14 S16 C143 C139 22.9(18) . . . . ?
Mo14 S16 C143 C142 -158(2) . . . . ?
Mo14 O03C C139 C143 -31(3) . . . . ?
Mo14 O03C C139 C144 147(2) . . . . ?
Mo14 O03P C052 C14 -179.2(14) . . . . ?
Mo14 O03P C052 C15 -5(3) . . . . ?
Mo15 S02V C180 C08W 19.4(19) . . . . ?
Mo15 S02V C180 C134 -149.2(17) . . . . ?
Mo15 S02V C09Y C0AC 178(2) . . . . ?
Mo15 S02V C09Y C095 6(2) . . . . ?
Mo15 O03A C08W C180 -38.8(19) . . . . ?
Mo15 O03A C08W C0B6 139.0(17) . . . . ?
Mo15 O04A C095 C0B7 172.6(15) . . . . ?
Mo15 O04A C095 C09Y -6(3) . . . . ?
Mo16 O04J Mo6 O03E 88.4(5) . . . . ?
Mo16 O04J Mo6 O04B 17.4(5) . . . . ?
Mo16 O04J Mo6 O04Q -78.1(6) . . . . ?
Mo16 O04J Mo6 O05E 175.6(5) . . . . ?
Mo16 O04J Mo6 O046 31.2(13) . . . . ?
S17 Mo7 O03D Ag12 124.2(11) . . . . ?
S17 Mo7 O04E Ag13 -167(2) . . . . ?
S17 C3 C1 C7 176.7(18) . . . . ?
S17 C049 C64 C158 -170(3) . . . . ?
S01V C04P C069 O039 5(2) . . . . ?
S01V C04P C069 C05C -176.2(12) . . . . ?
S01V C05O C034 O05J -7(3) . . . . ?
S01V C05O C034 C05M -177.4(13) . . . . ?
S01Y C05C C05W C04M -179.4(16) . . . . ?
S01Y C05C C069 O039 0(2) . . . . ?
S01Y C05C C069 C04P -177.8(12) . . . . ?
S01Y C06Q C062 O03L 8(3) . . . . ?
S01Y C06Q C062 C072 178.6(18) . . . . ?
S01Z C5 C6 C7 -175.8(17) . . . . ?
S01Z C14 C052 O03P -12(3) . . . . ?
S01Z C14 C052 C15 173.3(18) . . . . ?
S01Z C14 C13 C12 -175(3) . . . . ?
S02B Mo8 O03Q Ag10 -134.3(8) . . . . ?
S02B Mo8 O03V Ag32 -141.7(12) . . . . ?
S02B Mo8 O056 Ag31 99.3(11) . . . . ?
S02B Mo8 O056 Ag35 -141.9(8) . . . . ?
S02B C0AT C07Z O04R -5(3) . . . . ?
S02B C0AT C07Z C086 -177.8(16) . . . . ?
S02B C0AT C09A C082 179.1(15) . . . . ?
S02B C073 C73 C87 -178(2) . . . . ?
S02G C49 C79 C99 -180(2) . . . . ?
S02H C04H C05Q O03B 8(2) . . . . ?
S02H C04H C05Q C06M -177.7(13) . . . . ?
S02H C81 C155 O04I -7(3) . . . . ?
S02H C81 C155 C156 169.6(16) . . . . ?
S02H C81 C160 C104 -172.3(19) . . . . ?
S19 C07P C09L C09Q 178(2) . . . . ?
S02L C0B6 C178 C135 -177.7(16) . . . . ?
S02L C0B6 C08W O03A 3(3) . . . . ?
S02L C0B6 C08W C180 -179.6(16) . . . . ?
S02L C93 C146 C121 -177(2) . . . . ?
S22 Mo9 O03H Ag23 -126.0(14) . . . . ?
S22 Mo9 O03Z Ag36 -123.8(9) . . . . ?
S22 Mo9 O048 Ag26 102.0(10) . . . . ?
S22 Mo9 O048 Ag44 -143.3(7) . . . . ?
S02P C06V C07U O04V 0(3) . . . . ?
S02P C06V C07U C073 -178.1(15) . . . . ?
S02P C06V C111 C87 180(2) . . . . ?
S02P C108 C109 C69 172(2) . . . . ?
S02R C189 C97 O032 -5(3) . . . . ?
S02R C189 C97 C108 174(2) . . . . ?
S02R C189 C103 C69 -179(2) . . . . ?
S18 C05S C46 C158 -179(2) . . . . ?
S20 C06Z C07X C09Q 178(2) . . . . ?
S20 C09W C076 O21 3(2) . . . . ?
S20 C09W C076 C07R -179.1(16) . . . . ?
S20 C09W C112 C92 -174(2) . . . . ?
S02V Mo15 O04O Ag19 93.0(10) . . . . ?
S02V Mo15 O07H Ag3 -170(2) . . . . ?
S02V C180 C08W O03A 5(3) . . . . ?
S02V C180 C08W C0B6 -172.7(17) . . . . ?
S02V C180 C134 C135 172.2(19) . . . . ?
S02V C09Y C095 O04A -3(3) . . . . ?
S02V C09Y C095 C0B7 179.3(18) . . . . ?
S02W C132 C133 C074 -177(2) . . . . ?
S16 C15 C08V C12 -176(2) . . . . ?
S16 C15 C052 O03P 7(3) . . . . ?
S16 C15 C052 C14 -178.1(17) . . . . ?
S02Y C0B7 C095 O04A -6(3) . . . . ?
S02Y C0B7 C095 C09Y 172.3(19) . . . . ?
S02Y C184 C185 O04Z 2(4) . . . . ?
S02Y C184 C185 C186 -177(2) . . . . ?
S023 C05M C06K C126 178.3(19) . . . . ?
S023 C05M C034 O05J 14(3) . . . . ?
S023 C05M C034 C05O -175.3(13) . . . . ?
S025 C06G C06N C06F -179(2) . . . . ?
S025 C06G C07I O045 1(3) . . . . ?
S025 C06G C07I C071 -179.8(18) . . . . ?
S028 C07R C076 O21 -3(3) . . . . ?
S028 C07R C076 C09W 178.9(15) . . . . ?
S028 C07R C113 C92 171(3) . . . . ?
O03A Mo15 O04O Ag19 165.3(11) . . . . ?
O03A Mo15 O07H Ag3 165.3(14) . . . . ?
O03B C05Q C06M S02E -6(2) . . . . ?
O03B C05Q C06M C28 177.0(16) . . . . ?
O03C C139 C143 S16 -3(3) . . . . ?
O03C C139 C143 C142 178(2) . . . . ?
O03C C139 C144 S18 3(3) . . . . ?
O03C C139 C144 C140 -175(2) . . . . ?
O03D Mo7 O04E Ag13 -83(2) . . . . ?
O03E Mo1 O03W Ag3 66.3(5) . . . . ?
O03E Mo1 O03W Mo16 -84.5(5) . . . . ?
O03E Mo1 O03X Ag2 -81.0(16) . . . . ?
O03E Mo1 O03X Ag33 126.3(10) . . . . ?
O03G Mo3 O03T Ag2 -43.4(7) . . . . ?
O03G Mo3 O03T Ag29 -176.7(6) . . . . ?
O03G Mo3 O03T Ag45 74.0(8) . . . . ?
O03H Mo9 O03Z Ag36 74.4(11) . . . . ?
O03H Mo9 O048 Ag26 -95.2(11) . . . . ?
O03H Mo9 O048 Ag44 19.5(9) . . . . ?
O03J Mo2 O03O Ag28 148.4(8) . . . . ?
O03J Mo2 O03O Ag29 7.1(8) . . . . ?
O03J Mo2 O040 Ag12 122.8(15) . . . . ?
O03J Mo3 O03G Ag21 23(2) . . . . ?
O03J Mo3 O03T Ag2 120.9(6) . . . . ?
O03J Mo3 O03T Ag29 -12.5(6) . . . . ?
O03J Mo3 O03T Ag45 -121.7(7) . . . . ?
O03L C062 C072 S02W -10(3) . . . . ?
O03L C062 C072 C07V 175(2) . . . . ?
O03M C05T C060 S025 -1(3) . . . . ?
O03M C05T C060 C05H -178(2) . . . . ?
O03M C05T C064 S02N 1(2) . . . . ?
O03M C05T C064 C05P -178(2) . . . . ?
O03N Mo17 O035 Ag2 -55.7(8) . . . . ?
O03N Mo17 O035 Ag29 59.2(8) . . . . ?
O03N Mo17 O036 Ag7 -62.3(7) . . . . ?
O03N Mo17 O043 Ag4 60.9(8) . . . . ?
O03O Mo2 O03J Ag13 -135.4(6) . . . . ?
O03O Mo2 O03J Mo3 77.7(7) . . . . ?
O03O Mo2 O040 Ag12 -134.0(15) . . . . ?
O03Q Mo8 O03V Ag32 -13(2) . . . . ?
O03Q Mo8 O056 Ag31 14.2(13) . . . . ?
O03Q Mo8 O056 Ag35 132.9(8) . . . . ?
O03R Mo3 O03G Ag21 -12.2(10) . . . . ?
O03R Mo3 O03T Ag2 64.1(13) . . . . ?
O03R Mo3 O03T Ag29 -69.2(14) . . . . ?
O03R Mo3 O03T Ag45 -178.5(8) . . . . ?
O03S Mo13 O05L Ag34 -58.2(11) . . . . ?
O03T Mo3 O03G Ag21 145.5(10) . . . . ?
O03V Mo8 O03Q Ag10 61.6(10) . . . . ?
O03V Mo8 O056 Ag31 -98.1(11) . . . . ?
O03V Mo8 O056 Ag35 20.6(9) . . . . ?
O03W Mo1 O03X Ag2 155.8(7) . . . . ?
O03W Mo1 O03X Ag33 3.1(8) . . . . ?
O03W Mo16 O04U Ag42 32(2) . . . . ?
O03W Mo16 O037 Ag6 -133.3(7) . . . . ?
O03W Mo16 O037 Ag28 123.8(6) . . . . ?
O03W Mo16 O037 Ag33 -12.7(6) . . . . ?
O03X Mo1 O03W Ag3 -130.0(5) . . . . ?
O03X Mo1 O03W Mo16 79.3(6) . . . . ?
O03Y Mo7 O03D Ag12 -74.4(13) . . . . ?
O03Y Mo7 O04E Ag13 30(2) . . . . ?
O03Z Mo9 O03H Ag23 -3(2) . . . . ?
O03Z Mo9 O048 Ag26 18.9(12) . . . . ?
O03Z Mo9 O048 Ag44 133.6(7) . . . . ?
O04A Mo15 O04O Ag19 123.3(13) . . . . ?
O04A Mo15 O07H Ag3 116(2) . . . . ?
O04B Mo1 O03W Ag3 137.4(5) . . . . ?
O04B Mo1 O03W Mo16 -13.3(5) . . . . ?
O04B Mo1 O03X Ag2 -128.2(7) . . . . ?
O04B Mo1 O03X Ag33 79.0(7) . . . . ?
O04B Mo2 O03J Ag13 126.9(7) . . . . ?
O04B Mo2 O03J Mo3 -20.0(12) . . . . ?
O04B Mo2 O03O Ag28 -62.2(8) . . . . ?
O04B Mo2 O03O Ag29 156.5(7) . . . . ?
O04B Mo2 O040 Ag12 -45.3(16) . . . . ?
O04B Mo16 O04U Ag42 67.0(9) . . . . ?
O04B Mo16 O037 Ag6 156.2(7) . . . . ?
O04B Mo16 O037 Ag28 53.2(6) . . . . ?
O04B Mo16 O037 Ag33 -83.3(6) . . . . ?
O04D Mo9 O03H Ag23 -90(2) . . . . ?
O04D Mo9 O03Z Ag36 161.8(10) . . . . ?
O04D Mo9 O048 Ag26 134.3(14) . . . . ?
O04D Mo9 O048 Ag44 -111.0(16) . . . . ?
O04D C06L C053 S028 4(3) . . . . ?
O04D C06L C053 C04S -177.0(16) . . . . ?
O04D C06L C066 S22 1(2) . . . . ?
O04D C06L C066 C07G 176.1(19) . . . . ?
O04E Mo7 O03D Ag12 35.9(13) . . . . ?
O04F Mo9 O03H Ag23 -167.9(19) . . . . ?
O04F Mo9 O03Z Ag36 -144.5(11) . . . . ?
O04F Mo9 O048 Ag26 175.2(11) . . . . ?
O04F Mo9 O048 Ag44 -70.1(7) . . . . ?
O04F C08H C084 S19 -6(3) . . . . ?
O04F C08H C084 C08R 175(2) . . . . ?
O04F C08H C089 S22 14(3) . . . . ?
O04F C08H C089 C171 -172(2) . . . . ?
O04I C155 C156 S02N -9(3) . . . . ?
O04I C155 C156 C72 -178.2(19) . . . . ?
O04J Mo16 O04U Ag42 -4.6(9) . . . . ?
O04J Mo16 O037 Ag6 174.9(9) . . . . ?
O04J Mo16 O037 Ag28 72.0(15) . . . . ?
O04J Mo16 O037 Ag33 -64.5(14) . . . . ?
O04O Mo15 O07H Ag3 -87(2) . . . . ?
O04R Mo8 O03Q Ag10 -160.5(9) . . . . ?
O04R Mo8 O03V Ag32 -177(2) . . . . ?
O04R Mo8 O056 Ag31 172.1(12) . . . . ?
O04R Mo8 O056 Ag35 -69.1(9) . . . . ?
O04R C07Z C086 S02G 6(3) . . . . ?
O04R C07Z C086 C07T -175(2) . . . . ?
O04U Mo16 O037 Ag6 61.6(8) . . . . ?
O04U Mo16 O037 Ag28 -41.4(7) . . . . ?
O04U Mo16 O037 Ag33 -177.9(6) . . . . ?
O04V Mo8 O03Q Ag10 153.2(9) . . . . ?
O04V Mo8 O03V Ag32 -99(2) . . . . ?
O04V Mo8 O056 Ag31 120.5(14) . . . . ?
O04V Mo8 O056 Ag35 -120.7(15) . . . . ?
O04V C07U C073 S02B 1(3) . . . . ?
O04V C07U C073 C73 179(2) . . . . ?
O05A C36 C49 S02G 2(4) . . . . ?
O05A C36 C49 C79 177(2) . . . . ?
O05A C36 C55 S02R 6(4) . . . . ?
O05A C36 C55 C50 -175(3) . . . . ?
O05D Mo3 O03G Ag21 -107.4(11) . . . . ?
O05D Mo3 O03T Ag2 -150.5(6) . . . . ?
O05D Mo3 O03T Ag29 76.2(7) . . . . ?
O05D Mo3 O03T Ag45 -33.1(8) . . . . ?
O05L Mo13 O03S Mo12 46.6(17) . . . . ?
O06C Mo1 O03W Ag3 -24.2(7) . . . . ?
O06C Mo1 O03W Mo16 -175.0(6) . . . . ?
O06C Mo1 O03X Ag2 49.0(9) . . . . ?
O06C Mo1 O03X Ag33 -103.7(7) . . . . ?
O06D Mo15 O04O Ag19 -104.2(12) . . . . ?
O06D Mo15 O07H Ag3 25(3) . . . . ?
O07E Mo13 O03S Mo12 166.6(14) . . . . ?
O07E Mo13 O05L Ag34 178.9(11) . . . . ?
O07H Mo15 O04O Ag19 6.9(12) . . . . ?
O08C Mo13 O03S Mo12 -75.7(16) . . . . ?
O08C Mo13 O05L Ag34 61.0(15) . . . . ?
O030 Mo7 O03D Ag12 -163.2(12) . . . . ?
O030 Mo7 O04E Ag13 166.6(14) . . . . ?
O030 C4 C3 S17 -2(2) . . . . ?
O030 C4 C3 C1 179.1(16) . . . . ?
O030 C4 C5 S01Z 3(3) . . . . ?
O030 C4 C5 C6 179.2(19) . . . . ?
O031 Mo7 O03D Ag12 152.6(10) . . . . ?
O031 Mo7 O04E Ag13 119(2) . . . . ?
O031 C03I C05S S18 -5(3) . . . . ?
O031 C03I C05S C46 170.3(19) . . . . ?
O031 C03I C049 S17 5(2) . . . . ?
O031 C03I C049 C64 -179.3(19) . . . . ?
O032 C97 C108 S02P -2(4) . . . . ?
O032 C97 C108 C109 -173(2) . . . . ?
O035 Mo17 O03N Ag28 -55.0(10) . . . . ?
O035 Mo17 O03N Ag33 60.5(7) . . . . ?
O035 Mo17 O036 Ag7 57.2(7) . . . . ?
O035 Mo17 O043 Ag4 -59.9(7) . . . . ?
O036 Mo17 O03N Ag28 63.3(10) . . . . ?
O036 Mo17 O03N Ag33 178.7(6) . . . . ?
O036 Mo17 O035 Ag2 -172.0(7) . . . . ?
O036 Mo17 O035 Ag29 -57.1(8) . . . . ?
O036 Mo17 O043 Ag4 178.6(5) . . . . ?
O037 Mo16 O04U Ag42 154.7(8) . . . . ?
O038 C06I C06Z S20 0(2) . . . . ?
O038 C06I C06Z C07X 175(2) . . . . ?
O038 C06I C07P S19 5(3) . . . . ?
O038 C06I C07P C09L -178.0(17) . . . . ?
O040 Mo2 O03J Ag13 -30.0(7) . . . . ?
O040 Mo2 O03J Mo3 -176.8(6) . . . . ?
O040 Mo2 O03O Ag28 39.3(9) . . . . ?
O040 Mo2 O03O Ag29 -102.0(7) . . . . ?
O041 C06Y C66 S023 -6(2) . . . . ?
O041 C06Y C66 C07D 179.2(14) . . . . ?
O041 C06Y C132 S02W 0(2) . . . . ?
O041 C06Y C132 C133 179.0(15) . . . . ?
O043 Mo17 O03N Ag28 -174.2(8) . . . . ?
O043 Mo17 O03N Ag33 -58.7(9) . . . . ?
O043 Mo17 O035 Ag2 63.9(8) . . . . ?
O043 Mo17 O035 Ag29 178.8(6) . . . . ?
O043 Mo17 O036 Ag7 178.1(5) . . . . ?
O044 Mo1 O03W Ag3 129.3(8) . . . . ?
O044 Mo1 O03W Mo16 -21.5(12) . . . . ?
O044 Mo1 O03X Ag2 -54.1(8) . . . . ?
O044 Mo1 O03X Ag33 153.2(7) . . . . ?
O044 Mo2 O03J Ag13 134.6(6) . . . . ?
O044 Mo2 O03J Mo3 -12.2(5) . . . . ?
O044 Mo2 O03O Ag28 -135.6(8) . . . . ?
O044 Mo2 O03O Ag29 83.1(6) . . . . ?
O044 Mo2 O040 Ag12 26(3) . . . . ?
O044 Mo3 O03G Ag21 58.6(11) . . . . ?
O044 Mo3 O03T Ag2 50.8(6) . . . . ?
O044 Mo3 O03T Ag29 -82.5(6) . . . . ?
O044 Mo3 O03T Ag45 168.2(7) . . . . ?
O045 C07I C071 S02E 2(4) . . . . ?
O045 C07I C071 C06T 175(2) . . . . ?
O046 Mo2 O03J Ag13 62.3(6) . . . . ?
O046 Mo2 O03J Mo3 -84.5(6) . . . . ?
O046 Mo2 O03O Ag28 -89.3(14) . . . . ?
O046 Mo2 O03O Ag29 129.4(10) . . . . ?
O046 Mo2 O040 Ag12 29.6(15) . . . . ?
O047 C90 C93 S02L -4(4) . . . . ?
O047 C90 C93 C146 177(3) . . . . ?
O047 C90 C148 C147 178(2) . . . . ?
O047 C90 C148 S1 16(4) . . . . ?
O048 Mo9 O03H Ag23 106.8(19) . . . . ?
O048 Mo9 O03Z Ag36 -38.1(10) . . . . ?
O055 Mo16 O04U Ag42 -97.7(9) . . . . ?
O055 Mo16 O037 Ag6 -44.1(8) . . . . ?
O055 Mo16 O037 Ag28 -147.0(6) . . . . ?
O055 Mo16 O037 Ag33 76.5(7) . . . . ?
O056 Mo8 O03Q Ag10 -50.7(10) . . . . ?
O056 Mo8 O03V Ag32 97(2) . . . . ?
C8 C7 C1 C3 -171(2) . . . . ?
C8 C7 C6 C5 169(2) . . . . ?
C0AC C0AO C0AW C0B7 4(5) . . . . ?
C0AC C0AO C2 C166 -65(5) . . . . ?
C0AC C0AO C2 C20 53(5) . . . . ?
C0AC C0AO C2 C21 -174(4) . . . . ?
C0AC C0AO C2 C187 -114(4) . . . . ?
C0AC C0AO C2 C169 21(5) . . . . ?
C0AC C0AO C2 C19 117(4) . . . . ?
C0AC C09Y C095 O04A -174(3) . . . . ?
C0AC C09Y C095 C0B7 8(4) . . . . ?
C0AM C08A C082 C07T -62(2) . . . . ?
C0AM C08A C082 C09A 124(2) . . . . ?
C0AO C0AC C09Y S02V -170(2) . . . . ?
C0AO C0AC C09Y C095 1(5) . . . . ?
C0AO C0AW C0B7 S02Y -177(2) . . . . ?
C0AO C0AW C0B7 C095 5(4) . . . . ?
C0AT S02B C073 C07U 89.3(16) . . . . ?
C0AT S02B C073 C73 -89(2) . . . . ?
C0AT C07Z C086 S02G 178.0(15) . . . . ?
C0AT C07Z C086 C07T -3(3) . . . . ?
C0AT C09A C082 C07T 0(3) . . . . ?
C0AT C09A C082 C08A 173.9(18) . . . . ?
C180 S02V C09Y C0AC -90(3) . . . . ?
C180 S02V C09Y C095 99(2) . . . . ?
C0AW C0AO C2 C166 109(5) . . . . ?
C0AW C0AO C2 C20 -133(5) . . . . ?
C0AW C0AO C2 C21 0(5) . . . . ?
C0AW C0AO C2 C187 60(5) . . . . ?
C0AW C0AO C2 C169 -165(4) . . . . ?
C0AW C0AO C2 C19 -68(4) . . . . ?
C0AW C0B7 C095 O04A 171(2) . . . . ?
C0AW C0B7 C095 C09Y -11(3) . . . . ?
C0B6 S02L C93 C90 -113(2) . . . . ?
C0B6 S02L C93 C146 66(2) . . . . ?
C0B6 C178 C135 C134 -2(3) . . . . ?
C0B6 C178 C135 C42 -176(2) . . . . ?
C0B7 S02Y C184 C145 -81(2) . . . . ?
C0B7 S02Y C184 C185 99(2) . . . . ?
C0BK C08A C082 C07T 55(3) . . . . ?
C0BK C08A C082 C09A -119(3) . . . . ?
C178 C0B6 C08W O03A -175(2) . . . . ?
C178 C0B6 C08W C180 3(3) . . . . ?
C178 C135 C134 C180 0(4) . . . . ?
C178 C135 C42 C0AQ 70(3) . . . . ?
C178 C135 C42 C76 -46(3) . . . . ?
C178 C135 C42 C127 -167(3) . . . . ?
C161 C162 C28 C06M 5(3) . . . . ?
C161 C162 C163 C164 -113(3) . . . . ?
C161 C162 C163 C25 156.5(19) . . . . ?
C161 C162 C163 C77 19(3) . . . . ?
C161 C04H C05Q O03B -173.7(17) . . . . ?
C161 C04H C05Q C06M 1(3) . . . . ?
C162 C161 C04H S02H 176.6(17) . . . . ?
C162 C161 C04H C05Q -2(3) . . . . ?
C162 C28 C06M S02E 177(2) . . . . ?
C162 C28 C06M C05Q -6(3) . . . . ?
C28 C162 C163 C164 67(3) . . . . ?
C28 C162 C163 C25 -23(3) . . . . ?
C28 C162 C163 C77 -161(3) . . . . ?
C03I C05S C46 C158 6(4) . . . . ?
C03I C049 C64 C158 15(4) . . . . ?
C4 C3 C1 C7 -4(3) . . . . ?
C4 C5 C6 C7 8(3) . . . . ?
C3 S17 C049 C03I 92.8(17) . . . . ?
C3 S17 C049 C64 -83(2) . . . . ?
C3 C4 C5 S01Z 177.8(13) . . . . ?
C3 C4 C5 C6 -6(3) . . . . ?
C163 C162 C28 C06M -176(2) . . . . ?
C04G C04M C05W C05C 0(3) . . . . ?
C04G C04M C29 C27 -97(3) . . . . ?
C04G C04M C29 C31 151(3) . . . . ?
C04G C04M C29 C98 13(4) . . . . ?
C04G C04P C069 O039 176.1(17) . . . . ?
C04G C04P C069 C05C -6(2) . . . . ?
C04H S02H C81 C155 -94.5(18) . . . . ?
C04H S02H C81 C160 82(2) . . . . ?
C04H C161 C162 C28 0(3) . . . . ?
C04H C161 C162 C163 180(2) . . . . ?
C04H C05Q C06M S02E -179.9(14) . . . . ?
C04H C05Q C06M C28 3(2) . . . . ?
C5 S01Z C14 C052 -108.8(17) . . . . ?
C5 S01Z C14 C13 65(2) . . . . ?
C5 C4 C3 S17 -177.1(14) . . . . ?
C5 C4 C3 C1 4(2) . . . . ?
C04L C126 C06K C05M -6(4) . . . . ?
C04L C126 C165 C168 -131(2) . . . . ?
C04L C126 C165 C26 -2(4) . . . . ?
C04L C126 C165 C125 113(3) . . . . ?
C04L C05O C034 O05J 172(2) . . . . ?
C04L C05O C034 C05M 2(3) . . . . ?
C04M C04G C04P S01V -179.5(16) . . . . ?
C04M C04G C04P C069 10(3) . . . . ?
C04P S01V C05O C04L 91.3(18) . . . . ?
C04P S01V C05O C034 -89.5(17) . . . . ?
C04P C04G C04M C05W -6(3) . . . . ?
C04P C04G C04M C29 -180(2) . . . . ?
C04S C05Y C07G C066 3(3) . . . . ?
C04S C05Y C07J C0A3 -64(3) . . . . ?
C04S C05Y C07J C09O 69(3) . . . . ?
C04S C05Y C07J C128 178(3) . . . . ?
C14 S01Z C5 C4 93.9(16) . . . . ?
C14 S01Z C5 C6 -82.9(17) . . . . ?
C05C S01Y C06Q C05F -89(2) . . . . ?
C05C S01Y C06Q C062 91(2) . . . . ?
C05F C06P C07V C072 -5(4) . . . . ?
C05F C06P C18 C190 135(3) . . . . ?
C05F C06P C18 C16 -106(3) . . . . ?
C05F C06P C18 C17 22(3) . . . . ?
C05F C06Q C062 O03L -172(2) . . . . ?
C05F C06Q C062 C072 -1(3) . . . . ?
C05H C061 C175 C63 -59(3) . . . . ?
C05H C061 C175 C176 68(3) . . . . ?
C05H C061 C175 C106 -171(2) . . . . ?
C126 C04L C05O S01V 178.2(18) . . . . ?
C126 C04L C05O C034 -1(3) . . . . ?
C05M S023 C66 C06Y -98.7(15) . . . . ?
C05M S023 C66 C07D 76.5(15) . . . . ?
C05O S01V C04P C04G -75.1(18) . . . . ?
C05O S01V C04P C069 96.0(15) . . . . ?
C05O C04L C126 C06K 3(3) . . . . ?
C05O C04L C126 C165 -179(2) . . . . ?
C05P C061 C175 C63 119(3) . . . . ?
C05P C061 C175 C176 -114(3) . . . . ?
C05P C061 C175 C106 7(4) . . . . ?
C05S S18 C144 C139 94(2) . . . . ?
C05S S18 C144 C140 -88.8(18) . . . . ?
C05S C03I C049 S17 -176.9(16) . . . . ?
C05S C03I C049 C64 -1(3) . . . . ?
C05S C46 C158 C64 5(4) . . . . ?
C05S C46 C158 C51 178(3) . . . . ?
C05W C04M C29 C27 90(3) . . . . ?
C05W C04M C29 C31 -22(4) . . . . ?
C05W C04M C29 C98 -160(2) . . . . ?
C05W C05C C069 O039 177.3(18) . . . . ?
C05W C05C C069 C04P -1(2) . . . . ?
C05Y C04S C053 S028 -179.3(16) . . . . ?
C05Y C04S C053 C06L 2(3) . . . . ?
C05Y C07G C066 S22 175.8(17) . . . . ?
C05Y C07G C066 C06L 0(3) . . . . ?
C15 S16 C143 C139 -77.3(19) . . . . ?
C15 S16 C143 C142 101(2) . . . . ?
C15 C08V C12 C30 177(3) . . . . ?
C15 C08V C12 C13 -11(4) . . . . ?
C06F C06T C071 S02E -177(2) . . . . ?
C06F C06T C071 C07I 10(4) . . . . ?
C06G S025 C060 C05H -82(2) . . . . ?
C06G S025 C060 C05T 101(2) . . . . ?
C06G C07I C071 S02E -177.5(19) . . . . ?
C06G C07I C071 C06T -5(4) . . . . ?
C06I C06Z C07X C09Q 4(4) . . . . ?
C06I C07P C09L C09Q 2(3) . . . . ?
C06K C126 C165 C168 47(4) . . . . ?
C06K C126 C165 C26 176(3) . . . . ?
C06K C126 C165 C125 -69(3) . . . . ?
C06K C05M C034 O05J -176(2) . . . . ?
C06K C05M C034 C05O -5(3) . . . . ?
C06M S02E C071 C06T -84(2) . . . . ?
C06M S02E C071 C07I 89(2) . . . . ?
C06N C06F C06T C071 -9(4) . . . . ?
C06N C06F C087 C47 -162(3) . . . . ?
C06N C06F C087 C68 -22(5) . . . . ?
C06N C06F C087 C124 85(3) . . . . ?
C06N C06G C07I O045 -180(2) . . . . ?
C06N C06G C07I C071 0(4) . . . . ?
C06P C05F C06Q S01Y 175(2) . . . . ?
C06P C05F C06Q C062 -5(4) . . . . ?
C06P C07V C072 S02W -176(2) . . . . ?
C06P C07V C072 C062 -2(4) . . . . ?
C06Q S01Y C05C C05W 81.5(16) . . . . ?
C06Q S01Y C05C C069 -101.3(14) . . . . ?
C06Q C05F C06P C07V 8(4) . . . . ?
C06Q C05F C06P C18 173(2) . . . . ?
C06Q C062 C072 S02W 179.0(18) . . . . ?
C06Q C062 C072 C07V 5(4) . . . . ?
C165 C126 C06K C05M 176(2) . . . . ?
C06T C06F C06N C06G 3(4) . . . . ?
C06T C06F C087 C47 4(5) . . . . ?
C06T C06F C087 C68 143(3) . . . . ?
C06T C06F C087 C124 -109(3) . . . . ?
C06V S02P C108 C97 99(2) . . . . ?
C06V S02P C108 C109 -89(2) . . . . ?
C06V C07U C073 S02B 178.6(15) . . . . ?
C06V C07U C073 C73 -3(3) . . . . ?
C06Y C132 C133 C074 4(3) . . . . ?
C06Z S20 C09W C076 -92.3(18) . . . . ?
C06Z S20 C09W C112 92(2) . . . . ?
C06Z C06I C07P S19 -178.9(16) . . . . ?
C06Z C06I C07P C09L -2(3) . . . . ?
C06Z C07X C09Q C0BE -178(3) . . . . ?
C06Z C07X C09Q C09L -4(5) . . . . ?
C07D C074 C133 C132 -5(4) . . . . ?
C07G C05Y C07J C0A3 117(3) . . . . ?
C07G C05Y C07J C09O -109(3) . . . . ?
C07G C05Y C07J C128 -1(4) . . . . ?
C07I C06G C06N C06F 2(4) . . . . ?
C07J C05Y C07G C066 -179(2) . . . . ?
C07O C08R C084 S19 172(2) . . . . ?
C07O C08R C084 C08H -9(4) . . . . ?
C07O C171 C089 S22 179.1(19) . . . . ?
C07O C171 C089 C08H 6(4) . . . . ?
C07P S19 C084 C08H 94.3(19) . . . . ?
C07P S19 C084 C08R -86.9(19) . . . . ?
C07P C06I C06Z S20 -175.4(15) . . . . ?
C07P C06I C06Z C07X 0(3) . . . . ?
C07P C09L C09Q C0BE 175(3) . . . . ?
C07P C09L C09Q C07X 1(4) . . . . ?
C07R S028 C053 C04S 80.0(16) . . . . ?
C07R S028 C053 C06L -100.9(19) . . . . ?
C07U C06V C111 C87 0(4) . . . . ?
C07U C073 C73 C87 4(4) . . . . ?
C07V C06P C18 C190 -60(3) . . . . ?
C07V C06P C18 C16 59(4) . . . . ?
C07V C06P C18 C17 -173(3) . . . . ?
C07Z C0AT C09A C082 2(3) . . . . ?
C94 C0BE C09Q C07X 155(3) . . . . ?
C94 C0BE C09Q C09L -19(5) . . . . ?
C38 C07O C08R C084 -180(3) . . . . ?
C38 C07O C171 C089 180(2) . . . . ?
C145 C184 C185 O04Z -178(2) . . . . ?
C145 C184 C185 C186 3(4) . . . . ?
C145 C80 C75 C57 -24(4) . . . . ?
C145 C80 C75 C62 -153(3) . . . . ?
C145 C80 C75 C138 88(3) . . . . ?
C08R C07O C38 C85 39(4) . . . . ?
C08R C07O C38 C172 -70(4) . . . . ?
C08R C07O C38 C173 172(3) . . . . ?
C08R C07O C171 C089 -6(4) . . . . ?
C184 S02Y C0B7 C0AW 69(2) . . . . ?
C184 S02Y C0B7 C095 -114(2) . . . . ?
C184 C145 C80 C170 -9(4) . . . . ?
C184 C145 C80 C75 178(2) . . . . ?
C186 C170 C80 C145 13(4) . . . . ?
C186 C170 C80 C75 -173(2) . . . . ?
C08V C15 C052 O03P -178(2) . . . . ?
C08V C15 C052 C14 -4(4) . . . . ?
C08V C12 C30 C150 112(4) . . . . ?
C08V C12 C30 C152 -11(5) . . . . ?
C08V C12 C30 C154 -146(4) . . . . ?
C08V C12 C30 C149 151(4) . . . . ?
C08V C12 C30 C151 49(6) . . . . ?
C08V C12 C30 C153 -104(5) . . . . ?
C08V C12 C13 C14 6(5) . . . . ?
C08W C180 C134 C135 2(3) . . . . ?
C08W C0B6 C178 C135 0(3) . . . . ?
C32 C0BE C09Q C07X -71(4) . . . . ?
C32 C0BE C09Q C09L 115(3) . . . . ?
C09A C0AT C07Z O04R 172(2) . . . . ?
C09A C0AT C07Z C086 0(3) . . . . ?
C170 C186 C185 O04Z -177(2) . . . . ?
C170 C186 C185 C184 2(4) . . . . ?
C170 C186 S1 Mo10 -167.9(19) . . . . ?
C170 C186 S1 C148 95(2) . . . . ?
C170 C80 C75 C57 163(2) . . . . ?
C170 C80 C75 C62 34(3) . . . . ?
C170 C80 C75 C138 -86(3) . . . . ?
C09W S20 C06Z C06I 97.0(17) . . . . ?
C09W S20 C06Z C07X -78(2) . . . . ?
C09Y S02V C180 C08W -78(2) . . . . ?
C09Y S02V C180 C134 113.2(19) . . . . ?
C09Y C0AC C0AO C0AW -7(5) . . . . ?
C09Y C0AC C0AO C2 167(3) . . . . ?
C185 C186 C170 C80 -10(4) . . . . ?
C185 C186 S1 Mo10 12(2) . . . . ?
C185 C186 S1 C148 -85(2) . . . . ?
C80 C145 C184 S02Y -179(2) . . . . ?
C80 C145 C184 C185 0(4) . . . . ?
C56 C121 C146 C93 175(3) . . . . ?
C56 C121 C147 C148 179(3) . . . . ?
C189 S02R C55 C36 86(3) . . . . ?
C189 S02R C55 C50 -93(3) . . . . ?
C189 C97 C108 S02P 179.7(18) . . . . ?
C189 C97 C108 C109 8(4) . . . . ?
C18 C06P C07V C072 -170(2) . . . . ?
C23 C074 C133 C132 -174(2) . . . . ?
C29 C04M C05W C05C 174(2) . . . . ?
C30 C12 C13 C14 178(3) . . . . ?
C134 C180 C08W O03A 174.2(16) . . . . ?
C134 C180 C08W C0B6 -4(3) . . . . ?
C134 C135 C42 C0AQ -105(3) . . . . ?
C134 C135 C42 C76 140(3) . . . . ?
C134 C135 C42 C127 18(5) . . . . ?
C33 C08A C082 C07T 175(2) . . . . ?
C33 C08A C082 C09A 1(3) . . . . ?
C034 C05M C06K C126 8(3) . . . . ?
C35 C23 C074 C07D -38(3) . . . . ?
C35 C23 C074 C133 132(3) . . . . ?
C36 C49 C79 C99 5(4) . . . . ?
C37 C58 C104 C72 -74(4) . . . . ?
C37 C58 C104 C160 107(3) . . . . ?
C40 C70 C141 C140 166(3) . . . . ?
C40 C70 C141 C142 -22(4) . . . . ?
C42 C135 C134 C180 175(2) . . . . ?
C46 C158 C51 C45 88(3) . . . . ?
C46 C158 C51 C174 -166(3) . . . . ?
C46 C158 C51 C89 -40(4) . . . . ?
C48 C23 C074 C07D -152(3) . . . . ?
C48 C23 C074 C133 18(5) . . . . ?
C49 S02G C086 C07T -88.0(17) . . . . ?
C49 S02G C086 C07Z 91.0(17) . . . . ?
C49 C36 C55 S02R -177(2) . . . . ?
C49 C36 C55 C50 3(5) . . . . ?
C49 C79 C99 C50 -11(4) . . . . ?
C49 C79 C99 C52 172(3) . . . . ?
C049 S17 C3 C4 -75.1(15) . . . . ?
C049 S17 C3 C1 104.1(16) . . . . ?
C049 C03I C05S S18 177.4(16) . . . . ?
C049 C03I C05S C46 -7(3) . . . . ?
C049 C64 C158 C46 -16(5) . . . . ?
C049 C64 C158 C51 173(3) . . . . ?
C10 C8 C7 C1 121(3) . . . . ?
C10 C8 C7 C6 -56(4) . . . . ?
C052 C14 C13 C12 -1(4) . . . . ?
C052 C15 C08V C12 11(4) . . . . ?
C053 S028 C07R C076 97.4(18) . . . . ?
C053 S028 C07R C113 -88(2) . . . . ?
C053 C04S C05Y C07G -4(3) . . . . ?
C053 C04S C05Y C07J 177.6(19) . . . . ?
C053 C06L C066 S22 -178.2(14) . . . . ?
C053 C06L C066 C07G -3(3) . . . . ?
C1 C7 C6 C5 -8(3) . . . . ?
C55 S02R C189 C97 -83(2) . . . . ?
C55 S02R C189 C103 88(2) . . . . ?
C55 C36 C49 S02G -176(2) . . . . ?
C55 C36 C49 C79 -1(5) . . . . ?
C55 C50 C99 C52 -169(3) . . . . ?
C55 C50 C99 C79 14(5) . . . . ?
C58 C104 C160 C81 180(2) . . . . ?
C6 C7 C1 C3 6(3) . . . . ?
C060 S025 C06G C06N 86(2) . . . . ?
C060 S025 C06G C07I -95(2) . . . . ?
C060 C05H C061 C05P 2(4) . . . . ?
C060 C05H C061 C175 180(2) . . . . ?
C060 C05T C064 S02N 176.3(16) . . . . ?
C060 C05T C064 C05P -2(3) . . . . ?
C061 C05H C060 S025 175.3(19) . . . . ?
C061 C05H C060 C05T -8(4) . . . . ?
C061 C05P C064 S02N 178(2) . . . . ?
C061 C05P C064 C05T -3(4) . . . . ?
C64 C158 C51 C45 -100(4) . . . . ?
C64 C158 C51 C174 6(6) . . . . ?
C64 C158 C51 C89 131(4) . . . . ?
C064 S02N C156 C72 -92(2) . . . . ?
C064 S02N C156 C155 99(2) . . . . ?
C064 C05P C061 C05H 3(4) . . . . ?
C064 C05P C061 C175 -175(2) . . . . ?
C064 C05T C060 S025 -175.9(15) . . . . ?
C064 C05T C060 C05H 7(3) . . . . ?
C13 C14 C052 O03P 175(2) . . . . ?
C13 C14 C052 C15 0(3) . . . . ?
C13 C12 C30 C150 -58(5) . . . . ?
C13 C12 C30 C152 178(4) . . . . ?
C13 C12 C30 C154 43(5) . . . . ?
C13 C12 C30 C149 -19(5) . . . . ?
C13 C12 C30 C151 -122(5) . . . . ?
C13 C12 C30 C153 85(6) . . . . ?
C65 C58 C104 C72 156(3) . . . . ?
C65 C58 C104 C160 -23(4) . . . . ?
C066 S22 C089 C08H -93.4(16) . . . . ?
C066 S22 C089 C171 93(2) . . . . ?
C066 C06L C053 S028 -177.3(13) . . . . ?
C066 C06L C053 C04S 2(3) . . . . ?
C66 S023 C05M C06K -85.9(16) . . . . ?
C66 S023 C05M C034 85.5(15) . . . . ?
C66 C06Y C132 S02W -180.0(13) . . . . ?
C66 C06Y C132 C133 -1(2) . . . . ?
C66 C07D C074 C23 172(2) . . . . ?
C66 C07D C074 C133 2(3) . . . . ?
C67 C92 C112 C09W 169(3) . . . . ?
C67 C92 C113 C07R -167(3) . . . . ?
C069 C05C C05W C04M 4(3) . . . . ?
C70 C141 C142 C143 -168(3) . . . . ?
C71 C87 C111 C06V -179(3) . . . . ?
C071 S02E C06M C28 88.1(17) . . . . ?
C071 S02E C06M C05Q -89.1(16) . . . . ?
C072 S02W C132 C06Y 98.6(14) . . . . ?
C072 S02W C132 C133 -80.0(17) . . . . ?
C72 C104 C160 C81 1(4) . . . . ?
C073 S02B C0AT C07Z -85.7(18) . . . . ?
C073 S02B C0AT C09A 96.7(18) . . . . ?
C073 C73 C87 C71 177(3) . . . . ?
C073 C73 C87 C111 -3(5) . . . . ?
C73 C87 C111 C06V 1(5) . . . . ?
C74 C58 C104 C72 44(4) . . . . ?
C74 C58 C104 C160 -135(3) . . . . ?
C074 C07D C66 S023 -175.0(14) . . . . ?
C074 C07D C66 C06Y 0(2) . . . . ?
C076 C07R C113 C92 -14(5) . . . . ?
C076 C09W C112 C92 10(4) . . . . ?
C2 C0AO C0AW C0B7 -170(3) . . . . ?
C159 C56 C121 C146 124(3) . . . . ?
C159 C56 C121 C147 -58(4) . . . . ?
C81 S02H C04H C161 -83.5(17) . . . . ?
C81 S02H C04H C05Q 95.0(17) . . . . ?
C81 C155 C156 S02N 173.9(19) . . . . ?
C81 C155 C156 C72 5(3) . . . . ?
C082 C07T C086 S02G -176.2(15) . . . . ?
C082 C07T C086 C07Z 5(3) . . . . ?
C82 C71 C87 C73 177(3) . . . . ?
C82 C71 C87 C111 -4(5) . . . . ?
C171 C07O C38 C85 -147(2) . . . . ?
C171 C07O C38 C172 104(2) . . . . ?
C171 C07O C38 C173 -14(4) . . . . ?
C171 C07O C08R C084 7(4) . . . . ?
C131 C56 C121 C146 -1(4) . . . . ?
C131 C56 C121 C147 176(3) . . . . ?
C084 S19 C07P C06I -107.0(19) . . . . ?
C084 S19 C07P C09L 76.3(18) . . . . ?
C084 C08H C089 S22 178.7(15) . . . . ?
C084 C08H C089 C171 -8(3) . . . . ?
C177 C56 C121 C146 -127(3) . . . . ?
C177 C56 C121 C147 51(5) . . . . ?
C086 S02G C49 C36 -104(3) . . . . ?
C086 S02G C49 C79 80(2) . . . . ?
C086 C07T C082 C08A -176.3(19) . . . . ?
C086 C07T C082 C09A -3(3) . . . . ?
C86 C52 C99 C50 168(3) . . . . ?
C86 C52 C99 C79 -15(4) . . . . ?
C087 C06F C06N C06G 169(3) . . . . ?
C087 C06F C06T C071 -176(3) . . . . ?
C089 S22 C066 C06L 91.3(15) . . . . ?
C089 S22 C066 C07G -84.0(19) . . . . ?
C089 C08H C084 S19 -173.1(16) . . . . ?
C089 C08H C084 C08R 8(3) . . . . ?
C90 C93 C146 C121 2(4) . . . . ?
C90 C148 S1 Mo10 -15(2) . . . . ?
C90 C148 S1 C186 83(3) . . . . ?
C91 C67 C92 C112 -51(4) . . . . ?
C91 C67 C92 C113 137(4) . . . . ?
C93 S02L C0B6 C178 -94.7(19) . . . . ?
C93 S02L C0B6 C08W 87.7(19) . . . . ?
C93 C90 C148 C147 -8(4) . . . . ?
C93 C90 C148 S1 -170(2) . . . . ?
C97 C189 C103 C69 -8(4) . . . . ?
C97 C108 C109 C69 -16(4) . . . . ?
C99 C50 C55 S02R 169(3) . . . . ?
C99 C50 C55 C36 -10(5) . . . . ?
C101 C71 C87 C73 -66(4) . . . . ?
C101 C71 C87 C111 114(3) . . . . ?
C103 C189 C97 O032 -175(2) . . . . ?
C103 C189 C97 C108 3(4) . . . . ?
C103 C69 C109 C108 10(4) . . . . ?
C103 C69 C120 C95 -32(4) . . . . ?
C103 C69 C120 C100 -144(3) . . . . ?
C103 C69 C120 C123 107(3) . . . . ?
C104 C72 C156 S02N -171(2) . . . . ?
C104 C72 C156 C155 0(4) . . . . ?
C105 C71 C87 C73 51(5) . . . . ?
C105 C71 C87 C111 -129(3) . . . . ?
C108 S02P C06V C07U -97.0(19) . . . . ?
C108 S02P C06V C111 84(2) . . . . ?
C109 C69 C103 C189 2(4) . . . . ?
C109 C69 C120 C95 147(3) . . . . ?
C109 C69 C120 C100 35(3) . . . . ?
C109 C69 C120 C123 -74(3) . . . . ?
C110 C70 C141 C140 -47(4) . . . . ?
C110 C70 C141 C142 125(3) . . . . ?
C111 C06V C07U O04V 179(2) . . . . ?
C111 C06V C07U C073 1(3) . . . . ?
C112 C09W C076 O21 178(2) . . . . ?
C112 C09W C076 C07R -3(3) . . . . ?
C112 C92 C113 C07R 21(5) . . . . ?
C113 C07R C076 O21 -178(2) . . . . ?
C113 C07R C076 C09W 4(3) . . . . ?
C113 C92 C112 C09W -19(4) . . . . ?
C114 C67 C92 C112 -172(3) . . . . ?
C114 C67 C92 C113 16(5) . . . . ?
C115 C52 C99 C50 41(4) . . . . ?
C115 C52 C99 C79 -143(3) . . . . ?
C116 C52 C99 C50 -70(4) . . . . ?
C116 C52 C99 C79 106(3) . . . . ?
C117 C70 C141 C140 59(4) . . . . ?
C117 C70 C141 C142 -129(3) . . . . ?
C119 C67 C92 C112 48(4) . . . . ?
C119 C67 C92 C113 -124(4) . . . . ?
C120 C69 C103 C189 -180(3) . . . . ?
C120 C69 C109 C108 -169(2) . . . . ?
C121 C147 C148 C90 9(5) . . . . ?
C121 C147 C148 S1 170(3) . . . . ?
C11 C8 C7 C1 0(4) . . . . ?
C11 C8 C7 C6 -177(3) . . . . ?
C9 C8 C7 C1 -119(3) . . . . ?
C9 C8 C7 C6 64(3) . . . . ?
C132 S02W C072 C07V 88.1(19) . . . . ?
C132 S02W C072 C062 -86(2) . . . . ?
C132 C06Y C66 S023 174.7(11) . . . . ?
C132 C06Y C66 C07D -1(2) . . . . ?
C137 C23 C074 C07D 94(3) . . . . ?
C137 C23 C074 C133 -96(3) . . . . ?
C140 C141 C142 C143 5(4) . . . . ?
C141 C140 C144 S18 179(2) . . . . ?
C141 C140 C144 C139 -3(4) . . . . ?
C141 C142 C143 S16 176(2) . . . . ?
C141 C142 C143 C139 -5(4) . . . . ?
C143 S16 C15 C08V -79(3) . . . . ?
C143 S16 C15 C052 95(2) . . . . ?
C143 C139 C144 S18 -179.6(16) . . . . ?
C143 C139 C144 C140 3(3) . . . . ?
C144 S18 C05S C03I -114(2) . . . . ?
C144 S18 C05S C46 71(2) . . . . ?
C144 C139 C143 S16 179.4(18) . . . . ?
C144 C139 C143 C142 1(3) . . . . ?
C144 C140 C141 C70 172(3) . . . . ?
C144 C140 C141 C142 0(4) . . . . ?
C146 C121 C147 C148 -3(5) . . . . ?
C147 C121 C146 C93 -3(4) . . . . ?
C147 C148 S1 Mo10 -176(3) . . . . ?
C147 C148 S1 C186 -78(3) . . . . ?
C148 C90 C93 S02L -178(2) . . . . ?
C148 C90 C93 C146 3(4) . . . . ?
C155 C81 C160 C104 4(4) . . . . ?
C156 S02N C064 C05P 84.5(17) . . . . ?
C156 S02N C064 C05T -93.9(16) . . . . ?
C156 C72 C104 C58 179(3) . . . . ?
C156 C72 C104 C160 -2(4) . . . . ?
C157 C0BE C09Q C07X 49(5) . . . . ?
C157 C0BE C09Q C09L -125(3) . . . . ?
C160 C81 C155 O04I 177(2) . . . . ?
C160 C81 C155 C156 -7(3) . . . . ?
Ag1D S02Y C0B7 C0AW 171.8(19) . . . . ?
Ag1D S02Y C0B7 C095 -11(2) . . . . ?
Ag1D S02Y C184 C145 177(2) . . . . ?
Ag1D S02Y C184 C185 -2(3) . . . . ?
Ag1D S026 C08O C0B9 -12.8(17) . . . . ?
Ag1D S026 C08O C24 103(2) . . . . ?
Ag1D O04A C095 C0B7 22(3) . . . . ?
Ag1D O04A C095 C09Y -156(2) . . . . ?
Ag1D O04Z C185 C184 0(3) . . . . ?
Ag1D O04Z C185 C186 178.6(18) . . . . ?
Ag1I S02I C0BC C0A9 84(2) . . . . ?
Ag1I S02I C0BC C88 -140.4(15) . . . . ?
Ag1I O06J Mo5 O03E 26.1(6) . . . . ?
Ag1I O06J Mo5 O03R 175.7(5) . . . . ?
Ag1I O06J Mo5 O04W -74.9(6) . . . . ?
Ag1I O06J Mo5 O044 98.4(5) . . . . ?
Ag1I O06J Mo5 O046 51.4(19) . . . . ?
Ag1I O06J Mo5A Mo1 63.2(6) . . . . ?
Ag1I O06J Mo5A O03E 18.0(9) . . . . ?
Ag1I O06J Mo5A O03R -176.9(5) . . . . ?
Ag1I O06J Mo5A O04W -85.8(7) . . . . ?
Ag1I O06J Mo5A O044 104.3(6) . . . . ?
Ag1K S01W C063 C05G -65(2) . . . . ?
Ag1K S01W C063 C07L 54(2) . . . . ?
Ag1K S020 C07F C0AD -33(2) . . . . ?
Ag1K S020 C07F C0AZ 102(2) . . . . ?
Ag1K N04N C54 C39 16(22) . . . . ?
Ag17 S022 C09R C0A0 91.0(18) . . . . ?
Ag17 S022 C09R C09K -39(2) . . . . ?
Ag17 S027 C0BF C34 88(3) . . . . ?
Ag17 S027 C0BF C41 -57(2) . . . . ?
Mo5 O03E Mo5A Mo1 120.7(13) . . . . ?
Mo5 O03E Mo5A O03R 46.8(11) . . . . ?
Mo5 O03E Mo5A O04W -45.5(11) . . . . ?
Mo5 O03E Mo5A O06J -156.8(19) . . . . ?
Mo5 O03E Mo5A O044 91.3(14) . . . . ?
Mo5 O06J Mo5A Mo1 -171(2) . . . . ?
Mo5 O06J Mo5A O03E 144(3) . . . . ?
Mo5 O06J Mo5A O03R -51(2) . . . . ?
Mo5 O06J Mo5A O04W 40(2) . . . . ?
Mo5 O06J Mo5A O044 -130(3) . . . . ?
Mo6 O03E Mo5A Mo1 115.3(7) . . . . ?
Mo6 O03E Mo5A O03R 41.4(12) . . . . ?
Mo6 O03E Mo5A O04W -50.9(8) . . . . ?
Mo6 O03E Mo5A O06J -162.2(8) . . . . ?
Mo6 O03E Mo5A O044 85.9(6) . . . . ?
S1 C186 C170 C80 170(2) . . . . ?
S1 C186 C185 O04Z 2(3) . . . . ?
S1 C186 C185 C184 -179(2) . . . . ?
Ag1C S02Y C0B7 C0AW 161.8(18) . . . . ?
Ag1C S02Y C0B7 C095 -21(2) . . . . ?
Ag1C S02Y C184 C145 172(2) . . . . ?
Ag1C S02Y C184 C185 -8(2) . . . . ?
Ag1C S026 C08O C0B9 -28.2(17) . . . . ?
Ag1C S026 C08O C24 88(2) . . . . ?
Ag1C O04Z C185 C184 9(4) . . . . ?
Ag1C O04Z C185 C186 -171.6(18) . . . . ?
Ag1J S02I C0BC C0A9 73(2) . . . . ?
Ag1J S02I C0BC C88 -151.4(16) . . . . ?
Ag1L S01W C063 C05G -80(2) . . . . ?
Ag1L S01W C063 C07L 40(2) . . . . ?
Ag1L S020 C07F C0AD -21(2) . . . . ?
Ag1L S020 C07F C0AZ 114(2) . . . . ?
Ag55 S022 C09R C0A0 70(2) . . . . ?
Ag55 S022 C09R C09K -60(2) . . . . ?
Ag55 S027 C0BF C34 111(3) . . . . ?
Ag55 S027 C0BF C41 -33(3) . . . . ?
Mo5A Mo1 O03W Ag3 62.9(5) . . . . ?
Mo5A Mo1 O03W Mo16 -87.9(6) . . . . ?
Mo5A Mo1 O03X Ag2 -37.4(11) . . . . ?
Mo5A Mo1 O03X Ag33 169.9(4) . . . . ?
Mo5A O03R Mo5 O03E 74.2(14) . . . . ?
Mo5A O03R Mo5 O04W -135.4(13) . . . . ?
Mo5A O03R Mo5 O06J -27.6(13) . . . . ?
Mo5A O03R Mo5 O044 65.2(12) . . . . ?
Mo5A O03R Mo5 O046 136.9(12) . . . . ?
Mo5A O04W Mo5 O03E -65.3(10) . . . . ?
Mo5A O04W Mo5 O03R 129.8(11) . . . . ?
Mo5A O04W Mo5 O06J 25.9(10) . . . . ?
Mo5A O04W Mo5 O044 -134.2(18) . . . . ?
Mo5A O04W Mo5 O046 -139.0(10) . . . . ?
Mo5A O06J Mo5 O03E -30(2) . . . . ?
Mo5A O06J Mo5 O03R 119(2) . . . . ?
Mo5A O06J Mo5 O04W -131(2) . . . . ?
Mo5A O06J Mo5 O044 42(2) . . . . ?
Mo5A O06J Mo5 O046 -5(3) . . . . ?

loop_
_smtbx_masks_void_nr
_smtbx_masks_void_average_x
_smtbx_masks_void_average_y
_smtbx_masks_void_average_z
_smtbx_masks_void_volume
_smtbx_masks_void_count_electrons
_smtbx_masks_void_content
1 -0.513 -0.671 -0.051 8155.3 3319.8 ?
2 0.052 0.736 0.283 7.3 0.0 ?
3 0.948 0.264 0.717 7.3 0.0 ?
